data_1552267
loop_
_publ_author_name
'Hu, Shuaifeng'
'Shen, Wangqiang'
'Zhao, Pei'
'Xu, Ting'
'Slanina, Zden\<ek'
'Ehara, Masahiro'
'Zhao, Xiang'
'Xie, Yunpeng'
'Akasaka, Takeshi'
'Lu, Xing'

_publ_section_title
;
 Crystallographic characterization of
 Er<sub>2</sub>C<sub>2</sub>@C<sub>2</sub>(43)-C<sub>90</sub>,
 Er<sub>2</sub>C<sub>2</sub>@C<sub>2</sub>(40)-C<sub>90</sub>,
 Er<sub>2</sub>C<sub>2</sub>@C<sub>2</sub>(44)-C<sub>90</sub>, and
 Er<sub>2</sub>C<sub>2</sub>@C<sub>1</sub>(21)-C<sub>90</sub>: the role of
 cage-shape on cluster configuration.
;
_journal_issue 37
_journal_name_full Nanoscale
_journal_page_first 17319
_journal_page_last 17326
_journal_paper_doi 10.1039/c9nr06466d
_journal_volume 11
_journal_year 2019
_chemical_formula_moiety 'C90,C36 H44 N4 Ni,C2 Er2,2(C6 H6)'
_chemical_formula_sum 'C140 H56 Er2 N4 Ni S0'
_chemical_formula_weight 2187.11
_chemical_name_common 'Er2C2@C2(43)-C90 Ni(OEP)'
_chemical_name_systematic 'Er2C2@C2(43)-C90 Ni(OEP)'
_space_group_crystal_system monoclinic
_space_group_IT_number 12
_space_group_name_Hall '-C 2y'
_space_group_name_H-M_alt 'C 1 2/m 1'
_symmetry_space_group_name_Hall '-C 2y'
_symmetry_space_group_name_H-M 'C 1 2/m 1'
_atom_sites_solution_hydrogens geom
_audit_creation_method SHELXL-2018/1
_audit_update_record
;
2019-05-15 deposited with the CCDC.    2019-08-26 downloaded from the CCDC.
;
_cell_angle_alpha 90
_cell_angle_beta 90.4650(10)
_cell_angle_gamma 90
_cell_formula_units_Z 4
_cell_length_a 24.4039(9)
_cell_length_b 17.9573(7)
_cell_length_c 18.9278(8)
_cell_measurement_reflns_used 9870
_cell_measurement_temperature 100(2)
_cell_measurement_theta_max 29.8717
_cell_measurement_theta_min 2.5029
_cell_volume 8294.4(6)
_computing_cell_refinement 'SAINT (Bruker, 2017)'
_computing_data_collection 'Apex3 (Bruker, 2017)'
_computing_data_reduction 'SAINT (Bruker, 2017)'
_computing_publication_material 'SHELXTL XT-2018/1 (Sheldrick, 2018)'
_computing_structure_refinement 'SHELXL-2018/1 (Sheldrick, 2018)'
_computing_structure_solution 'SHELXTL XT-2018/1 (Sheldrick, 2018)'
_diffrn_ambient_temperature 100(2)
_diffrn_detector_area_resol_mean 8.3
_diffrn_measured_fraction_theta_full 0.997
_diffrn_measured_fraction_theta_max 0.993
_diffrn_measurement_device_type 'CCD MX-300'
_diffrn_measurement_method 'phi scans'
_diffrn_radiation_type synchrotron
_diffrn_radiation_wavelength 0.82654
_diffrn_reflns_av_R_equivalents 0.0984
_diffrn_reflns_av_unetI/netI 0.0638
_diffrn_reflns_Laue_measured_fraction_full 0.997
_diffrn_reflns_Laue_measured_fraction_max 0.993
_diffrn_reflns_limit_h_max 29
_diffrn_reflns_limit_h_min -29
_diffrn_reflns_limit_k_max 21
_diffrn_reflns_limit_k_min -21
_diffrn_reflns_limit_l_max 22
_diffrn_reflns_limit_l_min -22
_diffrn_reflns_number 52535
_diffrn_reflns_point_group_measured_fraction_full 0.997
_diffrn_reflns_point_group_measured_fraction_max 0.993
_diffrn_reflns_theta_full 29.731
_diffrn_reflns_theta_max 29.918
_diffrn_reflns_theta_min 2.503
_diffrn_source 'SSRF, Beamline B17B1'
_exptl_absorpt_coefficient_mu 2.286
_exptl_absorpt_correction_T_max 0.7460
_exptl_absorpt_correction_T_min 0.2215
_exptl_absorpt_correction_type multi-scan
_exptl_crystal_colour black
_exptl_crystal_density_diffrn 1.751
_exptl_crystal_density_method 'not measured'
_exptl_crystal_description block
_exptl_crystal_F_000 4352
_exptl_crystal_size_max 0.260
_exptl_crystal_size_mid 0.200
_exptl_crystal_size_min 0.120
_refine_diff_density_max 0.952
_refine_diff_density_min -0.936
_refine_diff_density_rms 0.113
_refine_ls_extinction_method none
_refine_ls_goodness_of_fit_ref 1.070
_refine_ls_hydrogen_treatment constr
_refine_ls_matrix_type full
_refine_ls_number_parameters 1241
_refine_ls_number_reflns 7868
_refine_ls_number_restraints 4689
_refine_ls_restrained_S_all 1.397
_refine_ls_R_factor_all 0.1297
_refine_ls_R_factor_gt 0.1059
_refine_ls_shift/su_max 0.003
_refine_ls_shift/su_mean 0.000
_refine_ls_structure_factor_coef Fsqd
_refine_ls_weighting_details 'w=1/[\s^2^(Fo^2^)+(0.1991P)^2^+36.4563P] where P=(Fo^2^+2Fc^2^)/3'
_refine_ls_weighting_scheme calc
_refine_ls_wR_factor_gt 0.2925
_refine_ls_wR_factor_ref 0.3130
_reflns_Friedel_coverage 0.000
_reflns_number_gt 5687
_reflns_number_total 7868
_reflns_threshold_expression 'I > 2\s(I)'
_cod_data_source_file c9nr06466d2.cif
_cod_data_source_block Er2C2@C2-C90
_cod_depositor_comments
;
The following automatic conversions were performed:

'_exptl_absorpt_correction_type' value 'Multi-scan' changed to
'multi-scan' according to
/home/data/users/saulius/crontab/automatic-downloads/rss-feeds/RSC/lib/dictionaries/cif_core.dic
dictionary named 'cif_core.dic' version 2.4.2 from 2011-04-26.

Automatic conversion script
Id: cif_fix_values 4973 2017-02-22 13:04:09Z antanas 

 Adding full bibliography for 1552267--1552270.cif.
;
_cod_database_code 1552267
_shelx_shelxl_version_number 2018/1
_shelx_space_group_comment
;
The symmetry employed for this shelxl refinement is uniquely defined
by the following loop, which should always be used as a source of
symmetry information in preference to the above space-group names.
They are only intended as comments.
;
_shelx_estimated_absorpt_t_min 0.588
_shelx_estimated_absorpt_t_max 0.771
_exptl_absorpt_special_details SADABS

loop_
_space_group_symop_operation_xyz
'x, y, z'
'-x, y, -z'
'x+1/2, y+1/2, z'
'-x+1/2, y+1/2, -z'
'-x, -y, -z'
'x, -y, z'
'-x+1/2, -y+1/2, -z'
'x+1/2, -y+1/2, z'

loop_
_atom_site_label
_atom_site_type_symbol
_atom_site_fract_x
_atom_site_fract_y
_atom_site_fract_z
_atom_site_U_iso_or_equiv
_atom_site_adp_type
_atom_site_occupancy
_atom_site_site_symmetry_order
_atom_site_calc_flag
_atom_site_refinement_flags_posn
_atom_site_refinement_flags_adp
_atom_site_refinement_flags_occupancy
_atom_site_disorder_assembly
_atom_site_disorder_group
Er1 Er 0.30631(17) 0.3905(3) 0.3396(2) 0.0895(10) Uani 0.1464 1 d . U P A 2
Er2 Er 0.32434(11) 0.41694(15) 0.29157(15) 0.0453(6) Uani 0.114 1 d . U P A 2
Er3 Er 0.23775(12) 0.39467(15) 0.39305(14) 0.0528(6) Uani 0.1117 1 d . U P A 2
Er4 Er 0.28393(16) 0.3994(2) 0.39007(19) 0.0613(8) Uani 0.1065 1 d . U P A 2
Er5 Er 0.29239(19) 0.3821(2) 0.2912(3) 0.0526(9) Uani 0.1045 1 d . U P A 2
Er6 Er 0.2694(3) 0.3673(3) 0.3172(3) 0.0799(15) Uani 0.0957 1 d . U P A 2
Er7 Er 0.1894(6) 0.500000 0.2136(7) 0.140(5) Uani 0.0657 2 d S TU P A 2
Er8 Er 0.2227(6) 0.3797(6) 0.3384(6) 0.104(3) Uani 0.0474 1 d . U P A 2
Er9 Er 0.2424(10) 0.4375(11) 0.2036(7) 0.131(4) Uani 0.0451 1 d . U P A 2
Er10 Er 0.3307(5) 0.4394(12) 0.3578(10) 0.091(4) Uani 0.0356 1 d . U P A 2
Er11 Er 0.3024(7) 0.4437(11) 0.4061(7) 0.093(3) Uani 0.0356 1 d . U P A 2
Er12 Er 0.2640(6) 0.4148(8) 0.2224(8) 0.084(4) Uani 0.0344 1 d . U P A 2
Er13 Er 0.3370(8) 0.500000 0.3606(14) 0.117(7) Uani 0.0333 2 d S TU P A 2
Er14 Er 0.2917(5) 0.4013(8) 0.2517(10) 0.053(3) Uani 0.0298 1 d . U P A 2
Er15 Er 0.2197(8) 0.3843(9) 0.2840(10) 0.093(4) Uani 0.0286 1 d . U P A 2
Er16 Er 0.2084(18) 0.425(3) 0.236(2) 0.114(7) Uani 0.0151 1 d . U P A 2
C1 C 0.0884(8) 0.5648(12) 0.2783(10) 0.136(6) Uani 0.5 1 d D U P B -3
C2 C 0.0897(13) 0.5806(11) 0.3500(11) 0.133(7) Uani 0.5 1 d D U P B -3
C3 C 0.0901(7) 0.5129(12) 0.3859(9) 0.128(6) Uani 0.5 1 d D U P B -3
C4 C 0.0823(10) 0.4581(11) 0.3349(12) 0.135(7) Uani 0.5 1 d D U P B -3
C5 C 0.0825(8) 0.4879(12) 0.2675(10) 0.150(6) Uani 0.5 1 d D U P B -3
C6 C 0.1050(8) 0.4418(12) 0.2167(12) 0.129(6) Uani 0.5 1 d D U P B -3
C7 C 0.1290(7) 0.4846(11) 0.1595(10) 0.144(5) Uani 0.5 1 d D U P B -3
C8 C 0.1287(8) 0.5663(11) 0.1666(11) 0.134(5) Uani 0.5 1 d D U P B -3
C9 C 0.1081(10) 0.6070(14) 0.2252(11) 0.136(5) Uani 0.5 1 d D U P B -3
C10 C 0.1279(11) 0.6644(18) 0.2653(12) 0.115(6) Uani 0.5 1 d . U P B -3
C11 C 0.1368(12) 0.6924(18) 0.3307(14) 0.147(7) Uani 0.5 1 d D U P B -3
C12 C 0.1174(12) 0.6396(15) 0.3803(14) 0.141(7) Uani 0.5 1 d D U P B -3
C13 C 0.1436(10) 0.6350(13) 0.4448(14) 0.153(7) Uani 0.5 1 d D U P B -3
C14 C 0.1514(12) 0.5633(13) 0.4747(18) 0.151(7) Uani 0.5 1 d D U P B -3
C15 C 0.1242(6) 0.5012(13) 0.4432(8) 0.111(4) Uani 0.5 1 d D U P B -3
C16 C 0.1474(10) 0.4286(12) 0.4553(15) 0.122(6) Uani 0.5 1 d D U P B -3
C17 C 0.1335(9) 0.3729(12) 0.4062(14) 0.121(6) Uani 0.5 1 d D U P B -3
C18 C 0.1028(11) 0.3862(13) 0.3448(15) 0.130(6) Uani 0.5 1 d D U P B -3
C19 C 0.1248(10) 0.3212(19) 0.2934(17) 0.139(7) Uani 0.5 1 d D U P B -3
C20 C 0.1292(11) 0.3681(13) 0.2363(14) 0.148(7) Uani 0.5 1 d D U P B -3
C21 C 0.1689(11) 0.3291(15) 0.1904(13) 0.134(7) Uani 0.5 1 d D U P B -3
C22 C 0.1828(10) 0.3716(14) 0.1295(12) 0.148(5) Uani 0.5 1 d D U P B -3
C23 C 0.1672(10) 0.4507(12) 0.1157(10) 0.143(5) Uani 0.5 1 d D U P B -3
C24 C 0.2086(9) 0.4972(16) 0.0889(7) 0.144(5) Uani 0.5 1 d D U P B -3
C25 C 0.2126(11) 0.5754(14) 0.0969(8) 0.129(6) Uani 0.5 1 d D U P B -3
C26 C 0.1696(11) 0.6107(14) 0.1445(11) 0.146(6) Uani 0.5 1 d D U P B -3
C27 C 0.1884(13) 0.6752(16) 0.1679(12) 0.120(6) Uani 0.5 1 d . U P B -3
C28 C 0.1659(13) 0.6999(17) 0.2169(16) 0.124(6) Uani 0.5 1 d . U P B -3
C29 C 0.2030(9) 0.7334(18) 0.2609(12) 0.131(6) Uani 0.5 1 d D U P B -3
C30 C 0.1868(12) 0.732(2) 0.3345(13) 0.154(7) Uani 0.5 1 d D U P B -3
C31 C 0.2124(11) 0.7243(16) 0.3998(13) 0.160(7) Uani 0.5 1 d D U P B -3
C32 C 0.1913(11) 0.6789(13) 0.4553(13) 0.151(7) Uani 0.5 1 d D U P B -3
C33 C 0.2257(11) 0.6364(14) 0.5023(16) 0.144(7) Uani 0.5 1 d D U P B -3
C34 C 0.2036(13) 0.5630(13) 0.508(2) 0.146(7) Uani 0.5 1 d D U P B -3
C35 C 0.2263(7) 0.4884(14) 0.5183(9) 0.108(5) Uani 0.5 1 d D U P B -3
C36 C 0.1989(9) 0.4237(13) 0.4896(15) 0.112(6) Uani 0.5 1 d D U P B -3
C37 C 0.2456(9) 0.3749(12) 0.4773(12) 0.111(6) Uani 0.5 1 d D U P B -3
C38 C 0.2275(9) 0.3147(12) 0.4323(11) 0.122(6) Uani 0.5 1 d D U P B -3
C39 C 0.1747(8) 0.3164(11) 0.3983(11) 0.117(5) Uani 0.5 1 d D U P B -3
C40 C 0.1680(8) 0.2843(15) 0.3308(11) 0.118(6) Uani 0.5 1 d D U P B -3
C41 C 0.2135(8) 0.2560(12) 0.2957(11) 0.119(6) Uani 0.5 1 d D U P B -3
C42 C 0.2098(8) 0.2770(11) 0.2198(10) 0.108(6) Uani 0.5 1 d D U P B -3
C43 C 0.2644(9) 0.2768(12) 0.2037(13) 0.119(6) Uani 0.5 1 d D U P B -3
C44 C 0.2827(8) 0.3272(11) 0.1481(10) 0.105(5) Uani 0.5 1 d D U P B -3
C45 C 0.2390(9) 0.3705(13) 0.1172(10) 0.131(5) Uani 0.5 1 d D U P B -3
C46 C 0.2497(10) 0.4438(13) 0.0862(9) 0.131(4) Uani 0.5 1 d D U P B -3
C47 C 0.2967(8) 0.4902(12) 0.0992(7) 0.139(4) Uani 0.5 1 d D U P B -3
C48 C 0.3121(10) 0.5701(12) 0.1195(13) 0.137(6) Uani 0.5 1 d D U P B -3
C49 C 0.2639(11) 0.6140(16) 0.1057(12) 0.148(7) Uani 0.5 1 d D U P B -3
C50 C 0.2496(10) 0.6765(14) 0.1516(11) 0.123(6) Uani 0.5 1 d D U P B -3
C51 C 0.2943(10) 0.7037(13) 0.2024(11) 0.131(6) Uani 0.5 1 d D U P B -3
C52 C 0.2624(9) 0.7418(12) 0.2579(10) 0.109(5) Uani 0.5 1 d D U P B -3
C53 C 0.2890(9) 0.7416(19) 0.3250(12) 0.127(6) Uani 0.5 1 d D U P B -3
C54 C 0.2699(12) 0.738(2) 0.3936(15) 0.150(7) Uani 0.5 1 d D U P B -3
C55 C 0.2990(13) 0.6949(16) 0.4544(15) 0.127(6) Uani 0.5 1 d . U P B -3
C56 C 0.2752(11) 0.6455(15) 0.4998(11) 0.101(5) Uani 0.5 1 d . U P B -3
C57 C 0.3013(13) 0.584(2) 0.5150(13) 0.098(6) Uani 0.5 1 d . U P B -3
C58 C 0.2798(8) 0.5155(16) 0.5310(7) 0.093(6) Uani 0.5 1 d . U P B -3
C59 C 0.3228(9) 0.4655(13) 0.5194(9) 0.089(5) Uani 0.5 1 d . U P B -3
C60 C 0.3143(15) 0.3916(18) 0.5012(17) 0.107(6) Uani 0.5 1 d . U P B -3
C61 C 0.3495(14) 0.358(2) 0.4534(19) 0.109(6) Uani 0.5 1 d . U P B -3
C62 C 0.3284(14) 0.2967(19) 0.402(2) 0.116(7) Uani 0.5 1 d . U P B -3
C63 C 0.2733(11) 0.282(2) 0.3987(15) 0.144(7) Uani 0.5 1 d D U P B -3
C64 C 0.2645(10) 0.2534(17) 0.3302(14) 0.123(6) Uani 0.5 1 d D U P B -3
C65 C 0.3044(11) 0.2606(12) 0.2680(15) 0.108(5) Uani 0.5 1 d . U P B -3
C66 C 0.3529(12) 0.2923(15) 0.2673(17) 0.117(6) Uani 0.5 1 d . U P B -3
C67 C 0.3726(10) 0.3448(19) 0.2192(15) 0.116(6) Uani 0.5 1 d . U P B -3
C68 C 0.3295(8) 0.3679(11) 0.1474(10) 0.108(5) Uani 0.5 1 d D U P B -3
C69 C 0.3383(9) 0.4433(12) 0.1315(10) 0.119(6) Uani 0.5 1 d D U P B -3
C70 C 0.3801(9) 0.4699(11) 0.1784(9) 0.116(6) Uani 0.5 1 d D U P B -3
C71 C 0.3890(9) 0.5414(12) 0.2091(11) 0.123(6) Uani 0.5 1 d D U P B -3
C72 C 0.3522(9) 0.5951(12) 0.1738(12) 0.139(6) Uani 0.5 1 d D U P B -3
C73 C 0.3438(10) 0.6637(15) 0.2168(12) 0.130(6) Uani 0.5 1 d D U P B -3
C74 C 0.3703(9) 0.6746(17) 0.2876(13) 0.126(6) Uani 0.5 1 d D U P B -3
C75 C 0.3428(9) 0.7153(12) 0.3414(12) 0.102(5) Uani 0.5 1 d D U P B -3
C76 C 0.3431(12) 0.6883(19) 0.4195(16) 0.093(6) Uani 0.5 1 d . U P B -3
C77 C 0.3732(10) 0.6378(19) 0.4489(16) 0.087(5) Uani 0.5 1 d . U P B -3
C78 C 0.3603(9) 0.5796(14) 0.4900(10) 0.092(5) Uani 0.5 1 d . U P B -3
C79 C 0.3726(8) 0.511(3) 0.4932(9) 0.099(6) Uani 0.5 1 d . U P B -3
C80 C 0.4035(7) 0.4736(13) 0.4505(12) 0.101(5) Uani 0.5 1 d . U P B -3
C81 C 0.3934(11) 0.4016(19) 0.4353(15) 0.102(5) Uani 0.5 1 d . U P B -3
C82 C 0.3754(8) 0.3110(13) 0.3363(13) 0.091(5) Uani 0.5 1 d . U P B -3
C83 C 0.4098(11) 0.3776(19) 0.3598(16) 0.106(6) Uani 0.5 1 d . U P B -3
C84 C 0.3951(8) 0.4099(12) 0.2309(8) 0.102(5) Uani 0.5 1 d D U P B -3
C85 C 0.4242(12) 0.4306(15) 0.2913(14) 0.113(6) Uani 0.5 1 d D U P B -3
C86 C 0.4321(5) 0.5032(14) 0.3176(9) 0.120(5) Uani 0.5 1 d D U P B -3
C87 C 0.4271(5) 0.5239(11) 0.3920(10) 0.103(5) Uani 0.5 1 d D U P B -3
C88 C 0.4110(8) 0.6013(11) 0.3928(13) 0.096(5) Uani 0.5 1 d D U P B -3
C89 C 0.4067(9) 0.6294(13) 0.3210(12) 0.106(5) Uani 0.5 1 d D U P B -3
C90 C 0.4152(12) 0.5653(14) 0.2729(10) 0.121(6) Uani 0.5 1 d D U P B -3
C91 C 0.2539(4) 0.500000 0.3090(6) 0.068(3) Uani 1 2 d S TU P . .
C92 C 0.2290(9) 0.5429(14) 0.2909(13) 0.120(7) Uani 0.5 1 d . U P A .
Ni1A Ni 0.46952(3) 0.500000 0.08203(4) 0.0338(3) Uani 1 2 d S T P C 1
N2A N 0.5202(2) 0.500000 0.1636(3) 0.0376(14) Uani 1 2 d S T P C 1
C2A C 0.40431(18) 0.3665(3) -0.0142(2) 0.0353(11) Uani 1 1 d . . . C 1
H2A H 0.386522 0.329225 -0.041652 0.042 Uiso 1 1 calc R U . C 1
C3A C 0.43916(18) 0.3433(3) 0.0398(3) 0.0373(12) Uani 1 1 d . . . C 1
N3A N 0.46826(15) 0.3910(3) 0.0835(2) 0.0384(10) Uani 1 1 d . . . C 1
C4A C 0.4476(2) 0.2674(3) 0.0580(3) 0.0414(12) Uani 1 1 d . . . C 1
C6A C 0.49576(19) 0.3431(3) 0.1289(3) 0.0394(12) Uani 1 1 d . . . C 1
C7A C 0.48267(19) 0.2669(3) 0.1142(3) 0.0410(12) Uani 1 1 d . . . C 1
C8A C 0.5038(2) 0.2010(4) 0.1555(3) 0.0505(14) Uani 1 1 d . . . C 1
H8AA H 0.543252 0.208644 0.166038 0.061 Uiso 1 1 calc R U . C 1
H8AB H 0.500389 0.155746 0.125994 0.061 Uiso 1 1 calc R U . C 1
C9A C 0.4733(3) 0.1886(4) 0.2251(3) 0.0596(16) Uani 1 1 d . . . C 1
H9AA H 0.434114 0.182304 0.215225 0.089 Uiso 1 1 calc R U . C 1
H9AB H 0.478813 0.231718 0.256062 0.089 Uiso 1 1 calc R U . C 1
H9AC H 0.487564 0.143775 0.248396 0.089 Uiso 1 1 calc R U . C 1
C10A C 0.4210(2) 0.2007(4) 0.0216(3) 0.0492(14) Uani 1 1 d . . . C 1
H10A H 0.443433 0.155767 0.030694 0.059 Uiso 1 1 calc R U . C 1
H10B H 0.420017 0.209363 -0.030035 0.059 Uiso 1 1 calc R U . C 1
C11A C 0.3622(3) 0.1871(5) 0.0480(3) 0.0664(19) Uani 1 1 d . . . C 1
H11A H 0.340129 0.232075 0.040476 0.100 Uiso 1 1 calc R U . C 1
H11B H 0.363222 0.175056 0.098474 0.100 Uiso 1 1 calc R U . C 1
H11C H 0.345799 0.145527 0.021747 0.100 Uiso 1 1 calc R U . C 1
C12A C 0.53075(19) 0.3667(3) 0.1824(3) 0.0396(12) Uani 1 1 d . . . C 1
H12A H 0.548420 0.329428 0.209947 0.047 Uiso 1 1 calc R U . C 1
C13A C 0.54184(19) 0.4391(3) 0.1986(2) 0.0380(12) Uani 1 1 d . . . C 1
C14A C 0.5769(2) 0.4627(3) 0.2568(3) 0.0424(13) Uani 1 1 d . . . C 1
C15A C 0.6049(2) 0.4091(4) 0.3067(3) 0.0485(14) Uani 1 1 d . . . C 1
H15A H 0.635518 0.435086 0.330765 0.058 Uiso 1 1 calc R U . C 1
H15B H 0.620610 0.367657 0.278912 0.058 Uiso 1 1 calc R U . C 1
C16A C 0.5672(3) 0.3771(4) 0.3619(3) 0.0606(17) Uani 1 1 d . . . C 1
H16A H 0.552416 0.417545 0.390721 0.091 Uiso 1 1 calc R U . C 1
H16B H 0.587823 0.342540 0.392105 0.091 Uiso 1 1 calc R U . C 1
H16C H 0.537076 0.350448 0.338549 0.091 Uiso 1 1 calc R U . C 1
C17A C 0.32246(19) 0.4098(3) -0.1304(3) 0.0415(12) Uani 1 1 d . . . C 1
H17A H 0.344955 0.365419 -0.141215 0.050 Uiso 1 1 calc R U . C 1
H17B H 0.312979 0.434381 -0.175682 0.050 Uiso 1 1 calc R U . C 1
C18A C 0.2695(2) 0.3847(4) -0.0941(3) 0.0559(16) Uani 1 1 d . . . C 1
H18A H 0.247072 0.428409 -0.083143 0.084 Uiso 1 1 calc R U . C 1
H18B H 0.278678 0.358248 -0.050296 0.084 Uiso 1 1 calc R U . C 1
H18C H 0.248981 0.351468 -0.125716 0.084 Uiso 1 1 calc R U . C 1
C19A C 0.35596(18) 0.4630(3) -0.0855(2) 0.0376(12) Uani 1 1 d . . . C 1
C20A C 0.39383(18) 0.4394(3) -0.0307(2) 0.0364(12) Uani 1 1 d . . . C 1
N1A N 0.4168(2) 0.500000 0.0027(3) 0.0356(13) Uani 1 2 d S T P C 1
C1E C 0.2282(6) 0.5132(11) 0.7135(9) 0.149(8) Uani 0.5 1 d G U P D -5
H1E H 0.264354 0.522682 0.730262 0.179 Uiso 0.5 1 calc R U P D -5
C2E C 0.2108(7) 0.4404(9) 0.7027(17) 0.140(7) Uani 0.5 1 d G U P D -5
H2E H 0.234993 0.400084 0.711996 0.168 Uiso 0.5 1 calc R U P D -5
C3E C 0.1579(8) 0.4265(8) 0.6782(17) 0.133(7) Uani 0.5 1 d G U P D -5
H3E H 0.145966 0.376755 0.670825 0.160 Uiso 0.5 1 calc R U P D -5
C4E C 0.1224(5) 0.4855(9) 0.6646(8) 0.132(8) Uani 0.5 1 d G U P D -5
H4E H 0.086299 0.476021 0.647919 0.158 Uiso 0.5 1 calc R U P D -5
C5E C 0.1399(8) 0.5583(8) 0.6755(17) 0.140(8) Uani 0.5 1 d G U P D -5
H5E H 0.115658 0.598619 0.666185 0.168 Uiso 0.5 1 calc R U P D -5
C6E C 0.1928(9) 0.5722(8) 0.6999(17) 0.164(9) Uani 0.5 1 d G U P D -5
H6E H 0.204685 0.621951 0.707357 0.197 Uiso 0.5 1 calc R U P D -5
C3F C -0.0289(6) 0.3415(6) 0.4326(5) 0.055(5) Uani 0.5 1 d G . P E -6
H3F H -0.048073 0.354490 0.390484 0.066 Uiso 0.5 1 calc R U P E -6
C1F C -0.0146(10) 0.3964(5) 0.4812(5) 0.063(5) Uani 0.5 1 d G . P E -6
H1F H -0.024038 0.446857 0.472249 0.076 Uiso 0.5 1 calc R U P E -6
C2F C 0.0135(9) 0.3774(6) 0.5428(5) 0.065(5) Uani 0.5 1 d G . P E -6
H2F H 0.023210 0.414876 0.575954 0.078 Uiso 0.5 1 calc R U P E -6
C4F C 0.0272(6) 0.3035(6) 0.5558(6) 0.064(6) Uani 0.5 1 d G . P E -6
H4F H 0.046422 0.290529 0.597896 0.077 Uiso 0.5 1 calc R U P E -6
C5F C 0.0130(7) 0.2486(5) 0.5072(9) 0.082(6) Uani 0.5 1 d G . P E -6
H5F H 0.022388 0.198162 0.516132 0.099 Uiso 0.5 1 calc R U P E -6
C6F C -0.0151(6) 0.2676(6) 0.4456(8) 0.066(5) Uani 0.5 1 d G . P E -6
H6F H -0.024860 0.230141 0.412426 0.079 Uiso 0.5 1 calc R U P E -6

loop_
_atom_site_aniso_label
_atom_site_aniso_U_11
_atom_site_aniso_U_22
_atom_site_aniso_U_33
_atom_site_aniso_U_23
_atom_site_aniso_U_13
_atom_site_aniso_U_12
Er1 0.065(2) 0.136(3) 0.067(3) 0.012(2) 0.001(2) 0.051(2)
Er2 0.0317(13) 0.0472(13) 0.0571(17) -0.0056(11) 0.0006(12) 0.0092(12)
Er3 0.0608(18) 0.0552(15) 0.0422(15) 0.0190(11) -0.0036(11) -0.0093(12)
Er4 0.068(2) 0.071(2) 0.0444(19) 0.0190(15) -0.0191(17) 0.0001(18)
Er5 0.041(2) 0.057(2) 0.059(3) 0.004(2) -0.018(2) 0.0033(18)
Er6 0.103(4) 0.083(3) 0.053(3) 0.008(2) -0.009(3) 0.011(3)
Er7 0.140(9) 0.186(12) 0.091(7) 0.000 -0.083(7) 0.000
Er8 0.157(9) 0.084(6) 0.071(6) 0.012(5) 0.017(6) -0.039(6)
Er9 0.155(12) 0.177(11) 0.061(7) -0.032(7) -0.022(7) 0.012(10)
Er10 0.039(5) 0.131(10) 0.103(8) 0.033(8) -0.013(6) 0.023(6)
Er11 0.095(8) 0.128(9) 0.056(6) 0.000(7) -0.030(6) 0.013(8)
Er12 0.067(6) 0.100(7) 0.084(8) -0.053(6) -0.046(6) 0.051(5)
Er13 0.050(9) 0.177(19) 0.125(14) 0.000 -0.048(9) 0.000
Er14 0.033(6) 0.059(6) 0.066(7) -0.022(6) -0.007(6) 0.016(5)
Er15 0.110(9) 0.083(8) 0.085(8) -0.008(7) -0.018(8) -0.006(7)
Er16 0.108(14) 0.141(15) 0.091(14) -0.044(13) -0.044(12) 0.009(13)
C1 0.071(9) 0.192(15) 0.144(12) -0.011(12) -0.037(10) 0.063(10)
C2 0.088(12) 0.164(15) 0.148(13) -0.018(12) 0.009(11) 0.038(12)
C3 0.088(9) 0.150(14) 0.146(12) -0.011(12) 0.024(9) 0.036(12)
C4 0.061(9) 0.174(14) 0.169(14) -0.015(12) -0.009(12) 0.005(10)
C5 0.070(8) 0.203(15) 0.178(13) -0.018(14) -0.032(9) 0.019(13)
C6 0.070(9) 0.179(14) 0.138(12) -0.012(11) -0.070(9) 0.016(10)
C7 0.126(8) 0.186(12) 0.118(8) -0.031(8) -0.079(7) 0.054(8)
C8 0.115(8) 0.177(11) 0.107(7) -0.030(7) -0.083(6) 0.064(8)
C9 0.111(8) 0.180(11) 0.116(8) -0.027(8) -0.075(7) 0.069(8)
C10 0.108(10) 0.156(12) 0.081(10) -0.048(9) -0.034(9) 0.106(10)
C11 0.145(13) 0.156(14) 0.139(13) -0.014(12) -0.037(12) 0.057(12)
C12 0.126(13) 0.169(14) 0.129(13) -0.006(12) -0.001(12) 0.026(13)
C13 0.165(14) 0.156(14) 0.139(13) 0.003(13) 0.008(13) -0.007(13)
C14 0.156(13) 0.157(13) 0.140(14) -0.003(13) 0.029(12) -0.015(14)
C15 0.104(9) 0.106(9) 0.123(10) -0.016(14) 0.040(8) -0.001(15)
C16 0.116(11) 0.117(11) 0.134(13) -0.019(11) 0.038(11) -0.023(11)
C17 0.111(12) 0.106(11) 0.147(13) -0.028(11) 0.022(11) -0.029(10)
C18 0.069(11) 0.121(12) 0.199(14) -0.012(12) 0.013(11) -0.010(10)
C19 0.084(11) 0.132(13) 0.201(15) -0.005(13) -0.023(13) -0.030(11)
C20 0.104(12) 0.169(14) 0.170(14) -0.003(13) -0.061(12) -0.023(12)
C21 0.137(13) 0.152(13) 0.112(13) -0.057(12) -0.022(12) -0.035(12)
C22 0.182(10) 0.195(11) 0.066(7) -0.043(8) -0.058(8) 0.015(10)
C23 0.177(10) 0.196(11) 0.055(6) -0.041(8) -0.065(7) 0.020(10)
C24 0.186(10) 0.200(11) 0.045(6) -0.037(9) -0.057(7) 0.022(10)
C25 0.183(13) 0.185(13) 0.019(7) 0.008(8) -0.031(9) 0.051(12)
C26 0.186(13) 0.188(14) 0.063(10) 0.023(10) -0.060(10) 0.082(12)
C27 0.169(13) 0.131(12) 0.058(9) 0.034(9) -0.024(10) 0.095(11)
C28 0.132(12) 0.125(12) 0.113(12) -0.017(10) -0.055(10) 0.073(11)
C29 0.148(12) 0.113(12) 0.131(12) -0.012(12) -0.083(11) 0.054(11)
C30 0.176(14) 0.127(13) 0.158(13) -0.020(13) -0.039(13) 0.050(13)
C31 0.188(14) 0.122(13) 0.170(14) -0.019(12) -0.044(13) 0.026(13)
C32 0.160(14) 0.156(14) 0.138(13) -0.026(12) -0.037(12) 0.006(13)
C33 0.156(13) 0.149(13) 0.125(13) -0.019(12) -0.021(12) -0.007(13)
C34 0.159(13) 0.154(14) 0.126(13) 0.005(12) 0.017(12) -0.010(14)
C35 0.113(9) 0.130(13) 0.082(8) 0.011(11) 0.024(7) -0.041(11)
C36 0.101(11) 0.126(12) 0.110(12) 0.001(11) 0.023(10) -0.017(11)
C37 0.136(12) 0.112(11) 0.086(11) 0.028(9) 0.022(10) 0.018(11)
C38 0.156(12) 0.091(10) 0.118(12) -0.014(9) 0.041(11) 0.029(11)
C39 0.109(11) 0.097(10) 0.144(12) -0.009(10) 0.028(11) -0.018(10)
C40 0.066(9) 0.088(11) 0.201(14) -0.032(11) 0.016(10) -0.015(9)
C41 0.102(10) 0.071(9) 0.183(13) -0.036(11) 0.026(11) -0.036(9)
C42 0.107(10) 0.094(10) 0.122(12) -0.065(10) -0.006(11) -0.038(9)
C43 0.146(12) 0.095(11) 0.116(12) -0.054(10) 0.015(11) -0.021(11)
C44 0.147(12) 0.115(11) 0.054(8) -0.045(8) 0.030(10) -0.001(11)
C45 0.174(10) 0.194(11) 0.026(6) -0.040(7) 0.004(7) 0.027(10)
C46 0.175(10) 0.197(11) 0.020(5) -0.029(7) 0.008(7) 0.030(10)
C47 0.175(10) 0.206(11) 0.038(5) -0.018(8) 0.021(6) 0.029(10)
C48 0.139(13) 0.195(14) 0.077(11) 0.034(11) 0.055(10) 0.036(12)
C49 0.179(14) 0.192(14) 0.072(11) 0.048(11) 0.032(11) 0.037(13)
C50 0.170(13) 0.129(12) 0.070(10) 0.049(9) 0.042(11) 0.059(12)
C51 0.165(13) 0.120(12) 0.107(11) 0.040(11) 0.016(12) 0.030(11)
C52 0.137(12) 0.086(10) 0.103(11) 0.011(10) -0.018(11) 0.013(11)
C53 0.157(13) 0.092(11) 0.131(12) -0.001(11) -0.023(12) -0.015(12)
C54 0.205(14) 0.098(13) 0.148(13) -0.011(12) -0.002(13) 0.000(13)
C55 0.160(13) 0.113(11) 0.107(11) -0.016(10) -0.022(11) -0.006(11)
C56 0.111(11) 0.116(11) 0.076(10) -0.011(9) -0.027(9) -0.021(10)
C57 0.120(12) 0.122(13) 0.053(9) -0.003(9) -0.011(9) -0.014(11)
C58 0.104(9) 0.129(15) 0.046(6) 0.001(8) -0.010(6) -0.014(10)
C59 0.093(9) 0.128(12) 0.044(7) 0.011(7) -0.033(7) 0.032(9)
C60 0.122(12) 0.118(13) 0.080(11) 0.014(10) 0.015(10) 0.028(11)
C61 0.119(12) 0.117(12) 0.090(11) 0.038(10) -0.014(12) 0.047(12)
C62 0.118(12) 0.111(12) 0.119(13) 0.024(11) -0.013(12) 0.062(11)
C63 0.179(13) 0.103(13) 0.149(13) 0.004(11) 0.030(13) 0.023(12)
C64 0.149(12) 0.068(10) 0.152(13) -0.016(10) 0.021(12) 0.008(12)
C65 0.117(11) 0.075(9) 0.131(12) -0.034(9) 0.029(10) 0.015(10)
C66 0.103(11) 0.095(11) 0.153(12) -0.037(10) 0.002(11) 0.036(10)
C67 0.084(10) 0.150(13) 0.113(11) -0.037(11) 0.014(10) 0.038(10)
C68 0.109(10) 0.134(11) 0.082(9) -0.083(9) 0.023(8) -0.007(10)
C69 0.134(12) 0.186(13) 0.039(8) -0.025(9) 0.032(9) 0.021(11)
C70 0.101(10) 0.186(14) 0.061(9) -0.016(9) 0.049(8) -0.004(10)
C71 0.101(11) 0.179(13) 0.092(13) 0.028(10) 0.065(10) 0.006(11)
C72 0.129(12) 0.191(14) 0.099(12) 0.041(11) 0.044(11) 0.000(12)
C73 0.121(12) 0.157(13) 0.112(12) 0.028(11) 0.021(12) -0.011(12)
C74 0.095(11) 0.143(13) 0.140(13) 0.027(12) -0.004(11) -0.025(11)
C75 0.095(10) 0.107(11) 0.105(11) -0.015(9) -0.024(10) -0.042(10)
C76 0.097(11) 0.097(11) 0.084(11) -0.027(9) -0.040(9) 0.002(10)
C77 0.062(9) 0.120(12) 0.078(10) -0.012(9) -0.039(9) -0.020(10)
C78 0.088(9) 0.128(11) 0.059(8) -0.006(9) -0.049(7) -0.016(10)
C79 0.087(8) 0.134(15) 0.075(8) -0.002(11) -0.060(7) 0.006(11)
C80 0.060(8) 0.142(13) 0.100(10) 0.012(9) -0.059(7) 0.013(8)
C81 0.077(10) 0.134(12) 0.093(11) 0.016(11) -0.044(9) 0.040(10)
C82 0.062(8) 0.101(11) 0.110(11) 0.013(9) -0.020(9) 0.043(8)
C83 0.073(9) 0.152(12) 0.094(11) 0.012(11) -0.037(10) 0.049(10)
C84 0.059(8) 0.193(13) 0.053(8) -0.042(9) -0.012(7) 0.024(10)
C85 0.046(9) 0.186(13) 0.106(11) -0.031(11) -0.019(9) 0.006(10)
C86 0.035(5) 0.161(11) 0.165(11) -0.009(14) 0.013(7) -0.013(13)
C87 0.022(5) 0.157(13) 0.128(10) -0.006(10) -0.031(6) -0.011(7)
C88 0.046(8) 0.137(12) 0.104(12) 0.015(11) -0.038(9) -0.045(8)
C89 0.063(9) 0.146(13) 0.109(12) 0.015(11) -0.005(10) -0.039(10)
C90 0.055(11) 0.193(13) 0.117(13) -0.005(12) 0.035(10) -0.018(11)
C91 0.048(5) 0.090(8) 0.065(6) 0.000 -0.016(5) 0.000
C92 0.101(13) 0.131(14) 0.129(14) 0.045(12) -0.029(11) 0.029(11)
Ni1A 0.0195(5) 0.0587(6) 0.0229(5) 0.000 -0.0147(3) 0.000
N2A 0.021(3) 0.061(4) 0.031(3) 0.000 -0.009(2) 0.000
C2A 0.022(2) 0.060(3) 0.024(2) 0.001(2) -0.0142(17) -0.005(2)
C3A 0.022(2) 0.062(3) 0.028(2) 0.003(2) -0.0124(18) -0.007(2)
N3A 0.0237(19) 0.064(3) 0.027(2) 0.0041(18) -0.0168(16) -0.0025(19)
C4A 0.031(2) 0.058(3) 0.035(3) 0.004(2) -0.011(2) -0.004(2)
C6A 0.027(2) 0.064(3) 0.027(2) 0.005(2) -0.0115(19) 0.001(2)
C7A 0.025(2) 0.065(4) 0.033(3) 0.006(2) -0.0151(19) -0.004(2)
C8A 0.040(3) 0.064(4) 0.047(3) 0.010(3) -0.020(2) 0.002(3)
C9A 0.061(4) 0.071(4) 0.046(3) 0.015(3) -0.017(3) -0.002(3)
C10A 0.042(3) 0.063(4) 0.042(3) 0.001(3) -0.023(2) -0.007(3)
C11A 0.057(4) 0.092(5) 0.050(4) 0.000(3) -0.016(3) -0.034(4)
C12A 0.027(2) 0.060(3) 0.031(3) 0.007(2) -0.0149(19) 0.002(2)
C13A 0.025(2) 0.064(3) 0.025(2) 0.003(2) -0.0127(18) -0.002(2)
C14A 0.028(2) 0.075(3) 0.024(2) 0.002(2) -0.0136(19) 0.004(2)
C15A 0.034(3) 0.079(4) 0.032(3) 0.004(3) -0.022(2) 0.000(3)
C16A 0.054(3) 0.089(5) 0.038(3) 0.009(3) -0.025(3) 0.002(3)
C17A 0.029(2) 0.064(3) 0.031(3) -0.001(2) -0.019(2) -0.003(2)
C18A 0.030(3) 0.080(4) 0.057(4) -0.008(3) -0.016(2) -0.011(3)
C19A 0.021(2) 0.065(3) 0.027(2) 0.003(2) -0.0131(18) -0.002(2)
C20A 0.018(2) 0.063(3) 0.029(2) -0.004(2) -0.0154(18) -0.002(2)
N1A 0.019(3) 0.060(4) 0.027(3) 0.000 -0.008(2) 0.000
C1E 0.217(15) 0.067(15) 0.161(12) 0.022(10) -0.135(11) -0.023(11)
C2E 0.188(15) 0.056(10) 0.175(14) 0.003(10) -0.128(13) -0.032(10)
C3E 0.156(14) 0.070(11) 0.171(14) 0.013(11) -0.119(13) -0.005(11)
C4E 0.187(14) 0.056(16) 0.150(12) -0.006(8) -0.110(11) 0.018(9)
C5E 0.210(17) 0.061(11) 0.146(13) -0.002(10) -0.114(14) 0.023(13)
C6E 0.233(19) 0.082(13) 0.175(15) 0.005(12) -0.117(16) 0.016(15)
C3F 0.070(10) 0.049(11) 0.045(9) -0.010(7) -0.004(7) 0.021(9)
C1F 0.092(13) 0.062(9) 0.035(12) -0.009(7) -0.006(9) 0.014(9)
C2F 0.080(12) 0.075(12) 0.038(12) -0.001(11) -0.013(10) -0.001(10)
C4F 0.067(11) 0.065(16) 0.060(9) -0.015(10) -0.031(8) 0.011(11)
C5F 0.11(2) 0.059(8) 0.079(14) 0.001(10) -0.033(16) 0.007(9)
C6F 0.061(9) 0.049(11) 0.086(12) 0.002(10) -0.038(9) 0.011(8)

loop_
_atom_type_symbol
_atom_type_description
_atom_type_scat_dispersion_real
_atom_type_scat_dispersion_imag
_atom_type_scat_source
C C 0.0034 0.0017 'International Tables Vol C Tables 4.2.6.8 and 6.1.1.4'
H H 0.0000 0.0000 'International Tables Vol C Tables 4.2.6.8 and 6.1.1.4'
N N 0.0066 0.0034 'International Tables Vol C Tables 4.2.6.8 and 6.1.1.4'
S S 0.1265 0.1256 'International Tables Vol C Tables 4.2.6.8 and 6.1.1.4'
Ni Ni 0.3437 1.1214 'International Tables Vol C Tables 4.2.6.8 and 6.1.1.4'
Er Er -0.2031 5.0097 'International Tables Vol C Tables 4.2.6.8 and 6.1.1.4'

loop_
_geom_angle_atom_site_label_1
_geom_angle_atom_site_label_2
_geom_angle_atom_site_label_3
_geom_angle
_geom_angle_site_symmetry_1
_geom_angle_site_symmetry_3
Er5 Er1 Er6 45.1(4) . .
Er5 Er1 Er10 125.9(10) . .
Er6 Er1 Er10 150.5(7) . .
Er5 Er1 Er4 130.6(6) . .
Er6 Er1 Er4 88.8(6) . .
Er10 Er1 Er4 83.5(9) . .
Er5 Er1 Er2 56.3(4) . .
Er6 Er1 Er2 100.2(6) . .
Er10 Er1 Er2 72.7(10) . .
Er4 Er1 Er2 146.4(5) . .
Er5 Er1 Er11 143.9(6) . .
Er6 Er1 Er11 119.5(8) . .
Er10 Er1 Er11 46.7(9) . .
Er4 Er1 Er11 36.9(7) . .
Er2 Er1 Er11 114.5(9) . .
Er5 Er1 Er14 17.4(5) . .
Er6 Er1 Er14 59.6(5) . .
Er10 Er1 Er14 108.5(10) . .
Er4 Er1 Er14 135.8(5) . .
Er2 Er1 Er14 40.6(5) . .
Er11 Er1 Er14 133.7(7) . .
Er5 Er1 Er3 101.3(5) . .
Er6 Er1 Er3 60.3(4) . .
Er10 Er1 Er3 105.5(9) . .
Er4 Er1 Er3 29.4(2) . .
Er2 Er1 Er3 138.1(2) . .
Er11 Er1 Er3 60.7(7) . .
Er14 Er1 Er3 109.0(4) . .
Er5 Er1 Er8 68.9(5) . .
Er6 Er1 Er8 29.5(5) . .
Er10 Er1 Er8 127.4(8) . .
Er4 Er1 Er8 61.9(4) . .
Er2 Er1 Er8 115.4(4) . .
Er11 Er1 Er8 90.0(7) . .
Er14 Er1 Er8 78.5(5) . .
Er3 Er1 Er8 32.6(3) . .
Er5 Er1 Er13 115.5(8) . .
Er6 Er1 Er13 136.0(6) . .
Er10 Er1 Er13 14.7(8) . .
Er4 Er1 Er13 83.2(9) . .
Er2 Er1 Er13 67.8(8) . .
Er11 Er1 Er13 47.2(11) . .
Er14 Er1 Er13 98.4(8) . .
Er3 Er1 Er13 99.6(8) . .
Er8 Er1 Er13 115.8(7) . .
Er5 Er1 Er15 43.7(6) . .
Er6 Er1 Er15 20.1(5) . .
Er10 Er1 Er15 130.6(7) . .
Er4 Er1 Er15 86.9(6) . .
Er2 Er1 Er15 90.8(6) . .
Er11 Er1 Er15 108.9(7) . .
Er14 Er1 Er15 52.5(6) . .
Er3 Er1 Er15 57.8(5) . .
Er8 Er1 Er15 26.0(5) . .
Er13 Er1 Er15 115.9(6) . .
Er5 Er2 Er1 55.1(4) . .
Er5 Er2 Er14 45.1(8) . .
Er1 Er2 Er14 99.1(10) . .
Er5 Er2 Er10 106.5(9) . .
Er1 Er2 Er10 53.5(8) . .
Er14 Er2 Er10 141.8(9) . .
Er5 Er2 Er6 17.9(4) . .
Er1 Er2 Er6 38.9(3) . .
Er14 Er2 Er6 60.2(9) . .
Er10 Er2 Er6 88.6(8) . .
Er5 Er2 Er12 53.3(6) . .
Er1 Er2 Er12 103.7(6) . .
Er14 Er2 Er12 13.4(8) . .
Er10 Er2 Er12 136.0(6) . .
Er6 Er2 Er12 65.6(6) . .
Er5 Er2 Er13 125.9(8) . .
Er1 Er2 Er13 81.1(8) . .
Er14 Er2 Er13 136.5(7) . .
Er10 Er2 Er13 30.7(10) . .
Er6 Er2 Er13 108.9(8) . .
Er12 Er2 Er13 124.1(6) . .
Er5 Er2 Er4 63.2(4) . .
Er1 Er2 Er4 16.8(2) . .
Er14 Er2 Er4 102.7(9) . .
Er10 Er2 Er4 43.3(8) . .
Er6 Er2 Er4 45.4(2) . .
Er12 Er2 Er4 103.3(5) . .
Er13 Er2 Er4 67.1(7) . .
Er5 Er2 Er11 87.1(6) . .
Er1 Er2 Er11 39.0(6) . .
Er14 Er2 Er11 121.2(8) . .
Er10 Er2 Er11 21.0(7) . .
Er6 Er2 Er11 69.2(5) . .
Er12 Er2 Er11 117.2(6) . .
Er13 Er2 Er11 42.4(9) . .
Er4 Er2 Er11 24.8(5) . .
Er5 Er2 C91 79.9(3) . .
Er1 Er2 C91 81.9(3) . .
Er14 Er2 C91 74.6(6) . .
Er10 Er2 C91 75.5(6) . .
Er6 Er2 C91 72.9(3) . .
Er12 Er2 C91 63.3(4) . .
Er13 Er2 C91 62.4(5) . .
Er4 Er2 C91 67.7(3) . .
Er11 Er2 C91 63.1(4) . .
C91 Er2 C92 25.1(5) . 6_565
Er5 Er2 Er15 26.0(4) . .
Er1 Er2 Er15 63.9(5) . .
Er14 Er2 Er15 39.4(9) . .
Er10 Er2 Er15 103.1(7) . .
Er6 Er2 Er15 28.5(5) . .
Er12 Er2 Er15 40.0(7) . .
Er13 Er2 Er15 110.3(8) . .
Er4 Er2 Er15 63.8(5) . .
Er11 Er2 Er15 82.2(6) . .
C91 Er2 Er15 54.9(4) . .
C92 Er2 Er15 30.2(6) 6_565 .
Er8 Er3 Er4 106.8(8) . .
Er8 Er3 Er6 46.1(8) . .
Er4 Er3 Er6 61.4(4) . .
Er8 Er3 Er11 121.0(8) . .
Er4 Er3 Er11 27.0(5) . .
Er6 Er3 Er11 81.7(5) . .
Er8 Er3 Er1 77.9(8) . .
Er4 Er3 Er1 28.9(2) . .
Er6 Er3 Er1 33.1(3) . .
Er11 Er3 Er1 49.3(5) . .
Er8 Er3 Er15 11.5(7) . .
Er4 Er3 Er15 99.1(6) . .
Er6 Er3 Er15 41.1(6) . .
Er11 Er3 Er15 110.3(7) . .
Er1 Er3 Er15 70.5(5) . .
Er8 Er3 Er5 53.9(8) . .
Er4 Er3 Er5 53.0(3) . .
Er6 Er3 Er5 12.8(3) . .
Er11 Er3 Er5 70.3(5) . .
Er1 Er3 Er5 24.16(17) . .
Er15 Er3 Er5 46.4(5) . .
C92 Er3 Er5 52.8(6) 6_565 .
Er8 Er3 Er10 97.0(8) . .
Er4 Er3 Er10 19.5(3) . .
Er6 Er3 Er10 56.7(6) . .
Er11 Er3 Er10 25.2(6) . .
Er1 Er3 Er10 25.4(5) . .
Er15 Er3 Er10 87.1(7) . .
C92 Er3 Er10 72.0(6) 6_565 .
Er5 Er3 Er10 45.1(5) . .
Er8 Er3 C91 69.4(5) . .
Er4 Er3 C91 75.5(3) . .
Er6 Er3 C91 67.0(3) . .
Er11 Er3 C91 65.2(5) . .
Er1 Er3 C91 64.1(2) . .
Er15 Er3 C91 58.6(5) . .
C92 Er3 C91 24.5(5) 6_565 .
Er5 Er3 C91 57.4(2) . .
Er10 Er3 C91 56.0(4) . .
Er8 Er3 Er2 70.0(7) . .
Er4 Er3 Er2 39.1(2) . .
Er6 Er3 Er2 31.2(3) . .
Er11 Er3 Er2 52.2(5) . .
Er1 Er3 Er2 14.97(11) . .
Er15 Er3 Er2 60.8(5) . .
C92 Er3 Er2 54.9(6) 6_565 .
Er5 Er3 Er2 18.64(11) . .
Er10 Er3 Er2 27.2(5) . .
C91 Er3 Er2 49.8(2) . .
Er8 Er3 Er14 48.1(7) . .
Er4 Er3 Er14 60.5(4) . .
Er6 Er3 Er14 19.1(3) . .
Er11 Er3 Er14 73.4(5) . .
Er1 Er3 Er14 32.7(3) . .
Er15 Er3 Er14 38.8(6) . .
C92 Er3 Er14 41.4(7) 6_565 .
Er5 Er3 Er14 11.4(3) . .
Er10 Er3 Er14 48.9(5) . .
C91 Er3 Er14 47.9(3) . .
Er2 Er3 Er14 22.0(3) . .
Er11 Er4 Er1 99.0(11) . .
Er11 Er4 Er3 120.7(11) . .
Er1 Er4 Er3 121.8(4) . .
Er11 Er4 Er10 50.9(12) . .
Er1 Er4 Er10 48.2(8) . .
Er3 Er4 Er10 145.7(5) . .
Er11 Er4 Er6 134.3(10) . .
Er1 Er4 Er6 44.5(4) . .
Er3 Er4 Er6 78.1(4) . .
Er10 Er4 Er6 89.1(9) . .
Er11 Er4 Er8 135.5(9) . .
Er1 Er4 Er8 85.2(5) . .
Er3 Er4 Er8 36.5(4) . .
Er10 Er4 Er8 120.3(8) . .
Er6 Er4 Er8 42.2(5) . .
Er11 Er4 Er5 112.9(10) . .
Er1 Er4 Er5 23.1(3) . .
Er3 Er4 Er5 98.7(3) . .
Er10 Er4 Er5 65.6(9) . .
Er6 Er4 Er5 23.6(3) . .
Er8 Er4 Er5 62.3(4) . .
Er11 Er4 Er2 86.2(10) . .
Er1 Er4 Er2 16.8(3) . .
Er3 Er4 Er2 121.4(3) . .
Er10 Er4 Er2 37.7(9) . .
Er6 Er4 Er2 51.4(4) . .
Er8 Er4 Er2 86.7(4) . .
Er5 Er4 Er2 27.86(16) . .
Er11 Er4 Er13 33.0(11) . .
Er1 Er4 Er13 67.9(8) . .
Er3 Er4 Er13 129.5(5) . .
Er10 Er4 Er13 23.3(10) . .
Er6 Er4 Er13 101.8(7) . .
Er8 Er4 Er13 119.1(6) . .
Er5 Er4 Er13 79.9(7) . .
Er2 Er4 Er13 53.7(7) . .
Er11 Er4 C91 74.2(8) . .
Er1 Er4 C91 73.7(3) . .
Er3 Er4 C91 78.3(3) . .
Er10 Er4 C91 67.5(5) . .
Er6 Er4 C91 69.6(3) . .
Er8 Er4 C91 64.5(4) . .
Er5 Er4 C91 63.0(3) . .
Er2 Er4 C91 59.3(3) . .
Er13 Er4 C91 55.9(5) . .
C91 Er4 C92 24.0(5) . 6_565
Er11 Er4 Er15 128.2(9) . .
Er1 Er4 Er15 67.2(5) . .
Er3 Er4 Er15 54.9(5) . .
Er10 Er4 Er15 101.4(9) . .
Er6 Er4 Er15 28.0(5) . .
Er8 Er4 Er15 19.4(5) . .
Er5 Er4 Er15 44.1(5) . .
Er2 Er4 Er15 67.3(5) . .
Er13 Er4 Er15 103.7(7) . .
C91 Er4 Er15 54.1(4) . .
C92 Er4 Er15 30.4(6) 6_565 .
Er6 Er5 Er14 134.0(12) . .
Er6 Er5 Er1 73.4(8) . .
Er14 Er5 Er1 141.6(11) . .
Er6 Er5 Er2 139.3(9) . .
Er14 Er5 Er2 75.7(11) . .
Er1 Er5 Er2 68.6(4) . .
Er6 Er5 Er12 109.1(8) . .
Er14 Er5 Er12 24.9(10) . .
Er1 Er5 Er12 148.5(6) . .
Er2 Er5 Er12 96.3(8) . .
Er6 Er5 Er15 49.2(8) . .
Er14 Er5 Er15 84.8(11) . .
Er1 Er5 Er15 113.8(8) . .
Er2 Er5 Er15 139.7(6) . .
Er12 Er5 Er15 59.9(9) . .
Er6 Er5 Er10 96.7(8) . .
Er14 Er5 Er10 112.8(11) . .
Er1 Er5 Er10 28.8(6) . .
Er2 Er5 Er10 42.7(6) . .
Er12 Er5 Er10 124.3(7) . .
Er15 Er5 Er10 122.1(7) . .
Er6 Er5 Er4 50.6(6) . .
Er14 Er5 Er4 145.1(9) . .
Er1 Er5 Er4 26.3(3) . .
Er2 Er5 Er4 88.9(4) . .
Er12 Er5 Er4 134.1(5) . .
Er15 Er5 Er4 87.4(7) . .
Er10 Er5 Er4 46.2(5) . .
Er6 Er5 Er8 22.6(6) . .
Er14 Er5 Er8 114.8(10) . .
Er1 Er5 Er8 82.6(6) . .
Er2 Er5 Er8 134.5(5) . .
Er12 Er5 Er8 90.4(7) . .
Er15 Er5 Er8 32.1(7) . .
Er10 Er5 Er8 98.0(6) . .
Er4 Er5 Er8 56.4(4) . .
Er6 Er5 Er9 102.8(8) . .
Er14 Er5 Er9 31.8(10) . .
Er1 Er5 Er9 141.9(6) . .
Er2 Er5 Er9 98.3(7) . .
Er12 Er5 Er9 8.7(7) . .
Er15 Er5 Er9 53.6(8) . .
Er10 Er5 Er9 120.7(7) . .
Er4 Er5 Er9 125.4(5) . .
Er8 Er5 Er9 82.9(7) . .
C92 Er5 Er9 46.5(8) 6_565 .
Er6 Er5 C91 85.8(6) . .
Er14 Er5 C91 75.3(8) . .
Er1 Er5 C91 82.1(4) . .
Er2 Er5 C91 75.3(3) . .
Er12 Er5 C91 67.0(5) . .
Er15 Er5 C91 65.8(6) . .
Er10 Er5 C91 66.7(5) . .
Er4 Er5 C91 70.4(3) . .
Er8 Er5 C91 66.2(4) . .
C92 Er5 C91 26.3(6) 6_565 .
Er9 Er5 C91 59.8(5) . .
Er5 Er6 Er1 61.6(8) . .
Er5 Er6 Er8 143.1(9) . .
Er1 Er6 Er8 125.1(8) . .
Er5 Er6 Er15 105.2(11) . .
Er1 Er6 Er15 144.5(9) . .
Er8 Er6 Er15 45.8(9) . .
Er5 Er6 Er14 23.5(7) . .
Er1 Er6 Er14 82.0(8) . .
Er8 Er6 Er14 122.8(8) . .
Er15 Er6 Er14 81.8(10) . .
Er5 Er6 Er4 105.9(8) . .
Er1 Er6 Er4 46.6(3) . .
Er8 Er6 Er4 81.2(7) . .
Er15 Er6 Er4 121.0(9) . .
Er14 Er6 Er4 120.8(8) . .
Er5 Er6 Er2 22.8(5) . .
Er1 Er6 Er2 40.9(4) . .
Er8 Er6 Er2 137.6(6) . .
Er15 Er6 Er2 116.4(9) . .
Er14 Er6 Er2 41.1(6) . .
Er4 Er6 Er2 83.2(4) . .
Er5 Er6 Er3 138.7(8) . .
Er1 Er6 Er3 86.6(4) . .
Er8 Er6 Er3 41.3(6) . .
Er15 Er6 Er3 85.2(9) . .
Er14 Er6 Er3 138.8(6) . .
Er4 Er6 Er3 40.4(2) . .
Er2 Er6 Er3 117.2(4) . .
Er5 Er6 Er12 48.7(6) . .
Er1 Er6 Er12 103.9(8) . .
Er8 Er6 Er12 99.2(7) . .
Er15 Er6 Er12 56.5(9) . .
Er14 Er6 Er12 25.3(6) . .
Er4 Er6 Er12 131.5(6) . .
Er2 Er6 Er12 64.0(5) . .
Er3 Er6 Er12 127.4(5) . .
C92 Er6 Er12 52.2(8) 6_565 .
Er5 Er6 Er10 61.4(8) . .
Er1 Er6 Er10 15.0(4) . .
Er8 Er6 Er10 115.1(8) . .
Er15 Er6 Er10 129.6(8) . .
Er14 Er6 Er10 77.9(8) . .
Er4 Er6 Er10 44.5(5) . .
Er2 Er6 Er10 38.7(5) . .
Er3 Er6 Er10 80.9(5) . .
C92 Er6 Er10 86.7(7) 6_565 .
Er12 Er6 Er10 96.2(7) . .
Er5 Er6 Er11 90.6(8) . .
Er1 Er6 Er11 36.6(5) . .
Er8 Er6 Er11 88.5(8) . .
Er15 Er6 Er11 119.6(8) . .
Er14 Er6 Er11 103.6(8) . .
Er4 Er6 Er11 17.4(5) . .
Er2 Er6 Er11 67.8(5) . .
Er3 Er6 Er11 51.3(5) . .
C92 Er6 Er11 82.4(7) 6_565 .
Er12 Er6 Er11 115.0(7) . .
Er10 Er6 Er11 29.8(5) . .
Er16 Er7 Er9 37.7(19) . .
Er16 Er7 Er9 113(2) 6_565 .
Er16 Er7 C92 89.5(14) . .
Er16 Er7 C92 42.2(14) 6_565 .
Er9 Er7 C92 88.4(9) . .
Er9 Er7 C92 56.4(9) 6_565 .
C92 Er7 C92 47.6(13) . 6_565
Er16 Er7 Er12 33(2) . .
Er16 Er7 Er12 109.0(17) 6_565 .
Er9 Er7 Er12 10.3(6) . .
Er9 Er7 Er12 81.5(9) 6_565 .
C92 Er7 Er12 79.9(8) . .
C92 Er7 Er12 46.1(8) 6_565 .
C92 Er7 Er12 46.1(8) . 6_565
C92 Er7 Er12 79.9(8) 6_565 6_565
Er16 Er7 C91 65.2(12) . .
Er16 Er7 C91 65.2(12) 6_565 .
Er9 Er7 C91 65.9(6) . .
Er9 Er7 C91 65.9(6) 6_565 .
C92 Er7 C91 25.0(7) . .
C92 Er7 C91 25.0(7) 6_565 .
Er12 Er7 C91 56.5(4) . .
Er12 Er7 C91 56.5(4) 6_565 .
C92 Er7 Er15 30.2(7) . 6_565
C92 Er7 Er15 77.7(8) 6_565 6_565
C91 Er7 Er15 54.8(4) . 6_565
Er16 Er7 Er15 14.5(16) . .
Er16 Er7 Er15 119.7(13) 6_565 .
Er9 Er7 Er15 47.0(8) . .
Er9 Er7 Er15 111.7(9) 6_565 .
C92 Er7 Er15 77.7(8) . .
C92 Er7 Er15 30.2(7) 6_565 .
Er12 Er7 Er15 39.6(6) . .
Er12 Er7 Er15 105.5(6) 6_565 .
C91 Er7 Er15 54.8(4) . .
Er15 Er7 Er15 107.6(8) 6_565 .
Er16 Er7 Er14 34.6(18) . .
Er16 Er7 Er14 101.5(16) 6_565 .
Er9 Er7 Er14 20.3(5) . .
Er9 Er7 Er14 78.3(8) 6_565 .
C92 Er7 Er14 69.9(8) . .
C92 Er7 Er14 36.9(8) 6_565 .
Er12 Er7 Er14 10.4(4) . .
Er12 Er7 Er14 75.0(5) 6_565 .
C91 Er7 Er14 46.2(4) . .
Er15 Er7 Er14 96.4(5) 6_565 .
Er15 Er7 Er14 37.0(5) . .
Er15 Er8 Er3 156.0(15) . .
Er15 Er8 Er6 75.5(13) . .
Er3 Er8 Er6 92.6(11) . .
Er15 Er8 Er4 124.9(15) . .
Er3 Er8 Er4 36.7(5) . .
Er6 Er8 Er4 56.6(6) . .
C92 Er8 Er4 92.8(9) 6_565 .
Er15 Er8 Er5 66.0(13) . .
Er3 Er8 Er5 97.9(10) . .
Er6 Er8 Er5 14.3(3) . .
C92 Er8 Er5 69.3(9) 6_565 .
Er4 Er8 Er5 61.3(5) . .
Er15 Er8 Er1 93.8(14) . .
Er3 Er8 Er1 69.5(8) . .
Er6 Er8 Er1 25.4(4) . .
C92 Er8 Er1 80.3(9) 6_565 .
Er4 Er8 Er1 32.8(3) . .
Er5 Er8 Er1 28.5(3) . .
Er15 Er8 Er16 18.9(15) . .
Er3 Er8 Er16 142.5(13) . .
Er6 Er8 Er16 85.4(14) . .
C92 Er8 Er16 37.1(13) 6_565 .
Er4 Er8 Er16 123.0(13) . .
Er5 Er8 Er16 73.1(13) . .
Er1 Er8 Er16 97.5(14) . .
Er15 Er8 C91 73.3(11) . .
Er3 Er8 C91 84.0(6) . .
Er6 Er8 C91 77.7(6) . .
C92 Er8 C91 22.4(7) 6_565 .
Er4 Er8 C91 71.5(4) . .
Er5 Er8 C91 65.3(4) . .
Er1 Er8 C91 66.0(4) . .
Er16 Er8 C91 59.0(12) . .
Er15 Er8 Er14 49.4(13) . .
Er3 Er8 Er14 111.4(10) . .
Er6 Er8 Er14 31.6(5) . .
C92 Er8 Er14 55.0(10) 6_565 .
Er4 Er8 Er14 75.9(7) . .
Er5 Er8 Er14 18.2(4) . .
Er1 Er8 Er14 44.5(5) . .
Er16 Er8 Er14 54.9(13) . .
C91 Er8 Er14 57.3(4) . .
Er15 Er8 Er12 29.9(12) . .
Er3 Er8 Er12 127.9(9) . .
Er6 Er8 Er12 51.7(5) . .
C92 Er8 Er12 43.6(9) 6_565 .
Er4 Er8 Er12 95.1(6) . .
Er5 Er8 Er12 39.3(4) . .
Er1 Er8 Er12 65.1(5) . .
Er16 Er8 Er12 33.9(13) . .
C91 Er8 Er12 55.2(4) . .
Er14 Er8 Er12 21.2(4) . .
Er15 Er8 Er11 120.2(13) . .
Er3 Er8 Er11 37.1(6) . .
Er6 Er8 Er11 63.1(7) . .
C92 Er8 Er11 79.9(9) 6_565 .
Er4 Er8 Er11 15.1(4) . .
Er5 Er8 Er11 63.7(6) . .
Er1 Er8 Er11 37.7(4) . .
Er16 Er8 Er11 113.4(13) . .
C91 Er8 Er11 57.8(5) . .
Er14 Er8 Er11 74.8(6) . .
Er12 Er8 Er11 90.9(6) . .
Er12 Er9 Er16 99(4) . .
Er12 Er9 Er14 9.8(13) . .
Er16 Er9 Er14 100(3) . .
Er12 Er9 Er7 145(2) . .
Er16 Er9 Er7 59(3) . .
Er14 Er9 Er7 138.3(10) . .
Er12 Er9 Er15 64(2) . .
Er16 Er9 Er15 36(3) . .
Er14 Er9 Er15 64.5(10) . .
Er7 Er9 Er15 90.9(12) . .
C92 Er9 Er15 43.0(10) 6_565 .
C92 Er9 Er9 78.2(11) 6_565 6_565
Er12 Er9 Er5 18.6(16) . .
Er16 Er9 Er5 84(3) . .
Er14 Er9 Er5 15.4(6) . .
Er7 Er9 Er5 127.0(9) . .
C92 Er9 Er5 59.8(10) 6_565 .
Er15 Er9 Er5 49.5(7) . .
Er9 Er9 Er5 115.9(5) 6_565 .
Er12 Er9 C91 77.1(15) . .
Er16 Er9 C91 72.0(19) . .
Er14 Er9 C91 68.2(6) . .
Er7 Er9 C91 71.0(7) . .
C92 Er9 C91 25.0(8) 6_565 .
Er15 Er9 C91 65.3(6) . .
Er9 Er9 C91 60.8(5) 6_565 .
Er5 Er9 C91 61.5(4) . .
Er12 Er9 C92 101.0(16) . .
Er16 Er9 C92 71(2) . .
Er14 Er9 C92 91.9(8) . .
Er7 Er9 C92 48.8(7) . .
C92 Er9 C92 36.5(12) 6_565 .
Er15 Er9 C92 79.1(9) . .
Er9 Er9 C92 41.7(7) 6_565 .
Er5 Er9 C92 85.6(6) . .
C91 Er9 C92 24.2(5) . .
Er12 Er9 Er6 33.6(19) . .
Er16 Er9 Er6 67(3) . .
Er14 Er9 Er6 32.8(6) . .
Er7 Er9 Er6 114.5(9) . .
C92 Er9 Er6 49.4(10) 6_565 .
Er15 Er9 Er6 32.0(7) . .
Er9 Er9 Er6 119.3(4) 6_565 .
Er5 Er9 Er6 17.5(2) . .
C91 Er9 Er6 59.1(4) . .
C92 Er9 Er6 81.7(6) . .
Er12 Er9 Er2 25.3(15) . .
Er16 Er9 Er2 101(2) . .
Er14 Er9 Er2 15.5(5) . .
Er7 Er9 Er2 126.3(7) . .
C92 Er9 Er2 64.5(9) 6_565 .
Er15 Er9 Er2 69.1(8) . .
Er9 Er9 Er2 98.1(4) 6_565 .
Er5 Er9 Er2 22.2(2) . .
C91 Er9 Er2 55.3(4) . .
C92 Er9 Er2 78.1(6) . .
Er6 Er9 Er2 37.8(3) . .
Er13 Er10 Er1 150.3(15) . .
Er13 Er10 Er11 89(3) . .
Er1 Er10 Er11 88.6(15) . .
Er13 Er10 Er2 111.3(19) . .
Er1 Er10 Er2 53.8(11) . .
Er11 Er10 Er2 134.7(17) . .
Er13 Er10 Er4 124(2) . .
Er1 Er10 Er4 48.3(7) . .
Er11 Er10 Er4 40.4(10) . .
Er2 Er10 Er4 99.0(14) . .
Er13 Er10 Er5 130.2(16) . .
Er1 Er10 Er5 25.3(6) . .
Er11 Er10 Er5 105.7(15) . .
Er2 Er10 Er5 30.8(6) . .
Er4 Er10 Er5 68.2(9) . .
Er13 Er10 Er6 136.1(13) . .
Er1 Er10 Er6 14.5(3) . .
Er11 Er10 Er6 84.4(14) . .
Er2 Er10 Er6 52.6(8) . .
Er4 Er10 Er6 46.4(6) . .
Er5 Er10 Er6 21.9(3) . .
Er13 Er10 Er14 113.0(17) . .
Er1 Er10 Er14 44.4(9) . .
Er11 Er10 Er14 117.5(14) . .
Er2 Er10 Er14 17.5(4) . .
Er4 Er10 Er14 84.4(10) . .
Er5 Er10 Er14 19.1(4) . .
Er6 Er10 Er14 38.9(6) . .
Er10 Er10 Er14 107.2(6) 6_565 .
Er13 Er10 C91 70.8(11) . .
Er1 Er10 C91 79.7(6) . .
Er11 Er10 C91 78.4(8) . .
Er2 Er10 C91 71.4(6) . .
Er4 Er10 C91 76.8(5) . .
Er5 Er10 C91 66.3(4) . .
Er6 Er10 C91 65.3(4) . .
Er10 Er10 C91 62.4(6) 6_565 .
Er14 Er10 C91 58.4(5) . .
C91 Er10 Er11 60.8(5) . 6_565
Er13 Er10 Er3 115.5(17) . .
Er1 Er10 Er3 49.1(6) . .
Er11 Er10 Er3 42.3(12) . .
Er2 Er10 Er3 93.1(9) . .
Er4 Er10 Er3 14.8(2) . .
Er5 Er10 Er3 63.5(5) . .
Er6 Er10 Er3 42.4(4) . .
Er10 Er10 Er3 108.7(5) 6_565 .
Er14 Er10 Er3 76.7(6) . .
C91 Er10 Er3 62.1(4) . .
Er11 Er10 Er3 85.1(5) 6_565 .
Er4 Er11 Er10 88.7(16) . .
Er4 Er11 Er13 127.6(14) . .
Er10 Er11 Er13 44.3(16) . .
Er4 Er11 Er1 44.1(7) . .
Er10 Er11 Er1 44.7(12) . .
Er13 Er11 Er1 85.3(11) . .
Er4 Er11 Er3 32.3(7) . .
Er10 Er11 Er3 112.6(16) . .
Er13 Er11 Er3 134.7(10) . .
Er1 Er11 Er3 70.0(7) . .
Er4 Er11 Er2 68.9(8) . .
Er10 Er11 Er2 24.3(11) . .
Er13 Er11 Er2 59.2(9) . .
Er1 Er11 Er2 26.4(4) . .
Er3 Er11 Er2 88.8(6) . .
Er11 Er11 Er2 102.1(5) 6_565 .
Er4 Er11 Er6 28.4(6) . .
Er10 Er11 Er6 65.8(14) . .
Er13 Er11 Er6 99.7(10) . .
Er1 Er11 Er6 23.9(4) . .
Er3 Er11 Er6 47.0(5) . .
Er11 Er11 Er6 126.4(4) 6_565 .
Er2 Er11 Er6 43.0(3) . .
Er4 Er11 C91 83.1(7) . .
Er10 Er11 C91 73.5(8) . .
Er13 Er11 C91 64.9(8) . .
Er1 Er11 C91 71.2(4) . .
Er3 Er11 C91 71.3(4) . .
Er11 Er11 C91 65.1(5) 6_565 .
Er2 Er11 C91 58.7(4) . .
Er6 Er11 C91 61.7(3) . .
Er10 Er11 C91 58.7(5) 6_565 .
Er4 Er11 Er5 45.9(7) . .
Er10 Er11 Er5 47.3(13) . .
Er13 Er11 Er5 81.7(10) . .
Er1 Er11 Er5 13.7(2) . .
Er3 Er11 Er5 65.3(5) . .
Er11 Er11 Er5 116.9(4) 6_565 .
Er2 Er11 Er5 24.1(2) . .
Er6 Er11 Er5 18.9(2) . .
Er10 Er11 Er5 94.9(6) 6_565 .
C91 Er11 Er5 57.7(3) . .
Er4 Er11 Er8 29.4(6) . .
Er10 Er11 Er8 91.7(14) . .
Er13 Er11 Er8 114.7(10) . .
Er1 Er11 Er8 52.3(6) . .
Er3 Er11 Er8 21.9(3) . .
Er11 Er11 Er8 116.3(5) 6_565 .
Er2 Er11 Er8 67.6(5) . .
Er6 Er11 Er8 28.4(4) . .
Er10 Er11 Er8 114.7(6) 6_565 .
C91 Er11 Er8 56.2(4) . .
Er5 Er11 Er8 44.9(4) . .
Er9 Er12 Er14 162(2) . .
Er9 Er12 Er16 49(3) . .
Er14 Er12 Er16 130(3) . .
Er9 Er12 Er5 153(2) . .
Er14 Er12 Er5 22.5(11) . .
Er16 Er12 Er5 108(2) . .
Er9 Er12 Er15 93(2) . .
Er14 Er12 Er15 88.2(17) . .
Er16 Er12 Er15 44(2) . .
Er5 Er12 Er15 65.8(10) . .
Er9 Er12 Er2 145(2) . .
Er14 Er12 Er2 16.8(9) . .
Er16 Er12 Er2 126.7(19) . .
Er5 Er12 Er2 30.4(3) . .
Er15 Er12 Er2 91.5(10) . .
C92 Er12 Er2 82.2(9) 6_565 .
Er9 Er12 Er6 134(2) . .
Er14 Er12 Er6 44.6(12) . .
Er16 Er12 Er6 87(2) . .
Er5 Er12 Er6 22.1(4) . .
Er15 Er12 Er6 43.6(8) . .
C92 Er12 Er6 62.8(11) 6_565 .
Er2 Er12 Er6 50.4(5) . .
Er9 Er12 C91 84.0(16) . .
Er14 Er12 C91 79.7(10) . .
Er16 Er12 C91 70.3(14) . .
Er5 Er12 C91 72.7(5) . .
Er15 Er12 C91 69.1(7) . .
C92 Er12 C91 26.2(7) 6_565 .
Er2 Er12 C91 65.6(4) . .
Er6 Er12 C91 69.0(5) . .
Er9 Er12 Er7 24.2(16) . .
Er14 Er12 Er7 141.4(11) . .
Er16 Er12 Er7 35(2) . .
Er5 Er12 Er7 128.6(8) . .
Er15 Er12 Er7 76.3(8) . .
C92 Er12 Er7 52.4(9) 6_565 .
Er2 Er12 Er7 127.0(6) . .
Er6 Er12 Er7 112.5(7) . .
C91 Er12 Er7 61.8(4) . .
Er9 Er12 Er1 143.3(19) . .
Er14 Er12 Er1 25.8(11) . .
Er16 Er12 Er1 105(2) . .
Er5 Er12 Er1 12.0(2) . .
Er15 Er12 Er1 65.7(8) . .
C92 Er12 Er1 67.1(10) 6_565 .
Er2 Er12 Er1 26.0(3) . .
Er6 Er12 Er1 24.9(3) . .
C91 Er12 Er1 61.1(4) . .
Er7 Er12 Er1 119.2(6) . .
Er9 Er12 Er8 105(2) . .
Er14 Er12 Er8 72.5(14) . .
Er16 Er12 Er8 58(2) . .
Er5 Er12 Er8 50.4(6) . .
Er15 Er12 Er8 17.8(7) . .
C92 Er12 Er8 41.4(10) 6_565 .
Er2 Er12 Er8 74.0(7) . .
Er6 Er12 Er8 29.1(5) . .
C91 Er12 Er8 59.1(5) . .
Er7 Er12 Er8 84.8(7) . .
Er1 Er12 Er8 48.6(5) . .
Er10 Er13 Er11 47.0(14) . .
Er10 Er13 Er11 126(2) 6_565 .
Er11 Er13 Er11 79.8(18) 6_565 .
Er10 Er13 Er2 38.0(13) . .
Er10 Er13 Er2 133(2) 6_565 .
Er11 Er13 Er2 138.8(12) 6_565 .
Er11 Er13 Er2 78.4(7) . .
Er10 Er13 Er1 14.9(9) . .
Er10 Er13 Er1 148.3(15) 6_565 .
Er11 Er13 Er1 120.1(14) 6_565 .
Er11 Er13 Er1 47.5(6) . .
Er2 Er13 Er1 31.11(18) . .
Er2 Er13 Er1 120.7(10) 6_565 .
Er10 Er13 C91 81.6(12) . .
Er10 Er13 C91 81.6(12) 6_565 .
Er11 Er13 C91 75.6(9) 6_565 .
Er11 Er13 C91 75.6(9) . .
Er2 Er13 C91 65.3(5) . .
Er2 Er13 C91 65.3(5) 6_565 .
Er1 Er13 C91 66.8(4) . .
Er1 Er13 C91 66.8(4) 6_565 .
C91 Er13 Er4 66.2(5) . 6_565
Er10 Er13 Er4 32.3(12) . .
Er10 Er13 Er4 135.4(19) 6_565 .
Er11 Er13 Er4 93.8(13) 6_565 .
Er11 Er13 Er4 19.4(6) . .
Er2 Er13 Er4 59.2(3) . .
Er2 Er13 Er4 131.3(8) 6_565 .
Er1 Er13 Er4 28.9(2) . .
Er1 Er13 Er4 124.8(10) 6_565 .
C91 Er13 Er4 66.2(5) . .
Er4 Er13 Er4 103.9(10) 6_565 .
C91 Er13 Er5 55.4(3) . 6_565
Er5 Er14 Er12 132.7(19) . .
Er5 Er14 Er2 59.2(12) . .
Er12 Er14 Er2 149.8(16) . .
Er5 Er14 Er6 22.6(7) . .
Er12 Er14 Er6 110.1(15) . .
Er2 Er14 Er6 78.7(13) . .
Er5 Er14 Er9 132.8(14) . .
Er12 Er14 Er9 8.1(11) . .
Er2 Er14 Er9 141.7(12) . .
Er6 Er14 Er9 110.7(10) . .
Er5 Er14 Er1 21.0(7) . .
Er12 Er14 Er1 140.9(14) . .
Er2 Er14 Er1 40.3(7) . .
Er6 Er14 Er1 38.5(6) . .
Er9 Er14 Er1 137.0(10) . .
Er5 Er14 Er15 69.5(11) . .
Er12 Er14 Er15 63.2(14) . .
Er2 Er14 Er15 118.4(14) . .
Er6 Er14 Er15 47.0(7) . .
Er9 Er14 Er15 64.1(10) . .
Er1 Er14 Er15 81.5(10) . .
Er5 Er14 Er16 103.0(18) . .
Er12 Er14 Er16 30.6(19) . .
Er2 Er14 Er16 136.1(13) . .
Er6 Er14 Er16 80.8(16) . .
Er9 Er14 Er16 29.9(14) . .
Er1 Er14 Er16 110.7(15) . .
Er15 Er14 Er16 34.4(16) . .
C92 Er14 Er16 36.6(11) 6_565 .
Er5 Er14 C91 84.2(9) . .
Er12 Er14 C91 77.3(10) . .
Er2 Er14 C91 76.9(6) . .
Er6 Er14 C91 76.7(6) . .
Er9 Er14 C91 69.9(7) . .
Er1 Er14 C91 72.9(5) . .
Er15 Er14 C91 65.8(6) . .
C92 Er14 C91 27.1(6) 6_565 .
Er16 Er14 C91 60.8(10) . .
Er5 Er14 Er10 48.1(9) . .
Er12 Er14 Er10 138.7(11) . .
Er2 Er14 Er10 20.7(6) . .
Er6 Er14 Er10 63.2(8) . .
Er9 Er14 Er10 131.2(9) . .
Er1 Er14 Er10 27.1(5) . .
Er15 Er14 Er10 98.2(10) . .
C92 Er14 Er10 80.7(8) 6_565 .
Er16 Er14 Er10 116.9(12) . .
C91 Er14 Er10 61.5(5) . .
Er5 Er14 Er8 47.0(8) . .
Er12 Er14 Er8 86.3(14) . .
Er2 Er14 Er8 94.5(11) . .
Er6 Er14 Er8 25.7(4) . .
Er9 Er14 Er8 85.8(9) . .
Er1 Er14 Er8 57.1(6) . .
Er15 Er14 Er8 24.5(6) . .
C92 Er14 Er8 43.4(9) 6_565 .
Er16 Er14 Er8 56.0(16) . .
C91 Er14 Er8 60.6(4) . .
Er10 Er14 Er8 74.9(7) . .
Er8 Er15 Er16 145(3) . .
Er8 Er15 Er6 58.7(12) . .
Er16 Er15 Er6 132(3) . .
C92 Er15 Er6 91.4(14) 6_565 .
Er8 Er15 Er12 132.4(17) . .
Er16 Er15 Er12 55(2) . .
C92 Er15 Er12 69.0(15) 6_565 .
Er6 Er15 Er12 79.8(11) . .
Er8 Er15 Er5 82.0(14) . .
Er16 Er15 Er5 107(3) . .
C92 Er15 Er5 81.2(13) 6_565 .
Er6 Er15 Er5 25.5(5) . .
Er12 Er15 Er5 54.3(8) . .
Er8 Er15 Er9 145.7(16) . .
Er16 Er15 Er9 31(2) . .
C92 Er15 Er9 62.1(14) 6_565 .
Er6 Er15 Er9 102.4(13) . .
Er12 Er15 Er9 23.5(6) . .
Er5 Er15 Er9 76.9(10) . .
Er8 Er15 Er14 106.1(16) . .
Er16 Er15 Er14 82(3) . .
C92 Er15 Er14 73.5(14) 6_565 .
Er6 Er15 Er14 51.2(9) . .
Er12 Er15 Er14 28.6(7) . .
Er5 Er15 Er14 25.7(6) . .
Er9 Er15 Er14 51.4(10) . .
Er8 Er15 Er3 12.5(8) . .
Er16 Er15 Er3 137(2) . .
C92 Er15 Er3 77.6(14) 6_565 .
Er6 Er15 Er3 53.6(7) . .
Er12 Er15 Er3 121.1(10) . .
Er5 Er15 Er3 74.2(7) . .
Er9 Er15 Er3 133.1(10) . .
Er14 Er15 Er3 96.6(9) . .
Er8 Er15 C91 81.1(11) . .
Er16 Er15 C91 71.5(19) . .
C92 Er15 C91 13.5(11) 6_565 .
Er6 Er15 C91 78.0(8) . .
Er12 Er15 C91 67.3(7) . .
Er5 Er15 C91 69.1(6) . .
Er9 Er15 C91 66.3(8) . .
Er14 Er15 C91 65.3(7) . .
Er3 Er15 C91 69.3(6) . .
Er8 Er15 Er1 60.2(12) . .
Er16 Er15 Er1 121(2) . .
C92 Er15 Er1 76.1(13) 6_565 .
Er6 Er15 Er1 15.4(4) . .
Er12 Er15 Er1 73.6(8) . .
Er5 Er15 Er1 22.5(3) . .
Er9 Er15 Er1 93.9(10) . .
Er14 Er15 Er1 45.9(7) . .
Er3 Er15 Er1 51.8(4) . .
C91 Er15 Er1 62.6(5) . .
Er8 Er15 Er4 35.7(11) . .
Er16 Er15 Er4 132(2) . .
C92 Er15 Er4 73.5(13) 6_565 .
Er6 Er15 Er4 31.0(5) . .
Er12 Er15 Er4 96.7(9) . .
Er5 Er15 Er4 48.4(5) . .
Er9 Er15 Er4 113.5(10) . .
Er14 Er15 Er4 70.8(8) . .
Er3 Er15 Er4 26.0(2) . .
C91 Er15 Er4 61.3(5) . .
Er1 Er15 Er4 25.9(2) . .
Er9 Er16 Er15 113(4) . .
Er9 Er16 Er12 32.1(17) . .
Er15 Er16 Er12 81(3) . .
C92 Er16 Er12 81(2) 6_565 .
Er9 Er16 Er7 84(4) . .
Er15 Er16 Er7 147(3) . .
C92 Er16 Er7 87(3) 6_565 .
Er12 Er16 Er7 112(4) . .
Er9 Er16 Er14 50(2) . .
Er15 Er16 Er14 63(2) . .
C92 Er16 Er14 66.8(19) 6_565 .
Er12 Er16 Er14 19.3(10) . .
Er7 Er16 Er14 122(3) . .
Er9 Er16 Er8 119(3) . .
Er15 Er16 Er8 16.3(13) . .
C92 Er16 Er8 51(2) 6_565 .
Er12 Er16 Er8 88(2) . .
Er7 Er16 Er8 131(2) . .
Er14 Er16 Er8 69.1(14) . .
Er9 Er16 C91 81(2) . .
Er15 Er16 C91 77.8(16) . .
C92 Er16 C91 15.5(17) 6_565 .
Er12 Er16 C91 73.4(15) . .
Er7 Er16 C91 77.5(17) . .
Er14 Er16 C91 63.6(10) . .
Er8 Er16 C91 65.8(10) . .
Er9 Er16 Er6 89(3) . .
Er15 Er16 Er6 25.9(15) . .
C92 Er16 Er6 55(2) 6_565 .
Er12 Er16 Er6 57.1(16) . .
Er7 Er16 Er6 141(2) . .
Er14 Er16 Er6 38.4(9) . .
Er8 Er16 Er6 31.2(7) . .
C91 Er16 Er6 63.5(9) . .
Er9 Er16 C92 85(3) . .
Er15 Er16 C92 100(2) . .
C92 Er16 C92 35.0(19) 6_565 .
Er12 Er16 C92 90(2) . .
Er7 Er16 C92 52.5(13) . .
Er14 Er16 C92 85.4(14) . .
Er8 Er16 C92 85.0(13) . .
C91 Er16 C92 25.5(6) . .
Er6 Er16 C92 88.8(11) . .
Er9 Er16 Er5 70(2) . .
Er15 Er16 Er5 44.6(17) . .
C92 Er16 Er5 58.0(18) 6_565 .
Er12 Er16 Er5 38.4(13) . .
Er7 Er16 Er5 132(2) . .
Er14 Er16 Er5 19.4(6) . .
Er8 Er16 Er5 49.7(10) . .
C91 Er16 Er5 60.5(8) . .
Er6 Er16 Er5 19.1(3) . .
C92 Er16 Er5 85.6(11) . .
C92 Er16 Er9 70(3) 6_565 6_565
C91 Er16 Er9 55.2(11) . 6_565
C92 Er16 Er9 39.2(10) . 6_565
C9 C1 C2 128(2) . .
C9 C1 C5 118.7(18) . .
C2 C1 C5 110.2(13) . .
C12 C2 C1 125(2) . .
C12 C2 C3 117.8(18) . .
C1 C2 C3 107.4(12) . .
C15 C3 C4 121.2(17) . .
C15 C3 C2 121.2(18) . .
C4 C3 C2 106.1(12) . .
C5 C4 C3 111.4(13) . .
C5 C4 C18 119(2) . .
C3 C4 C18 120.9(18) . .
C4 C5 C6 114(2) . .
C4 C5 C1 104.4(12) . .
C6 C5 C1 130.4(19) . .
C5 C6 C7 111.3(17) . .
C5 C6 C20 121(2) . .
C7 C6 C20 119.6(17) . .
C23 C7 C6 119.1(16) . .
C23 C7 C8 119.6(16) . .
C6 C7 C8 117.2(16) . .
C26 C8 C9 102(2) . .
C26 C8 C7 123.9(18) . .
C9 C8 C7 125.8(19) . .
C1 C9 C10 98(2) . .
C1 C9 C8 115(2) . .
C10 C9 C8 134(3) . .
C11 C10 C9 147(3) . .
C11 C10 C28 108(3) . .
C9 C10 C28 102(2) . .
C10 C11 C30 111(3) . .
C10 C11 C12 108(3) . .
C30 C11 C12 126(2) . .
C13 C12 C2 123(2) . .
C13 C12 C11 118.2(19) . .
C2 C12 C11 114(2) . .
C12 C13 C32 117.8(18) . .
C12 C13 C14 118(2) . .
C32 C13 C14 109.9(13) . .
C34 C14 C13 107.4(12) . .
C34 C14 C15 127(2) . .
C13 C14 C15 118.9(18) . .
C3 C15 C14 119.1(18) . .
C3 C15 C16 119.8(17) . .
C14 C15 C16 117.5(14) . .
C17 C16 C36 117.9(16) . .
C17 C16 C15 116.6(17) . .
C36 C16 C15 118.4(17) . .
C18 C17 C16 123.6(18) . .
C18 C17 C39 114(2) . .
C16 C17 C39 114.1(16) . .
C4 C18 C17 117.3(19) . .
C4 C18 C19 135(2) . .
C17 C18 C19 101.4(17) . .
C20 C19 C40 128(2) . .
C20 C19 C18 93(2) . .
C40 C19 C18 107(2) . .
C19 C20 C21 103.1(18) . .
C19 C20 C6 135(2) . .
C21 C20 C6 122.1(18) . .
C22 C21 C42 118.7(18) . .
C22 C21 C20 112.5(18) . .
C42 C21 C20 121.5(17) . .
C45 C22 C21 111.7(18) . .
C45 C22 C23 103(2) . .
C21 C22 C23 126.0(19) . .
C7 C23 C24 116.1(18) . .
C7 C23 C22 118.9(18) . .
C24 C23 C22 116(2) . .
C46 C24 C23 97(2) . .
C46 C24 C25 130(2) . .
C23 C24 C25 127(2) . .
C24 C25 C49 123(2) . .
C24 C25 C26 115.3(18) . .
C49 C25 C26 109(2) . .
C27 C26 C8 132(2) . .
C27 C26 C25 109(2) . .
C8 C26 C25 117(2) . .
C28 C27 C26 116(4) . .
C28 C27 C50 128(3) . .
C26 C27 C50 106(2) . .
C27 C28 C29 110(3) . .
C27 C28 C10 130(3) . .
C29 C28 C10 103(3) . .
C28 C29 C30 113(3) . .
C28 C29 C52 133(3) . .
C30 C29 C52 108.5(17) . .
C31 C30 C11 112.3(19) . .
C31 C30 C29 137(2) . .
C11 C30 C29 102(2) . .
C30 C31 C54 110.2(19) . .
C30 C31 C32 123(2) . .
C54 C31 C32 121(3) . .
C13 C32 C31 120.9(19) . .
C13 C32 C33 105.4(13) . .
C31 C32 C33 123(3) . .
C56 C33 C34 120(3) . .
C56 C33 C32 119(3) . .
C34 C33 C32 108.7(13) . .
C14 C34 C33 107.4(13) . .
C14 C34 C35 113.6(18) . .
C33 C34 C35 135(2) . .
C58 C35 C36 140(2) . .
C58 C35 C34 93(2) . .
C36 C35 C34 120.9(15) . .
C16 C36 C35 122.0(17) . .
C16 C36 C37 131.1(18) . .
C35 C36 C37 100.6(18) . .
C38 C37 C36 108.0(17) . .
C38 C37 C60 124.5(19) . .
C36 C37 C60 127.0(19) . .
C63 C38 C39 121.0(18) . .
C63 C38 C37 110(2) . .
C39 C38 C37 121.2(16) . .
C40 C39 C38 119.6(15) . .
C40 C39 C17 107.9(18) . .
C38 C39 C17 126.4(16) . .
C41 C40 C39 119.6(16) . .
C41 C40 C19 121(2) . .
C39 C40 C19 110(2) . .
C40 C41 C64 119.9(17) . .
C40 C41 C42 108.9(16) . .
C64 C41 C42 120(2) . .
C43 C42 C21 125.2(19) . .
C43 C42 C41 99.3(17) . .
C21 C42 C41 124.2(16) . .
C42 C43 C44 117.5(19) . .
C42 C43 C65 115.2(19) . .
C44 C43 C65 118.5(19) . .
C68 C44 C45 109.1(17) . .
C68 C44 C43 127(2) . .
C45 C44 C43 113.4(16) . .
C22 C45 C44 131.8(18) . .
C22 C45 C46 104(2) . .
C44 C45 C46 120.9(18) . .
C24 C46 C47 100(2) . .
C24 C46 C45 118(2) . .
C47 C46 C45 126.6(19) . .
C46 C47 C69 106.9(17) . .
C46 C47 C48 141(2) . .
C69 C47 C48 105.6(15) . .
C49 C48 C72 119.6(18) . .
C49 C48 C47 106(2) . .
C72 C48 C47 128.1(18) . .
C25 C49 C48 118(2) . .
C25 C49 C50 103(2) . .
C48 C49 C50 120.8(19) . .
C49 C50 C51 116.5(18) . .
C49 C50 C27 110(2) . .
C51 C50 C27 125(2) . .
C73 C51 C52 123.0(17) . .
C73 C51 C50 123.8(17) . .
C52 C51 C50 102.6(18) . .
C53 C52 C29 114.3(17) . .
C53 C52 C51 113.2(17) . .
C29 C52 C51 121(2) . .
C54 C53 C52 133(2) . .
C54 C53 C75 96(2) . .
C52 C53 C75 127.4(19) . .
C53 C54 C31 115(2) . .
C53 C54 C55 124(3) . .
C31 C54 C55 107(2) . .
C76 C55 C56 129(3) . .
C76 C55 C54 93(3) . .
C56 C55 C54 126(3) . .
C33 C56 C57 111(3) . .
C33 C56 C55 122(3) . .
C57 C56 C55 118(3) . .
C56 C57 C58 128(3) . .
C56 C57 C78 116(3) . .
C58 C57 C78 112(3) . .
C57 C58 C59 105(3) . .
C57 C58 C35 129(3) . .
C59 C58 C35 116(2) . .
C60 C59 C58 123(3) . .
C60 C59 C79 123(3) . .
C58 C59 C79 108(2) . .
C61 C60 C59 119(3) . .
C61 C60 C37 111(3) . .
C59 C60 C37 112(2) . .
C81 C61 C60 114(4) . .
C81 C61 C62 120(3) . .
C60 C61 C62 121(3) . .
C63 C62 C61 119(3) . .
C63 C62 C82 131(3) . .
C61 C62 C82 97(2) . .
C62 C63 C64 105(2) . .
C62 C63 C38 132(3) . .
C64 C63 C38 117(2) . .
C41 C64 C63 123(2) . .
C41 C64 C65 102(2) . .
C63 C64 C65 126(3) . .
C66 C65 C64 128(3) . .
C66 C65 C43 118(3) . .
C64 C65 C43 102(2) . .
C65 C66 C67 128(3) . .
C65 C66 C82 115(3) . .
C67 C66 C82 107(3) . .
C84 C67 C66 130(3) . .
C84 C67 C68 100(2) . .
C66 C67 C68 117(2) . .
C44 C68 C69 130.7(19) . .
C44 C68 C67 111.4(19) . .
C69 C68 C67 107.5(18) . .
C68 C69 C70 107.4(17) . .
C68 C69 C47 122.9(18) . .
C70 C69 C47 124.1(16) . .
C71 C70 C69 131.3(19) . .
C71 C70 C84 109.8(14) . .
C69 C70 C84 109.8(16) . .
C90 C71 C70 132.9(18) . .
C90 C71 C72 117.1(19) . .
C70 C71 C72 108.3(16) . .
C71 C72 C48 120.8(17) . .
C71 C72 C73 112.2(18) . .
C48 C72 C73 122.4(17) . .
C51 C73 C72 115.5(17) . .
C51 C73 C74 117.6(18) . .
C72 C73 C74 122(2) . .
C89 C74 C75 107(2) . .
C89 C74 C73 128(2) . .
C75 C74 C73 120.3(18) . .
C74 C75 C53 116.9(18) . .
C74 C75 C76 121(2) . .
C53 C75 C76 108(2) . .
C55 C76 C77 109(4) . .
C55 C76 C75 118(2) . .
C77 C76 C75 129(3) . .
C76 C77 C78 131(3) . .
C76 C77 C88 110(3) . .
C78 C77 C88 102(3) . .
C79 C78 C77 137(3) . .
C79 C78 C57 105(2) . .
C77 C78 C57 111(3) . .
C78 C79 C80 128(3) . .
C78 C79 C59 110(2) . .
C80 C79 C59 113(3) . .
C79 C80 C81 122(3) . .
C79 C80 C87 111(2) . .
C81 C80 C87 119(2) . .
C80 C81 C61 129(3) . .
C80 C81 C83 115(3) . .
C61 C81 C83 106(3) . .
C66 C82 C83 130(2) . .
C66 C82 C62 112(2) . .
C83 C82 C62 106(2) . .
C82 C83 C81 110(3) . .
C82 C83 C85 110(2) . .
C81 C83 C85 129(3) . .
C67 C84 C85 126(2) . .
C67 C84 C70 115.3(18) . .
C85 C84 C70 118.0(19) . .
C84 C85 C86 127(2) . .
C84 C85 C83 112(2) . .
C86 C85 C83 107(2) . .
C85 C86 C90 117.7(16) . .
C85 C86 C87 124.3(19) . .
C90 C86 C87 109.9(12) . .
C88 C87 C86 106.3(12) . .
C88 C87 C80 116.9(16) . .
C86 C87 C80 125.2(16) . .
C87 C88 C89 109.9(13) . .
C87 C88 C77 125(2) . .
C89 C88 C77 117.0(19) . .
C74 C89 C88 133(2) . .
C74 C89 C90 106(2) . .
C88 C89 C90 107.3(12) . .
C71 C90 C86 112.6(17) . .
C71 C90 C89 133(2) . .
C86 C90 C89 106.0(12) . .
C92 C91 C92 96(3) . 6_565
C92 C91 Er16 87.5(19) . .
C92 C91 Er16 19(2) 6_565 .
C92 C91 Er16 19(2) . 6_565
C92 C91 Er16 87.5(19) 6_565 6_565
C92 C91 Er13 132.0(15) . .
C92 C91 Er13 132.0(15) 6_565 .
Er16 C91 Er13 135.8(12) . .
Er16 C91 Er13 135.8(12) 6_565 .
C92 C91 Er12 47.5(15) . 6_565
C92 C91 Er12 109.3(17) 6_565 6_565
C92 C91 Er12 109.3(17) . .
C92 C91 Er12 47.5(15) 6_565 .
Er16 C91 Er12 36.3(13) . .
Er16 C91 Er12 90.9(15) 6_565 .
Er13 C91 Er12 102.3(7) . .
Er12 C91 Er12 85.4(10) 6_565 .
C92 C91 Er14 131.3(18) . .
C92 C91 Er14 60.3(14) 6_565 .
Er16 C91 Er14 55.6(12) . .
Er16 C91 Er14 112.3(16) 6_565 .
Er13 C91 Er14 80.8(7) . .
Er12 C91 Er14 97.8(9) 6_565 .
Er12 C91 Er14 23.0(5) . .
C92 C91 Er14 60.3(14) . 6_565
C92 C91 Er14 131.3(18) 6_565 6_565
C92 C91 Er15 17.4(15) . 6_565
C92 C91 Er15 113.2(16) 6_565 6_565
C92 C91 Er15 113.2(16) . .
C92 C91 Er15 17.4(15) 6_565 .
Er16 C91 Er15 30.7(14) . .
Er16 C91 Er15 104.0(14) 6_565 .
Er13 C91 Er15 114.7(5) . .
Er12 C91 Er15 120.5(8) 6_565 .
Er12 C91 Er15 43.6(7) . .
Er14 C91 Er15 49.0(6) . .
Er14 C91 Er15 139.2(9) 6_565 .
Er15 C91 Er15 130.6(10) 6_565 .
C92 C91 Er2 84.8(14) . 6_565
C92 C91 Er2 150.5(17) 6_565 6_565
C91 C92 Er16 145(4) . 6_565
C91 C92 Er15 149(3) . 6_565
C91 C92 C92 42.1(15) . 6_565
C91 C92 Er8 120(2) . 6_565
C92 C92 Er8 146.7(9) 6_565 6_565
C91 C92 Er9 111(2) . 6_565
C92 C92 Er9 101.8(11) 6_565 6_565
C91 C92 Er12 106(2) . 6_565
C92 C92 Er12 116.0(10) 6_565 6_565
C91 C92 Er7 104(2) . .
Er16 C92 Er7 51(2) 6_565 .
Er15 C92 Er7 103.7(14) 6_565 .
C92 C92 Er7 66.2(7) 6_565 .
Er8 C92 Er7 134.7(13) 6_565 .
Er9 C92 Er7 56.4(11) 6_565 .
Er12 C92 Er7 81.5(12) 6_565 .
C91 C92 Er6 103.6(16) . 6_565
C92 C92 Er6 145.6(6) 6_565 6_565
C91 C92 Er14 92.6(16) . 6_565
C92 C92 Er14 120.4(8) 6_565 6_565
C91 C92 Er5 92.6(15) . 6_565
C92 C92 Er5 131.0(6) 6_565 6_565
C91 C92 Er3 92.0(16) . 6_565
C92 C92 Er3 120.0(6) 6_565 6_565
N3A Ni1A N3A 177.6(2) 6_565 .
N3A Ni1A N1A 90.02(10) 6_565 .
N3A Ni1A N1A 90.02(10) . .
N3A Ni1A N2A 89.94(10) 6_565 .
N3A Ni1A N2A 89.94(10) . .
N1A Ni1A N2A 178.1(2) . .
C13A N2A C13A 104.6(5) 6_565 .
C13A N2A Ni1A 127.7(3) 6_565 .
C13A N2A Ni1A 127.7(3) . .
C20A C2A C3A 124.5(5) . .
C20A C2A H2A 117.8 . .
C3A C2A H2A 117.8 . .
N3A C3A C2A 124.3(5) . .
N3A C3A C4A 112.1(4) . .
C2A C3A C4A 123.5(5) . .
C3A N3A C6A 103.3(5) . .
C3A N3A Ni1A 128.2(3) . .
C6A N3A Ni1A 128.5(3) . .
C7A C4A C3A 106.6(5) . .
C7A C4A C10A 127.6(5) . .
C3A C4A C10A 125.8(4) . .
N3A C6A C12A 123.7(5) . .
N3A C6A C7A 111.6(4) . .
C12A C6A C7A 124.7(5) . .
C4A C7A C6A 106.4(5) . .
C4A C7A C8A 128.5(5) . .
C6A C7A C8A 125.1(4) . .
C7A C8A C9A 113.1(5) . .
C7A C8A H8AA 109.0 . .
C9A C8A H8AA 109.0 . .
C7A C8A H8AB 109.0 . .
C9A C8A H8AB 109.0 . .
H8AA C8A H8AB 107.8 . .
C8A C9A H9AA 109.5 . .
C8A C9A H9AB 109.5 . .
H9AA C9A H9AB 109.5 . .
C8A C9A H9AC 109.5 . .
H9AA C9A H9AC 109.5 . .
H9AB C9A H9AC 109.5 . .
C4A C10A C11A 111.9(5) . .
C4A C10A H10A 109.2 . .
C11A C10A H10A 109.2 . .
C4A C10A H10B 109.2 . .
C11A C10A H10B 109.2 . .
H10A C10A H10B 107.9 . .
C10A C11A H11A 109.5 . .
C10A C11A H11B 109.5 . .
H11A C11A H11B 109.5 . .
C10A C11A H11C 109.5 . .
H11A C11A H11C 109.5 . .
H11B C11A H11C 109.5 . .
C13A C12A C6A 125.2(5) . .
C13A C12A H12A 117.4 . .
C6A C12A H12A 117.4 . .
C12A C13A N2A 124.9(4) . .
C12A C13A C14A 124.3(5) . .
N2A C13A C14A 110.7(5) . .
C14A C14A C13A 107.0(3) 6_565 .
C14A C14A C15A 129.7(3) 6_565 .
C13A C14A C15A 123.3(5) . .
C14A C15A C16A 113.7(5) . .
C14A C15A H15A 108.8 . .
C16A C15A H15A 108.8 . .
C14A C15A H15B 108.8 . .
C16A C15A H15B 108.8 . .
H15A C15A H15B 107.7 . .
C15A C16A H16A 109.5 . .
C15A C16A H16B 109.5 . .
H16A C16A H16B 109.5 . .
C15A C16A H16C 109.5 . .
H16A C16A H16C 109.5 . .
H16B C16A H16C 109.5 . .
C19A C17A C18A 112.7(4) . .
C19A C17A H17A 109.0 . .
C18A C17A H17A 109.0 . .
C19A C17A H17B 109.0 . .
C18A C17A H17B 109.0 . .
H17A C17A H17B 107.8 . .
C17A C18A H18A 109.5 . .
C17A C18A H18B 109.5 . .
H18A C18A H18B 109.5 . .
C17A C18A H18C 109.5 . .
H18A C18A H18C 109.5 . .
H18B C18A H18C 109.5 . .
C19A C19A C20A 107.0(3) 6_565 .
C19A C19A C17A 129.1(3) 6_565 .
C20A C19A C17A 123.8(5) . .
C2A C20A N1A 125.2(4) . .
C2A C20A C19A 124.0(5) . .
N1A C20A C19A 110.7(5) . .
C20A N1A C20A 104.6(5) 6_565 .
C20A N1A Ni1A 127.7(3) 6_565 .
C20A N1A Ni1A 127.7(3) . .
C2E C1E C6E 120.0 . .
C2E C1E H1E 120.0 . .
C6E C1E H1E 120.0 . .
C1E C2E C3E 120.0 . .
C1E C2E H2E 120.0 . .
C3E C2E H2E 120.0 . .
C4E C3E C2E 120.0 . .
C4E C3E H3E 120.0 . .
C2E C3E H3E 120.0 . .
C3E C4E C5E 120.0 . .
C3E C4E H4E 120.0 . .
C5E C4E H4E 120.0 . .
C6E C5E C4E 120.0 . .
C6E C5E H5E 120.0 . .
C4E C5E H5E 120.0 . .
C5E C6E C1E 120.0 . .
C5E C6E H6E 120.0 . .
C1E C6E H6E 120.0 . .
C1F C3F C6F 120.0 . .
C1F C3F H3F 120.0 . .
C6F C3F H3F 120.0 . .
C3F C1F C2F 120.0 . .
C3F C1F H1F 120.0 . .
C2F C1F H1F 120.0 . .
C4F C2F C1F 120.0 . .
C4F C2F H2F 120.0 . .
C1F C2F H2F 120.0 . .
C2F C4F C5F 120.0 . .
C2F C4F H4F 120.0 . .
C5F C4F H4F 120.0 . .
C6F C5F C4F 120.0 . .
C6F C5F H5F 120.0 . .
C4F C5F H5F 120.0 . .
C5F C6F C3F 120.0 . .
C5F C6F H6F 120.0 . .
C3F C6F H6F 120.0 . .

loop_
_geom_bond_atom_site_label_1
_geom_bond_atom_site_label_2
_geom_bond_distance
_geom_bond_site_symmetry_2
Er1 Er5 0.987(7) .
Er1 Er6 1.075(8) .
Er1 Er10 1.11(2) .
Er1 Er4 1.115(5) .
Er1 Er2 1.120(5) .
Er1 Er11 1.583(16) .
Er1 Er14 1.71(2) .
Er1 Er3 1.963(5) .
Er1 Er8 2.050(15) .
Er1 Er13 2.141(8) .
Er1 Er15 2.356(18) .
Er1 C92 2.41(2) 6_565
Er2 Er5 1.000(5) .
Er2 Er14 1.128(16) .
Er2 Er10 1.32(2) .
Er2 Er6 1.684(9) .
Er2 Er12 1.964(14) .
Er2 Er13 2.006(17) .
Er2 Er4 2.139(5) .
Er2 Er11 2.287(15) .
Er2 C91 2.301(8) .
Er2 C92 2.44(2) 6_565
Er2 Er15 2.622(18) .
Er3 Er8 1.128(12) .
Er3 Er4 1.132(4) .
Er3 Er6 1.708(7) .
Er3 Er11 1.823(19) .
Er3 Er15 2.114(19) .
Er3 C92 2.24(3) 6_565
Er3 Er5 2.364(7) .
Er3 Er10 2.503(15) .
Er3 C91 2.505(8) .
Er3 Er14 2.995(18) .
Er4 Er11 0.963(18) .
Er4 Er10 1.485(17) .
Er4 Er6 1.533(7) .
Er4 Er8 1.815(15) .
Er4 Er5 1.910(7) .
Er4 Er13 2.294(16) .
Er4 C91 2.477(8) .
Er4 C92 2.52(3) 6_565
Er4 Er15 2.551(18) .
Er5 Er6 0.794(7) .
Er5 Er14 0.824(18) .
Er5 Er12 1.584(16) .
Er5 Er15 1.778(19) .
Er5 Er10 1.87(2) .
Er5 Er8 1.928(15) .
Er5 C92 2.05(3) 6_565
Er5 Er9 2.278(18) .
Er5 C91 2.342(6) .
Er6 Er8 1.233(15) .
Er6 Er15 1.396(19) .
Er6 Er14 1.489(18) .
Er6 C92 1.95(3) 6_565
Er6 Er12 1.991(18) .
Er6 Er10 2.12(2) .
Er6 Er11 2.310(17) .
Er7 Er16 1.48(5) .
Er7 Er16 1.48(5) 6_565
Er7 Er9 1.72(2) .
Er7 Er9 1.72(2) 6_565
Er7 C92 1.91(3) .
Er7 C92 1.91(3) 6_565
Er7 Er12 2.382(17) .
Er7 Er12 2.382(17) 6_565
Er7 C91 2.385(13) .
Er7 Er15 2.573(19) 6_565
Er7 Er15 2.573(19) .
Er7 Er14 3.141(19) .
Er8 Er15 1.03(2) .
Er8 C92 1.66(3) 6_565
Er8 Er16 2.13(5) .
Er8 C91 2.359(10) .
Er8 Er14 2.393(19) .
Er8 Er12 2.50(2) .
Er8 Er11 2.59(2) .
Er9 Er12 0.752(17) .
Er9 Er16 1.06(5) .
Er9 Er14 1.64(2) .
Er9 C92 1.72(3) 6_565
Er9 Er15 1.88(3) .
Er9 Er9 2.25(4) 6_565
Er9 C91 2.303(16) .
Er9 C92 2.54(3) .
Er10 Er13 1.10(2) .
Er10 Er11 1.152(19) .
Er10 Er10 2.18(4) 6_565
Er10 Er14 2.32(3) .
Er10 C91 2.350(13) .
Er10 Er11 2.39(3) 6_565
Er11 Er13 1.58(3) .
Er11 Er11 2.02(4) 6_565
Er11 C91 2.401(15) .
Er12 Er14 0.905(18) .
Er12 Er16 1.40(5) .
Er12 Er15 1.69(3) .
Er12 C92 1.73(3) 6_565
Er12 C91 2.257(14) .
Er13 C91 2.24(2) .
Er14 Er15 1.89(2) .
Er14 C92 1.98(3) 6_565
Er14 Er16 2.10(4) .
Er14 C91 2.277(12) .
Er15 Er16 1.20(5) .
Er15 C92 1.33(3) 6_565
Er15 C91 2.286(16) .
Er16 C92 1.28(4) 6_565
Er16 C91 2.22(3) .
Er16 C92 2.41(5) .
C1 C9 1.35(2) .
C1 C2 1.386(16) .
C1 C5 1.403(14) .
C2 C12 1.380(19) .
C2 C3 1.393(13) .
C3 C15 1.378(16) .
C3 C4 1.391(13) .
C4 C5 1.383(16) .
C4 C18 1.397(19) .
C5 C6 1.387(18) .
C6 C7 1.455(18) .
C6 C20 1.494(19) .
C7 C23 1.395(18) .
C7 C8 1.472(19) .
C8 C26 1.35(2) .
C8 C9 1.423(19) .
C9 C10 1.37(4) .
C10 C11 1.35(4) .
C10 C28 1.45(4) .
C11 C30 1.41(2) .
C11 C12 1.42(2) .
C12 C13 1.376(19) .
C13 C32 1.418(14) .
C13 C14 1.419(14) .
C14 C34 1.418(14) .
C14 C15 1.425(18) .
C15 C16 1.439(19) .
C16 C17 1.403(18) .
C16 C36 1.414(18) .
C17 C18 1.40(2) .
C17 C39 1.438(18) .
C18 C19 1.61(4) .
C19 C20 1.38(2) .
C19 C40 1.43(2) .
C20 C21 1.483(19) .
C21 C22 1.426(19) .
C21 C42 1.474(19) .
C22 C45 1.392(19) .
C22 C23 1.493(19) .
C23 C24 1.408(19) .
C24 C46 1.39(3) .
C24 C25 1.42(2) .
C25 C49 1.44(4) .
C25 C26 1.527(19) .
C26 C27 1.32(4) .
C27 C28 1.17(4) .
C27 C50 1.53(4) .
C28 C29 1.36(3) .
C29 C30 1.45(2) .
C29 C52 1.459(19) .
C30 C31 1.386(19) .
C31 C54 1.43(2) .
C31 C32 1.429(19) .
C32 C33 1.437(17) .
C33 C56 1.22(3) .
C33 C34 1.428(18) .
C34 C35 1.462(19) .
C35 C58 1.41(3) .
C35 C36 1.444(18) .
C36 C37 1.457(19) .
C37 C38 1.444(19) .
C37 C60 1.76(5) .
C38 C63 1.420(19) .
C38 C39 1.435(18) .
C39 C40 1.410(18) .
C40 C41 1.395(18) .
C41 C64 1.400(19) .
C41 C42 1.487(19) .
C42 C43 1.368(19) .
C43 C44 1.462(19) .
C43 C65 1.58(4) .
C44 C68 1.356(18) .
C44 C45 1.441(18) .
C45 C46 1.466(19) .
C46 C47 1.437(19) .
C47 C69 1.451(18) .
C47 C48 1.53(2) .
C48 C49 1.438(19) .
C48 C72 1.483(19) .
C49 C50 1.463(19) .
C50 C51 1.53(2) .
C51 C73 1.430(18) .
C51 C52 1.480(19) .
C52 C53 1.422(18) .
C53 C54 1.39(2) .
C53 C75 1.427(19) .
C54 C55 1.56(4) .
C55 C76 1.27(4) .
C55 C56 1.37(4) .
C56 C57 1.30(4) .
C57 C58 1.38(4) .
C57 C78 1.52(4) .
C58 C59 1.40(3) .
C59 C60 1.39(4) .
C59 C79 1.55(4) .
C60 C61 1.39(4) .
C61 C81 1.37(5) .
C61 C62 1.56(5) .
C62 C63 1.37(4) .
C62 C82 1.72(5) .
C63 C64 1.41(2) .
C64 C65 1.54(4) .
C65 C66 1.31(3) .
C66 C67 1.40(4) .
C66 C82 1.45(4) .
C67 C84 1.31(4) .
C67 C68 1.76(3) .
C68 C69 1.403(19) .
C69 C70 1.430(18) .
C70 C71 1.426(18) .
C70 C84 1.508(19) .
C71 C90 1.427(18) .
C71 C72 1.474(19) .
C72 C73 1.491(19) .
C73 C74 1.50(2) .
C74 C89 1.36(3) .
C74 C75 1.43(2) .
C75 C76 1.56(4) .
C76 C77 1.29(4) .
C77 C78 1.34(4) .
C77 C88 1.56(4) .
C78 C79 1.27(5) .
C79 C80 1.30(3) .
C80 C81 1.35(4) .
C80 C87 1.54(3) .
C81 C83 1.55(4) .
C82 C83 1.53(4) .
C83 C85 1.65(4) .
C84 C85 1.392(17) .
C85 C86 1.408(19) .
C86 C90 1.457(15) .
C86 C87 1.462(16) .
C87 C88 1.445(18) .
C88 C89 1.452(18) .
C89 C90 1.484(19) .
C91 C92 1.04(2) .
C91 C92 1.04(2) 6_565
C92 C92 1.54(5) 6_565
Ni1A N3A 1.958(5) 6_565
Ni1A N3A 1.958(5) .
Ni1A N1A 1.969(5) .
Ni1A N2A 1.969(5) .
N2A C13A 1.382(6) 6_565
N2A C13A 1.382(6) .
C2A C20A 1.370(8) .
C2A C3A 1.389(6) .
C2A H2A 0.9500 .
C3A N3A 1.382(6) .
C3A C4A 1.420(8) .
N3A C6A 1.385(6) .
C4A C7A 1.361(7) .
C4A C10A 1.524(8) .
C6A C12A 1.386(7) .
C6A C7A 1.431(8) .
C7A C8A 1.506(8) .
C8A C9A 1.535(9) .
C8A H8AA 0.9900 .
C8A H8AB 0.9900 .
C9A H9AA 0.9800 .
C9A H9AB 0.9800 .
C9A H9AC 0.9800 .
C10A C11A 1.543(9) .
C10A H10A 0.9900 .
C10A H10B 0.9900 .
C11A H11A 0.9800 .
C11A H11B 0.9800 .
C11A H11C 0.9800 .
C12A C13A 1.363(8) .
C12A H12A 0.9500 .
C13A C14A 1.453(6) .
C14A C14A 1.339(12) 6_565
C14A C15A 1.508(7) .
C15A C16A 1.509(9) .
C15A H15A 0.9900 .
C15A H15B 0.9900 .
C16A H16A 0.9800 .
C16A H16B 0.9800 .
C16A H16C 0.9800 .
C17A C19A 1.514(7) .
C17A C18A 1.536(8) .
C17A H17A 0.9900 .
C17A H17B 0.9900 .
C18A H18A 0.9800 .
C18A H18B 0.9800 .
C18A H18C 0.9800 .
C19A C19A 1.329(11) 6_565
C19A C20A 1.447(6) .
C20A N1A 1.375(6) .
C1E C2E 1.3900 .
C1E C6E 1.3900 .
C1E H1E 0.9500 .
C2E C3E 1.3900 .
C2E H2E 0.9500 .
C3E C4E 1.3900 .
C3E H3E 0.9500 .
C4E C5E 1.3900 .
C4E H4E 0.9500 .
C5E C6E 1.3900 .
C5E H5E 0.9500 .
C6E H6E 0.9500 .
C3F C1F 1.3900 .
C3F C6F 1.3900 .
C3F H3F 0.9500 .
C1F C2F 1.3900 .
C1F H1F 0.9500 .
C2F C4F 1.3900 .
C2F H2F 0.9500 .
C4F C5F 1.3900 .
C4F H4F 0.9500 .
C5F C6F 1.3900 .
C5F H5F 0.9500 .
C6F H6F 0.9500 .

loop_
_geom_torsion_atom_site_label_1
_geom_torsion_atom_site_label_2
_geom_torsion_atom_site_label_3
_geom_torsion_atom_site_label_4
_geom_torsion
_geom_torsion_site_symmetry_1
_geom_torsion_site_symmetry_4
Er6 Er1 Er2 Er5 -10.6(5) . .
Er10 Er1 Er2 Er5 -161.1(7) . .
Er4 Er1 Er2 Er5 -114.1(10) . .
Er11 Er1 Er2 Er5 -139.8(7) . .
Er14 Er1 Er2 Er5 -10.4(7) . .
Er3 Er1 Er2 Er5 -67.0(7) . .
Er8 Er1 Er2 Er5 -37.2(5) . .
Er13 Er1 Er2 Er5 -146.3(6) . .
Er15 Er1 Er2 Er5 -28.5(5) . .
C92 Er1 Er2 Er5 -58.5(6) 6_565 .
Er5 Er1 Er2 Er14 10.4(7) . .
Er6 Er1 Er2 Er14 -0.2(8) . .
Er10 Er1 Er2 Er14 -150.7(9) . .
Er4 Er1 Er2 Er14 -103.7(11) . .
Er11 Er1 Er2 Er14 -129.4(9) . .
Er3 Er1 Er2 Er14 -56.6(9) . .
Er8 Er1 Er2 Er14 -26.9(8) . .
Er13 Er1 Er2 Er14 -136.0(8) . .
Er15 Er1 Er2 Er14 -18.1(7) . .
C92 Er1 Er2 Er14 -48.1(8) 6_565 .
Er5 Er1 Er2 Er10 161.1(7) . .
Er6 Er1 Er2 Er10 150.5(8) . .
Er4 Er1 Er2 Er10 47.0(10) . .
Er11 Er1 Er2 Er10 21.3(8) . .
Er14 Er1 Er2 Er10 150.7(9) . .
Er3 Er1 Er2 Er10 94.1(9) . .
Er8 Er1 Er2 Er10 123.9(8) . .
Er13 Er1 Er2 Er10 14.8(9) . .
Er15 Er1 Er2 Er10 132.6(8) . .
C92 Er1 Er2 Er10 102.6(8) 6_565 .
Er5 Er1 Er2 Er6 10.6(5) . .
Er10 Er1 Er2 Er6 -150.5(8) . .
Er4 Er1 Er2 Er6 -103.5(9) . .
Er11 Er1 Er2 Er6 -129.2(7) . .
Er14 Er1 Er2 Er6 0.2(8) . .
Er3 Er1 Er2 Er6 -56.4(5) . .
Er8 Er1 Er2 Er6 -26.6(5) . .
Er13 Er1 Er2 Er6 -135.7(7) . .
Er15 Er1 Er2 Er6 -17.9(5) . .
C92 Er1 Er2 Er6 -47.9(6) 6_565 .
Er5 Er1 Er2 Er12 23.3(5) . .
Er6 Er1 Er2 Er12 12.7(6) . .
Er10 Er1 Er2 Er12 -137.8(7) . .
Er4 Er1 Er2 Er12 -90.8(10) . .
Er11 Er1 Er2 Er12 -116.5(7) . .
Er14 Er1 Er2 Er12 12.9(6) . .
Er3 Er1 Er2 Er12 -43.7(8) . .
Er8 Er1 Er2 Er12 -14.0(6) . .
Er13 Er1 Er2 Er12 -123.1(6) . .
Er15 Er1 Er2 Er12 -5.2(6) . .
C92 Er1 Er2 Er12 -35.2(6) 6_565 .
Er5 Er1 Er2 Er13 146.3(6) . .
Er6 Er1 Er2 Er13 135.7(7) . .
Er10 Er1 Er2 Er13 -14.8(9) . .
Er4 Er1 Er2 Er13 32.3(11) . .
Er11 Er1 Er2 Er13 6.6(8) . .
Er14 Er1 Er2 Er13 136.0(8) . .
Er3 Er1 Er2 Er13 79.4(8) . .
Er8 Er1 Er2 Er13 109.1(7) . .
Er15 Er1 Er2 Er13 117.8(6) . .
C92 Er1 Er2 Er13 87.9(7) 6_565 .
Er5 Er1 Er2 Er4 114.1(10) . .
Er6 Er1 Er2 Er4 103.5(9) . .
Er10 Er1 Er2 Er4 -47.0(10) . .
Er11 Er1 Er2 Er4 -25.7(9) . .
Er14 Er1 Er2 Er4 103.7(11) . .
Er3 Er1 Er2 Er4 47.1(5) . .
Er8 Er1 Er2 Er4 76.8(8) . .
Er13 Er1 Er2 Er4 -32.3(11) . .
Er15 Er1 Er2 Er4 85.5(10) . .
C92 Er1 Er2 Er4 55.6(10) 6_565 .
Er5 Er1 Er2 Er11 139.8(7) . .
Er6 Er1 Er2 Er11 129.2(7) . .
Er10 Er1 Er2 Er11 -21.3(8) . .
Er4 Er1 Er2 Er11 25.7(9) . .
Er14 Er1 Er2 Er11 129.4(9) . .
Er3 Er1 Er2 Er11 72.8(7) . .
Er8 Er1 Er2 Er11 102.5(7) . .
Er13 Er1 Er2 Er11 -6.6(8) . .
Er15 Er1 Er2 Er11 111.3(7) . .
C92 Er1 Er2 Er11 81.3(8) 6_565 .
Er5 Er1 Er2 C91 83.2(4) . .
Er6 Er1 Er2 C91 72.6(4) . .
Er10 Er1 Er2 C91 -77.9(7) . .
Er4 Er1 Er2 C91 -30.8(9) . .
Er11 Er1 Er2 C91 -56.5(6) . .
Er14 Er1 Er2 C91 72.9(6) . .
Er3 Er1 Er2 C91 16.3(7) . .
Er8 Er1 Er2 C91 46.0(5) . .
Er13 Er1 Er2 C91 -63.1(5) . .
Er15 Er1 Er2 C91 54.7(5) . .
C92 Er1 Er2 C91 24.8(5) 6_565 .
Er5 Er1 Er2 C92 58.5(6) . 6_565
Er6 Er1 Er2 C92 47.9(6) . 6_565
Er10 Er1 Er2 C92 -102.6(8) . 6_565
Er4 Er1 Er2 C92 -55.6(10) . 6_565
Er11 Er1 Er2 C92 -81.3(8) . 6_565
Er14 Er1 Er2 C92 48.1(8) . 6_565
Er3 Er1 Er2 C92 -8.5(8) . 6_565
Er8 Er1 Er2 C92 21.2(7) . 6_565
Er13 Er1 Er2 C92 -87.9(7) . 6_565
Er15 Er1 Er2 C92 29.9(6) . 6_565
Er5 Er1 Er2 Er15 28.5(5) . .
Er6 Er1 Er2 Er15 17.9(5) . .
Er10 Er1 Er2 Er15 -132.6(8) . .
Er4 Er1 Er2 Er15 -85.5(10) . .
Er11 Er1 Er2 Er15 -111.3(7) . .
Er14 Er1 Er2 Er15 18.1(7) . .
Er3 Er1 Er2 Er15 -38.5(7) . .
Er8 Er1 Er2 Er15 -8.7(6) . .
Er13 Er1 Er2 Er15 -117.8(6) . .
C92 Er1 Er2 Er15 -29.9(6) 6_565 .
Er5 Er1 Er4 Er11 -129.2(10) . .
Er6 Er1 Er4 Er11 -147.9(9) . .
Er10 Er1 Er4 Er11 3.6(10) . .
Er2 Er1 Er4 Er11 -41.1(12) . .
Er14 Er1 Er4 Er11 -106.3(12) . .
Er3 Er1 Er4 Er11 -135.0(10) . .
Er8 Er1 Er4 Er11 -135.3(9) . .
Er13 Er1 Er4 Er11 -11.2(9) . .
Er15 Er1 Er4 Er11 -127.8(9) . .
C92 Er1 Er4 Er11 -95.5(10) 6_565 .
Er5 Er1 Er4 Er3 5.8(10) . .
Er6 Er1 Er4 Er3 -12.9(6) . .
Er10 Er1 Er4 Er3 138.6(7) . .
Er2 Er1 Er4 Er3 93.9(11) . .
Er11 Er1 Er4 Er3 135.0(10) . .
Er14 Er1 Er4 Er3 28.7(11) . .
Er8 Er1 Er4 Er3 -0.4(5) . .
Er13 Er1 Er4 Er3 123.8(6) . .
Er15 Er1 Er4 Er3 7.2(6) . .
C92 Er1 Er4 Er3 39.4(7) 6_565 .
Er5 Er1 Er4 Er10 -132.8(10) . .
Er6 Er1 Er4 Er10 -151.5(8) . .
Er2 Er1 Er4 Er10 -44.7(11) . .
Er11 Er1 Er4 Er10 -3.6(10) . .
Er14 Er1 Er4 Er10 -109.9(11) . .
Er3 Er1 Er4 Er10 -138.6(7) . .
Er8 Er1 Er4 Er10 -139.0(7) . .
Er13 Er1 Er4 Er10 -14.8(8) . .
Er15 Er1 Er4 Er10 -131.4(8) . .
C92 Er1 Er4 Er10 -99.2(8) 6_565 .
Er5 Er1 Er4 Er6 18.7(6) . .
Er10 Er1 Er4 Er6 151.5(8) . .
Er2 Er1 Er4 Er6 106.8(9) . .
Er11 Er1 Er4 Er6 147.9(9) . .
Er14 Er1 Er4 Er6 41.5(8) . .
Er3 Er1 Er4 Er6 12.9(6) . .
Er8 Er1 Er4 Er6 12.5(5) . .
Er13 Er1 Er4 Er6 136.6(6) . .
Er15 Er1 Er4 Er6 20.1(5) . .
C92 Er1 Er4 Er6 52.3(6) 6_565 .
Er5 Er1 Er4 Er8 6.2(8) . .
Er6 Er1 Er4 Er8 -12.5(5) . .
Er10 Er1 Er4 Er8 139.0(7) . .
Er2 Er1 Er4 Er8 94.3(10) . .
Er11 Er1 Er4 Er8 135.3(9) . .
Er14 Er1 Er4 Er8 29.0(10) . .
Er3 Er1 Er4 Er8 0.4(5) . .
Er13 Er1 Er4 Er8 124.1(6) . .
Er15 Er1 Er4 Er8 7.5(6) . .
C92 Er1 Er4 Er8 39.8(6) 6_565 .
Er6 Er1 Er4 Er5 -18.7(6) . .
Er10 Er1 Er4 Er5 132.8(10) . .
Er2 Er1 Er4 Er5 88.1(8) . .
Er11 Er1 Er4 Er5 129.2(10) . .
Er14 Er1 Er4 Er5 22.9(7) . .
Er3 Er1 Er4 Er5 -5.8(10) . .
Er8 Er1 Er4 Er5 -6.2(8) . .
Er13 Er1 Er4 Er5 118.0(9) . .
Er15 Er1 Er4 Er5 1.4(8) . .
C92 Er1 Er4 Er5 33.6(8) 6_565 .
Er5 Er1 Er4 Er2 -88.1(8) . .
Er6 Er1 Er4 Er2 -106.8(9) . .
Er10 Er1 Er4 Er2 44.7(11) . .
Er11 Er1 Er4 Er2 41.1(12) . .
Er14 Er1 Er4 Er2 -65.2(9) . .
Er3 Er1 Er4 Er2 -93.9(11) . .
Er8 Er1 Er4 Er2 -94.3(10) . .
Er13 Er1 Er4 Er2 29.9(10) . .
Er15 Er1 Er4 Er2 -86.7(10) . .
C92 Er1 Er4 Er2 -54.5(10) 6_565 .
Er5 Er1 Er4 Er13 -118.0(9) . .
Er6 Er1 Er4 Er13 -136.6(6) . .
Er10 Er1 Er4 Er13 14.8(8) . .
Er2 Er1 Er4 Er13 -29.9(10) . .
Er11 Er1 Er4 Er13 11.2(9) . .
Er14 Er1 Er4 Er13 -95.1(10) . .
Er3 Er1 Er4 Er13 -123.8(6) . .
Er8 Er1 Er4 Er13 -124.1(6) . .
Er15 Er1 Er4 Er13 -116.6(6) . .
C92 Er1 Er4 Er13 -84.3(7) 6_565 .
Er5 Er1 Er4 C91 -58.7(7) . .
Er6 Er1 Er4 C91 -77.4(4) . .
Er10 Er1 Er4 C91 74.1(6) . .
Er2 Er1 Er4 C91 29.4(9) . .
Er11 Er1 Er4 C91 70.5(8) . .
Er14 Er1 Er4 C91 -35.8(9) . .
Er3 Er1 Er4 C91 -64.5(5) . .
Er8 Er1 Er4 C91 -64.8(4) . .
Er13 Er1 Er4 C91 59.3(5) . .
Er15 Er1 Er4 C91 -57.3(5) . .
C92 Er1 Er4 C91 -25.0(5) 6_565 .
Er5 Er1 Er4 C92 -33.6(8) . 6_565
Er6 Er1 Er4 C92 -52.3(6) . 6_565
Er10 Er1 Er4 C92 99.2(8) . 6_565
Er2 Er1 Er4 C92 54.5(10) . 6_565
Er11 Er1 Er4 C92 95.5(10) . 6_565
Er14 Er1 Er4 C92 -10.8(10) . 6_565
Er3 Er1 Er4 C92 -39.4(7) . 6_565
Er8 Er1 Er4 C92 -39.8(6) . 6_565
Er13 Er1 Er4 C92 84.3(7) . 6_565
Er15 Er1 Er4 C92 -32.3(6) . 6_565
Er5 Er1 Er4 Er15 -1.4(8) . .
Er6 Er1 Er4 Er15 -20.1(5) . .
Er10 Er1 Er4 Er15 131.4(8) . .
Er2 Er1 Er4 Er15 86.7(10) . .
Er11 Er1 Er4 Er15 127.8(9) . .
Er14 Er1 Er4 Er15 21.5(9) . .
Er3 Er1 Er4 Er15 -7.2(6) . .
Er8 Er1 Er4 Er15 -7.5(6) . .
Er13 Er1 Er4 Er15 116.6(6) . .
C92 Er1 Er4 Er15 32.3(6) 6_565 .
Er8 Er3 Er4 Er11 126.2(12) . .
Er6 Er3 Er4 Er11 134.8(10) . .
Er1 Er3 Er4 Er11 125.6(11) . .
Er15 Er3 Er4 Er11 117.5(11) . .
C92 Er3 Er4 Er11 83.0(12) 6_565 .
Er5 Er3 Er4 Er11 123.3(10) . .
Er10 Er3 Er4 Er11 64.5(19) . .
C91 Er3 Er4 Er11 63.4(10) . .
Er2 Er3 Er4 Er11 105.8(10) . .
Er14 Er3 Er4 Er11 112.9(11) . .
Er8 Er3 Er4 Er1 0.6(8) . .
Er6 Er3 Er4 Er1 9.2(5) . .
Er11 Er3 Er4 Er1 -125.6(11) . .
Er15 Er3 Er4 Er1 -8.1(7) . .
C92 Er3 Er4 Er1 -42.6(7) 6_565 .
Er5 Er3 Er4 Er1 -2.3(4) . .
Er10 Er3 Er4 Er1 -61.1(17) . .
C91 Er3 Er4 Er1 -62.2(5) . .
Er2 Er3 Er4 Er1 -19.8(3) . .
Er14 Er3 Er4 Er1 -12.7(5) . .
Er8 Er3 Er4 Er10 62(2) . .
Er6 Er3 Er4 Er10 70.3(18) . .
Er11 Er3 Er4 Er10 -64.5(19) . .
Er1 Er3 Er4 Er10 61.1(17) . .
Er15 Er3 Er4 Er10 53(2) . .
C92 Er3 Er4 Er10 19(2) 6_565 .
Er5 Er3 Er4 Er10 58.8(18) . .
C91 Er3 Er4 Er10 -1.1(19) . .
Er2 Er3 Er4 Er10 41.3(18) . .
Er14 Er3 Er4 Er10 48.4(19) . .
Er8 Er3 Er4 Er6 -8.6(7) . .
Er11 Er3 Er4 Er6 -134.8(10) . .
Er1 Er3 Er4 Er6 -9.2(5) . .
Er15 Er3 Er4 Er6 -17.3(5) . .
C92 Er3 Er4 Er6 -51.8(6) 6_565 .
Er5 Er3 Er4 Er6 -11.5(3) . .
Er10 Er3 Er4 Er6 -70.3(19) . .
C91 Er3 Er4 Er6 -71.4(3) . .
Er2 Er3 Er4 Er6 -29.0(3) . .
Er14 Er3 Er4 Er6 -21.9(4) . .
Er6 Er3 Er4 Er8 8.6(7) . .
Er11 Er3 Er4 Er8 -126.2(12) . .
Er1 Er3 Er4 Er8 -0.6(8) . .
Er15 Er3 Er4 Er8 -8.7(7) . .
C92 Er3 Er4 Er8 -43.2(8) 6_565 .
Er5 Er3 Er4 Er8 -2.9(6) . .
Er10 Er3 Er4 Er8 -62(2) . .
C91 Er3 Er4 Er8 -62.8(6) . .
Er2 Er3 Er4 Er8 -20.4(7) . .
Er14 Er3 Er4 Er8 -13.3(7) . .
Er8 Er3 Er4 Er5 2.9(6) . .
Er6 Er3 Er4 Er5 11.5(3) . .
Er11 Er3 Er4 Er5 -123.3(10) . .
Er1 Er3 Er4 Er5 2.3(4) . .
Er15 Er3 Er4 Er5 -5.8(5) . .
C92 Er3 Er4 Er5 -40.3(6) 6_565 .
Er10 Er3 Er4 Er5 -58.8(18) . .
C91 Er3 Er4 Er5 -59.9(3) . .
Er2 Er3 Er4 Er5 -17.5(2) . .
Er14 Er3 Er4 Er5 -10.4(3) . .
Er8 Er3 Er4 Er2 20.4(7) . .
Er6 Er3 Er4 Er2 29.0(3) . .
Er11 Er3 Er4 Er2 -105.8(10) . .
Er1 Er3 Er4 Er2 19.8(3) . .
Er15 Er3 Er4 Er2 11.7(6) . .
C92 Er3 Er4 Er2 -22.8(6) 6_565 .
Er5 Er3 Er4 Er2 17.5(2) . .
Er10 Er3 Er4 Er2 -41.3(18) . .
C91 Er3 Er4 Er2 -42.4(3) . .
Er14 Er3 Er4 Er2 7.1(4) . .
Er8 Er3 Er4 Er13 87.0(11) . .
Er6 Er3 Er4 Er13 95.6(9) . .
Er11 Er3 Er4 Er13 -39.2(13) . .
Er1 Er3 Er4 Er13 86.4(10) . .
Er15 Er3 Er4 Er13 78.3(10) . .
C92 Er3 Er4 Er13 43.8(11) 6_565 .
Er5 Er3 Er4 Er13 84.1(9) . .
Er10 Er3 Er4 Er13 25(2) . .
C91 Er3 Er4 Er13 24.2(9) . .
Er2 Er3 Er4 Er13 66.6(9) . .
Er14 Er3 Er4 Er13 73.7(9) . .
Er8 Er3 Er4 C91 62.8(6) . .
Er6 Er3 Er4 C91 71.4(3) . .
Er11 Er3 Er4 C91 -63.4(10) . .
Er1 Er3 Er4 C91 62.2(5) . .
Er15 Er3 Er4 C91 54.1(5) . .
C92 Er3 Er4 C91 19.6(6) 6_565 .
Er5 Er3 Er4 C91 59.9(3) . .
Er10 Er3 Er4 C91 1.1(19) . .
Er2 Er3 Er4 C91 42.4(3) . .
Er14 Er3 Er4 C91 49.5(4) . .
Er8 Er3 Er4 C92 43.2(8) . 6_565
Er6 Er3 Er4 C92 51.8(6) . 6_565
Er11 Er3 Er4 C92 -83.0(12) . 6_565
Er1 Er3 Er4 C92 42.6(7) . 6_565
Er15 Er3 Er4 C92 34.5(7) . 6_565
Er5 Er3 Er4 C92 40.3(6) . 6_565
Er10 Er3 Er4 C92 -19(2) . 6_565
C91 Er3 Er4 C92 -19.6(6) . 6_565
Er2 Er3 Er4 C92 22.8(6) . 6_565
Er14 Er3 Er4 C92 29.9(7) . 6_565
Er8 Er3 Er4 Er15 8.7(7) . .
Er6 Er3 Er4 Er15 17.3(5) . .
Er11 Er3 Er4 Er15 -117.5(11) . .
Er1 Er3 Er4 Er15 8.1(7) . .
C92 Er3 Er4 Er15 -34.5(7) 6_565 .
Er5 Er3 Er4 Er15 5.8(5) . .
Er10 Er3 Er4 Er15 -53(2) . .
C91 Er3 Er4 Er15 -54.1(5) . .
Er2 Er3 Er4 Er15 -11.7(6) . .
Er14 Er3 Er4 Er15 -4.6(6) . .
Er10 Er1 Er5 Er6 -142.7(11) . .
Er4 Er1 Er5 Er6 -26.9(8) . .
Er2 Er1 Er5 Er6 -165.2(6) . .
Er11 Er1 Er5 Er6 -79.1(17) . .
Er14 Er1 Er5 Er6 -142.1(18) . .
Er3 Er1 Er5 Er6 -24.0(5) . .
Er8 Er1 Er5 Er6 -21.1(6) . .
Er13 Er1 Er5 Er6 -130.5(9) . .
Er15 Er1 Er5 Er6 -28.9(8) . .
C92 Er1 Er5 Er6 -67.7(9) 6_565 .
Er6 Er1 Er5 Er14 142.1(18) . .
Er10 Er1 Er5 Er14 -1(2) . .
Er4 Er1 Er5 Er14 115.3(18) . .
Er2 Er1 Er5 Er14 -23.0(16) . .
Er11 Er1 Er5 Er14 63(3) . .
Er3 Er1 Er5 Er14 118.1(17) . .
Er8 Er1 Er5 Er14 121.1(17) . .
Er13 Er1 Er5 Er14 11.6(19) . .
Er15 Er1 Er5 Er14 113.3(17) . .
C92 Er1 Er5 Er14 74.5(17) 6_565 .
Er6 Er1 Er5 Er2 165.2(6) . .
Er10 Er1 Er5 Er2 22.5(10) . .
Er4 Er1 Er5 Er2 138.3(7) . .
Er11 Er1 Er5 Er2 86.1(17) . .
Er14 Er1 Er5 Er2 23.0(16) . .
Er3 Er1 Er5 Er2 141.2(3) . .
Er8 Er1 Er5 Er2 144.1(4) . .
Er13 Er1 Er5 Er2 34.6(8) . .
Er15 Er1 Er5 Er2 136.3(7) . .
C92 Er1 Er5 Er2 97.5(8) 6_565 .
Er6 Er1 Er5 Er12 99.6(17) . .
Er10 Er1 Er5 Er12 -43(2) . .
Er4 Er1 Er5 Er12 73(2) . .
Er2 Er1 Er5 Er12 -65.5(16) . .
Er11 Er1 Er5 Er12 21(3) . .
Er14 Er1 Er5 Er12 -42.5(17) . .
Er3 Er1 Er5 Er12 75.6(17) . .
Er8 Er1 Er5 Er12 78.6(16) . .
Er13 Er1 Er5 Er12 -30.9(18) . .
Er15 Er1 Er5 Er12 70.8(16) . .
C92 Er1 Er5 Er12 32.0(16) 6_565 .
Er6 Er1 Er5 Er15 28.9(8) . .
Er10 Er1 Er5 Er15 -113.9(12) . .
Er4 Er1 Er5 Er15 2.0(11) . .
Er2 Er1 Er5 Er15 -136.3(7) . .
Er11 Er1 Er5 Er15 -50.2(19) . .
Er14 Er1 Er5 Er15 -113.3(17) . .
Er3 Er1 Er5 Er15 4.9(8) . .
Er8 Er1 Er5 Er15 7.8(7) . .
Er13 Er1 Er5 Er15 -101.7(10) . .
C92 Er1 Er5 Er15 -38.8(9) 6_565 .
Er6 Er1 Er5 Er10 142.7(11) . .
Er4 Er1 Er5 Er10 115.8(11) . .
Er2 Er1 Er5 Er10 -22.5(10) . .
Er11 Er1 Er5 Er10 63.6(16) . .
Er14 Er1 Er5 Er10 1(2) . .
Er3 Er1 Er5 Er10 118.7(10) . .
Er8 Er1 Er5 Er10 121.7(10) . .
Er13 Er1 Er5 Er10 12.2(12) . .
Er15 Er1 Er5 Er10 113.9(12) . .
C92 Er1 Er5 Er10 75.1(12) 6_565 .
Er6 Er1 Er5 Er4 26.9(8) . .
Er10 Er1 Er5 Er4 -115.8(11) . .
Er2 Er1 Er5 Er4 -138.3(7) . .
Er11 Er1 Er5 Er4 -52.2(13) . .
Er14 Er1 Er5 Er4 -115.3(18) . .
Er3 Er1 Er5 Er4 2.9(5) . .
Er8 Er1 Er5 Er4 5.8(7) . .
Er13 Er1 Er5 Er4 -103.6(10) . .
Er15 Er1 Er5 Er4 -2.0(11) . .
C92 Er1 Er5 Er4 -40.8(11) 6_565 .
Er6 Er1 Er5 Er8 21.1(6) . .
Er10 Er1 Er5 Er8 -121.7(10) . .
Er4 Er1 Er5 Er8 -5.8(7) . .
Er2 Er1 Er5 Er8 -144.1(4) . .
Er11 Er1 Er5 Er8 -58.0(17) . .
Er14 Er1 Er5 Er8 -121.1(17) . .
Er3 Er1 Er5 Er8 -2.9(4) . .
Er13 Er1 Er5 Er8 -109.5(8) . .
Er15 Er1 Er5 Er8 -7.8(7) . .
C92 Er1 Er5 Er8 -46.6(8) 6_565 .
Er6 Er1 Er5 C92 67.7(9) . 6_565
Er10 Er1 Er5 C92 -75.1(12) . 6_565
Er4 Er1 Er5 C92 40.8(11) . 6_565
Er2 Er1 Er5 C92 -97.5(8) . 6_565
Er11 Er1 Er5 C92 -11.4(19) . 6_565
Er14 Er1 Er5 C92 -74.5(17) . 6_565
Er3 Er1 Er5 C92 43.7(8) . 6_565
Er8 Er1 Er5 C92 46.6(8) . 6_565
Er13 Er1 Er5 C92 -62.9(11) . 6_565
Er15 Er1 Er5 C92 38.8(9) . 6_565
Er6 Er1 Er5 Er9 89.6(14) . .
Er10 Er1 Er5 Er9 -53.1(17) . .
Er4 Er1 Er5 Er9 62.7(16) . .
Er2 Er1 Er5 Er9 -75.6(12) . .
Er11 Er1 Er5 Er9 10(2) . .
Er14 Er1 Er5 Er9 -52.6(16) . .
Er3 Er1 Er5 Er9 65.6(13) . .
Er8 Er1 Er5 Er9 68.5(13) . .
Er13 Er1 Er5 Er9 -41.0(15) . .
Er15 Er1 Er5 Er9 60.7(12) . .
C92 Er1 Er5 Er9 21.9(13) 6_565 .
Er6 Er1 Er5 C91 88.0(6) . .
Er10 Er1 Er5 C91 -54.8(10) . .
Er4 Er1 Er5 C91 61.1(7) . .
Er2 Er1 Er5 C91 -77.2(3) . .
Er11 Er1 Er5 C91 8.9(17) . .
Er14 Er1 Er5 C91 -54.2(16) . .
Er3 Er1 Er5 C91 64.0(3) . .
Er8 Er1 Er5 C91 66.9(4) . .
Er13 Er1 Er5 C91 -42.6(8) . .
Er15 Er1 Er5 C91 59.1(7) . .
C92 Er1 Er5 C91 20.3(7) 6_565 .
Er1 Er2 Er5 Er6 22.1(10) . .
Er14 Er2 Er5 Er6 -143.4(14) . .
Er10 Er2 Er5 Er6 6.3(12) . .
Er12 Er2 Er5 Er6 -129.3(12) . .
Er13 Er2 Er5 Er6 -20.5(13) . .
Er4 Er2 Er5 Er6 4.9(10) . .
Er11 Er2 Er5 Er6 -2.0(11) . .
C91 Er2 Er5 Er6 -65.1(10) . .
C92 Er2 Er5 Er6 -73.6(12) 6_565 .
Er15 Er2 Er5 Er6 -79.9(15) . .
Er1 Er2 Er5 Er14 165.5(9) . .
Er10 Er2 Er5 Er14 149.7(10) . .
Er6 Er2 Er5 Er14 143.4(14) . .
Er12 Er2 Er5 Er14 14.1(8) . .
Er13 Er2 Er5 Er14 122.9(10) . .
Er4 Er2 Er5 Er14 148.3(9) . .
Er11 Er2 Er5 Er14 141.4(9) . .
C91 Er2 Er5 Er14 78.3(8) . .
C92 Er2 Er5 Er14 69.7(11) 6_565 .
Er15 Er2 Er5 Er14 63.5(14) . .
Er14 Er2 Er5 Er1 -165.5(9) . .
Er10 Er2 Er5 Er1 -15.7(7) . .
Er6 Er2 Er5 Er1 -22.1(10) . .
Er12 Er2 Er5 Er1 -151.4(6) . .
Er13 Er2 Er5 Er1 -42.5(7) . .
Er4 Er2 Er5 Er1 -17.2(2) . .
Er11 Er2 Er5 Er1 -24.0(4) . .
C91 Er2 Er5 Er1 -87.2(4) . .
C92 Er2 Er5 Er1 -95.7(8) 6_565 .
Er15 Er2 Er5 Er1 -101.9(13) . .
Er1 Er2 Er5 Er12 151.4(6) . .
Er14 Er2 Er5 Er12 -14.1(8) . .
Er10 Er2 Er5 Er12 135.7(8) . .
Er6 Er2 Er5 Er12 129.3(12) . .
Er13 Er2 Er5 Er12 108.9(8) . .
Er4 Er2 Er5 Er12 134.2(5) . .
Er11 Er2 Er5 Er12 127.4(6) . .
C91 Er2 Er5 Er12 64.2(5) . .
C92 Er2 Er5 Er12 55.7(8) 6_565 .
Er15 Er2 Er5 Er12 49.5(12) . .
Er1 Er2 Er5 Er15 101.9(13) . .
Er14 Er2 Er5 Er15 -63.5(14) . .
Er10 Er2 Er5 Er15 86.2(15) . .
Er6 Er2 Er5 Er15 79.9(15) . .
Er12 Er2 Er5 Er15 -49.5(12) . .
Er13 Er2 Er5 Er15 59.4(15) . .
Er4 Er2 Er5 Er15 84.8(13) . .
Er11 Er2 Er5 Er15 77.9(13) . .
C91 Er2 Er5 Er15 14.7(13) . .
C92 Er2 Er5 Er15 6.2(13) 6_565 .
Er1 Er2 Er5 Er10 15.7(7) . .
Er14 Er2 Er5 Er10 -149.7(10) . .
Er6 Er2 Er5 Er10 -6.3(12) . .
Er12 Er2 Er5 Er10 -135.7(8) . .
Er13 Er2 Er5 Er10 -26.8(9) . .
Er4 Er2 Er5 Er10 -1.4(7) . .
Er11 Er2 Er5 Er10 -8.3(7) . .
C91 Er2 Er5 Er10 -71.5(7) . .
C92 Er2 Er5 Er10 -80.0(10) 6_565 .
Er15 Er2 Er5 Er10 -86.2(15) . .
Er1 Er2 Er5 Er4 17.2(2) . .
Er14 Er2 Er5 Er4 -148.3(9) . .
Er10 Er2 Er5 Er4 1.4(7) . .
Er6 Er2 Er5 Er4 -4.9(10) . .
Er12 Er2 Er5 Er4 -134.2(5) . .
Er13 Er2 Er5 Er4 -25.4(7) . .
Er11 Er2 Er5 Er4 -6.9(4) . .
C91 Er2 Er5 Er4 -70.0(3) . .
C92 Er2 Er5 Er4 -78.5(8) 6_565 .
Er15 Er2 Er5 Er4 -84.8(13) . .
Er1 Er2 Er5 Er8 54.6(8) . .
Er14 Er2 Er5 Er8 -110.8(11) . .
Er10 Er2 Er5 Er8 38.9(10) . .
Er6 Er2 Er5 Er8 32.5(10) . .
Er12 Er2 Er5 Er8 -96.8(8) . .
Er13 Er2 Er5 Er8 12.1(11) . .
Er4 Er2 Er5 Er8 37.4(7) . .
Er11 Er2 Er5 Er8 30.6(8) . .
C91 Er2 Er5 Er8 -32.6(8) . .
C92 Er2 Er5 Er8 -41.1(9) 6_565 .
Er15 Er2 Er5 Er8 -47.3(11) . .
Er1 Er2 Er5 C92 95.7(8) . 6_565
Er14 Er2 Er5 C92 -69.7(11) . 6_565
Er10 Er2 Er5 C92 80.0(10) . 6_565
Er6 Er2 Er5 C92 73.6(12) . 6_565
Er12 Er2 Er5 C92 -55.7(8) . 6_565
Er13 Er2 Er5 C92 53.2(10) . 6_565
Er4 Er2 Er5 C92 78.5(8) . 6_565
Er11 Er2 Er5 C92 71.7(8) . 6_565
C91 Er2 Er5 C92 8.5(8) . 6_565
Er15 Er2 Er5 C92 -6.2(13) . 6_565
Er1 Er2 Er5 Er9 142.9(6) . .
Er14 Er2 Er5 Er9 -22.6(9) . .
Er10 Er2 Er5 Er9 127.1(8) . .
Er6 Er2 Er5 Er9 120.8(12) . .
Er12 Er2 Er5 Er9 -8.5(7) . .
Er13 Er2 Er5 Er9 100.3(8) . .
Er4 Er2 Er5 Er9 125.7(5) . .
Er11 Er2 Er5 Er9 118.8(6) . .
C91 Er2 Er5 Er9 55.7(6) . .
C92 Er2 Er5 Er9 47.1(9) 6_565 .
Er15 Er2 Er5 Er9 40.9(12) . .
Er1 Er2 Er5 C91 87.2(4) . .
Er14 Er2 Er5 C91 -78.3(8) . .
Er10 Er2 Er5 C91 71.5(7) . .
Er6 Er2 Er5 C91 65.1(10) . .
Er12 Er2 Er5 C91 -64.2(5) . .
Er13 Er2 Er5 C91 44.7(7) . .
Er4 Er2 Er5 C91 70.0(3) . .
Er11 Er2 Er5 C91 63.2(5) . .
C92 Er2 Er5 C91 -8.5(8) 6_565 .
Er15 Er2 Er5 C91 -14.7(13) . .
Er14 Er5 Er6 Er1 -148.0(14) . .
Er2 Er5 Er6 Er1 -21.4(9) . .
Er12 Er5 Er6 Er1 -146.9(6) . .
Er15 Er5 Er6 Er1 -144.3(9) . .
Er10 Er5 Er6 Er1 -17.1(5) . .
Er4 Er5 Er6 Er1 -15.1(4) . .
Er8 Er5 Er6 Er1 -111.6(16) . .
C92 Er5 Er6 Er1 -105.7(7) 6_565 .
Er9 Er5 Er6 Er1 -140.8(6) . .
C91 Er5 Er6 Er1 -83.0(4) . .
Er14 Er5 Er6 Er8 -36(2) . .
Er1 Er5 Er6 Er8 111.6(16) . .
Er2 Er5 Er6 Er8 90.2(19) . .
Er12 Er5 Er6 Er8 -35.3(18) . .
Er15 Er5 Er6 Er8 -32.7(14) . .
Er10 Er5 Er6 Er8 94.5(16) . .
Er4 Er5 Er6 Er8 96.6(16) . .
C92 Er5 Er6 Er8 6.0(16) 6_565 .
Er9 Er5 Er6 Er8 -29.1(17) . .
C91 Er5 Er6 Er8 28.6(16) . .
Er14 Er5 Er6 Er15 -3.7(17) . .
Er1 Er5 Er6 Er15 144.3(9) . .
Er2 Er5 Er6 Er15 122.9(11) . .
Er12 Er5 Er6 Er15 -2.6(11) . .
Er10 Er5 Er6 Er15 127.2(9) . .
Er4 Er5 Er6 Er15 129.2(10) . .
Er8 Er5 Er6 Er15 32.7(14) . .
C92 Er5 Er6 Er15 38.6(9) 6_565 .
Er9 Er5 Er6 Er15 3.5(10) . .
C91 Er5 Er6 Er15 61.3(8) . .
Er1 Er5 Er6 Er14 148.0(14) . .
Er2 Er5 Er6 Er14 126.6(18) . .
Er12 Er5 Er6 Er14 1.1(12) . .
Er15 Er5 Er6 Er14 3.7(17) . .
Er10 Er5 Er6 Er14 130.9(15) . .
Er4 Er5 Er6 Er14 132.9(13) . .
Er8 Er5 Er6 Er14 36(2) . .
C92 Er5 Er6 Er14 42.3(15) 6_565 .
Er9 Er5 Er6 Er14 7.2(13) . .
C91 Er5 Er6 Er14 65.0(13) . .
Er14 Er5 Er6 Er4 -132.9(13) . .
Er1 Er5 Er6 Er4 15.1(4) . .
Er2 Er5 Er6 Er4 -6.4(12) . .
Er12 Er5 Er6 Er4 -131.9(6) . .
Er15 Er5 Er6 Er4 -129.2(10) . .
Er10 Er5 Er6 Er4 -2.0(7) . .
Er8 Er5 Er6 Er4 -96.6(16) . .
C92 Er5 Er6 Er4 -90.6(7) 6_565 .
Er9 Er5 Er6 Er4 -125.7(6) . .
C91 Er5 Er6 Er4 -68.0(5) . .
Er14 Er5 Er6 Er2 -126.6(18) . .
Er1 Er5 Er6 Er2 21.4(9) . .
Er12 Er5 Er6 Er2 -125.5(12) . .
Er15 Er5 Er6 Er2 -122.9(11) . .
Er10 Er5 Er6 Er2 4.3(9) . .
Er4 Er5 Er6 Er2 6.4(12) . .
Er8 Er5 Er6 Er2 -90.2(19) . .
C92 Er5 Er6 Er2 -84.3(11) 6_565 .
Er9 Er5 Er6 Er2 -119.4(11) . .
C91 Er5 Er6 Er2 -61.6(9) . .
Er14 Er5 Er6 Er3 -104.0(16) . .
Er1 Er5 Er6 Er3 44.0(9) . .
Er2 Er5 Er6 Er3 22.6(18) . .
Er12 Er5 Er6 Er3 -103.0(11) . .
Er15 Er5 Er6 Er3 -100.3(12) . .
Er10 Er5 Er6 Er3 26.9(12) . .
Er4 Er5 Er6 Er3 28.9(7) . .
Er8 Er5 Er6 Er3 -67.7(15) . .
C92 Er5 Er6 Er3 -61.7(11) 6_565 .
Er9 Er5 Er6 Er3 -96.8(11) . .
C91 Er5 Er6 Er3 -39.1(10) . .
Er14 Er5 Er6 C92 -42.3(15) . 6_565
Er1 Er5 Er6 C92 105.7(7) . 6_565
Er2 Er5 Er6 C92 84.3(11) . 6_565
Er12 Er5 Er6 C92 -41.3(8) . 6_565
Er15 Er5 Er6 C92 -38.6(9) . 6_565
Er10 Er5 Er6 C92 88.6(8) . 6_565
Er4 Er5 Er6 C92 90.6(7) . 6_565
Er8 Er5 Er6 C92 -6.0(16) . 6_565
Er9 Er5 Er6 C92 -35.1(8) . 6_565
C91 Er5 Er6 C92 22.7(6) . 6_565
Er14 Er5 Er6 Er12 -1.1(12) . .
Er1 Er5 Er6 Er12 146.9(6) . .
Er2 Er5 Er6 Er12 125.5(12) . .
Er15 Er5 Er6 Er12 2.6(11) . .
Er10 Er5 Er6 Er12 129.9(7) . .
Er4 Er5 Er6 Er12 131.9(6) . .
Er8 Er5 Er6 Er12 35.3(18) . .
C92 Er5 Er6 Er12 41.3(8) 6_565 .
Er9 Er5 Er6 Er12 6.2(7) . .
C91 Er5 Er6 Er12 63.9(6) . .
Er14 Er5 Er6 Er10 -130.9(15) . .
Er1 Er5 Er6 Er10 17.1(5) . .
Er2 Er5 Er6 Er10 -4.3(9) . .
Er12 Er5 Er6 Er10 -129.9(7) . .
Er15 Er5 Er6 Er10 -127.2(9) . .
Er4 Er5 Er6 Er10 2.0(7) . .
Er8 Er5 Er6 Er10 -94.5(16) . .
C92 Er5 Er6 Er10 -88.6(8) 6_565 .
Er9 Er5 Er6 Er10 -123.7(7) . .
C91 Er5 Er6 Er10 -65.9(5) . .
Er14 Er5 Er6 Er11 -124.7(14) . .
Er1 Er5 Er6 Er11 23.3(4) . .
Er2 Er5 Er6 Er11 1.9(11) . .
Er12 Er5 Er6 Er11 -123.6(6) . .
Er15 Er5 Er6 Er11 -121.0(9) . .
Er10 Er5 Er6 Er11 6.3(6) . .
Er4 Er5 Er6 Er11 8.3(4) . .
Er8 Er5 Er6 Er11 -88.3(16) . .
C92 Er5 Er6 Er11 -82.3(7) 6_565 .
Er9 Er5 Er6 Er11 -117.4(6) . .
C91 Er5 Er6 Er11 -59.7(5) . .
Er10 Er1 Er6 Er5 85(2) . .
Er4 Er1 Er6 Er5 159.9(6) . .
Er2 Er1 Er6 Er5 12.5(5) . .
Er11 Er1 Er6 Er5 138.4(9) . .
Er14 Er1 Er6 Er5 12.3(6) . .
Er3 Er1 Er6 Er5 152.7(6) . .
Er8 Er1 Er6 Er5 137.0(11) . .
Er13 Er1 Er6 Er5 80.9(14) . .
Er15 Er1 Er6 Er5 75.8(19) . .
C92 Er1 Er6 Er5 78.5(9) 6_565 .
Er5 Er1 Er6 Er8 -137.0(11) . .
Er10 Er1 Er6 Er8 -52(2) . .
Er4 Er1 Er6 Er8 22.9(9) . .
Er2 Er1 Er6 Er8 -124.5(9) . .
Er11 Er1 Er6 Er8 1.4(13) . .
Er14 Er1 Er6 Er8 -124.7(10) . .
Er3 Er1 Er6 Er8 15.7(8) . .
Er13 Er1 Er6 Er8 -56.1(17) . .
Er15 Er1 Er6 Er8 -61.2(17) . .
C92 Er1 Er6 Er8 -58.5(11) 6_565 .
Er5 Er1 Er6 Er15 -75.8(19) . .
Er10 Er1 Er6 Er15 9(3) . .
Er4 Er1 Er6 Er15 84.1(19) . .
Er2 Er1 Er6 Er15 -63(2) . .
Er11 Er1 Er6 Er15 63(2) . .
Er14 Er1 Er6 Er15 -63.5(19) . .
Er3 Er1 Er6 Er15 76.9(19) . .
Er8 Er1 Er6 Er15 61.2(17) . .
Er13 Er1 Er6 Er15 5(3) . .
C92 Er1 Er6 Er15 2.7(19) 6_565 .
Er5 Er1 Er6 Er14 -12.3(6) . .
Er10 Er1 Er6 Er14 73(2) . .
Er4 Er1 Er6 Er14 147.6(6) . .
Er2 Er1 Er6 Er14 0.2(6) . .
Er11 Er1 Er6 Er14 126.1(9) . .
Er3 Er1 Er6 Er14 140.4(6) . .
Er8 Er1 Er6 Er14 124.7(10) . .
Er13 Er1 Er6 Er14 68.6(14) . .
Er15 Er1 Er6 Er14 63.5(19) . .
C92 Er1 Er6 Er14 66.2(9) 6_565 .
Er5 Er1 Er6 Er4 -159.9(6) . .
Er10 Er1 Er6 Er4 -75(2) . .
Er2 Er1 Er6 Er4 -147.4(4) . .
Er11 Er1 Er6 Er4 -21.5(7) . .
Er14 Er1 Er6 Er4 -147.6(6) . .
Er3 Er1 Er6 Er4 -7.2(3) . .
Er8 Er1 Er6 Er4 -22.9(9) . .
Er13 Er1 Er6 Er4 -79.0(13) . .
Er15 Er1 Er6 Er4 -84.1(19) . .
C92 Er1 Er6 Er4 -81.4(9) 6_565 .
Er5 Er1 Er6 Er2 -12.5(5) . .
Er10 Er1 Er6 Er2 73(2) . .
Er4 Er1 Er6 Er2 147.4(4) . .
Er11 Er1 Er6 Er2 125.9(9) . .
Er14 Er1 Er6 Er2 -0.2(6) . .
Er3 Er1 Er6 Er2 140.2(3) . .
Er8 Er1 Er6 Er2 124.5(9) . .
Er13 Er1 Er6 Er2 68.4(13) . .
Er15 Er1 Er6 Er2 63(2) . .
C92 Er1 Er6 Er2 66.0(9) 6_565 .
Er5 Er1 Er6 Er3 -152.7(6) . .
Er10 Er1 Er6 Er3 -67(2) . .
Er4 Er1 Er6 Er3 7.2(3) . .
Er2 Er1 Er6 Er3 -140.2(3) . .
Er11 Er1 Er6 Er3 -14.3(8) . .
Er14 Er1 Er6 Er3 -140.4(6) . .
Er8 Er1 Er6 Er3 -15.7(8) . .
Er13 Er1 Er6 Er3 -71.8(13) . .
Er15 Er1 Er6 Er3 -76.9(19) . .
C92 Er1 Er6 Er3 -74.2(8) 6_565 .
Er5 Er1 Er6 C92 -78.5(9) . 6_565
Er10 Er1 Er6 C92 7(2) . 6_565
Er4 Er1 Er6 C92 81.4(9) . 6_565
Er2 Er1 Er6 C92 -66.0(9) . 6_565
Er11 Er1 Er6 C92 59.8(12) . 6_565
Er14 Er1 Er6 C92 -66.2(9) . 6_565
Er3 Er1 Er6 C92 74.2(8) . 6_565
Er8 Er1 Er6 C92 58.5(11) . 6_565
Er13 Er1 Er6 C92 2.4(16) . 6_565
Er15 Er1 Er6 C92 -2.7(19) . 6_565
Er5 Er1 Er6 Er12 -25.0(5) . .
Er10 Er1 Er6 Er12 60(2) . .
Er4 Er1 Er6 Er12 134.9(5) . .
Er2 Er1 Er6 Er12 -12.5(6) . .
Er11 Er1 Er6 Er12 113.4(9) . .
Er14 Er1 Er6 Er12 -12.7(5) . .
Er3 Er1 Er6 Er12 127.7(5) . .
Er8 Er1 Er6 Er12 112.0(10) . .
Er13 Er1 Er6 Er12 55.9(14) . .
Er15 Er1 Er6 Er12 50.8(18) . .
C92 Er1 Er6 Er12 53.5(9) 6_565 .
Er5 Er1 Er6 Er10 -85(2) . .
Er4 Er1 Er6 Er10 75(2) . .
Er2 Er1 Er6 Er10 -73(2) . .
Er11 Er1 Er6 Er10 53(2) . .
Er14 Er1 Er6 Er10 -73(2) . .
Er3 Er1 Er6 Er10 67(2) . .
Er8 Er1 Er6 Er10 52(2) . .
Er13 Er1 Er6 Er10 -4(2) . .
Er15 Er1 Er6 Er10 -9(3) . .
C92 Er1 Er6 Er10 -7(2) 6_565 .
Er5 Er1 Er6 Er11 -138.4(9) . .
Er10 Er1 Er6 Er11 -53(2) . .
Er4 Er1 Er6 Er11 21.5(7) . .
Er2 Er1 Er6 Er11 -125.9(9) . .
Er14 Er1 Er6 Er11 -126.1(9) . .
Er3 Er1 Er6 Er11 14.3(8) . .
Er8 Er1 Er6 Er11 -1.4(13) . .
Er13 Er1 Er6 Er11 -57.4(14) . .
Er15 Er1 Er6 Er11 -63(2) . .
C92 Er1 Er6 Er11 -59.8(12) 6_565 .
Er11 Er4 Er6 Er5 28.9(16) . .
Er1 Er4 Er6 Er5 -18.3(5) . .
Er3 Er4 Er6 Er5 150.5(7) . .
Er10 Er4 Er6 Er5 2.6(9) . .
Er8 Er4 Er6 Er5 142.9(9) . .
Er2 Er4 Er6 Er5 2.5(5) . .
Er13 Er4 Er6 Er5 22.2(8) . .
C91 Er4 Er6 Er5 68.8(6) . .
C92 Er4 Er6 Er5 86.0(10) 6_565 .
Er15 Er4 Er6 Er5 119.3(13) . .
Er11 Er4 Er6 Er1 47.2(14) . .
Er3 Er4 Er6 Er1 168.8(5) . .
Er10 Er4 Er6 Er1 20.9(6) . .
Er8 Er4 Er6 Er1 161.2(7) . .
Er5 Er4 Er6 Er1 18.3(5) . .
Er2 Er4 Er6 Er1 20.8(3) . .
Er13 Er4 Er6 Er1 40.5(6) . .
C91 Er4 Er6 Er1 87.1(5) . .
C92 Er4 Er6 Er1 104.3(9) 6_565 .
Er15 Er4 Er6 Er1 137.6(12) . .
Er11 Er4 Er6 Er8 -114.0(15) . .
Er1 Er4 Er6 Er8 -161.2(7) . .
Er3 Er4 Er6 Er8 7.6(5) . .
Er10 Er4 Er6 Er8 -140.4(8) . .
Er5 Er4 Er6 Er8 -142.9(9) . .
Er2 Er4 Er6 Er8 -140.4(6) . .
Er13 Er4 Er6 Er8 -120.7(7) . .
C91 Er4 Er6 Er8 -74.1(6) . .
C92 Er4 Er6 Er8 -56.9(9) 6_565 .
Er15 Er4 Er6 Er8 -23.6(11) . .
Er11 Er4 Er6 Er15 -90.4(18) . .
Er1 Er4 Er6 Er15 -137.6(12) . .
Er3 Er4 Er6 Er15 31.2(11) . .
Er10 Er4 Er6 Er15 -116.8(12) . .
Er8 Er4 Er6 Er15 23.6(11) . .
Er5 Er4 Er6 Er15 -119.3(13) . .
Er2 Er4 Er6 Er15 -116.8(11) . .
Er13 Er4 Er6 Er15 -97.1(12) . .
C91 Er4 Er6 Er15 -50.5(11) . .
C92 Er4 Er6 Er15 -33.3(12) 6_565 .
Er11 Er4 Er6 Er14 9.1(17) . .
Er1 Er4 Er6 Er14 -38.1(8) . .
Er3 Er4 Er6 Er14 130.7(8) . .
Er10 Er4 Er6 Er14 -17.3(10) . .
Er8 Er4 Er6 Er14 123.1(9) . .
Er5 Er4 Er6 Er14 -19.8(7) . .
Er2 Er4 Er6 Er14 -17.4(7) . .
Er13 Er4 Er6 Er14 2.4(9) . .
C91 Er4 Er6 Er14 49.0(7) . .
C92 Er4 Er6 Er14 66.2(10) 6_565 .
Er15 Er4 Er6 Er14 99.5(12) . .
Er11 Er4 Er6 Er2 26.4(14) . .
Er1 Er4 Er6 Er2 -20.8(3) . .
Er3 Er4 Er6 Er2 148.0(3) . .
Er10 Er4 Er6 Er2 0.1(6) . .
Er8 Er4 Er6 Er2 140.4(6) . .
Er5 Er4 Er6 Er2 -2.5(5) . .
Er13 Er4 Er6 Er2 19.8(5) . .
C91 Er4 Er6 Er2 66.3(3) . .
C92 Er4 Er6 Er2 83.5(8) 6_565 .
Er15 Er4 Er6 Er2 116.8(11) . .
Er11 Er4 Er6 Er3 -121.6(14) . .
Er1 Er4 Er6 Er3 -168.8(5) . .
Er10 Er4 Er6 Er3 -148.0(6) . .
Er8 Er4 Er6 Er3 -7.6(5) . .
Er5 Er4 Er6 Er3 -150.5(7) . .
Er2 Er4 Er6 Er3 -148.0(3) . .
Er13 Er4 Er6 Er3 -128.3(5) . .
C91 Er4 Er6 Er3 -81.7(3) . .
C92 Er4 Er6 Er3 -64.5(8) 6_565 .
Er15 Er4 Er6 Er3 -31.2(11) . .
Er11 Er4 Er6 C92 -57.1(16) . 6_565
Er1 Er4 Er6 C92 -104.3(9) . 6_565
Er3 Er4 Er6 C92 64.5(8) . 6_565
Er10 Er4 Er6 C92 -83.4(9) . 6_565
Er8 Er4 Er6 C92 56.9(9) . 6_565
Er5 Er4 Er6 C92 -86.0(10) . 6_565
Er2 Er4 Er6 C92 -83.5(8) . 6_565
Er13 Er4 Er6 C92 -63.8(9) . 6_565
C91 Er4 Er6 C92 -17.2(8) . 6_565
Er15 Er4 Er6 C92 33.3(12) . 6_565
Er11 Er4 Er6 Er12 -19.5(17) . .
Er1 Er4 Er6 Er12 -66.7(9) . .
Er3 Er4 Er6 Er12 102.1(8) . .
Er10 Er4 Er6 Er12 -45.8(10) . .
Er8 Er4 Er6 Er12 94.5(9) . .
Er5 Er4 Er6 Er12 -48.4(8) . .
Er2 Er4 Er6 Er12 -45.9(8) . .
Er13 Er4 Er6 Er12 -26.2(10) . .
C91 Er4 Er6 Er12 20.4(8) . .
C92 Er4 Er6 Er12 37.6(10) 6_565 .
Er15 Er4 Er6 Er12 70.9(11) . .
Er11 Er4 Er6 Er10 26.3(14) . .
Er1 Er4 Er6 Er10 -20.9(7) . .
Er3 Er4 Er6 Er10 148.0(6) . .
Er8 Er4 Er6 Er10 140.4(8) . .
Er5 Er4 Er6 Er10 -2.6(9) . .
Er2 Er4 Er6 Er10 -0.1(6) . .
Er13 Er4 Er6 Er10 19.7(7) . .
C91 Er4 Er6 Er10 66.2(6) . .
C92 Er4 Er6 Er10 83.4(9) 6_565 .
Er15 Er4 Er6 Er10 116.8(12) . .
Er1 Er4 Er6 Er11 -47.2(14) . .
Er3 Er4 Er6 Er11 121.6(14) . .
Er10 Er4 Er6 Er11 -26.3(14) . .
Er8 Er4 Er6 Er11 114.0(15) . .
Er5 Er4 Er6 Er11 -28.9(16) . .
Er2 Er4 Er6 Er11 -26.4(14) . .
Er13 Er4 Er6 Er11 -6.7(14) . .
C91 Er4 Er6 Er11 39.9(14) . .
C92 Er4 Er6 Er11 57.1(16) 6_565 .
Er15 Er4 Er6 Er11 90.4(18) . .
Er1 Er2 Er6 Er5 -150.6(13) . .
Er14 Er2 Er6 Er5 29.1(12) . .
Er10 Er2 Er6 Er5 -173.9(12) . .
Er12 Er2 Er6 Er5 42.9(10) . .
Er13 Er2 Er6 Er5 162.6(11) . .
Er4 Er2 Er6 Er5 -173.8(12) . .
Er11 Er2 Er6 Er5 177.9(12) . .
C91 Er2 Er6 Er5 110.8(11) . .
C92 Er2 Er6 Er5 93.6(12) 6_565 .
Er15 Er2 Er6 Er5 64.8(13) . .
Er5 Er2 Er6 Er1 150.6(13) . .
Er14 Er2 Er6 Er1 179.7(9) . .
Er10 Er2 Er6 Er1 -23.3(7) . .
Er12 Er2 Er6 Er1 -166.5(6) . .
Er13 Er2 Er6 Er1 -46.8(7) . .
Er4 Er2 Er6 Er1 -23.2(3) . .
Er11 Er2 Er6 Er1 -31.5(5) . .
C91 Er2 Er6 Er1 -98.5(5) . .
C92 Er2 Er6 Er1 -115.8(8) 6_565 .
Er15 Er2 Er6 Er1 -144.6(11) . .
Er5 Er2 Er6 Er8 -117.2(16) . .
Er1 Er2 Er6 Er8 92.2(11) . .
Er14 Er2 Er6 Er8 -88.0(12) . .
Er10 Er2 Er6 Er8 68.9(12) . .
Er12 Er2 Er6 Er8 -74.2(11) . .
Er13 Er2 Er6 Er8 45.4(12) . .
Er4 Er2 Er6 Er8 69.0(10) . .
Er11 Er2 Er6 Er8 60.8(11) . .
C91 Er2 Er6 Er8 -6.3(11) . .
C92 Er2 Er6 Er8 -23.6(12) 6_565 .
Er15 Er2 Er6 Er8 -52.4(11) . .
Er5 Er2 Er6 Er15 -64.8(13) . .
Er1 Er2 Er6 Er15 144.6(11) . .
Er14 Er2 Er6 Er15 -35.7(11) . .
Er10 Er2 Er6 Er15 121.3(11) . .
Er12 Er2 Er6 Er15 -21.9(9) . .
Er13 Er2 Er6 Er15 97.8(10) . .
Er4 Er2 Er6 Er15 121.4(10) . .
Er11 Er2 Er6 Er15 113.1(10) . .
C91 Er2 Er6 Er15 46.0(9) . .
C92 Er2 Er6 Er15 28.8(11) 6_565 .
Er5 Er2 Er6 Er14 -29.1(12) . .
Er1 Er2 Er6 Er14 -179.7(9) . .
Er10 Er2 Er6 Er14 156.9(9) . .
Er12 Er2 Er6 Er14 13.8(7) . .
Er13 Er2 Er6 Er14 133.5(9) . .
Er4 Er2 Er6 Er14 157.0(8) . .
Er11 Er2 Er6 Er14 148.8(8) . .
C91 Er2 Er6 Er14 81.7(7) . .
C92 Er2 Er6 Er14 64.5(9) 6_565 .
Er15 Er2 Er6 Er14 35.7(11) . .
Er5 Er2 Er6 Er4 173.8(12) . .
Er1 Er2 Er6 Er4 23.2(3) . .
Er14 Er2 Er6 Er4 -157.0(8) . .
Er10 Er2 Er6 Er4 -0.1(7) . .
Er12 Er2 Er6 Er4 -143.3(5) . .
Er13 Er2 Er6 Er4 -23.6(6) . .
Er11 Er2 Er6 Er4 -8.2(4) . .
C91 Er2 Er6 Er4 -75.3(4) . .
C92 Er2 Er6 Er4 -92.6(7) 6_565 .
Er15 Er2 Er6 Er4 -121.4(10) . .
Er5 Er2 Er6 Er3 -163.5(13) . .
Er1 Er2 Er6 Er3 45.9(4) . .
Er14 Er2 Er6 Er3 -134.3(8) . .
Er10 Er2 Er6 Er3 22.6(7) . .
Er12 Er2 Er6 Er3 -120.6(5) . .
Er13 Er2 Er6 Er3 -0.9(6) . .
Er4 Er2 Er6 Er3 22.7(2) . .
Er11 Er2 Er6 Er3 14.4(5) . .
C91 Er2 Er6 Er3 -52.6(4) . .
C92 Er2 Er6 Er3 -69.9(7) 6_565 .
Er15 Er2 Er6 Er3 -98.7(10) . .
Er5 Er2 Er6 C92 -93.6(12) . 6_565
Er1 Er2 Er6 C92 115.8(8) . 6_565
Er14 Er2 Er6 C92 -64.5(9) . 6_565
Er10 Er2 Er6 C92 92.5(9) . 6_565
Er12 Er2 Er6 C92 -50.7(8) . 6_565
Er13 Er2 Er6 C92 69.0(8) . 6_565
Er4 Er2 Er6 C92 92.6(7) . 6_565
Er11 Er2 Er6 C92 84.3(8) . 6_565
C91 Er2 Er6 C92 17.2(7) . 6_565
Er15 Er2 Er6 C92 -28.8(11) . 6_565
Er5 Er2 Er6 Er12 -42.9(10) . .
Er1 Er2 Er6 Er12 166.5(6) . .
Er14 Er2 Er6 Er12 -13.8(7) . .
Er10 Er2 Er6 Er12 143.2(7) . .
Er13 Er2 Er6 Er12 119.7(6) . .
Er4 Er2 Er6 Er12 143.3(5) . .
Er11 Er2 Er6 Er12 135.0(5) . .
C91 Er2 Er6 Er12 67.9(5) . .
C92 Er2 Er6 Er12 50.7(8) 6_565 .
Er15 Er2 Er6 Er12 21.9(9) . .
Er5 Er2 Er6 Er10 173.9(12) . .
Er1 Er2 Er6 Er10 23.3(7) . .
Er14 Er2 Er6 Er10 -156.9(9) . .
Er12 Er2 Er6 Er10 -143.2(7) . .
Er13 Er2 Er6 Er10 -23.5(8) . .
Er4 Er2 Er6 Er10 0.1(7) . .
Er11 Er2 Er6 Er10 -8.2(7) . .
C91 Er2 Er6 Er10 -75.2(7) . .
C92 Er2 Er6 Er10 -92.5(9) 6_565 .
Er15 Er2 Er6 Er10 -121.3(11) . .
Er5 Er2 Er6 Er11 -177.9(12) . .
Er1 Er2 Er6 Er11 31.5(5) . .
Er14 Er2 Er6 Er11 -148.8(8) . .
Er10 Er2 Er6 Er11 8.2(7) . .
Er12 Er2 Er6 Er11 -135.0(5) . .
Er13 Er2 Er6 Er11 -15.3(6) . .
Er4 Er2 Er6 Er11 8.2(4) . .
C91 Er2 Er6 Er11 -67.1(5) . .
C92 Er2 Er6 Er11 -84.3(8) 6_565 .
Er15 Er2 Er6 Er11 -113.1(10) . .
Er8 Er3 Er6 Er5 122.7(13) . .
Er4 Er3 Er6 Er5 -45.8(11) . .
Er11 Er3 Er6 Er5 -26.8(12) . .
Er1 Er3 Er6 Er5 -37.7(10) . .
Er15 Er3 Er6 Er5 107.7(13) . .
C92 Er3 Er6 Er5 65.2(12) 6_565 .
Er10 Er3 Er6 Er5 -23.7(11) . .
C91 Er3 Er6 Er5 39.7(10) . .
Er2 Er3 Er6 Er5 -9.6(8) . .
Er14 Er3 Er6 Er5 35.9(11) . .
Er8 Er3 Er6 Er1 160.5(9) . .
Er4 Er3 Er6 Er1 -8.1(4) . .
Er11 Er3 Er6 Er1 10.9(6) . .
Er15 Er3 Er6 Er1 145.4(9) . .
C92 Er3 Er6 Er1 102.9(8) 6_565 .
Er5 Er3 Er6 Er1 37.7(10) . .
Er10 Er3 Er6 Er1 14.0(5) . .
C91 Er3 Er6 Er1 77.4(5) . .
Er2 Er3 Er6 Er1 28.1(3) . .
Er14 Er3 Er6 Er1 73.6(12) . .
Er4 Er3 Er6 Er8 -168.6(8) . .
Er11 Er3 Er6 Er8 -149.6(9) . .
Er1 Er3 Er6 Er8 -160.5(9) . .
Er15 Er3 Er6 Er8 -15.0(10) . .
C92 Er3 Er6 Er8 -57.5(9) 6_565 .
Er5 Er3 Er6 Er8 -122.7(13) . .
Er10 Er3 Er6 Er8 -146.4(8) . .
C91 Er3 Er6 Er8 -83.1(7) . .
Er2 Er3 Er6 Er8 -132.4(8) . .
Er14 Er3 Er6 Er8 -86.8(12) . .
Er8 Er3 Er6 Er15 15.0(10) . .
Er4 Er3 Er6 Er15 -153.5(8) . .
Er11 Er3 Er6 Er15 -134.5(9) . .
Er1 Er3 Er6 Er15 -145.4(9) . .
C92 Er3 Er6 Er15 -42.5(9) 6_565 .
Er5 Er3 Er6 Er15 -107.7(13) . .
Er10 Er3 Er6 Er15 -131.4(9) . .
C91 Er3 Er6 Er15 -68.0(8) . .
Er2 Er3 Er6 Er15 -117.3(9) . .
Er14 Er3 Er6 Er15 -71.8(12) . .
Er8 Er3 Er6 Er14 86.8(12) . .
Er4 Er3 Er6 Er14 -81.8(12) . .
Er11 Er3 Er6 Er14 -62.8(12) . .
Er1 Er3 Er6 Er14 -73.6(12) . .
Er15 Er3 Er6 Er14 71.8(12) . .
C92 Er3 Er6 Er14 29.3(12) 6_565 .
Er5 Er3 Er6 Er14 -35.9(11) . .
Er10 Er3 Er6 Er14 -59.6(12) . .
C91 Er3 Er6 Er14 3.7(11) . .
Er2 Er3 Er6 Er14 -45.6(11) . .
Er8 Er3 Er6 Er4 168.6(8) . .
Er11 Er3 Er6 Er4 19.0(5) . .
Er1 Er3 Er6 Er4 8.1(4) . .
Er15 Er3 Er6 Er4 153.5(8) . .
C92 Er3 Er6 Er4 111.1(7) 6_565 .
Er5 Er3 Er6 Er4 45.8(11) . .
Er10 Er3 Er6 Er4 22.1(4) . .
C91 Er3 Er6 Er4 85.5(4) . .
Er2 Er3 Er6 Er4 36.2(4) . .
Er14 Er3 Er6 Er4 81.8(12) . .
Er8 Er3 Er6 Er2 132.4(8) . .
Er4 Er3 Er6 Er2 -36.2(4) . .
Er11 Er3 Er6 Er2 -17.2(6) . .
Er1 Er3 Er6 Er2 -28.1(3) . .
Er15 Er3 Er6 Er2 117.3(9) . .
C92 Er3 Er6 Er2 74.9(7) 6_565 .
Er5 Er3 Er6 Er2 9.6(8) . .
Er10 Er3 Er6 Er2 -14.1(5) . .
C91 Er3 Er6 Er2 49.3(4) . .
Er14 Er3 Er6 Er2 45.6(11) . .
Er8 Er3 Er6 C92 57.5(9) . 6_565
Er4 Er3 Er6 C92 -111.1(7) . 6_565
Er11 Er3 Er6 C92 -92.1(8) . 6_565
Er1 Er3 Er6 C92 -102.9(8) . 6_565
Er15 Er3 Er6 C92 42.5(9) . 6_565
Er5 Er3 Er6 C92 -65.2(12) . 6_565
Er10 Er3 Er6 C92 -88.9(7) . 6_565
C91 Er3 Er6 C92 -25.6(6) . 6_565
Er2 Er3 Er6 C92 -74.9(7) . 6_565
Er14 Er3 Er6 C92 -29.3(12) . 6_565
Er8 Er3 Er6 Er12 55.6(9) . .
Er4 Er3 Er6 Er12 -113.0(8) . .
Er11 Er3 Er6 Er12 -94.0(9) . .
Er1 Er3 Er6 Er12 -104.9(9) . .
Er15 Er3 Er6 Er12 40.6(9) . .
C92 Er3 Er6 Er12 -1.9(9) 6_565 .
Er5 Er3 Er6 Er12 -67.2(11) . .
Er10 Er3 Er6 Er12 -90.9(9) . .
C91 Er3 Er6 Er12 -27.5(7) . .
Er2 Er3 Er6 Er12 -76.8(8) . .
Er14 Er3 Er6 Er12 -31.2(9) . .
Er8 Er3 Er6 Er10 146.4(8) . .
Er4 Er3 Er6 Er10 -22.1(4) . .
Er11 Er3 Er6 Er10 -3.1(6) . .
Er1 Er3 Er6 Er10 -14.0(5) . .
Er15 Er3 Er6 Er10 131.4(9) . .
C92 Er3 Er6 Er10 88.9(7) 6_565 .
Er5 Er3 Er6 Er10 23.7(11) . .
C91 Er3 Er6 Er10 63.4(5) . .
Er2 Er3 Er6 Er10 14.1(5) . .
Er14 Er3 Er6 Er10 59.6(12) . .
Er8 Er3 Er6 Er11 149.6(9) . .
Er4 Er3 Er6 Er11 -19.0(5) . .
Er1 Er3 Er6 Er11 -10.9(6) . .
Er15 Er3 Er6 Er11 134.5(9) . .
C92 Er3 Er6 Er11 92.1(8) 6_565 .
Er5 Er3 Er6 Er11 26.8(12) . .
Er10 Er3 Er6 Er11 3.1(6) . .
C91 Er3 Er6 Er11 66.5(5) . .
Er2 Er3 Er6 Er11 17.2(6) . .
Er14 Er3 Er6 Er11 62.8(12) . .
Er4 Er3 Er8 Er15 -49(5) . .
Er6 Er3 Er8 Er15 -59(5) . .
Er11 Er3 Er8 Er15 -23(5) . .
Er1 Er3 Er8 Er15 -48(5) . .
C92 Er3 Er8 Er15 25(4) 6_565 .
Er5 Er3 Er8 Er15 -46(5) . .
Er10 Er3 Er8 Er15 -31(5) . .
C91 Er3 Er8 Er15 18(5) . .
Er2 Er3 Er8 Er15 -35(5) . .
Er14 Er3 Er8 Er15 -33(4) . .
Er4 Er3 Er8 Er6 10.5(8) . .
Er11 Er3 Er8 Er6 35.8(11) . .
Er1 Er3 Er8 Er6 10.8(5) . .
Er15 Er3 Er8 Er6 59(5) . .
C92 Er3 Er8 Er6 83.9(11) 6_565 .
Er5 Er3 Er8 Er6 13.4(3) . .
Er10 Er3 Er8 Er6 27.7(7) . .
C91 Er3 Er8 Er6 77.3(6) . .
Er2 Er3 Er8 Er6 24.0(4) . .
Er14 Er3 Er8 Er6 26.1(5) . .
Er4 Er3 Er8 C92 -73.5(13) . 6_565
Er6 Er3 Er8 C92 -83.9(11) . 6_565
Er11 Er3 Er8 C92 -48.2(16) . 6_565
Er1 Er3 Er8 C92 -73.2(11) . 6_565
Er15 Er3 Er8 C92 -25(4) . 6_565
Er5 Er3 Er8 C92 -70.6(11) . 6_565
Er10 Er3 Er8 C92 -56.2(13) . 6_565
C91 Er3 Er8 C92 -6.6(10) . 6_565
Er2 Er3 Er8 C92 -59.9(11) . 6_565
Er14 Er3 Er8 C92 -57.9(11) . 6_565
Er6 Er3 Er8 Er4 -10.5(8) . .
Er11 Er3 Er8 Er4 25.3(6) . .
Er1 Er3 Er8 Er4 0.3(4) . .
Er15 Er3 Er8 Er4 49(5) . .
C92 Er3 Er8 Er4 73.5(13) 6_565 .
Er5 Er3 Er8 Er4 2.9(6) . .
Er10 Er3 Er8 Er4 17.2(5) . .
C91 Er3 Er8 Er4 66.9(5) . .
Er2 Er3 Er8 Er4 13.5(5) . .
Er14 Er3 Er8 Er4 15.6(9) . .
Er4 Er3 Er8 Er5 -2.9(6) . .
Er6 Er3 Er8 Er5 -13.4(3) . .
Er11 Er3 Er8 Er5 22.4(10) . .
Er1 Er3 Er8 Er5 -2.6(3) . .
Er15 Er3 Er8 Er5 46(5) . .
C92 Er3 Er8 Er5 70.6(11) 6_565 .
Er10 Er3 Er8 Er5 14.4(6) . .
C91 Er3 Er8 Er5 64.0(4) . .
Er2 Er3 Er8 Er5 10.7(2) . .
Er14 Er3 Er8 Er5 12.7(4) . .
Er4 Er3 Er8 Er1 -0.3(4) . .
Er6 Er3 Er8 Er1 -10.8(5) . .
Er11 Er3 Er8 Er1 25.0(8) . .
Er15 Er3 Er8 Er1 48(5) . .
C92 Er3 Er8 Er1 73.2(11) 6_565 .
Er5 Er3 Er8 Er1 2.6(3) . .
Er10 Er3 Er8 Er1 16.9(4) . .
C91 Er3 Er8 Er1 66.6(4) . .
Er2 Er3 Er8 Er1 13.23(18) . .
Er14 Er3 Er8 Er1 15.3(6) . .
Er4 Er3 Er8 Er16 -75(3) . .
Er6 Er3 Er8 Er16 -86(3) . .
Er11 Er3 Er8 Er16 -50(3) . .
Er1 Er3 Er8 Er16 -75(3) . .
Er15 Er3 Er8 Er16 -27(4) . .
C92 Er3 Er8 Er16 -2(2) 6_565 .
Er5 Er3 Er8 Er16 -72(3) . .
Er10 Er3 Er8 Er16 -58(3) . .
C91 Er3 Er8 Er16 -8(3) . .
Er2 Er3 Er8 Er16 -62(3) . .
Er14 Er3 Er8 Er16 -60(2) . .
Er4 Er3 Er8 C91 -66.9(5) . .
Er6 Er3 Er8 C91 -77.3(6) . .
Er11 Er3 Er8 C91 -41.6(10) . .
Er1 Er3 Er8 C91 -66.6(4) . .
Er15 Er3 Er8 C91 -18(5) . .
C92 Er3 Er8 C91 6.6(10) 6_565 .
Er5 Er3 Er8 C91 -64.0(4) . .
Er10 Er3 Er8 C91 -49.6(6) . .
Er2 Er3 Er8 C91 -53.3(3) . .
Er14 Er3 Er8 C91 -51.3(6) . .
Er4 Er3 Er8 Er14 -15.6(9) . .
Er6 Er3 Er8 Er14 -26.1(5) . .
Er11 Er3 Er8 Er14 9.7(12) . .
Er1 Er3 Er8 Er14 -15.3(6) . .
Er15 Er3 Er8 Er14 33(4) . .
C92 Er3 Er8 Er14 57.9(11) 6_565 .
Er5 Er3 Er8 Er14 -12.7(4) . .
Er10 Er3 Er8 Er14 1.7(9) . .
C91 Er3 Er8 Er14 51.3(6) . .
Er2 Er3 Er8 Er14 -2.0(5) . .
Er4 Er3 Er8 Er12 -30.9(12) . .
Er6 Er3 Er8 Er12 -41.4(8) . .
Er11 Er3 Er8 Er12 -5.6(16) . .
Er1 Er3 Er8 Er12 -30.6(10) . .
Er15 Er3 Er8 Er12 18(4) . .
C92 Er3 Er8 Er12 42.6(10) 6_565 .
Er5 Er3 Er8 Er12 -28.0(8) . .
Er10 Er3 Er8 Er12 -13.6(12) . .
C91 Er3 Er8 Er12 36.0(9) . .
Er2 Er3 Er8 Er12 -17.4(9) . .
Er14 Er3 Er8 Er12 -15.3(6) . .
Er4 Er3 Er8 Er11 -25.3(6) . .
Er6 Er3 Er8 Er11 -35.8(11) . .
Er1 Er3 Er8 Er11 -25.0(8) . .
Er15 Er3 Er8 Er11 23(5) . .
C92 Er3 Er8 Er11 48.2(16) 6_565 .
Er5 Er3 Er8 Er11 -22.4(10) . .
Er10 Er3 Er8 Er11 -8.0(8) . .
C91 Er3 Er8 Er11 41.6(10) . .
Er2 Er3 Er8 Er11 -11.8(9) . .
Er14 Er3 Er8 Er11 -9.7(12) . .
Er5 Er6 Er8 Er15 47(2) . .
Er1 Er6 Er8 Er15 134.8(13) . .
Er14 Er6 Er8 Er15 30.3(14) . .
Er4 Er6 Er8 Er15 151.4(11) . .
Er2 Er6 Er8 Er15 81.7(14) . .
Er3 Er6 Er8 Er15 158.9(14) . .
C92 Er6 Er8 Er15 53.6(12) 6_565 .
Er12 Er6 Er8 Er15 20.5(12) . .
Er10 Er6 Er8 Er15 121.8(12) . .
Er11 Er6 Er8 Er15 135.6(12) . .
Er5 Er6 Er8 Er3 -112.3(15) . .
Er1 Er6 Er8 Er3 -24.1(11) . .
Er15 Er6 Er8 Er3 -158.9(14) . .
Er14 Er6 Er8 Er3 -128.6(9) . .
Er4 Er6 Er8 Er3 -7.5(5) . .
Er2 Er6 Er8 Er3 -77.2(11) . .
C92 Er6 Er8 Er3 -105.2(10) 6_565 .
Er12 Er6 Er8 Er3 -138.4(6) . .
Er10 Er6 Er8 Er3 -37.1(9) . .
Er11 Er6 Er8 Er3 -23.3(7) . .
Er5 Er6 Er8 C92 -7.0(19) . 6_565
Er1 Er6 Er8 C92 81.1(12) . 6_565
Er15 Er6 Er8 C92 -53.6(12) . 6_565
Er14 Er6 Er8 C92 -23.3(12) . 6_565
Er4 Er6 Er8 C92 97.8(8) . 6_565
Er2 Er6 Er8 C92 28.0(13) . 6_565
Er3 Er6 Er8 C92 105.2(10) . 6_565
Er12 Er6 Er8 C92 -33.1(9) . 6_565
Er10 Er6 Er8 C92 68.2(10) . 6_565
Er11 Er6 Er8 C92 81.9(9) . 6_565
Er5 Er6 Er8 Er4 -104.8(16) . .
Er1 Er6 Er8 Er4 -16.6(7) . .
Er15 Er6 Er8 Er4 -151.4(11) . .
Er14 Er6 Er8 Er4 -121.1(9) . .
Er2 Er6 Er8 Er4 -69.7(9) . .
Er3 Er6 Er8 Er4 7.5(5) . .
C92 Er6 Er8 Er4 -97.8(8) 6_565 .
Er12 Er6 Er8 Er4 -130.9(6) . .
Er10 Er6 Er8 Er4 -29.6(6) . .
Er11 Er6 Er8 Er4 -15.8(4) . .
Er1 Er6 Er8 Er5 88.2(18) . .
Er15 Er6 Er8 Er5 -47(2) . .
Er14 Er6 Er8 Er5 -16.3(11) . .
Er4 Er6 Er8 Er5 104.8(16) . .
Er2 Er6 Er8 Er5 35.1(11) . .
Er3 Er6 Er8 Er5 112.3(15) . .
C92 Er6 Er8 Er5 7.0(19) 6_565 .
Er12 Er6 Er8 Er5 -26.1(14) . .
Er10 Er6 Er8 Er5 75.2(16) . .
Er11 Er6 Er8 Er5 89.0(16) . .
Er5 Er6 Er8 Er1 -88.2(18) . .
Er15 Er6 Er8 Er1 -134.8(13) . .
Er14 Er6 Er8 Er1 -104.5(13) . .
Er4 Er6 Er8 Er1 16.6(7) . .
Er2 Er6 Er8 Er1 -53.1(8) . .
Er3 Er6 Er8 Er1 24.1(11) . .
C92 Er6 Er8 Er1 -81.1(12) 6_565 .
Er12 Er6 Er8 Er1 -114.3(10) . .
Er10 Er6 Er8 Er1 -13.0(6) . .
Er11 Er6 Er8 Er1 0.8(8) . .
Er5 Er6 Er8 Er16 30.2(19) . .
Er1 Er6 Er8 Er16 118.4(14) . .
Er15 Er6 Er8 Er16 -16.4(14) . .
Er14 Er6 Er8 Er16 13.9(14) . .
Er4 Er6 Er8 Er16 135.0(11) . .
Er2 Er6 Er8 Er16 65.3(14) . .
Er3 Er6 Er8 Er16 142.5(13) . .
C92 Er6 Er8 Er16 37.3(13) 6_565 .
Er12 Er6 Er8 Er16 4.1(12) . .
Er10 Er6 Er8 Er16 105.4(12) . .
Er11 Er6 Er8 Er16 119.2(12) . .
Er5 Er6 Er8 C91 -29.0(16) . .
Er1 Er6 Er8 C91 59.1(9) . .
Er15 Er6 Er8 C91 -75.6(11) . .
Er14 Er6 Er8 C91 -45.3(9) . .
Er4 Er6 Er8 C91 75.8(4) . .
Er2 Er6 Er8 C91 6.0(10) . .
Er3 Er6 Er8 C91 83.2(6) . .
C92 Er6 Er8 C91 -22.0(8) 6_565 .
Er12 Er6 Er8 C91 -55.1(6) . .
Er10 Er6 Er8 C91 46.2(7) . .
Er11 Er6 Er8 C91 59.9(5) . .
Er5 Er6 Er8 Er14 16.3(11) . .
Er1 Er6 Er8 Er14 104.5(13) . .
Er15 Er6 Er8 Er14 -30.3(14) . .
Er4 Er6 Er8 Er14 121.1(9) . .
Er2 Er6 Er8 Er14 51.4(9) . .
Er3 Er6 Er8 Er14 128.6(9) . .
C92 Er6 Er8 Er14 23.3(12) 6_565 .
Er12 Er6 Er8 Er14 -9.8(8) . .
Er10 Er6 Er8 Er14 91.5(11) . .
Er11 Er6 Er8 Er14 105.3(10) . .
Er5 Er6 Er8 Er12 26.1(14) . .
Er1 Er6 Er8 Er12 114.3(10) . .
Er15 Er6 Er8 Er12 -20.5(12) . .
Er14 Er6 Er8 Er12 9.8(8) . .
Er4 Er6 Er8 Er12 130.9(6) . .
Er2 Er6 Er8 Er12 61.2(9) . .
Er3 Er6 Er8 Er12 138.4(6) . .
C92 Er6 Er8 Er12 33.1(9) 6_565 .
Er10 Er6 Er8 Er12 101.3(8) . .
Er11 Er6 Er8 Er12 115.1(7) . .
Er5 Er6 Er8 Er11 -89.0(16) . .
Er1 Er6 Er8 Er11 -0.8(8) . .
Er15 Er6 Er8 Er11 -135.6(12) . .
Er14 Er6 Er8 Er11 -105.3(10) . .
Er4 Er6 Er8 Er11 15.8(4) . .
Er2 Er6 Er8 Er11 -53.9(9) . .
Er3 Er6 Er8 Er11 23.3(7) . .
C92 Er6 Er8 Er11 -81.9(9) 6_565 .
Er12 Er6 Er8 Er11 -115.1(7) . .
Er10 Er6 Er8 Er11 -13.8(6) . .
Er11 Er4 Er8 Er15 77(2) . .
Er1 Er4 Er8 Er15 -21.3(16) . .
Er3 Er4 Er8 Er15 158(2) . .
Er10 Er4 Er8 Er15 13(2) . .
Er6 Er4 Er8 Er15 -34.4(15) . .
Er5 Er4 Er8 Er15 -18.6(15) . .
Er2 Er4 Er8 Er15 -4.5(16) . .
Er13 Er4 Er8 Er15 40(2) . .
C91 Er4 Er8 Er15 52.8(16) . .
C92 Er4 Er8 Er15 45.9(16) 6_565 .
Er11 Er4 Er8 Er3 -81.5(17) . .
Er1 Er4 Er8 Er3 -179.5(7) . .
Er10 Er4 Er8 Er3 -144.9(11) . .
Er6 Er4 Er8 Er3 167.4(9) . .
Er5 Er4 Er8 Er3 -176.8(7) . .
Er2 Er4 Er8 Er3 -162.7(6) . .
Er13 Er4 Er8 Er3 -118.1(9) . .
C91 Er4 Er8 Er3 -105.3(7) . .
C92 Er4 Er8 Er3 -112.3(12) 6_565 .
Er15 Er4 Er8 Er3 -158(2) . .
Er11 Er4 Er8 Er6 111.1(17) . .
Er1 Er4 Er8 Er6 13.1(6) . .
Er3 Er4 Er8 Er6 -167.4(9) . .
Er10 Er4 Er8 Er6 47.7(12) . .
Er5 Er4 Er8 Er6 15.8(4) . .
Er2 Er4 Er8 Er6 29.9(5) . .
Er13 Er4 Er8 Er6 74.5(10) . .
C91 Er4 Er8 Er6 87.2(5) . .
C92 Er4 Er8 Er6 80.3(10) 6_565 .
Er15 Er4 Er8 Er6 34.4(15) . .
Er11 Er4 Er8 C92 30.8(19) . 6_565
Er1 Er4 Er8 C92 -67.2(10) . 6_565
Er3 Er4 Er8 C92 112.3(12) . 6_565
Er10 Er4 Er8 C92 -32.6(15) . 6_565
Er6 Er4 Er8 C92 -80.3(10) . 6_565
Er5 Er4 Er8 C92 -64.5(10) . 6_565
Er2 Er4 Er8 C92 -50.4(10) . 6_565
Er13 Er4 Er8 C92 -5.8(13) . 6_565
C91 Er4 Er8 C92 7.0(10) . 6_565
Er15 Er4 Er8 C92 -45.9(16) . 6_565
Er11 Er4 Er8 Er5 95.3(16) . .
Er1 Er4 Er8 Er5 -2.7(3) . .
Er3 Er4 Er8 Er5 176.8(7) . .
Er10 Er4 Er8 Er5 31.8(11) . .
Er6 Er4 Er8 Er5 -15.8(4) . .
Er2 Er4 Er8 Er5 14.1(2) . .
Er13 Er4 Er8 Er5 58.7(8) . .
C91 Er4 Er8 Er5 71.4(3) . .
C92 Er4 Er8 Er5 64.5(10) 6_565 .
Er15 Er4 Er8 Er5 18.6(15) . .
Er11 Er4 Er8 Er1 98.0(16) . .
Er3 Er4 Er8 Er1 179.5(7) . .
Er10 Er4 Er8 Er1 34.6(10) . .
Er6 Er4 Er8 Er1 -13.1(6) . .
Er5 Er4 Er8 Er1 2.7(3) . .
Er2 Er4 Er8 Er1 16.8(3) . .
Er13 Er4 Er8 Er1 61.4(8) . .
C91 Er4 Er8 Er1 74.2(4) . .
C92 Er4 Er8 Er1 67.2(10) 6_565 .
Er15 Er4 Er8 Er1 21.3(16) . .
Er11 Er4 Er8 Er16 54(2) . .
Er1 Er4 Er8 Er16 -44.0(15) . .
Er3 Er4 Er8 Er16 135.4(17) . .
Er10 Er4 Er8 Er16 -9.5(19) . .
Er6 Er4 Er8 Er16 -57.1(15) . .
Er5 Er4 Er8 Er16 -41.3(15) . .
Er2 Er4 Er8 Er16 -27.2(15) . .
Er13 Er4 Er8 Er16 17.4(18) . .
C91 Er4 Er8 Er16 30.1(14) . .
C92 Er4 Er8 Er16 23.1(16) 6_565 .
Er15 Er4 Er8 Er16 -22.7(18) . .
Er11 Er4 Er8 C91 23.8(16) . .
Er1 Er4 Er8 C91 -74.2(4) . .
Er3 Er4 Er8 C91 105.3(7) . .
Er10 Er4 Er8 C91 -39.6(11) . .
Er6 Er4 Er8 C91 -87.2(5) . .
Er5 Er4 Er8 C91 -71.4(3) . .
Er2 Er4 Er8 C91 -57.3(3) . .
Er13 Er4 Er8 C91 -12.7(9) . .
C92 Er4 Er8 C91 -7.0(10) 6_565 .
Er15 Er4 Er8 C91 -52.8(16) . .
Er11 Er4 Er8 Er14 83.6(17) . .
Er1 Er4 Er8 Er14 -14.4(5) . .
Er3 Er4 Er8 Er14 165.1(8) . .
Er10 Er4 Er8 Er14 20.1(11) . .
Er6 Er4 Er8 Er14 -27.5(5) . .
Er5 Er4 Er8 Er14 -11.7(4) . .
Er2 Er4 Er8 Er14 2.4(4) . .
Er13 Er4 Er8 Er14 47.0(9) . .
C91 Er4 Er8 Er14 59.7(5) . .
C92 Er4 Er8 Er14 52.8(10) 6_565 .
Er15 Er4 Er8 Er14 6.9(15) . .
Er11 Er4 Er8 Er12 74.5(17) . .
Er1 Er4 Er8 Er12 -23.5(5) . .
Er3 Er4 Er8 Er12 156.0(9) . .
Er10 Er4 Er8 Er12 11.1(12) . .
Er6 Er4 Er8 Er12 -36.6(5) . .
Er5 Er4 Er8 Er12 -20.8(4) . .
Er2 Er4 Er8 Er12 -6.7(4) . .
Er13 Er4 Er8 Er12 37.9(10) . .
C91 Er4 Er8 Er12 50.7(4) . .
C92 Er4 Er8 Er12 43.7(9) 6_565 .
Er15 Er4 Er8 Er12 -2.2(15) . .
Er1 Er4 Er8 Er11 -98.0(16) . .
Er3 Er4 Er8 Er11 81.5(17) . .
Er10 Er4 Er8 Er11 -63.4(15) . .
Er6 Er4 Er8 Er11 -111.1(17) . .
Er5 Er4 Er8 Er11 -95.3(16) . .
Er2 Er4 Er8 Er11 -81.2(16) . .
Er13 Er4 Er8 Er11 -36.6(16) . .
C91 Er4 Er8 Er11 -23.8(16) . .
C92 Er4 Er8 Er11 -30.8(19) 6_565 .
Er15 Er4 Er8 Er11 -77(2) . .
Er16 Er7 Er9 Er12 -57(5) . .
Er16 Er7 Er9 Er12 70(6) 6_565 .
Er9 Er7 Er9 Er12 91(5) 6_565 .
C92 Er7 Er9 Er12 35(5) . .
C92 Er7 Er9 Er12 -3(5) 6_565 .
Er12 Er7 Er9 Er12 80(5) 6_565 .
C91 Er7 Er9 Er12 23(5) . .
Er15 Er7 Er9 Er12 54(5) 6_565 .
Er15 Er7 Er9 Er12 -40(5) . .
Er14 Er7 Er9 Er12 11(3) . .
Er16 Er7 Er9 Er16 126(4) 6_565 .
Er9 Er7 Er9 Er16 147(2) 6_565 .
C92 Er7 Er9 Er16 91(2) . .
C92 Er7 Er9 Er16 53(2) 6_565 .
Er12 Er7 Er9 Er16 57(5) . .
Er12 Er7 Er9 Er16 137(2) 6_565 .
C91 Er7 Er9 Er16 80(2) . .
Er15 Er7 Er9 Er16 111(2) 6_565 .
Er15 Er7 Er9 Er16 17(2) . .
Er14 Er7 Er9 Er16 68(3) . .
Er16 Er7 Er9 Er14 -68(3) . .
Er16 Er7 Er9 Er14 59(4) 6_565 .
Er9 Er7 Er9 Er14 80(2) 6_565 .
C92 Er7 Er9 Er14 24(2) . .
C92 Er7 Er9 Er14 -14.1(19) 6_565 .
Er12 Er7 Er9 Er14 -11(3) . .
Er12 Er7 Er9 Er14 69(2) 6_565 .
C91 Er7 Er9 Er14 12.4(19) . .
Er15 Er7 Er9 Er14 43(3) 6_565 .
Er15 Er7 Er9 Er14 -51.0(19) . .
Er16 Er7 Er9 C92 -53(2) . 6_565
Er16 Er7 Er9 C92 73(2) 6_565 6_565
Er9 Er7 Er9 C92 93.9(11) 6_565 6_565
C92 Er7 Er9 C92 37.7(12) . 6_565
Er12 Er7 Er9 C92 3(5) . 6_565
Er12 Er7 Er9 C92 83.5(10) 6_565 6_565
C91 Er7 Er9 C92 26.5(9) . 6_565
Er15 Er7 Er9 C92 57.4(12) 6_565 6_565
Er15 Er7 Er9 C92 -37.0(10) . 6_565
Er14 Er7 Er9 C92 14.1(19) . 6_565
Er16 Er7 Er9 Er15 -17(2) . .
Er16 Er7 Er9 Er15 110(2) 6_565 .
Er9 Er7 Er9 Er15 130.9(8) 6_565 .
C92 Er7 Er9 Er15 74.7(11) . .
C92 Er7 Er9 Er15 37.0(10) 6_565 .
Er12 Er7 Er9 Er15 40(5) . .
Er12 Er7 Er9 Er15 120.4(8) 6_565 .
C91 Er7 Er9 Er15 63.4(7) . .
Er15 Er7 Er9 Er15 94.3(12) 6_565 .
Er14 Er7 Er9 Er15 51.0(19) . .
Er16 Er7 Er9 Er9 -147(2) . 6_565
Er16 Er7 Er9 Er9 -20.9(18) 6_565 6_565
C92 Er7 Er9 Er9 -56.2(8) . 6_565
C92 Er7 Er9 Er9 -93.9(11) 6_565 6_565
Er12 Er7 Er9 Er9 -91(5) . 6_565
Er12 Er7 Er9 Er9 -10.4(6) 6_565 6_565
C91 Er7 Er9 Er9 -67.4(7) . 6_565
Er15 Er7 Er9 Er9 -36.6(6) 6_565 6_565
Er15 Er7 Er9 Er9 -130.9(8) . 6_565
Er14 Er7 Er9 Er9 -80(2) . 6_565
Er16 Er7 Er9 Er5 -53(2) . .
Er16 Er7 Er9 Er5 73(3) 6_565 .
Er9 Er7 Er9 Er5 94.2(14) 6_565 .
C92 Er7 Er9 Er5 38.0(15) . .
C92 Er7 Er9 Er5 0.3(11) 6_565 .
Er12 Er7 Er9 Er5 4(4) . .
Er12 Er7 Er9 Er5 83.8(13) 6_565 .
C91 Er7 Er9 Er5 26.8(10) . .
Er15 Er7 Er9 Er5 57.6(16) 6_565 .
Er15 Er7 Er9 Er5 -36.7(10) . .
Er14 Er7 Er9 Er5 14.4(11) . .
Er16 Er7 Er9 C91 -80(2) . .
Er16 Er7 Er9 C91 46(2) 6_565 .
Er9 Er7 Er9 C91 67.4(7) 6_565 .
C92 Er7 Er9 C91 11.2(8) . .
C92 Er7 Er9 C91 -26.5(9) 6_565 .
Er12 Er7 Er9 C91 -23(5) . .
Er12 Er7 Er9 C91 57.0(5) 6_565 .
Er15 Er7 Er9 C91 30.9(8) 6_565 .
Er15 Er7 Er9 C91 -63.4(7) . .
Er14 Er7 Er9 C91 -12.4(19) . .
Er16 Er7 Er9 C92 -91(2) . .
Er16 Er7 Er9 C92 35(2) 6_565 .
Er9 Er7 Er9 C92 56.2(8) 6_565 .
C92 Er7 Er9 C92 -37.7(12) 6_565 .
Er12 Er7 Er9 C92 -35(5) . .
Er12 Er7 Er9 C92 45.8(8) 6_565 .
C91 Er7 Er9 C92 -11.2(8) . .
Er15 Er7 Er9 C92 19.6(9) 6_565 .
Er15 Er7 Er9 C92 -74.7(11) . .
Er14 Er7 Er9 C92 -24(2) . .
Er16 Er7 Er9 Er6 -38.9(19) . .
Er16 Er7 Er9 Er6 88(2) 6_565 .
Er9 Er7 Er9 Er6 108.5(10) 6_565 .
C92 Er7 Er9 Er6 52.3(12) . .
C92 Er7 Er9 Er6 14.6(9) 6_565 .
Er12 Er7 Er9 Er6 18(4) . .
Er12 Er7 Er9 Er6 98.1(9) 6_565 .
C91 Er7 Er9 Er6 41.1(6) . .
Er15 Er7 Er9 Er6 72.0(12) 6_565 .
Er15 Er7 Er9 Er6 -22.3(6) . .
Er14 Er7 Er9 Er6 28.7(15) . .
Er16 Er7 Er9 Er2 -81(2) . .
Er16 Er7 Er9 Er2 45(3) 6_565 .
Er9 Er7 Er9 Er2 66.4(14) 6_565 .
C92 Er7 Er9 Er2 10.2(15) . .
C92 Er7 Er9 Er2 -27.5(11) 6_565 .
Er12 Er7 Er9 Er2 -24(4) . .
Er12 Er7 Er9 Er2 56.0(12) 6_565 .
C91 Er7 Er9 Er2 -1.0(9) . .
Er15 Er7 Er9 Er2 29.9(16) 6_565 .
Er15 Er7 Er9 Er2 -64.4(10) . .
Er14 Er7 Er9 Er2 -13.4(12) . .
Er5 Er1 Er10 Er13 49(5) . .
Er6 Er1 Er10 Er13 -12(6) . .
Er4 Er1 Er10 Er13 -88(5) . .
Er2 Er1 Er10 Er13 68(5) . .
Er11 Er1 Er10 Er13 -85(5) . .
Er14 Er1 Er10 Er13 48(5) . .
Er3 Er1 Er10 Er13 -68(5) . .
Er8 Er1 Er10 Er13 -41(5) . .
Er15 Er1 Er10 Er13 -8(6) . .
C92 Er1 Er10 Er13 -7(5) 6_565 .
Er5 Er1 Er10 Er11 133.5(10) . .
Er6 Er1 Er10 Er11 73(2) . .
Er4 Er1 Er10 Er11 -3.0(9) . .
Er2 Er1 Er10 Er11 153.0(10) . .
Er14 Er1 Er10 Er11 133.3(9) . .
Er3 Er1 Er10 Er11 16.7(10) . .
Er8 Er1 Er10 Er11 43.9(14) . .
Er13 Er1 Er10 Er11 85(5) . .
Er15 Er1 Er10 Er11 77.2(15) . .
C92 Er1 Er10 Er11 78.4(11) 6_565 .
Er5 Er1 Er10 Er2 -19.4(8) . .
Er6 Er1 Er10 Er2 -80(2) . .
Er4 Er1 Er10 Er2 -155.9(4) . .
Er11 Er1 Er10 Er2 -153.0(10) . .
Er14 Er1 Er10 Er2 -19.6(6) . .
Er3 Er1 Er10 Er2 -136.3(3) . .
Er8 Er1 Er10 Er2 -109.1(8) . .
Er13 Er1 Er10 Er2 -68(5) . .
Er15 Er1 Er10 Er2 -75.7(11) . .
C92 Er1 Er10 Er2 -74.6(7) 6_565 .
Er5 Er1 Er10 Er4 136.5(7) . .
Er6 Er1 Er10 Er4 76(2) . .
Er2 Er1 Er10 Er4 155.9(4) . .
Er11 Er1 Er10 Er4 3.0(9) . .
Er14 Er1 Er10 Er4 136.3(5) . .
Er3 Er1 Er10 Er4 19.7(3) . .
Er8 Er1 Er10 Er4 46.9(8) . .
Er13 Er1 Er10 Er4 88(5) . .
Er15 Er1 Er10 Er4 80.2(11) . .
C92 Er1 Er10 Er4 81.4(7) 6_565 .
Er6 Er1 Er10 Er5 -60.6(16) . .
Er4 Er1 Er10 Er5 -136.5(7) . .
Er2 Er1 Er10 Er5 19.4(8) . .
Er11 Er1 Er10 Er5 -133.5(10) . .
Er14 Er1 Er10 Er5 -0.2(6) . .
Er3 Er1 Er10 Er5 -116.9(7) . .
Er8 Er1 Er10 Er5 -89.7(9) . .
Er13 Er1 Er10 Er5 -49(5) . .
Er15 Er1 Er10 Er5 -56.3(9) . .
C92 Er1 Er10 Er5 -55.1(9) 6_565 .
Er5 Er1 Er10 Er6 60.6(16) . .
Er4 Er1 Er10 Er6 -76(2) . .
Er2 Er1 Er10 Er6 80(2) . .
Er11 Er1 Er10 Er6 -73(2) . .
Er14 Er1 Er10 Er6 60.4(19) . .
Er3 Er1 Er10 Er6 -56.3(18) . .
Er8 Er1 Er10 Er6 -29.1(15) . .
Er13 Er1 Er10 Er6 12(6) . .
Er15 Er1 Er10 Er6 4.3(15) . .
C92 Er1 Er10 Er6 5.4(19) 6_565 .
Er5 Er1 Er10 Er10 51.7(17) . 6_565
Er6 Er1 Er10 Er10 -9(3) . 6_565
Er4 Er1 Er10 Er10 -84.9(12) . 6_565
Er2 Er1 Er10 Er10 71.1(12) . 6_565
Er11 Er1 Er10 Er10 -81.9(13) . 6_565
Er14 Er1 Er10 Er10 51.5(15) . 6_565
Er3 Er1 Er10 Er10 -65.2(13) . 6_565
Er8 Er1 Er10 Er10 -38.0(19) . 6_565
Er13 Er1 Er10 Er10 3(4) . 6_565
Er15 Er1 Er10 Er10 -5(2) . 6_565
C92 Er1 Er10 Er10 -3.5(15) 6_565 6_565
Er5 Er1 Er10 Er14 0.2(6) . .
Er6 Er1 Er10 Er14 -60.4(19) . .
Er4 Er1 Er10 Er14 -136.3(5) . .
Er2 Er1 Er10 Er14 19.6(6) . .
Er11 Er1 Er10 Er14 -133.3(9) . .
Er3 Er1 Er10 Er14 -116.7(5) . .
Er8 Er1 Er10 Er14 -89.5(8) . .
Er13 Er1 Er10 Er14 -48(5) . .
Er15 Er1 Er10 Er14 -56.1(10) . .
C92 Er1 Er10 Er14 -54.9(8) 6_565 .
Er5 Er1 Er10 C91 55.0(9) . .
Er6 Er1 Er10 C91 -6(2) . .
Er4 Er1 Er10 C91 -81.5(4) . .
Er2 Er1 Er10 C91 74.5(4) . .
Er11 Er1 Er10 C91 -78.5(9) . .
Er14 Er1 Er10 C91 54.8(7) . .
Er3 Er1 Er10 C91 -61.8(5) . .
Er8 Er1 Er10 C91 -34.6(10) . .
Er13 Er1 Er10 C91 7(5) . .
Er15 Er1 Er10 C91 -1.2(13) . .
C92 Er1 Er10 C91 -0.1(8) 6_565 .
Er5 Er1 Er10 Er11 90.7(16) . 6_565
Er6 Er1 Er10 Er11 30(3) . 6_565
Er4 Er1 Er10 Er11 -45.8(12) . 6_565
Er2 Er1 Er10 Er11 110.1(13) . 6_565
Er11 Er1 Er10 Er11 -42.8(12) . 6_565
Er14 Er1 Er10 Er11 90.5(14) . 6_565
Er3 Er1 Er10 Er11 -26.2(14) . 6_565
Er8 Er1 Er10 Er11 1.0(19) . 6_565
Er13 Er1 Er10 Er11 42(4) . 6_565
Er15 Er1 Er10 Er11 34(2) . 6_565
C92 Er1 Er10 Er11 35.6(15) 6_565 6_565
Er5 Er1 Er10 Er3 116.9(7) . .
Er6 Er1 Er10 Er3 56.3(18) . .
Er4 Er1 Er10 Er3 -19.7(3) . .
Er2 Er1 Er10 Er3 136.3(3) . .
Er11 Er1 Er10 Er3 -16.7(10) . .
Er14 Er1 Er10 Er3 116.7(5) . .
Er8 Er1 Er10 Er3 27.2(6) . .
Er13 Er1 Er10 Er3 68(5) . .
Er15 Er1 Er10 Er3 60.6(10) . .
C92 Er1 Er10 Er3 61.7(7) 6_565 .
Er5 Er2 Er10 Er13 -134.4(15) . .
Er1 Er2 Er10 Er13 -150.5(18) . .
Er14 Er2 Er10 Er13 -99(2) . .
Er6 Er2 Er10 Er13 -132.5(16) . .
Er12 Er2 Er10 Er13 -81(2) . .
Er4 Er2 Er10 Er13 -132.5(18) . .
Er11 Er2 Er10 Er13 -111(3) . .
C91 Er2 Er10 Er13 -59.8(15) . .
C92 Er2 Er10 Er13 -79.7(17) 6_565 .
Er15 Er2 Er10 Er13 -107.7(16) . .
Er5 Er2 Er10 Er1 16.1(6) . .
Er14 Er2 Er10 Er1 51(2) . .
Er6 Er2 Er10 Er1 18.0(5) . .
Er12 Er2 Er10 Er1 69.9(14) . .
Er13 Er2 Er10 Er1 150.5(18) . .
Er4 Er2 Er10 Er1 17.9(4) . .
Er11 Er2 Er10 Er1 40(2) . .
C91 Er2 Er10 Er1 90.7(5) . .
C92 Er2 Er10 Er1 70.8(8) 6_565 .
Er15 Er2 Er10 Er1 42.8(7) . .
Er5 Er2 Er10 Er11 -24(2) . .
Er1 Er2 Er10 Er11 -40(2) . .
Er14 Er2 Er10 Er11 12(4) . .
Er6 Er2 Er10 Er11 -22(2) . .
Er12 Er2 Er10 Er11 30(3) . .
Er13 Er2 Er10 Er11 111(3) . .
Er4 Er2 Er10 Er11 -21.9(18) . .
C91 Er2 Er10 Er11 51(2) . .
C92 Er2 Er10 Er11 31(2) 6_565 .
Er15 Er2 Er10 Er11 3(3) . .
Er5 Er2 Er10 Er4 -1.9(9) . .
Er1 Er2 Er10 Er4 -17.9(4) . .
Er14 Er2 Er10 Er4 33(2) . .
Er6 Er2 Er10 Er4 0.1(7) . .
Er12 Er2 Er10 Er4 51.9(16) . .
Er13 Er2 Er10 Er4 132.5(18) . .
Er11 Er2 Er10 Er4 21.9(18) . .
C91 Er2 Er10 Er4 72.7(6) . .
C92 Er2 Er10 Er4 52.9(9) 6_565 .
Er15 Er2 Er10 Er4 24.8(9) . .
Er1 Er2 Er10 Er5 -16.1(6) . .
Er14 Er2 Er10 Er5 35.3(17) . .
Er6 Er2 Er10 Er5 1.9(4) . .
Er12 Er2 Er10 Er5 53.8(11) . .
Er13 Er2 Er10 Er5 134.4(15) . .
Er4 Er2 Er10 Er5 1.9(9) . .
Er11 Er2 Er10 Er5 24(2) . .
C91 Er2 Er10 Er5 74.6(5) . .
C92 Er2 Er10 Er5 54.7(7) 6_565 .
Er15 Er2 Er10 Er5 26.7(5) . .
Er5 Er2 Er10 Er6 -1.9(4) . .
Er1 Er2 Er10 Er6 -18.0(5) . .
Er14 Er2 Er10 Er6 33.4(19) . .
Er12 Er2 Er10 Er6 51.8(12) . .
Er13 Er2 Er10 Er6 132.5(16) . .
Er4 Er2 Er10 Er6 -0.1(7) . .
Er11 Er2 Er10 Er6 22(2) . .
C91 Er2 Er10 Er6 72.6(3) . .
C92 Er2 Er10 Er6 52.8(6) 6_565 .
Er15 Er2 Er10 Er6 24.7(5) . .
Er5 Er2 Er10 Er10 -126.2(4) . 6_565
Er1 Er2 Er10 Er10 -142.3(5) . 6_565
Er14 Er2 Er10 Er10 -90.9(19) . 6_565
Er6 Er2 Er10 Er10 -124.3(3) . 6_565
Er12 Er2 Er10 Er10 -72.5(12) . 6_565
Er13 Er2 Er10 Er10 8.2(14) . 6_565
Er4 Er2 Er10 Er10 -124.4(7) . 6_565
Er11 Er2 Er10 Er10 -103(2) . 6_565
C91 Er2 Er10 Er10 -51.7(2) . 6_565
C92 Er2 Er10 Er10 -71.5(6) 6_565 6_565
Er15 Er2 Er10 Er10 -99.6(5) . 6_565
Er5 Er2 Er10 Er14 -35.3(17) . .
Er1 Er2 Er10 Er14 -51(2) . .
Er6 Er2 Er10 Er14 -33.4(19) . .
Er12 Er2 Er10 Er14 18.5(16) . .
Er13 Er2 Er10 Er14 99(2) . .
Er4 Er2 Er10 Er14 -33(2) . .
Er11 Er2 Er10 Er14 -12(4) . .
C91 Er2 Er10 Er14 39(2) . .
C92 Er2 Er10 Er14 19.4(19) 6_565 .
Er15 Er2 Er10 Er14 -8.6(18) . .
Er5 Er2 Er10 C91 -74.6(5) . .
Er1 Er2 Er10 C91 -90.7(5) . .
Er14 Er2 Er10 C91 -39(2) . .
Er6 Er2 Er10 C91 -72.6(3) . .
Er12 Er2 Er10 C91 -20.8(13) . .
Er13 Er2 Er10 C91 59.8(15) . .
Er4 Er2 Er10 C91 -72.7(6) . .
Er11 Er2 Er10 C91 -51(2) . .
C92 Er2 Er10 C91 -19.9(7) 6_565 .
Er15 Er2 Er10 C91 -47.9(6) . .
Er5 Er2 Er10 Er11 -101.7(12) . 6_565
Er1 Er2 Er10 Er11 -117.8(11) . 6_565
Er14 Er2 Er10 Er11 -66(3) . 6_565
Er6 Er2 Er10 Er11 -99.7(11) . 6_565
Er12 Er2 Er10 Er11 -48(2) . 6_565
Er13 Er2 Er10 Er11 32.7(15) . 6_565
Er4 Er2 Er10 Er11 -99.8(10) . 6_565
Er11 Er2 Er10 Er11 -78(2) . 6_565
C91 Er2 Er10 Er11 -27.1(9) . 6_565
C92 Er2 Er10 Er11 -46.9(12) 6_565 6_565
Er15 Er2 Er10 Er11 -75.0(13) . 6_565
Er5 Er2 Er10 Er3 -15.5(6) . .
Er1 Er2 Er10 Er3 -31.5(3) . .
Er14 Er2 Er10 Er3 20(2) . .
Er6 Er2 Er10 Er3 -13.5(5) . .
Er12 Er2 Er10 Er3 38.3(15) . .
Er13 Er2 Er10 Er3 118.9(16) . .
Er4 Er2 Er10 Er3 -13.6(3) . .
Er11 Er2 Er10 Er3 8(2) . .
C91 Er2 Er10 Er3 59.1(3) . .
C92 Er2 Er10 Er3 39.3(7) 6_565 .
Er15 Er2 Er10 Er3 11.2(7) . .
Er11 Er4 Er10 Er13 -32(2) . .
Er1 Er4 Er10 Er13 143(2) . .
Er3 Er4 Er10 Er13 56(3) . .
Er6 Er4 Er10 Er13 124(2) . .
Er8 Er4 Er10 Er13 94(2) . .
Er5 Er4 Er10 Er13 125(2) . .
Er2 Er4 Er10 Er13 124(2) . .
C91 Er4 Er10 Er13 55.3(19) . .
C92 Er4 Er10 Er13 73(2) 6_565 .
Er15 Er4 Er10 Er13 98(2) . .
Er11 Er4 Er10 Er1 -175.4(13) . .
Er3 Er4 Er10 Er1 -86.7(17) . .
Er6 Er4 Er10 Er1 -19.6(5) . .
Er8 Er4 Er10 Er1 -49.3(10) . .
Er5 Er4 Er10 Er1 -18.4(3) . .
Er2 Er4 Er10 Er1 -19.5(5) . .
Er13 Er4 Er10 Er1 -143(2) . .
C91 Er4 Er10 Er1 -87.8(6) . .
C92 Er4 Er10 Er1 -70.2(7) 6_565 .
Er15 Er4 Er10 Er1 -44.9(7) . .
Er1 Er4 Er10 Er11 175.4(13) . .
Er3 Er4 Er10 Er11 89(2) . .
Er6 Er4 Er10 Er11 155.8(11) . .
Er8 Er4 Er10 Er11 126.1(13) . .
Er5 Er4 Er10 Er11 156.9(12) . .
Er2 Er4 Er10 Er11 155.9(14) . .
Er13 Er4 Er10 Er11 32(2) . .
C91 Er4 Er10 Er11 87.5(11) . .
C92 Er4 Er10 Er11 105.2(12) 6_565 .
Er15 Er4 Er10 Er11 130.5(12) . .
Er11 Er4 Er10 Er2 -155.9(14) . .
Er1 Er4 Er10 Er2 19.5(5) . .
Er3 Er4 Er10 Er2 -67(2) . .
Er6 Er4 Er10 Er2 -0.1(8) . .
Er8 Er4 Er10 Er2 -29.8(13) . .
Er5 Er4 Er10 Er2 1.0(5) . .
Er13 Er4 Er10 Er2 -124(2) . .
C91 Er4 Er10 Er2 -68.4(6) . .
C92 Er4 Er10 Er2 -50.7(8) 6_565 .
Er15 Er4 Er10 Er2 -25.4(10) . .
Er11 Er4 Er10 Er5 -156.9(12) . .
Er1 Er4 Er10 Er5 18.4(3) . .
Er3 Er4 Er10 Er5 -68.3(18) . .
Er6 Er4 Er10 Er5 -1.1(4) . .
Er8 Er4 Er10 Er5 -30.9(9) . .
Er2 Er4 Er10 Er5 -1.0(5) . .
Er13 Er4 Er10 Er5 -125(2) . .
C91 Er4 Er10 Er5 -69.4(4) . .
C92 Er4 Er10 Er5 -51.8(6) 6_565 .
Er15 Er4 Er10 Er5 -26.4(6) . .
Er11 Er4 Er10 Er6 -155.8(11) . .
Er1 Er4 Er10 Er6 19.6(5) . .
Er3 Er4 Er10 Er6 -67.1(16) . .
Er8 Er4 Er10 Er6 -29.7(7) . .
Er5 Er4 Er10 Er6 1.1(4) . .
Er2 Er4 Er10 Er6 0.1(8) . .
Er13 Er4 Er10 Er6 -124(2) . .
C91 Er4 Er10 Er6 -68.3(5) . .
C92 Er4 Er10 Er6 -50.6(6) 6_565 .
Er15 Er4 Er10 Er6 -25.3(5) . .
Er11 Er4 Er10 Er10 -39.8(10) . 6_565
Er1 Er4 Er10 Er10 135.6(7) . 6_565
Er3 Er4 Er10 Er10 49(2) . 6_565
Er6 Er4 Er10 Er10 116.0(5) . 6_565
Er8 Er4 Er10 Er10 86.3(10) . 6_565
Er5 Er4 Er10 Er10 117.1(4) . 6_565
Er2 Er4 Er10 Er10 116.1(7) . 6_565
Er13 Er4 Er10 Er10 -7.6(18) . 6_565
C91 Er4 Er10 Er10 47.7(3) . 6_565
C92 Er4 Er10 Er10 65.4(6) 6_565 6_565
Er15 Er4 Er10 Er10 90.7(7) . 6_565
Er11 Er4 Er10 Er14 -146.3(12) . .
Er1 Er4 Er10 Er14 29.0(5) . .
Er3 Er4 Er10 Er14 -57.7(19) . .
Er6 Er4 Er10 Er14 9.5(5) . .
Er8 Er4 Er10 Er14 -20.3(11) . .
Er5 Er4 Er10 Er14 10.6(4) . .
Er2 Er4 Er10 Er14 9.6(5) . .
Er13 Er4 Er10 Er14 -114(2) . .
C91 Er4 Er10 Er14 -58.8(5) . .
C92 Er4 Er10 Er14 -41.2(7) 6_565 .
Er15 Er4 Er10 Er14 -15.8(7) . .
Er11 Er4 Er10 C91 -87.5(11) . .
Er1 Er4 Er10 C91 87.8(6) . .
Er3 Er4 Er10 C91 1(2) . .
Er6 Er4 Er10 C91 68.3(5) . .
Er8 Er4 Er10 C91 38.5(10) . .
Er5 Er4 Er10 C91 69.4(4) . .
Er2 Er4 Er10 C91 68.4(6) . .
Er13 Er4 Er10 C91 -55.3(19) . .
C92 Er4 Er10 C91 17.6(6) 6_565 .
Er15 Er4 Er10 C91 43.0(7) . .
Er11 Er4 Er10 Er11 -28.3(10) . 6_565
Er1 Er4 Er10 Er11 147.1(8) . 6_565
Er3 Er4 Er10 Er11 60(2) . 6_565
Er6 Er4 Er10 Er11 127.5(6) . 6_565
Er8 Er4 Er10 Er11 97.8(11) . 6_565
Er5 Er4 Er10 Er11 128.7(6) . 6_565
Er2 Er4 Er10 Er11 127.6(8) . 6_565
Er13 Er4 Er10 Er11 4.0(18) . 6_565
C91 Er4 Er10 Er11 59.3(5) . 6_565
C92 Er4 Er10 Er11 76.9(7) 6_565 6_565
Er15 Er4 Er10 Er11 102.2(8) . 6_565
Er11 Er4 Er10 Er3 -89(2) . .
Er1 Er4 Er10 Er3 86.7(17) . .
Er6 Er4 Er10 Er3 67.1(16) . .
Er8 Er4 Er10 Er3 37.4(12) . .
Er5 Er4 Er10 Er3 68.3(18) . .
Er2 Er4 Er10 Er3 67(2) . .
Er13 Er4 Er10 Er3 -56(3) . .
C91 Er4 Er10 Er3 -1(2) . .
C92 Er4 Er10 Er3 16.5(17) 6_565 .
Er15 Er4 Er10 Er3 41.8(15) . .
Er6 Er5 Er10 Er13 -115(2) . .
Er14 Er5 Er10 Er13 29(3) . .
Er1 Er5 Er10 Er13 -151(3) . .
Er2 Er5 Er10 Er13 61(2) . .
Er12 Er5 Er10 Er13 3(3) . .
Er15 Er5 Er10 Er13 -70(3) . .
Er4 Er5 Er10 Er13 -117(3) . .
Er8 Er5 Er10 Er13 -92(2) . .
C92 Er5 Er10 Er13 -44(3) 6_565 .
Er9 Er5 Er10 Er13 -6(3) . .
C91 Er5 Er10 Er13 -33(2) . .
Er6 Er5 Er10 Er1 35.7(10) . .
Er14 Er5 Er10 Er1 179.6(14) . .
Er2 Er5 Er10 Er1 -148.4(13) . .
Er12 Er5 Er10 Er1 154.4(11) . .
Er15 Er5 Er10 Er1 81.2(13) . .
Er4 Er5 Er10 Er1 33.6(7) . .
Er8 Er5 Er10 Er1 58.5(10) . .
C92 Er5 Er10 Er1 107.4(12) 6_565 .
Er9 Er5 Er10 Er1 145.0(11) . .
C91 Er5 Er10 Er1 118.3(11) . .
Er6 Er5 Er10 Er11 -13.1(14) . .
Er14 Er5 Er10 Er11 130.7(15) . .
Er1 Er5 Er10 Er11 -48.9(12) . .
Er2 Er5 Er10 Er11 162.7(16) . .
Er12 Er5 Er10 Er11 105.5(14) . .
Er15 Er5 Er10 Er11 32.3(16) . .
Er4 Er5 Er10 Er11 -15.3(9) . .
Er8 Er5 Er10 Er11 9.6(13) . .
C92 Er5 Er10 Er11 58.5(14) 6_565 .
Er9 Er5 Er10 Er11 96.1(14) . .
C91 Er5 Er10 Er11 69.4(12) . .
Er6 Er5 Er10 Er2 -175.9(8) . .
Er14 Er5 Er10 Er2 -32.0(11) . .
Er1 Er5 Er10 Er2 148.4(13) . .
Er12 Er5 Er10 Er2 -57.2(10) . .
Er15 Er5 Er10 Er2 -130.4(10) . .
Er4 Er5 Er10 Er2 -178.0(9) . .
Er8 Er5 Er10 Er2 -153.1(7) . .
C92 Er5 Er10 Er2 -104.2(10) 6_565 .
Er9 Er5 Er10 Er2 -66.7(10) . .
C91 Er5 Er10 Er2 -93.3(7) . .
Er6 Er5 Er10 Er4 2.2(7) . .
Er14 Er5 Er10 Er4 146.0(10) . .
Er1 Er5 Er10 Er4 -33.6(7) . .
Er2 Er5 Er10 Er4 178.0(9) . .
Er12 Er5 Er10 Er4 120.8(8) . .
Er15 Er5 Er10 Er4 47.6(10) . .
Er8 Er5 Er10 Er4 24.9(6) . .
C92 Er5 Er10 Er4 73.8(9) 6_565 .
Er9 Er5 Er10 Er4 111.4(8) . .
C91 Er5 Er10 Er4 84.7(5) . .
Er14 Er5 Er10 Er6 143.8(12) . .
Er1 Er5 Er10 Er6 -35.7(10) . .
Er2 Er5 Er10 Er6 175.9(8) . .
Er12 Er5 Er10 Er6 118.7(10) . .
Er15 Er5 Er10 Er6 45.4(10) . .
Er4 Er5 Er10 Er6 -2.2(7) . .
Er8 Er5 Er10 Er6 22.7(6) . .
C92 Er5 Er10 Er6 71.6(9) 6_565 .
Er9 Er5 Er10 Er6 109.2(10) . .
C91 Er5 Er10 Er6 82.5(7) . .
Er6 Er5 Er10 Er10 -109.0(6) . 6_565
Er14 Er5 Er10 Er10 34.9(11) . 6_565
Er1 Er5 Er10 Er10 -144.7(11) . 6_565
Er2 Er5 Er10 Er10 66.9(6) . 6_565
Er12 Er5 Er10 Er10 9.7(10) . 6_565
Er15 Er5 Er10 Er10 -63.5(10) . 6_565
Er4 Er5 Er10 Er10 -111.1(6) . 6_565
Er8 Er5 Er10 Er10 -86.2(5) . 6_565
C92 Er5 Er10 Er10 -37.3(9) 6_565 6_565
Er9 Er5 Er10 Er10 0.3(10) . 6_565
C91 Er5 Er10 Er10 -26.4(4) . 6_565
Er6 Er5 Er10 Er14 -143.9(12) . .
Er1 Er5 Er10 Er14 -179.6(14) . .
Er2 Er5 Er10 Er14 32.0(11) . .
Er12 Er5 Er10 Er14 -25.2(10) . .
Er15 Er5 Er10 Er14 -98.4(12) . .
Er4 Er5 Er10 Er14 -146.0(10) . .
Er8 Er5 Er10 Er14 -121.1(11) . .
C92 Er5 Er10 Er14 -72.2(12) 6_565 .
Er9 Er5 Er10 Er14 -34.6(11) . .
C91 Er5 Er10 Er14 -61.3(10) . .
Er6 Er5 Er10 C91 -82.5(7) . .
Er14 Er5 Er10 C91 61.3(10) . .
Er1 Er5 Er10 C91 -118.3(11) . .
Er2 Er5 Er10 C91 93.3(7) . .
Er12 Er5 Er10 C91 36.1(9) . .
Er15 Er5 Er10 C91 -37.1(10) . .
Er4 Er5 Er10 C91 -84.7(5) . .
Er8 Er5 Er10 C91 -59.8(5) . .
C92 Er5 Er10 C91 -10.9(9) 6_565 .
Er9 Er5 Er10 C91 26.7(9) . .
Er6 Er5 Er10 Er11 -73.9(10) . 6_565
Er14 Er5 Er10 Er11 69.9(14) . 6_565
Er1 Er5 Er10 Er11 -109.7(13) . 6_565
Er2 Er5 Er10 Er11 101.9(11) . 6_565
Er12 Er5 Er10 Er11 44.7(13) . 6_565
Er15 Er5 Er10 Er11 -28.5(14) . 6_565
Er4 Er5 Er10 Er11 -76.1(8) . 6_565
Er8 Er5 Er10 Er11 -51.2(10) . 6_565
C92 Er5 Er10 Er11 -2.3(12) 6_565 6_565
Er9 Er5 Er10 Er11 35.3(13) . 6_565
C91 Er5 Er10 Er11 8.6(8) . 6_565
Er6 Er5 Er10 Er3 -13.2(6) . .
Er14 Er5 Er10 Er3 130.7(10) . .
Er1 Er5 Er10 Er3 -48.9(8) . .
Er2 Er5 Er10 Er3 162.7(7) . .
Er12 Er5 Er10 Er3 105.5(8) . .
Er15 Er5 Er10 Er3 32.3(9) . .
Er4 Er5 Er10 Er3 -15.3(3) . .
Er8 Er5 Er10 Er3 9.6(4) . .
C92 Er5 Er10 Er3 58.5(8) 6_565 .
Er9 Er5 Er10 Er3 96.0(8) . .
C91 Er5 Er10 Er3 69.4(3) . .
Er1 Er4 Er11 Er10 -3.5(10) . .
Er3 Er4 Er11 Er10 -139.1(9) . .
Er6 Er4 Er11 Er10 -34.9(17) . .
Er8 Er4 Er11 Er10 -95.9(16) . .
Er5 Er4 Er11 Er10 -22.8(11) . .
Er2 Er4 Er11 Er10 -14.5(8) . .
Er13 Er4 Er11 Er10 -22.8(12) . .
C91 Er4 Er11 Er10 -73.6(8) . .
C92 Er4 Er11 Er10 -75.9(11) 6_565 .
Er15 Er4 Er11 Er10 -71.5(15) . .
Er1 Er4 Er11 Er13 19.3(16) . .
Er3 Er4 Er11 Er13 -116.2(15) . .
Er10 Er4 Er11 Er13 22.8(12) . .
Er6 Er4 Er11 Er13 -12(2) . .
Er8 Er4 Er11 Er13 -73(2) . .
Er5 Er4 Er11 Er13 0.1(18) . .
Er2 Er4 Er11 Er13 8.4(15) . .
C91 Er4 Er11 Er13 -50.7(13) . .
C92 Er4 Er11 Er13 -53.1(17) 6_565 .
Er15 Er4 Er11 Er13 -49(2) . .
Er3 Er4 Er11 Er1 -135.6(7) . .
Er10 Er4 Er11 Er1 3.5(10) . .
Er6 Er4 Er11 Er1 -31.4(9) . .
Er8 Er4 Er11 Er1 -92.4(13) . .
Er5 Er4 Er11 Er1 -19.3(3) . .
Er2 Er4 Er11 Er1 -11.0(3) . .
Er13 Er4 Er11 Er1 -19.3(16) . .
C91 Er4 Er11 Er1 -70.1(5) . .
C92 Er4 Er11 Er1 -72.4(6) 6_565 .
Er15 Er4 Er11 Er1 -68.1(10) . .
Er1 Er4 Er11 Er3 135.6(7) . .
Er10 Er4 Er11 Er3 139.1(9) . .
Er6 Er4 Er11 Er3 104.2(12) . .
Er8 Er4 Er11 Er3 43.2(10) . .
Er5 Er4 Er11 Er3 116.3(8) . .
Er2 Er4 Er11 Er3 124.6(6) . .
Er13 Er4 Er11 Er3 116.2(15) . .
C91 Er4 Er11 Er3 65.5(8) . .
C92 Er4 Er11 Er3 63.1(8) 6_565 .
Er15 Er4 Er11 Er3 67.5(10) . .
Er1 Er4 Er11 Er11 91.5(16) . 6_565
Er3 Er4 Er11 Er11 -44(2) . 6_565
Er10 Er4 Er11 Er11 95.0(17) . 6_565
Er6 Er4 Er11 Er11 60(2) . 6_565
Er8 Er4 Er11 Er11 -1(3) . 6_565
Er5 Er4 Er11 Er11 72.2(18) . 6_565
Er2 Er4 Er11 Er11 80.5(15) . 6_565
Er13 Er4 Er11 Er11 72.1(16) . 6_565
C91 Er4 Er11 Er11 21.4(13) . 6_565
C92 Er4 Er11 Er11 19.0(18) 6_565 6_565
Er15 Er4 Er11 Er11 23(2) . 6_565
Er1 Er4 Er11 Er2 11.0(3) . .
Er3 Er4 Er11 Er2 -124.6(6) . .
Er10 Er4 Er11 Er2 14.5(8) . .
Er6 Er4 Er11 Er2 -20.4(11) . .
Er8 Er4 Er11 Er2 -81.4(13) . .
Er5 Er4 Er11 Er2 -8.3(4) . .
Er13 Er4 Er11 Er2 -8.4(15) . .
C91 Er4 Er11 Er2 -59.1(4) . .
C92 Er4 Er11 Er2 -61.4(6) 6_565 .
Er15 Er4 Er11 Er2 -57.1(11) . .
Er1 Er4 Er11 Er6 31.4(9) . .
Er3 Er4 Er11 Er6 -104.2(12) . .
Er10 Er4 Er11 Er6 34.9(17) . .
Er8 Er4 Er11 Er6 -61.0(10) . .
Er5 Er4 Er11 Er6 12.1(7) . .
Er2 Er4 Er11 Er6 20.4(11) . .
Er13 Er4 Er11 Er6 12(2) . .
C91 Er4 Er11 Er6 -38.7(13) . .
C92 Er4 Er11 Er6 -41.1(11) 6_565 .
Er15 Er4 Er11 Er6 -36.7(8) . .
Er1 Er4 Er11 Er10 45.9(18) . 6_565
Er3 Er4 Er11 Er10 -89.7(19) . 6_565
Er10 Er4 Er11 Er10 49.4(15) . 6_565
Er6 Er4 Er11 Er10 15(3) . 6_565
Er8 Er4 Er11 Er10 -46(3) . 6_565
Er5 Er4 Er11 Er10 27(2) . 6_565
Er2 Er4 Er11 Er10 34.9(17) . 6_565
Er13 Er4 Er11 Er10 26.6(11) . 6_565
C91 Er4 Er11 Er10 -24.2(15) . 6_565
C92 Er4 Er11 Er10 -27(2) 6_565 6_565
Er15 Er4 Er11 Er10 -22(3) . 6_565
Er1 Er4 Er11 C91 70.1(5) . .
Er3 Er4 Er11 C91 -65.5(8) . .
Er10 Er4 Er11 C91 73.6(8) . .
Er6 Er4 Er11 C91 38.7(13) . .
Er8 Er4 Er11 C91 -22.3(15) . .
Er5 Er4 Er11 C91 50.8(7) . .
Er2 Er4 Er11 C91 59.1(4) . .
Er13 Er4 Er11 C91 50.7(14) . .
C92 Er4 Er11 C91 -2.4(8) 6_565 .
Er15 Er4 Er11 C91 2.0(13) . .
Er1 Er4 Er11 Er5 19.3(3) . .
Er3 Er4 Er11 Er5 -116.3(8) . .
Er10 Er4 Er11 Er5 22.8(11) . .
Er6 Er4 Er11 Er5 -12.1(7) . .
Er8 Er4 Er11 Er5 -73.1(11) . .
Er2 Er4 Er11 Er5 8.3(4) . .
Er13 Er4 Er11 Er5 -0.1(18) . .
C91 Er4 Er11 Er5 -50.8(7) . .
C92 Er4 Er11 Er5 -53.2(7) 6_565 .
Er15 Er4 Er11 Er5 -48.8(9) . .
Er1 Er4 Er11 Er8 92.4(13) . .
Er3 Er4 Er11 Er8 -43.2(10) . .
Er10 Er4 Er11 Er8 95.9(16) . .
Er6 Er4 Er11 Er8 61.0(10) . .
Er5 Er4 Er11 Er8 73.1(11) . .
Er2 Er4 Er11 Er8 81.4(13) . .
Er13 Er4 Er11 Er8 73(2) . .
C91 Er4 Er11 Er8 22.3(15) . .
C92 Er4 Er11 Er8 19.9(12) 6_565 .
Er15 Er4 Er11 Er8 24.3(9) . .
Er13 Er10 Er11 Er4 153.9(14) . .
Er1 Er10 Er11 Er4 3.4(10) . .
Er2 Er10 Er11 Er4 35(2) . .
Er5 Er10 Er11 Er4 22.2(12) . .
Er6 Er10 Er11 Er4 17.3(8) . .
Er10 Er10 Er11 Er4 145.8(8) 6_565 .
Er14 Er10 Er11 Er4 38.5(16) . .
C91 Er10 Er11 Er4 83.2(8) . .
Er11 Er10 Er11 Er4 145.8(8) 6_565 .
Er3 Er10 Er11 Er4 22.3(5) . .
Er1 Er10 Er11 Er13 -150.4(16) . .
Er2 Er10 Er11 Er13 -119(2) . .
Er4 Er10 Er11 Er13 -153.9(14) . .
Er5 Er10 Er11 Er13 -131.7(15) . .
Er6 Er10 Er11 Er13 -136.5(13) . .
Er10 Er10 Er11 Er13 -8.1(13) 6_565 .
Er14 Er10 Er11 Er13 -115.4(16) . .
C91 Er10 Er11 Er13 -70.7(12) . .
Er11 Er10 Er11 Er13 -8.1(13) 6_565 .
Er3 Er10 Er11 Er13 -131.6(15) . .
Er13 Er10 Er11 Er1 150.4(16) . .
Er2 Er10 Er11 Er1 31.1(18) . .
Er4 Er10 Er11 Er1 -3.4(10) . .
Er5 Er10 Er11 Er1 18.8(4) . .
Er6 Er10 Er11 Er1 13.9(4) . .
Er10 Er10 Er11 Er1 142.4(6) 6_565 .
Er14 Er10 Er11 Er1 35.0(10) . .
C91 Er10 Er11 Er1 79.8(6) . .
Er11 Er10 Er11 Er1 142.4(6) 6_565 .
Er3 Er10 Er11 Er1 18.8(12) . .
Er13 Er10 Er11 Er3 131.6(15) . .
Er1 Er10 Er11 Er3 -18.8(12) . .
Er2 Er10 Er11 Er3 12(3) . .
Er4 Er10 Er11 Er3 -22.3(5) . .
Er5 Er10 Er11 Er3 -0.1(14) . .
Er6 Er10 Er11 Er3 -4.9(10) . .
Er10 Er10 Er11 Er3 123.6(9) 6_565 .
Er14 Er10 Er11 Er3 16.2(19) . .
C91 Er10 Er11 Er3 60.9(9) . .
Er11 Er10 Er11 Er3 123.6(9) 6_565 .
Er13 Er10 Er11 Er11 8.1(13) . 6_565
Er1 Er10 Er11 Er11 -142.4(6) . 6_565
Er2 Er10 Er11 Er11 -111(2) . 6_565
Er4 Er10 Er11 Er11 -145.8(8) . 6_565
Er5 Er10 Er11 Er11 -123.6(7) . 6_565
Er6 Er10 Er11 Er11 -128.5(3) . 6_565
Er10 Er10 Er11 Er11 -0.002(4) 6_565 6_565
Er14 Er10 Er11 Er11 -107.4(12) . 6_565
C91 Er10 Er11 Er11 -62.6(4) . 6_565
Er3 Er10 Er11 Er11 -123.6(9) . 6_565
Er13 Er10 Er11 Er2 119(2) . .
Er1 Er10 Er11 Er2 -31.1(18) . .
Er4 Er10 Er11 Er2 -35(2) . .
Er5 Er10 Er11 Er2 -12.4(15) . .
Er6 Er10 Er11 Er2 -17.2(19) . .
Er10 Er10 Er11 Er2 111(2) 6_565 .
Er14 Er10 Er11 Er2 3.9(11) . .
C91 Er10 Er11 Er2 48.6(19) . .
Er11 Er10 Er11 Er2 111(2) 6_565 .
Er3 Er10 Er11 Er2 -12(3) . .
Er13 Er10 Er11 Er6 136.5(13) . .
Er1 Er10 Er11 Er6 -13.9(4) . .
Er2 Er10 Er11 Er6 17.2(19) . .
Er4 Er10 Er11 Er6 -17.3(8) . .
Er5 Er10 Er11 Er6 4.9(5) . .
Er10 Er10 Er11 Er6 128.5(3) 6_565 .
Er14 Er10 Er11 Er6 21.1(10) . .
C91 Er10 Er11 Er6 65.9(4) . .
Er11 Er10 Er11 Er6 128.5(3) 6_565 .
Er3 Er10 Er11 Er6 4.9(10) . .
Er13 Er10 Er11 Er10 8.1(13) . 6_565
Er1 Er10 Er11 Er10 -142.4(6) . 6_565
Er2 Er10 Er11 Er10 -111(2) . 6_565
Er4 Er10 Er11 Er10 -145.8(8) . 6_565
Er5 Er10 Er11 Er10 -123.6(7) . 6_565
Er6 Er10 Er11 Er10 -128.5(3) . 6_565
Er14 Er10 Er11 Er10 -107.4(12) . 6_565
C91 Er10 Er11 Er10 -62.6(4) . 6_565
Er11 Er10 Er11 Er10 0.002(4) 6_565 6_565
Er3 Er10 Er11 Er10 -123.6(9) . 6_565
Er13 Er10 Er11 C91 70.7(12) . .
Er1 Er10 Er11 C91 -79.8(6) . .
Er2 Er10 Er11 C91 -48.6(19) . .
Er4 Er10 Er11 C91 -83.2(8) . .
Er5 Er10 Er11 C91 -61.0(6) . .
Er6 Er10 Er11 C91 -65.9(4) . .
Er10 Er10 Er11 C91 62.6(4) 6_565 .
Er14 Er10 Er11 C91 -44.7(11) . .
Er11 Er10 Er11 C91 62.6(4) 6_565 .
Er3 Er10 Er11 C91 -60.9(9) . .
Er13 Er10 Er11 Er5 131.7(15) . .
Er1 Er10 Er11 Er5 -18.8(4) . .
Er2 Er10 Er11 Er5 12.4(15) . .
Er4 Er10 Er11 Er5 -22.2(12) . .
Er6 Er10 Er11 Er5 -4.9(5) . .
Er10 Er10 Er11 Er5 123.6(7) 6_565 .
Er14 Er10 Er11 Er5 16.3(6) . .
C91 Er10 Er11 Er5 61.0(6) . .
Er11 Er10 Er11 Er5 123.6(7) 6_565 .
Er3 Er10 Er11 Er5 0.1(14) . .
Er13 Er10 Er11 Er8 124.6(13) . .
Er1 Er10 Er11 Er8 -25.8(8) . .
Er2 Er10 Er11 Er8 5(2) . .
Er4 Er10 Er11 Er8 -29.3(6) . .
Er5 Er10 Er11 Er8 -7.1(10) . .
Er6 Er10 Er11 Er8 -11.9(5) . .
Er10 Er10 Er11 Er8 116.6(5) 6_565 .
Er14 Er10 Er11 Er8 9.2(14) . .
C91 Er10 Er11 Er8 53.9(5) . .
Er11 Er10 Er11 Er8 116.6(5) 6_565 .
Er3 Er10 Er11 Er8 -7.0(6) . .
Er5 Er1 Er11 Er4 90.7(17) . .
Er6 Er1 Er11 Er4 37.7(11) . .
Er10 Er1 Er11 Er4 -175.1(14) . .
Er2 Er1 Er11 Er4 156.4(6) . .
Er14 Er1 Er11 Er4 112.3(11) . .
Er3 Er1 Er11 Er4 23.4(5) . .
Er8 Er1 Er11 Er4 38.3(7) . .
Er13 Er1 Er11 Er4 164.7(12) . .
Er15 Er1 Er11 Er4 56.5(10) . .
C92 Er1 Er11 Er4 81.0(9) 6_565 .
Er5 Er1 Er11 Er10 -94.3(18) . .
Er6 Er1 Er11 Er10 -147.3(11) . .
Er4 Er1 Er11 Er10 175.1(14) . .
Er2 Er1 Er11 Er10 -28.5(11) . .
Er14 Er1 Er11 Er10 -72.6(14) . .
Er3 Er1 Er11 Er10 -161.5(11) . .
Er8 Er1 Er11 Er10 -146.6(10) . .
Er13 Er1 Er11 Er10 -20.2(11) . .
Er15 Er1 Er11 Er10 -128.4(11) . .
C92 Er1 Er11 Er10 -103.9(11) 6_565 .
Er5 Er1 Er11 Er13 -74.1(18) . .
Er6 Er1 Er11 Er13 -127.1(9) . .
Er10 Er1 Er11 Er13 20.2(11) . .
Er4 Er1 Er11 Er13 -164.7(12) . .
Er2 Er1 Er11 Er13 -8.3(10) . .
Er14 Er1 Er11 Er13 -52.4(14) . .
Er3 Er1 Er11 Er13 -141.3(9) . .
Er8 Er1 Er11 Er13 -126.4(8) . .
Er15 Er1 Er11 Er13 -108.2(9) . .
C92 Er1 Er11 Er13 -83.7(10) 6_565 .
Er5 Er1 Er11 Er3 67.2(16) . .
Er6 Er1 Er11 Er3 14.2(8) . .
Er10 Er1 Er11 Er3 161.5(11) . .
Er4 Er1 Er11 Er3 -23.4(5) . .
Er2 Er1 Er11 Er3 133.0(5) . .
Er14 Er1 Er11 Er3 88.9(11) . .
Er8 Er1 Er11 Er3 14.9(4) . .
Er13 Er1 Er11 Er3 141.3(9) . .
Er15 Er1 Er11 Er3 33.1(7) . .
C92 Er1 Er11 Er3 57.6(7) 6_565 .
Er5 Er1 Er11 Er11 -44.5(19) . 6_565
Er6 Er1 Er11 Er11 -97.4(9) . 6_565
Er10 Er1 Er11 Er11 49.8(10) . 6_565
Er4 Er1 Er11 Er11 -135.1(10) . 6_565
Er2 Er1 Er11 Er11 21.3(8) . 6_565
Er14 Er1 Er11 Er11 -22.8(14) . 6_565
Er3 Er1 Er11 Er11 -111.7(6) . 6_565
Er8 Er1 Er11 Er11 -96.8(6) . 6_565
Er13 Er1 Er11 Er11 29.6(6) . 6_565
Er15 Er1 Er11 Er11 -78.6(9) . 6_565
C92 Er1 Er11 Er11 -54.1(8) 6_565 6_565
Er5 Er1 Er11 Er2 -65.8(13) . .
Er6 Er1 Er11 Er2 -118.8(7) . .
Er10 Er1 Er11 Er2 28.5(11) . .
Er4 Er1 Er11 Er2 -156.4(6) . .
Er14 Er1 Er11 Er2 -44.1(8) . .
Er3 Er1 Er11 Er2 -133.0(5) . .
Er8 Er1 Er11 Er2 -118.1(5) . .
Er13 Er1 Er11 Er2 8.3(10) . .
Er15 Er1 Er11 Er2 -99.9(6) . .
C92 Er1 Er11 Er2 -75.4(7) 6_565 .
Er5 Er1 Er11 Er6 53.0(12) . .
Er10 Er1 Er11 Er6 147.3(11) . .
Er4 Er1 Er11 Er6 -37.7(11) . .
Er2 Er1 Er11 Er6 118.8(7) . .
Er14 Er1 Er11 Er6 74.6(9) . .
Er3 Er1 Er11 Er6 -14.2(8) . .
Er8 Er1 Er11 Er6 0.7(6) . .
Er13 Er1 Er11 Er6 127.1(9) . .
Er15 Er1 Er11 Er6 18.8(7) . .
C92 Er1 Er11 Er6 43.4(8) 6_565 .
Er5 Er1 Er11 Er10 -59.8(19) . 6_565
Er6 Er1 Er11 Er10 -112.8(9) . 6_565
Er10 Er1 Er11 Er10 34.5(10) . 6_565
Er4 Er1 Er11 Er10 -150.5(11) . 6_565
Er2 Er1 Er11 Er10 6.0(9) . 6_565
Er14 Er1 Er11 Er10 -38.1(15) . 6_565
Er3 Er1 Er11 Er10 -127.0(7) . 6_565
Er8 Er1 Er11 Er10 -112.1(7) . 6_565
Er13 Er1 Er11 Er10 14.3(8) . 6_565
Er15 Er1 Er11 Er10 -94.0(10) . 6_565
C92 Er1 Er11 Er10 -69.4(9) 6_565 6_565
Er5 Er1 Er11 C91 -9.1(17) . .
Er6 Er1 Er11 C91 -62.0(8) . .
Er10 Er1 Er11 C91 85.2(10) . .
Er4 Er1 Er11 C91 -99.7(8) . .
Er2 Er1 Er11 C91 56.7(6) . .
Er14 Er1 Er11 C91 12.6(12) . .
Er3 Er1 Er11 C91 -76.3(4) . .
Er8 Er1 Er11 C91 -61.4(5) . .
Er13 Er1 Er11 C91 65.0(8) . .
Er15 Er1 Er11 C91 -43.2(7) . .
C92 Er1 Er11 C91 -18.7(7) 6_565 .
Er6 Er1 Er11 Er5 -53.0(12) . .
Er10 Er1 Er11 Er5 94.3(18) . .
Er4 Er1 Er11 Er5 -90.7(17) . .
Er2 Er1 Er11 Er5 65.8(13) . .
Er14 Er1 Er11 Er5 21.7(10) . .
Er3 Er1 Er11 Er5 -67.2(17) . .
Er8 Er1 Er11 Er5 -52.3(15) . .
Er13 Er1 Er11 Er5 74.1(18) . .
Er15 Er1 Er11 Er5 -34.1(14) . .
C92 Er1 Er11 Er5 -9.6(16) 6_565 .
Er5 Er1 Er11 Er8 52.3(15) . .
Er6 Er1 Er11 Er8 -0.7(6) . .
Er10 Er1 Er11 Er8 146.6(10) . .
Er4 Er1 Er11 Er8 -38.3(7) . .
Er2 Er1 Er11 Er8 118.1(5) . .
Er14 Er1 Er11 Er8 74.0(10) . .
Er3 Er1 Er11 Er8 -14.9(4) . .
Er13 Er1 Er11 Er8 126.4(8) . .
Er15 Er1 Er11 Er8 18.2(6) . .
C92 Er1 Er11 Er8 42.7(7) 6_565 .
Er8 Er3 Er11 Er4 -64.2(14) . .
Er6 Er3 Er11 Er4 -39.0(9) . .
Er1 Er3 Er11 Er4 -31.2(7) . .
Er15 Er3 Er11 Er4 -69.1(11) . .
C92 Er3 Er11 Er4 -96.4(11) 6_565 .
Er5 Er3 Er11 Er4 -45.1(9) . .
Er10 Er3 Er11 Er4 -45.2(12) . .
C91 Er3 Er11 Er4 -107.5(10) . .
Er2 Er3 Er11 Er4 -50.2(8) . .
Er14 Er3 Er11 Er4 -56.7(9) . .
Er8 Er3 Er11 Er10 -19.1(18) . .
Er4 Er3 Er11 Er10 45.2(12) . .
Er6 Er3 Er11 Er10 6.1(13) . .
Er1 Er3 Er11 Er10 14.0(10) . .
Er15 Er3 Er11 Er10 -23.9(15) . .
C92 Er3 Er11 Er10 -51.2(14) 6_565 .
Er5 Er3 Er11 Er10 0.0(12) . .
C91 Er3 Er11 Er10 -62.3(12) . .
Er2 Er3 Er11 Er10 -5.0(10) . .
Er14 Er3 Er11 Er10 -11.5(12) . .
Er8 Er3 Er11 Er13 28(2) . .
Er4 Er3 Er11 Er13 92.4(19) . .
Er6 Er3 Er11 Er13 53.3(16) . .
Er1 Er3 Er11 Er13 61.2(15) . .
Er15 Er3 Er11 Er13 23.3(19) . .
C92 Er3 Er11 Er13 -4.1(17) 6_565 .
Er5 Er3 Er11 Er13 47.2(15) . .
Er10 Er3 Er11 Er13 47.2(15) . .
C91 Er3 Er11 Er13 -15.1(15) . .
Er2 Er3 Er11 Er13 42.2(14) . .
Er14 Er3 Er11 Er13 35.7(16) . .
Er8 Er3 Er11 Er1 -33.0(11) . .
Er4 Er3 Er11 Er1 31.2(7) . .
Er6 Er3 Er11 Er1 -7.8(4) . .
Er15 Er3 Er11 Er1 -37.8(8) . .
C92 Er3 Er11 Er1 -65.2(7) 6_565 .
Er5 Er3 Er11 Er1 -13.9(3) . .
Er10 Er3 Er11 Er1 -14.0(10) . .
C91 Er3 Er11 Er1 -76.2(4) . .
Er2 Er3 Er11 Er1 -19.01(19) . .
Er14 Er3 Er11 Er1 -25.5(4) . .
Er8 Er3 Er11 Er11 89.2(9) . 6_565
Er4 Er3 Er11 Er11 153.4(11) . 6_565
Er6 Er3 Er11 Er11 114.4(3) . 6_565
Er1 Er3 Er11 Er11 122.2(5) . 6_565
Er15 Er3 Er11 Er11 84.4(6) . 6_565
C92 Er3 Er11 Er11 57.0(7) 6_565 6_565
Er5 Er3 Er11 Er11 108.3(3) . 6_565
Er10 Er3 Er11 Er11 108.2(13) . 6_565
C91 Er3 Er11 Er11 46.0(3) . 6_565
Er2 Er3 Er11 Er11 103.2(5) . 6_565
Er14 Er3 Er11 Er11 96.7(4) . 6_565
Er8 Er3 Er11 Er2 -14.0(11) . .
Er4 Er3 Er11 Er2 50.2(8) . .
Er6 Er3 Er11 Er2 11.2(4) . .
Er1 Er3 Er11 Er2 19.01(19) . .
Er15 Er3 Er11 Er2 -18.8(8) . .
C92 Er3 Er11 Er2 -46.2(7) 6_565 .
Er5 Er3 Er11 Er2 5.1(2) . .
Er10 Er3 Er11 Er2 5.0(10) . .
C91 Er3 Er11 Er2 -57.2(4) . .
Er14 Er3 Er11 Er2 -6.5(4) . .
Er8 Er3 Er11 Er6 -25.2(9) . .
Er4 Er3 Er11 Er6 39.0(9) . .
Er1 Er3 Er11 Er6 7.8(4) . .
Er15 Er3 Er11 Er6 -30.0(6) . .
C92 Er3 Er11 Er6 -57.4(6) 6_565 .
Er5 Er3 Er11 Er6 -6.1(2) . .
Er10 Er3 Er11 Er6 -6.1(13) . .
C91 Er3 Er11 Er6 -68.4(4) . .
Er2 Er3 Er11 Er6 -11.2(4) . .
Er14 Er3 Er11 Er6 -17.7(4) . .
Er8 Er3 Er11 Er10 56.5(14) . 6_565
Er4 Er3 Er11 Er10 120.7(14) . 6_565
Er6 Er3 Er11 Er10 81.7(9) . 6_565
Er1 Er3 Er11 Er10 89.5(9) . 6_565
Er15 Er3 Er11 Er10 51.7(12) . 6_565
C92 Er3 Er11 Er10 24.3(11) 6_565 6_565
Er5 Er3 Er11 Er10 75.6(8) . 6_565
Er10 Er3 Er11 Er10 75.5(15) . 6_565
C91 Er3 Er11 Er10 13.3(7) . 6_565
Er2 Er3 Er11 Er10 70.5(8) . 6_565
Er14 Er3 Er11 Er10 64.0(9) . 6_565
Er8 Er3 Er11 C91 43.2(10) . .
Er4 Er3 Er11 C91 107.5(10) . .
Er6 Er3 Er11 C91 68.4(4) . .
Er1 Er3 Er11 C91 76.2(4) . .
Er15 Er3 Er11 C91 38.4(7) . .
C92 Er3 Er11 C91 11.0(7) 6_565 .
Er5 Er3 Er11 C91 62.3(3) . .
Er10 Er3 Er11 C91 62.3(12) . .
Er2 Er3 Er11 C91 57.2(4) . .
Er14 Er3 Er11 C91 50.7(4) . .
Er8 Er3 Er11 Er5 -19.1(10) . .
Er4 Er3 Er11 Er5 45.1(9) . .
Er6 Er3 Er11 Er5 6.1(2) . .
Er1 Er3 Er11 Er5 13.9(3) . .
Er15 Er3 Er11 Er5 -23.9(6) . .
C92 Er3 Er11 Er5 -51.3(6) 6_565 .
Er10 Er3 Er11 Er5 0.0(12) . .
C91 Er3 Er11 Er5 -62.3(3) . .
Er2 Er3 Er11 Er5 -5.1(2) . .
Er14 Er3 Er11 Er5 -11.6(3) . .
Er4 Er3 Er11 Er8 64.2(14) . .
Er6 Er3 Er11 Er8 25.2(9) . .
Er1 Er3 Er11 Er8 33.0(11) . .
Er15 Er3 Er11 Er8 -4.8(10) . .
C92 Er3 Er11 Er8 -32.2(11) 6_565 .
Er5 Er3 Er11 Er8 19.1(10) . .
Er10 Er3 Er11 Er8 19.1(18) . .
C91 Er3 Er11 Er8 -43.2(10) . .
Er2 Er3 Er11 Er8 14.0(11) . .
Er14 Er3 Er11 Er8 7.5(10) . .
Er16 Er9 Er12 Er14 -94(11) . .
Er7 Er9 Er12 Er14 -47(14) . .
C92 Er9 Er12 Er14 -50(11) 6_565 .
Er15 Er9 Er12 Er14 -93(11) . .
Er9 Er9 Er12 Er14 17(12) 6_565 .
Er5 Er9 Er12 Er14 -56(8) . .
C91 Er9 Er12 Er14 -25(11) . .
C92 Er9 Er12 Er14 -22(11) . .
Er6 Er9 Er12 Er14 -78(10) . .
Er2 Er9 Er12 Er14 3(7) . .
Er14 Er9 Er12 Er16 94(11) . .
Er7 Er9 Er12 Er16 46(4) . .
C92 Er9 Er12 Er16 43(2) 6_565 .
Er15 Er9 Er12 Er16 0(3) . .
Er9 Er9 Er12 Er16 111(3) 6_565 .
Er5 Er9 Er12 Er16 38(7) . .
C91 Er9 Er12 Er16 69(2) . .
C92 Er9 Er12 Er16 72(2) . .
Er6 Er9 Er12 Er16 16(4) . .
Er2 Er9 Er12 Er16 97(5) . .
Er16 Er9 Er12 Er5 -38(7) . .
Er14 Er9 Er12 Er5 56(8) . .
Er7 Er9 Er12 Er5 9(10) . .
C92 Er9 Er12 Er5 6(5) 6_565 .
Er15 Er9 Er12 Er5 -37(5) . .
Er9 Er9 Er12 Er5 73(6) 6_565 .
C91 Er9 Er12 Er5 31(5) . .
C92 Er9 Er12 Er5 35(6) . .
Er6 Er9 Er12 Er5 -21(3) . .
Er2 Er9 Er12 Er5 60(4) . .
Er16 Er9 Er12 Er15 0(3) . .
Er14 Er9 Er12 Er15 93(11) . .
Er7 Er9 Er12 Er15 46(5) . .
C92 Er9 Er12 Er15 43.1(11) 6_565 .
Er9 Er9 Er12 Er15 110.6(16) 6_565 .
Er5 Er9 Er12 Er15 37(5) . .
C91 Er9 Er12 Er15 68.6(7) . .
C92 Er9 Er12 Er15 71.8(14) . .
Er6 Er9 Er12 Er15 16(2) . .
Er2 Er9 Er12 Er15 97(4) . .
Er16 Er9 Er12 C92 -43(2) . 6_565
Er14 Er9 Er12 C92 50(11) . 6_565
Er7 Er9 Er12 C92 3(4) . 6_565
Er15 Er9 Er12 C92 -43.1(11) . 6_565
Er9 Er9 Er12 C92 67.6(16) 6_565 6_565
Er5 Er9 Er12 C92 -6(5) . 6_565
C91 Er9 Er12 C92 25.6(8) . 6_565
C92 Er9 Er12 C92 28.8(12) . 6_565
Er6 Er9 Er12 C92 -27(3) . 6_565
Er2 Er9 Er12 C92 54(4) . 6_565
Er16 Er9 Er12 Er2 -97(5) . .
Er14 Er9 Er12 Er2 -3(7) . .
Er7 Er9 Er12 Er2 -51(8) . .
C92 Er9 Er12 Er2 -54(4) 6_565 .
Er15 Er9 Er12 Er2 -97(4) . .
Er9 Er9 Er12 Er2 14(5) 6_565 .
Er5 Er9 Er12 Er2 -60(4) . .
C91 Er9 Er12 Er2 -28(4) . .
C92 Er9 Er12 Er2 -25(5) . .
Er6 Er9 Er12 Er2 -81(4) . .
Er16 Er9 Er12 Er6 -16(4) . .
Er14 Er9 Er12 Er6 78(10) . .
Er7 Er9 Er12 Er6 30(7) . .
C92 Er9 Er12 Er6 27(3) 6_565 .
Er15 Er9 Er12 Er6 -16(2) . .
Er9 Er9 Er12 Er6 95(3) 6_565 .
Er5 Er9 Er12 Er6 21(3) . .
C91 Er9 Er12 Er6 53(2) . .
C92 Er9 Er12 Er6 56(3) . .
Er2 Er9 Er12 Er6 81(4) . .
Er16 Er9 Er12 C91 -69(2) . .
Er14 Er9 Er12 C91 25(11) . .
Er7 Er9 Er12 C91 -23(5) . .
C92 Er9 Er12 C91 -25.6(8) 6_565 .
Er15 Er9 Er12 C91 -68.6(7) . .
Er9 Er9 Er12 C91 42.0(15) 6_565 .
Er5 Er9 Er12 C91 -31(5) . .
C92 Er9 Er12 C91 3.2(12) . .
Er6 Er9 Er12 C91 -53(2) . .
Er2 Er9 Er12 C91 28(4) . .
Er16 Er9 Er12 Er7 -46(4) . .
Er14 Er9 Er12 Er7 47(14) . .
C92 Er9 Er12 Er7 -3(4) 6_565 .
Er15 Er9 Er12 Er7 -46(5) . .
Er9 Er9 Er12 Er7 65(4) 6_565 .
Er5 Er9 Er12 Er7 -9(10) . .
C91 Er9 Er12 Er7 23(5) . .
C92 Er9 Er12 Er7 26(4) . .
Er6 Er9 Er12 Er7 -30(7) . .
Er2 Er9 Er12 Er7 51(8) . .
Er16 Er9 Er12 Er1 -52(5) . .
Er14 Er9 Er12 Er1 42(8) . .
Er7 Er9 Er12 Er1 -6(8) . .
C92 Er9 Er12 Er1 -9(4) 6_565 .
Er15 Er9 Er12 Er1 -52(3) . .
Er9 Er9 Er12 Er1 59(5) 6_565 .
Er5 Er9 Er12 Er1 -14.3(18) . .
C91 Er9 Er12 Er1 17(4) . .
C92 Er9 Er12 Er1 20(5) . .
Er6 Er9 Er12 Er1 -36(2) . .
Er2 Er9 Er12 Er1 45(2) . .
Er16 Er9 Er12 Er8 -13(3) . .
Er14 Er9 Er12 Er8 81(10) . .
Er7 Er9 Er12 Er8 33(5) . .
C92 Er9 Er12 Er8 30.1(12) 6_565 .
Er15 Er9 Er12 Er8 -12.9(7) . .
Er9 Er9 Er12 Er8 97.7(18) 6_565 .
Er5 Er9 Er12 Er8 24(5) . .
C91 Er9 Er12 Er8 55.7(8) . .
C92 Er9 Er12 Er8 58.9(16) . .
Er6 Er9 Er12 Er8 2.9(16) . .
Er2 Er9 Er12 Er8 84(4) . .
Er6 Er5 Er12 Er9 44(6) . .
Er14 Er5 Er12 Er9 -138(7) . .
Er1 Er5 Er12 Er9 -45(6) . .
Er2 Er5 Er12 Er9 -104(6) . .
Er15 Er5 Er12 Er9 42(6) . .
Er10 Er5 Er12 Er9 -69(6) . .
Er4 Er5 Er12 Er9 -9(6) . .
Er8 Er5 Er12 Er9 31(6) . .
C92 Er5 Er12 Er9 -6(5) 6_565 .
C91 Er5 Er12 Er9 -33(5) . .
Er6 Er5 Er12 Er14 -178(2) . .
Er1 Er5 Er12 Er14 93(2) . .
Er2 Er5 Er12 Er14 34(2) . .
Er15 Er5 Er12 Er14 179(2) . .
Er10 Er5 Er12 Er14 69(2) . .
Er4 Er5 Er12 Er14 129(2) . .
Er8 Er5 Er12 Er14 169(2) . .
C92 Er5 Er12 Er14 132(2) 6_565 .
Er9 Er5 Er12 Er14 138(7) . .
C91 Er5 Er12 Er14 105(2) . .
Er6 Er5 Er12 Er16 15(2) . .
Er14 Er5 Er12 Er16 -167(3) . .
Er1 Er5 Er12 Er16 -74(3) . .
Er2 Er5 Er12 Er16 -132.7(19) . .
Er15 Er5 Er12 Er16 12.7(19) . .
Er10 Er5 Er12 Er16 -98(2) . .
Er4 Er5 Er12 Er16 -38(2) . .
Er8 Er5 Er12 Er16 2.2(19) . .
C92 Er5 Er12 Er16 -35(2) 6_565 .
Er9 Er5 Er12 Er16 -29(6) . .
C91 Er5 Er12 Er16 -61.6(19) . .
Er6 Er5 Er12 Er15 2.3(9) . .
Er14 Er5 Er12 Er15 -179(2) . .
Er1 Er5 Er12 Er15 -86.9(17) . .
Er2 Er5 Er12 Er15 -145.4(7) . .
Er10 Er5 Er12 Er15 -110.4(10) . .
Er4 Er5 Er12 Er15 -50.8(10) . .
Er8 Er5 Er12 Er15 -10.5(7) . .
C92 Er5 Er12 Er15 -47.4(10) 6_565 .
Er9 Er5 Er12 Er15 -42(6) . .
C91 Er5 Er12 Er15 -74.4(7) . .
Er6 Er5 Er12 C92 49.7(11) . 6_565
Er14 Er5 Er12 C92 -132(2) . 6_565
Er1 Er5 Er12 C92 -39.6(19) . 6_565
Er2 Er5 Er12 C92 -98.1(9) . 6_565
Er15 Er5 Er12 C92 47.4(10) . 6_565
Er10 Er5 Er12 C92 -63.0(12) . 6_565
Er4 Er5 Er12 C92 -3.4(13) . 6_565
Er8 Er5 Er12 C92 36.9(9) . 6_565
Er9 Er5 Er12 C92 6(5) . 6_565
C91 Er5 Er12 C92 -27.0(8) . 6_565
Er6 Er5 Er12 Er2 147.7(9) . .
Er14 Er5 Er12 Er2 -34(2) . .
Er1 Er5 Er12 Er2 58.5(14) . .
Er15 Er5 Er12 Er2 145.4(7) . .
Er10 Er5 Er12 Er2 35.0(7) . .
Er4 Er5 Er12 Er2 94.6(7) . .
Er8 Er5 Er12 Er2 134.9(5) . .
C92 Er5 Er12 Er2 98.1(9) 6_565 .
Er9 Er5 Er12 Er2 104(6) . .
C91 Er5 Er12 Er2 71.1(5) . .
Er14 Er5 Er12 Er6 178(2) . .
Er1 Er5 Er12 Er6 -89.2(17) . .
Er2 Er5 Er12 Er6 -147.7(9) . .
Er15 Er5 Er12 Er6 -2.3(9) . .
Er10 Er5 Er12 Er6 -112.7(11) . .
Er4 Er5 Er12 Er6 -53.1(9) . .
Er8 Er5 Er12 Er6 -12.8(7) . .
C92 Er5 Er12 Er6 -49.7(11) 6_565 .
Er9 Er5 Er12 Er6 -44(6) . .
C91 Er5 Er12 Er6 -76.7(8) . .
Er6 Er5 Er12 C91 76.7(8) . .
Er14 Er5 Er12 C91 -105(2) . .
Er1 Er5 Er12 C91 -12.6(17) . .
Er2 Er5 Er12 C91 -71.1(5) . .
Er15 Er5 Er12 C91 74.4(7) . .
Er10 Er5 Er12 C91 -36.0(9) . .
Er4 Er5 Er12 C91 23.6(9) . .
Er8 Er5 Er12 C91 63.9(5) . .
C92 Er5 Er12 C91 27.0(8) 6_565 .
Er9 Er5 Er12 C91 33(5) . .
Er6 Er5 Er12 Er7 48.5(13) . .
Er14 Er5 Er12 Er7 -133(3) . .
Er1 Er5 Er12 Er7 -41(2) . .
Er2 Er5 Er12 Er7 -99.2(11) . .
Er15 Er5 Er12 Er7 46.2(10) . .
Er10 Er5 Er12 Er7 -64.2(15) . .
Er4 Er5 Er12 Er7 -4.6(16) . .
Er8 Er5 Er12 Er7 35.7(11) . .
C92 Er5 Er12 Er7 -1.2(10) 6_565 .
Er9 Er5 Er12 Er7 5(5) . .
C91 Er5 Er12 Er7 -28.2(8) . .
Er6 Er5 Er12 Er1 89.2(17) . .
Er14 Er5 Er12 Er1 -93(2) . .
Er2 Er5 Er12 Er1 -58.5(14) . .
Er15 Er5 Er12 Er1 86.9(17) . .
Er10 Er5 Er12 Er1 -23.5(12) . .
Er4 Er5 Er12 Er1 36.1(11) . .
Er8 Er5 Er12 Er1 76.4(16) . .
C92 Er5 Er12 Er1 39.6(19) 6_565 .
Er9 Er5 Er12 Er1 45(6) . .
C91 Er5 Er12 Er1 12.6(17) . .
Er6 Er5 Er12 Er8 12.8(7) . .
Er14 Er5 Er12 Er8 -169(2) . .
Er1 Er5 Er12 Er8 -76.4(16) . .
Er2 Er5 Er12 Er8 -134.9(5) . .
Er15 Er5 Er12 Er8 10.5(7) . .
Er10 Er5 Er12 Er8 -99.9(8) . .
Er4 Er5 Er12 Er8 -40.3(7) . .
C92 Er5 Er12 Er8 -36.9(9) 6_565 .
Er9 Er5 Er12 Er8 -31(6) . .
C91 Er5 Er12 Er8 -63.9(5) . .
Er1 Er10 Er13 Er10 13(17) . 6_565
Er11 Er10 Er13 Er10 -72(13) . 6_565
Er2 Er10 Er13 Er10 67(13) . 6_565
Er4 Er10 Er13 Er10 -51(14) . 6_565
Er5 Er10 Er13 Er10 38(15) . 6_565
Er6 Er10 Er13 Er10 9(15) . 6_565
Er14 Er10 Er13 Er10 48(14) . 6_565
C91 Er10 Er13 Er10 6(13) . 6_565
Er11 Er10 Er13 Er10 -59(12) 6_565 6_565
Er3 Er10 Er13 Er10 -38(14) . 6_565
Er1 Er10 Er13 Er11 72(6) . 6_565
Er11 Er10 Er13 Er11 -13(2) . 6_565
Er2 Er10 Er13 Er11 126(2) . 6_565
Er4 Er10 Er13 Er11 7(3) . 6_565
Er5 Er10 Er13 Er11 97(3) . 6_565
Er6 Er10 Er13 Er11 68(4) . 6_565
Er10 Er10 Er13 Er11 59(12) 6_565 6_565
Er14 Er10 Er13 Er11 107(2) . 6_565
C91 Er10 Er13 Er11 65.4(17) . 6_565
Er3 Er10 Er13 Er11 21(3) . 6_565
Er1 Er10 Er13 Er11 85(4) . .
Er2 Er10 Er13 Er11 138.3(15) . .
Er4 Er10 Er13 Er11 20.2(12) . .
Er5 Er10 Er13 Er11 110(2) . .
Er6 Er10 Er13 Er11 81(2) . .
Er10 Er10 Er13 Er11 72(13) 6_565 .
Er14 Er10 Er13 Er11 119.5(13) . .
C91 Er10 Er13 Er11 78.2(11) . .
Er11 Er10 Er13 Er11 13(2) 6_565 .
Er3 Er10 Er13 Er11 33.8(10) . .
Er1 Er10 Er13 Er2 -53(4) . .
Er11 Er10 Er13 Er2 -138.3(15) . .
Er4 Er10 Er13 Er2 -118(2) . .
Er5 Er10 Er13 Er2 -28.6(12) . .
Er6 Er10 Er13 Er2 -58(2) . .
Er10 Er10 Er13 Er2 -67(13) 6_565 .
Er14 Er10 Er13 Er2 -18.8(5) . .
C91 Er10 Er13 Er2 -60.2(12) . .
Er11 Er10 Er13 Er2 -126(2) 6_565 .
Er3 Er10 Er13 Er2 -104.5(14) . .
Er1 Er10 Er13 Er2 -37(7) . 6_565
Er11 Er10 Er13 Er2 -122(3) . 6_565
Er2 Er10 Er13 Er2 16(3) . 6_565
Er4 Er10 Er13 Er2 -102(3) . 6_565
Er5 Er10 Er13 Er2 -13(4) . 6_565
Er6 Er10 Er13 Er2 -42(5) . 6_565
Er10 Er10 Er13 Er2 -51(11) 6_565 6_565
Er14 Er10 Er13 Er2 -3(3) . 6_565
C91 Er10 Er13 Er2 -44(2) . 6_565
Er11 Er10 Er13 Er2 -110(3) 6_565 6_565
Er3 Er10 Er13 Er2 -89(3) . 6_565
Er11 Er10 Er13 Er1 -85(4) . .
Er2 Er10 Er13 Er1 53(4) . .
Er4 Er10 Er13 Er1 -65(4) . .
Er5 Er10 Er13 Er1 25(3) . .
Er6 Er10 Er13 Er1 -4(2) . .
Er10 Er10 Er13 Er1 -13(17) 6_565 .
Er14 Er10 Er13 Er1 35(4) . .
C91 Er10 Er13 Er1 -7(5) . .
Er11 Er10 Er13 Er1 -72(6) 6_565 .
Er3 Er10 Er13 Er1 -51(4) . .
Er1 Er10 Er13 Er1 7(9) . 6_565
Er11 Er10 Er13 Er1 -78(5) . 6_565
Er2 Er10 Er13 Er1 60(5) . 6_565
Er4 Er10 Er13 Er1 -58(6) . 6_565
Er5 Er10 Er13 Er1 32(6) . 6_565
Er6 Er10 Er13 Er1 2(7) . 6_565
Er10 Er10 Er13 Er1 -6(9) 6_565 6_565
Er14 Er10 Er13 Er1 41(5) . 6_565
C91 Er10 Er13 Er1 0(4) . 6_565
Er11 Er10 Er13 Er1 -65(4) 6_565 6_565
Er3 Er10 Er13 Er1 -44(5) . 6_565
Er1 Er10 Er13 C91 7(5) . .
Er11 Er10 Er13 C91 -78.2(11) . .
Er2 Er10 Er13 C91 60.2(12) . .
Er4 Er10 Er13 C91 -57.9(19) . .
Er5 Er10 Er13 C91 32(2) . .
Er6 Er10 Er13 C91 2(3) . .
Er10 Er10 Er13 C91 -6(13) 6_565 .
Er14 Er10 Er13 C91 41.4(13) . .
Er11 Er10 Er13 C91 -65.4(17) 6_565 .
Er3 Er10 Er13 C91 -44.3(14) . .
Er1 Er10 Er13 Er4 50(7) . 6_565
Er11 Er10 Er13 Er4 -35(3) . 6_565
Er2 Er10 Er13 Er4 103(3) . 6_565
Er4 Er10 Er13 Er4 -15(4) . 6_565
Er5 Er10 Er13 Er4 74(4) . 6_565
Er6 Er10 Er13 Er4 45(5) . 6_565
Er10 Er10 Er13 Er4 37(11) 6_565 6_565
Er14 Er10 Er13 Er4 84(3) . 6_565
C91 Er10 Er13 Er4 43(2) . 6_565
Er11 Er10 Er13 Er4 -22.4(12) 6_565 6_565
Er3 Er10 Er13 Er4 -1(3) . 6_565
Er1 Er10 Er13 Er4 65(4) . .
Er11 Er10 Er13 Er4 -20.2(12) . .
Er2 Er10 Er13 Er4 118(2) . .
Er5 Er10 Er13 Er4 89.5(18) . .
Er6 Er10 Er13 Er4 60.4(17) . .
Er10 Er10 Er13 Er4 51(14) 6_565 .
Er14 Er10 Er13 Er4 99.3(16) . .
C91 Er10 Er13 Er4 57.9(19) . .
Er11 Er10 Er13 Er4 -7(3) 6_565 .
Er3 Er10 Er13 Er4 13.6(6) . .
Er1 Er10 Er13 Er5 -13(7) . 6_565
Er11 Er10 Er13 Er5 -98(3) . 6_565
Er2 Er10 Er13 Er5 40(3) . 6_565
Er4 Er10 Er13 Er5 -78(4) . 6_565
Er5 Er10 Er13 Er5 11(4) . 6_565
Er6 Er10 Er13 Er5 -18(5) . 6_565
Er10 Er10 Er13 Er5 -27(11) 6_565 6_565
Er14 Er10 Er13 Er5 21(3) . 6_565
C91 Er10 Er13 Er5 -20(2) . 6_565
Er11 Er10 Er13 Er5 -86(2) 6_565 6_565
Er3 Er10 Er13 Er5 -65(3) . 6_565
Er4 Er11 Er13 Er10 -33.8(19) . .
Er1 Er11 Er13 Er10 -20.4(12) . .
Er3 Er11 Er13 Er10 -76.1(19) . .
Er11 Er11 Er13 Er10 -169.5(17) 6_565 .
Er2 Er11 Er13 Er10 -24.7(12) . .
Er6 Er11 Er13 Er10 -39.5(13) . .
Er10 Er11 Er13 Er10 -160(3) 6_565 .
C91 Er11 Er13 Er10 -91.9(15) . .
Er5 Er11 Er13 Er10 -33.7(13) . .
Er8 Er11 Er13 Er10 -64.9(15) . .
Er4 Er11 Er13 Er10 126(2) . 6_565
Er10 Er11 Er13 Er10 160(3) . 6_565
Er1 Er11 Er13 Er10 140(2) . 6_565
Er3 Er11 Er13 Er10 84(3) . 6_565
Er11 Er11 Er13 Er10 -9.5(17) 6_565 6_565
Er2 Er11 Er13 Er10 135(2) . 6_565
Er6 Er11 Er13 Er10 121(2) . 6_565
C91 Er11 Er13 Er10 68(2) . 6_565
Er5 Er11 Er13 Er10 126(2) . 6_565
Er8 Er11 Er13 Er10 95(2) . 6_565
Er4 Er11 Er13 Er11 135.7(14) . 6_565
Er10 Er11 Er13 Er11 169.5(17) . 6_565
Er1 Er11 Er13 Er11 149.1(7) . 6_565
Er3 Er11 Er13 Er11 93.4(17) . 6_565
Er2 Er11 Er13 Er11 144.8(9) . 6_565
Er6 Er11 Er13 Er11 130.0(7) . 6_565
Er10 Er11 Er13 Er11 9.5(17) 6_565 6_565
C91 Er11 Er13 Er11 77.6(7) . 6_565
Er5 Er11 Er13 Er11 135.8(7) . 6_565
Er8 Er11 Er13 Er11 104.6(10) . 6_565
Er4 Er11 Er13 Er2 -9.1(16) . .
Er10 Er11 Er13 Er2 24.7(12) . .
Er1 Er11 Er13 Er2 4.3(5) . .
Er3 Er11 Er13 Er2 -51.4(15) . .
Er11 Er11 Er13 Er2 -144.8(9) 6_565 .
Er6 Er11 Er13 Er2 -14.9(6) . .
Er10 Er11 Er13 Er2 -135(2) 6_565 .
C91 Er11 Er13 Er2 -67.2(5) . .
Er5 Er11 Er13 Er2 -9.0(3) . .
Er8 Er11 Er13 Er2 -40.2(9) . .
Er4 Er11 Er13 Er2 77(3) . 6_565
Er10 Er11 Er13 Er2 111(3) . 6_565
Er1 Er11 Er13 Er2 90(2) . 6_565
Er3 Er11 Er13 Er2 35(3) . 6_565
Er11 Er11 Er13 Er2 -58.9(15) 6_565 6_565
Er2 Er11 Er13 Er2 85.9(19) . 6_565
Er6 Er11 Er13 Er2 71(2) . 6_565
Er10 Er11 Er13 Er2 -49.4(16) 6_565 6_565
C91 Er11 Er13 Er2 18.8(17) . 6_565
Er5 Er11 Er13 Er2 76.9(19) . 6_565
Er8 Er11 Er13 Er2 46(2) . 6_565
Er4 Er11 Er13 Er1 -13.4(12) . .
Er10 Er11 Er13 Er1 20.4(12) . .
Er3 Er11 Er13 Er1 -55.7(13) . .
Er11 Er11 Er13 Er1 -149.1(7) 6_565 .
Er2 Er11 Er13 Er1 -4.3(5) . .
Er6 Er11 Er13 Er1 -19.1(3) . .
Er10 Er11 Er13 Er1 -140(2) 6_565 .
C91 Er11 Er13 Er1 -71.5(6) . .
Er5 Er11 Er13 Er1 -13.3(3) . .
Er8 Er11 Er13 Er1 -44.5(7) . .
Er4 Er11 Er13 Er1 109.8(18) . 6_565
Er10 Er11 Er13 Er1 144(2) . 6_565
Er1 Er11 Er13 Er1 123.2(12) . 6_565
Er3 Er11 Er13 Er1 67(2) . 6_565
Er11 Er11 Er13 Er1 -25.9(6) 6_565 6_565
Er2 Er11 Er13 Er1 118.9(13) . 6_565
Er6 Er11 Er13 Er1 104.0(12) . 6_565
Er10 Er11 Er13 Er1 -16.5(13) 6_565 6_565
C91 Er11 Er13 Er1 51.7(10) . 6_565
Er5 Er11 Er13 Er1 109.8(12) . 6_565
Er8 Er11 Er13 Er1 78.7(15) . 6_565
Er4 Er11 Er13 C91 58.1(15) . .
Er10 Er11 Er13 C91 91.9(15) . .
Er1 Er11 Er13 C91 71.5(6) . .
Er3 Er11 Er13 C91 15.8(15) . .
Er11 Er11 Er13 C91 -77.6(7) 6_565 .
Er2 Er11 Er13 C91 67.2(5) . .
Er6 Er11 Er13 C91 52.3(6) . .
Er10 Er11 Er13 C91 -68(2) 6_565 .
Er5 Er11 Er13 C91 58.1(4) . .
Er8 Er11 Er13 C91 27.0(9) . .
Er4 Er11 Er13 Er4 122.3(16) . 6_565
Er10 Er11 Er13 Er4 156.1(17) . 6_565
Er1 Er11 Er13 Er4 135.7(7) . 6_565
Er3 Er11 Er13 Er4 80.0(17) . 6_565
Er11 Er11 Er13 Er4 -13.4(4) 6_565 6_565
Er2 Er11 Er13 Er4 131.4(8) . 6_565
Er6 Er11 Er13 Er4 116.5(7) . 6_565
Er10 Er11 Er13 Er4 -4.0(17) 6_565 6_565
C91 Er11 Er13 Er4 64.2(5) . 6_565
Er5 Er11 Er13 Er4 122.3(6) . 6_565
Er8 Er11 Er13 Er4 91.2(10) . 6_565
Er10 Er11 Er13 Er4 33.8(19) . .
Er1 Er11 Er13 Er4 13.4(12) . .
Er3 Er11 Er13 Er4 -42.3(11) . .
Er11 Er11 Er13 Er4 -135.7(14) 6_565 .
Er2 Er11 Er13 Er4 9.1(16) . .
Er6 Er11 Er13 Er4 -5.8(11) . .
Er10 Er11 Er13 Er4 -126(2) 6_565 .
C91 Er11 Er13 Er4 -58.1(15) . .
Er5 Er11 Er13 Er4 0.0(13) . .
Er8 Er11 Er13 Er4 -31.1(11) . .
Er4 Er11 Er13 Er5 88(2) . 6_565
Er10 Er11 Er13 Er5 121(2) . 6_565
Er1 Er11 Er13 Er5 100.9(12) . 6_565
Er3 Er11 Er13 Er5 45(2) . 6_565
Er11 Er11 Er13 Er5 -48.2(8) 6_565 6_565
Er2 Er11 Er13 Er5 96.6(12) . 6_565
Er6 Er11 Er13 Er5 81.8(13) . 6_565
Er10 Er11 Er13 Er5 -38.7(15) 6_565 6_565
C91 Er11 Er13 Er5 29.5(9) . 6_565
Er5 Er11 Er13 Er5 87.6(12) . 6_565
Er8 Er11 Er13 Er5 56.4(16) . 6_565
Er6 Er5 Er14 Er12 2(3) . .
Er1 Er5 Er14 Er12 -123(2) . .
Er2 Er5 Er14 Er12 -145(2) . .
Er15 Er5 Er14 Er12 0(2) . .
Er10 Er5 Er14 Er12 -123.1(19) . .
Er4 Er5 Er14 Er12 -78(3) . .
Er8 Er5 Er14 Er12 -12(2) . .
C92 Er5 Er14 Er12 -39.5(19) 6_565 .
Er9 Er5 Er14 Er12 -11.1(15) . .
C91 Er5 Er14 Er12 -66.7(19) . .
Er6 Er5 Er14 Er2 147.3(13) . .
Er1 Er5 Er14 Er2 22.1(14) . .
Er12 Er5 Er14 Er2 145(2) . .
Er15 Er5 Er14 Er2 144.5(6) . .
Er10 Er5 Er14 Er2 21.8(7) . .
Er4 Er5 Er14 Er2 66.6(15) . .
Er8 Er5 Er14 Er2 132.8(6) . .
C92 Er5 Er14 Er2 105.5(7) 6_565 .
Er9 Er5 Er14 Er2 133.8(16) . .
C91 Er5 Er14 Er2 78.2(4) . .
Er1 Er5 Er14 Er6 -125(2) . .
Er2 Er5 Er14 Er6 -147.3(13) . .
Er12 Er5 Er14 Er6 -2(3) . .
Er15 Er5 Er14 Er6 -2.8(13) . .
Er10 Er5 Er14 Er6 -125.5(15) . .
Er4 Er5 Er14 Er6 -80.7(18) . .
Er8 Er5 Er14 Er6 -14.5(9) . .
C92 Er5 Er14 Er6 -41.8(14) 6_565 .
Er9 Er5 Er14 Er6 -13(2) . .
C91 Er5 Er14 Er6 -69.1(13) . .
Er6 Er5 Er14 Er9 13(2) . .
Er1 Er5 Er14 Er9 -111.7(19) . .
Er2 Er5 Er14 Er9 -133.8(16) . .
Er12 Er5 Er14 Er9 11.1(15) . .
Er15 Er5 Er14 Er9 10.7(16) . .
Er10 Er5 Er14 Er9 -112.1(16) . .
Er4 Er5 Er14 Er9 -67(2) . .
Er8 Er5 Er14 Er9 -1.0(19) . .
C92 Er5 Er14 Er9 -28.4(15) 6_565 .
C91 Er5 Er14 Er9 -55.6(14) . .
Er6 Er5 Er14 Er1 125(2) . .
Er2 Er5 Er14 Er1 -22.1(14) . .
Er12 Er5 Er14 Er1 123(2) . .
Er15 Er5 Er14 Er1 122.4(15) . .
Er10 Er5 Er14 Er1 -0.3(11) . .
Er4 Er5 Er14 Er1 44.5(11) . .
Er8 Er5 Er14 Er1 110.7(16) . .
C92 Er5 Er14 Er1 83.4(16) 6_565 .
Er9 Er5 Er14 Er1 111.7(19) . .
C91 Er5 Er14 Er1 56.1(15) . .
Er6 Er5 Er14 Er15 2.8(13) . .
Er1 Er5 Er14 Er15 -122.4(15) . .
Er2 Er5 Er14 Er15 -144.5(6) . .
Er12 Er5 Er14 Er15 0(2) . .
Er10 Er5 Er14 Er15 -122.7(8) . .
Er4 Er5 Er14 Er15 -77.9(16) . .
Er8 Er5 Er14 Er15 -11.7(8) . .
C92 Er5 Er14 Er15 -39.0(8) 6_565 .
Er9 Er5 Er14 Er15 -10.7(16) . .
C91 Er5 Er14 Er15 -66.3(6) . .
Er6 Er5 Er14 C92 41.8(14) . 6_565
Er1 Er5 Er14 C92 -83.4(16) . 6_565
Er2 Er5 Er14 C92 -105.5(7) . 6_565
Er12 Er5 Er14 C92 39.5(19) . 6_565
Er15 Er5 Er14 C92 39.0(8) . 6_565
Er10 Er5 Er14 C92 -83.7(9) . 6_565
Er4 Er5 Er14 C92 -38.9(18) . 6_565
Er8 Er5 Er14 C92 27.3(9) . 6_565
Er9 Er5 Er14 C92 28.4(15) . 6_565
C91 Er5 Er14 C92 -27.3(6) . 6_565
Er6 Er5 Er14 Er16 10.9(19) . .
Er1 Er5 Er14 Er16 -114.3(17) . .
Er2 Er5 Er14 Er16 -136.4(12) . .
Er12 Er5 Er14 Er16 8.5(19) . .
Er15 Er5 Er14 Er16 8.1(13) . .
Er10 Er5 Er14 Er16 -114.6(13) . .
Er4 Er5 Er14 Er16 -70(2) . .
Er8 Er5 Er14 Er16 -3.6(15) . .
C92 Er5 Er14 Er16 -30.9(13) 6_565 .
Er9 Er5 Er14 Er16 -2.6(16) . .
C91 Er5 Er14 Er16 -58.2(12) . .
Er6 Er5 Er14 C91 69.1(13) . .
Er1 Er5 Er14 C91 -56.1(15) . .
Er2 Er5 Er14 C91 -78.2(4) . .
Er12 Er5 Er14 C91 66.7(19) . .
Er15 Er5 Er14 C91 66.3(6) . .
Er10 Er5 Er14 C91 -56.4(8) . .
Er4 Er5 Er14 C91 -11.6(17) . .
Er8 Er5 Er14 C91 54.6(7) . .
C92 Er5 Er14 C91 27.3(6) 6_565 .
Er9 Er5 Er14 C91 55.6(14) . .
Er6 Er5 Er14 Er10 125.5(15) . .
Er1 Er5 Er14 Er10 0.3(11) . .
Er2 Er5 Er14 Er10 -21.8(7) . .
Er12 Er5 Er14 Er10 123.1(19) . .
Er15 Er5 Er14 Er10 122.7(8) . .
Er4 Er5 Er14 Er10 44.8(13) . .
Er8 Er5 Er14 Er10 111.0(9) . .
C92 Er5 Er14 Er10 83.7(9) 6_565 .
Er9 Er5 Er14 Er10 112.1(16) . .
C91 Er5 Er14 Er10 56.4(8) . .
Er6 Er5 Er14 Er8 14.5(9) . .
Er1 Er5 Er14 Er8 -110.7(16) . .
Er2 Er5 Er14 Er8 -132.8(6) . .
Er12 Er5 Er14 Er8 12(2) . .
Er15 Er5 Er14 Er8 11.7(8) . .
Er10 Er5 Er14 Er8 -111.0(9) . .
Er4 Er5 Er14 Er8 -66.2(14) . .
C92 Er5 Er14 Er8 -27.3(9) 6_565 .
Er9 Er5 Er14 Er8 1.0(19) . .
C91 Er5 Er14 Er8 -54.6(7) . .
Er9 Er12 Er14 Er5 95(11) . .
Er16 Er12 Er14 Er5 17(4) . .
Er15 Er12 Er14 Er5 0(2) . .
C92 Er12 Er14 Er5 46(2) 6_565 .
Er2 Er12 Er14 Er5 101(4) . .
Er6 Er12 Er14 Er5 -1.0(12) . .
C91 Er12 Er14 Er5 69.5(19) . .
Er7 Er12 Er14 Er5 66(4) . .
Er1 Er12 Er14 Er5 28.5(13) . .
Er8 Er12 Er14 Er5 8.9(17) . .
Er9 Er12 Er14 Er2 -7(13) . .
Er16 Er12 Er14 Er2 -85(5) . .
Er5 Er12 Er14 Er2 -101(4) . .
Er15 Er12 Er14 Er2 -101(4) . .
C92 Er12 Er14 Er2 -55(4) 6_565 .
Er6 Er12 Er14 Er2 -102(4) . .
C91 Er12 Er14 Er2 -32(4) . .
Er7 Er12 Er14 Er2 -36(6) . .
Er1 Er12 Er14 Er2 -73(3) . .
Er8 Er12 Er14 Er2 -93(4) . .
Er9 Er12 Er14 Er6 96(11) . .
Er16 Er12 Er14 Er6 17(3) . .
Er5 Er12 Er14 Er6 1.0(11) . .
Er15 Er12 Er14 Er6 1.4(11) . .
C92 Er12 Er14 Er6 47.1(14) 6_565 .
Er2 Er12 Er14 Er6 102(4) . .
C91 Er12 Er14 Er6 70.5(9) . .
Er7 Er12 Er14 Er6 67(3) . .
Er1 Er12 Er14 Er6 29.5(16) . .
Er8 Er12 Er14 Er6 9.8(7) . .
Er16 Er12 Er14 Er9 -78(10) . .
Er5 Er12 Er14 Er9 -95(11) . .
Er15 Er12 Er14 Er9 -94(11) . .
C92 Er12 Er14 Er9 -49(10) 6_565 .
Er2 Er12 Er14 Er9 7(13) . .
Er6 Er12 Er14 Er9 -96(11) . .
C91 Er12 Er14 Er9 -25(11) . .
Er7 Er12 Er14 Er9 -29(9) . .
Er1 Er12 Er14 Er9 -66(12) . .
Er8 Er12 Er14 Er9 -86(11) . .
Er9 Er12 Er14 Er1 66(12) . .
Er16 Er12 Er14 Er1 -12(4) . .
Er5 Er12 Er14 Er1 -28.5(13) . .
Er15 Er12 Er14 Er1 -28(2) . .
C92 Er12 Er14 Er1 18(3) 6_565 .
Er2 Er12 Er14 Er1 73(3) . .
Er6 Er12 Er14 Er1 -29.5(16) . .
C91 Er12 Er14 Er1 41(2) . .
Er7 Er12 Er14 Er1 37(4) . .
Er8 Er12 Er14 Er1 -20(2) . .
Er9 Er12 Er14 Er15 94(11) . .
Er16 Er12 Er14 Er15 16(3) . .
Er5 Er12 Er14 Er15 0(2) . .
C92 Er12 Er14 Er15 45.6(10) 6_565 .
Er2 Er12 Er14 Er15 101(4) . .
Er6 Er12 Er14 Er15 -1.4(11) . .
C91 Er12 Er14 Er15 69.1(7) . .
Er7 Er12 Er14 Er15 65(2) . .
Er1 Er12 Er14 Er15 28(2) . .
Er8 Er12 Er14 Er15 8.4(7) . .
Er9 Er12 Er14 C92 49(10) . 6_565
Er16 Er12 Er14 C92 -30(3) . 6_565
Er5 Er12 Er14 C92 -46(2) . 6_565
Er15 Er12 Er14 C92 -45.6(10) . 6_565
Er2 Er12 Er14 C92 55(4) . 6_565
Er6 Er12 Er14 C92 -47.1(14) . 6_565
C91 Er12 Er14 C92 23.4(9) . 6_565
Er7 Er12 Er14 C92 20(2) . 6_565
Er1 Er12 Er14 C92 -18(3) . 6_565
Er8 Er12 Er14 C92 -37.2(10) . 6_565
Er9 Er12 Er14 Er16 78(10) . .
Er5 Er12 Er14 Er16 -17(4) . .
Er15 Er12 Er14 Er16 -16(3) . .
C92 Er12 Er14 Er16 30(3) 6_565 .
Er2 Er12 Er14 Er16 85(5) . .
Er6 Er12 Er14 Er16 -17(3) . .
C91 Er12 Er14 Er16 53(3) . .
Er7 Er12 Er14 Er16 49(3) . .
Er1 Er12 Er14 Er16 12(4) . .
Er8 Er12 Er14 Er16 -8(3) . .
Er9 Er12 Er14 C91 25(11) . .
Er16 Er12 Er14 C91 -53(3) . .
Er5 Er12 Er14 C91 -69.5(19) . .
Er15 Er12 Er14 C91 -69.1(7) . .
C92 Er12 Er14 C91 -23.4(9) 6_565 .
Er2 Er12 Er14 C91 32(4) . .
Er6 Er12 Er14 C91 -70.5(9) . .
Er7 Er12 Er14 C91 -4(2) . .
Er1 Er12 Er14 C91 -41(2) . .
Er8 Er12 Er14 C91 -60.7(5) . .
Er9 Er12 Er14 Er10 24(12) . .
Er16 Er12 Er14 Er10 -54(4) . .
Er5 Er12 Er14 Er10 -71(2) . .
Er15 Er12 Er14 Er10 -71(2) . .
C92 Er12 Er14 Er10 -25(3) 6_565 .
Er2 Er12 Er14 Er10 30(2) . .
Er6 Er12 Er14 Er10 -72(2) . .
C91 Er12 Er14 Er10 -1(2) . .
Er7 Er12 Er14 Er10 -5(5) . .
Er1 Er12 Er14 Er10 -42.5(13) . .
Er8 Er12 Er14 Er10 -62(2) . .
Er9 Er12 Er14 Er8 86(11) . .
Er16 Er12 Er14 Er8 8(3) . .
Er5 Er12 Er14 Er8 -8.9(17) . .
Er15 Er12 Er14 Er8 -8.4(7) . .
C92 Er12 Er14 Er8 37.2(10) 6_565 .
Er2 Er12 Er14 Er8 93(4) . .
Er6 Er12 Er14 Er8 -9.8(7) . .
C91 Er12 Er14 Er8 60.7(5) . .
Er7 Er12 Er14 Er8 57(3) . .
Er1 Er12 Er14 Er8 20(2) . .
Er1 Er2 Er14 Er5 -12.0(8) . .
Er10 Er2 Er14 Er5 -52(2) . .
Er6 Er2 Er14 Er5 -12.2(5) . .
Er12 Er2 Er14 Er5 -123(4) . .
Er13 Er2 Er14 Er5 -98.7(17) . .
Er4 Er2 Er14 Er5 -28.7(8) . .
Er11 Er2 Er14 Er5 -46.7(12) . .
C91 Er2 Er14 Er5 -91.0(7) . .
C92 Er2 Er14 Er5 -76.0(11) 6_565 .
Er15 Er2 Er14 Er5 -38.2(10) . .
Er5 Er2 Er14 Er12 123(4) . .
Er1 Er2 Er14 Er12 111(4) . .
Er10 Er2 Er14 Er12 71(5) . .
Er6 Er2 Er14 Er12 111(4) . .
Er13 Er2 Er14 Er12 24(5) . .
Er4 Er2 Er14 Er12 94(4) . .
Er11 Er2 Er14 Er12 76(4) . .
C91 Er2 Er14 Er12 32(4) . .
C92 Er2 Er14 Er12 47(4) 6_565 .
Er15 Er2 Er14 Er12 85(4) . .
Er5 Er2 Er14 Er6 12.2(5) . .
Er1 Er2 Er14 Er6 0.2(6) . .
Er10 Er2 Er14 Er6 -39(2) . .
Er12 Er2 Er14 Er6 -111(4) . .
Er13 Er2 Er14 Er6 -86.5(17) . .
Er4 Er2 Er14 Er6 -16.5(6) . .
Er11 Er2 Er14 Er6 -34.5(10) . .
C91 Er2 Er14 Er6 -78.8(4) . .
C92 Er2 Er14 Er6 -63.8(10) 6_565 .
Er15 Er2 Er14 Er6 -26.0(10) . .
Er5 Er2 Er14 Er9 121(2) . .
Er1 Er2 Er14 Er9 109(2) . .
Er10 Er2 Er14 Er9 70(4) . .
Er6 Er2 Er14 Er9 109(2) . .
Er12 Er2 Er14 Er9 -2(3) . .
Er13 Er2 Er14 Er9 23(3) . .
Er4 Er2 Er14 Er9 93(2) . .
Er11 Er2 Er14 Er9 75(3) . .
C91 Er2 Er14 Er9 30(2) . .
C92 Er2 Er14 Er9 45(2) 6_565 .
Er15 Er2 Er14 Er9 83(2) . .
Er5 Er2 Er14 Er1 12.0(8) . .
Er10 Er2 Er14 Er1 -39.5(17) . .
Er6 Er2 Er14 Er1 -0.2(6) . .
Er12 Er2 Er14 Er1 -111(4) . .
Er13 Er2 Er14 Er1 -86.7(15) . .
Er4 Er2 Er14 Er1 -16.7(2) . .
Er11 Er2 Er14 Er1 -34.7(7) . .
C91 Er2 Er14 Er1 -79.0(5) . .
C92 Er2 Er14 Er1 -64.0(12) 6_565 .
Er15 Er2 Er14 Er1 -26.2(13) . .
Er5 Er2 Er14 Er15 38.2(10) . .
Er1 Er2 Er14 Er15 26.2(13) . .
Er10 Er2 Er14 Er15 -13(3) . .
Er6 Er2 Er14 Er15 26.0(10) . .
Er12 Er2 Er14 Er15 -85(4) . .
Er13 Er2 Er14 Er15 -61(2) . .
Er4 Er2 Er14 Er15 9.5(13) . .
Er11 Er2 Er14 Er15 -8.5(17) . .
C91 Er2 Er14 Er15 -52.8(10) . .
C92 Er2 Er14 Er15 -37.8(11) 6_565 .
Er5 Er2 Er14 C92 76.0(11) . 6_565
Er1 Er2 Er14 C92 64.0(12) . 6_565
Er10 Er2 Er14 C92 25(2) . 6_565
Er6 Er2 Er14 C92 63.8(10) . 6_565
Er12 Er2 Er14 C92 -47(4) . 6_565
Er13 Er2 Er14 C92 -23(2) . 6_565
Er4 Er2 Er14 C92 47.3(12) . 6_565
Er11 Er2 Er14 C92 29.3(16) . 6_565
C91 Er2 Er14 C92 -15.0(10) . 6_565
Er15 Er2 Er14 C92 37.8(11) . 6_565
Er5 Er2 Er14 Er16 76(3) . .
Er1 Er2 Er14 Er16 64(3) . .
Er10 Er2 Er14 Er16 24(4) . .
Er6 Er2 Er14 Er16 64(3) . .
Er12 Er2 Er14 Er16 -47(4) . .
Er13 Er2 Er14 Er16 -23(4) . .
Er4 Er2 Er14 Er16 47(3) . .
Er11 Er2 Er14 Er16 29(3) . .
C91 Er2 Er14 Er16 -15(3) . .
C92 Er2 Er14 Er16 0(3) 6_565 .
Er15 Er2 Er14 Er16 38(3) . .
Er5 Er2 Er14 C91 91.0(7) . .
Er1 Er2 Er14 C91 79.0(5) . .
Er10 Er2 Er14 C91 39(2) . .
Er6 Er2 Er14 C91 78.8(4) . .
Er12 Er2 Er14 C91 -32(4) . .
Er13 Er2 Er14 C91 -7.7(17) . .
Er4 Er2 Er14 C91 62.3(5) . .
Er11 Er2 Er14 C91 44.3(10) . .
C92 Er2 Er14 C91 15.0(10) 6_565 .
Er15 Er2 Er14 C91 52.8(10) . .
Er5 Er2 Er14 Er10 52(2) . .
Er1 Er2 Er14 Er10 39.5(17) . .
Er6 Er2 Er14 Er10 39(2) . .
Er12 Er2 Er14 Er10 -71(5) . .
Er13 Er2 Er14 Er10 -47.2(17) . .
Er4 Er2 Er14 Er10 22.8(17) . .
Er11 Er2 Er14 Er10 4.8(16) . .
C91 Er2 Er14 Er10 -39(2) . .
C92 Er2 Er14 Er10 -25(2) 6_565 .
Er15 Er2 Er14 Er10 13(3) . .
Er5 Er2 Er14 Er8 32.6(6) . .
Er1 Er2 Er14 Er8 20.5(6) . .
Er10 Er2 Er14 Er8 -19(2) . .
Er6 Er2 Er14 Er8 20.4(4) . .
Er12 Er2 Er14 Er8 -90(4) . .
Er13 Er2 Er14 Er8 -66.1(18) . .
Er4 Er2 Er14 Er8 3.8(7) . .
Er11 Er2 Er14 Er8 -14.1(11) . .
C91 Er2 Er14 Er8 -58.4(4) . .
C92 Er2 Er14 Er8 -43.5(9) 6_565 .
Er15 Er2 Er14 Er8 -5.6(9) . .
Er1 Er6 Er14 Er5 28.1(13) . .
Er8 Er6 Er14 Er5 155.0(17) . .
Er15 Er6 Er14 Er5 176.4(16) . .
Er4 Er6 Er14 Er5 55.0(16) . .
Er2 Er6 Er14 Er5 28.2(11) . .
Er3 Er6 Er14 Er5 103.4(18) . .
C92 Er6 Er14 Er5 133.9(16) 6_565 .
Er12 Er6 Er14 Er5 178(2) . .
Er10 Er6 Er14 Er5 42.7(14) . .
Er11 Er6 Er14 Er5 57.8(15) . .
Er5 Er6 Er14 Er12 -178(2) . .
Er1 Er6 Er14 Er12 -150.1(12) . .
Er8 Er6 Er14 Er12 -23.2(17) . .
Er15 Er6 Er14 Er12 -1.8(14) . .
Er4 Er6 Er14 Er12 -123.1(12) . .
Er2 Er6 Er14 Er12 -149.9(15) . .
Er3 Er6 Er14 Er12 -74.8(16) . .
C92 Er6 Er14 Er12 -44.2(13) 6_565 .
Er10 Er6 Er14 Er12 -135.4(13) . .
Er11 Er6 Er14 Er12 -120.3(12) . .
Er5 Er6 Er14 Er2 -28.2(11) . .
Er1 Er6 Er14 Er2 -0.2(6) . .
Er8 Er6 Er14 Er2 126.7(10) . .
Er15 Er6 Er14 Er2 148.2(9) . .
Er4 Er6 Er14 Er2 26.8(9) . .
Er3 Er6 Er14 Er2 75.1(12) . .
C92 Er6 Er14 Er2 105.7(8) 6_565 .
Er12 Er6 Er14 Er2 149.9(15) . .
Er10 Er6 Er14 Er2 14.5(6) . .
Er11 Er6 Er14 Er2 29.6(8) . .
Er5 Er6 Er14 Er9 -169.5(19) . .
Er1 Er6 Er14 Er9 -141.4(9) . .
Er8 Er6 Er14 Er9 -14.5(14) . .
Er15 Er6 Er14 Er9 6.9(11) . .
Er4 Er6 Er14 Er9 -114.4(10) . .
Er2 Er6 Er14 Er9 -141.2(12) . .
Er3 Er6 Er14 Er9 -66.1(14) . .
C92 Er6 Er14 Er9 -35.6(10) 6_565 .
Er12 Er6 Er14 Er9 8.7(12) . .
Er10 Er6 Er14 Er9 -126.7(10) . .
Er11 Er6 Er14 Er9 -111.7(9) . .
Er5 Er6 Er14 Er1 -28.1(13) . .
Er8 Er6 Er14 Er1 126.9(10) . .
Er15 Er6 Er14 Er1 148.3(8) . .
Er4 Er6 Er14 Er1 27.0(5) . .
Er2 Er6 Er14 Er1 0.2(6) . .
Er3 Er6 Er14 Er1 75.3(10) . .
C92 Er6 Er14 Er1 105.8(7) 6_565 .
Er12 Er6 Er14 Er1 150.1(12) . .
Er10 Er6 Er14 Er1 14.7(5) . .
Er11 Er6 Er14 Er1 29.7(5) . .
Er5 Er6 Er14 Er15 -176.4(16) . .
Er1 Er6 Er14 Er15 -148.3(8) . .
Er8 Er6 Er14 Er15 -21.4(10) . .
Er4 Er6 Er14 Er15 -121.3(9) . .
Er2 Er6 Er14 Er15 -148.2(9) . .
Er3 Er6 Er14 Er15 -73.0(11) . .
C92 Er6 Er14 Er15 -42.5(9) 6_565 .
Er12 Er6 Er14 Er15 1.8(14) . .
Er10 Er6 Er14 Er15 -133.6(8) . .
Er11 Er6 Er14 Er15 -118.6(8) . .
Er5 Er6 Er14 C92 -133.9(16) . 6_565
Er1 Er6 Er14 C92 -105.8(7) . 6_565
Er8 Er6 Er14 C92 21.1(11) . 6_565
Er15 Er6 Er14 C92 42.5(9) . 6_565
Er4 Er6 Er14 C92 -78.9(9) . 6_565
Er2 Er6 Er14 C92 -105.7(8) . 6_565
Er3 Er6 Er14 C92 -30.5(12) . 6_565
Er12 Er6 Er14 C92 44.2(13) . 6_565
Er10 Er6 Er14 C92 -91.2(8) . 6_565
Er11 Er6 Er14 C92 -76.1(8) . 6_565
Er5 Er6 Er14 Er16 -169.2(19) . .
Er1 Er6 Er14 Er16 -141.2(11) . .
Er8 Er6 Er14 Er16 -14.3(14) . .
Er15 Er6 Er14 Er16 7.2(12) . .
Er4 Er6 Er14 Er16 -114.2(12) . .
Er2 Er6 Er14 Er16 -141.0(12) . .
Er3 Er6 Er14 Er16 -65.8(15) . .
C92 Er6 Er14 Er16 -35.3(12) 6_565 .
Er12 Er6 Er14 Er16 8.9(14) . .
Er10 Er6 Er14 Er16 -126.5(11) . .
Er11 Er6 Er14 Er16 -111.4(11) . .
Er5 Er6 Er14 C91 -107.3(14) . .
Er1 Er6 Er14 C91 -79.2(5) . .
Er8 Er6 Er14 C91 47.7(10) . .
Er15 Er6 Er14 C91 69.1(8) . .
Er4 Er6 Er14 C91 -52.2(7) . .
Er2 Er6 Er14 C91 -79.0(5) . .
Er3 Er6 Er14 C91 -3.9(11) . .
C92 Er6 Er14 C91 26.6(6) 6_565 .
Er12 Er6 Er14 C91 70.9(12) . .
Er10 Er6 Er14 C91 -64.5(5) . .
Er11 Er6 Er14 C91 -49.4(6) . .
Er5 Er6 Er14 Er10 -42.7(14) . .
Er1 Er6 Er14 Er10 -14.7(5) . .
Er8 Er6 Er14 Er10 112.2(10) . .
Er15 Er6 Er14 Er10 133.6(8) . .
Er4 Er6 Er14 Er10 12.3(7) . .
Er2 Er6 Er14 Er10 -14.5(6) . .
Er3 Er6 Er14 Er10 60.6(11) . .
C92 Er6 Er14 Er10 91.2(8) 6_565 .
Er12 Er6 Er14 Er10 135.4(13) . .
Er11 Er6 Er14 Er10 15.1(6) . .
Er5 Er6 Er14 Er8 -155.0(17) . .
Er1 Er6 Er14 Er8 -126.9(10) . .
Er15 Er6 Er14 Er8 21.4(10) . .
Er4 Er6 Er14 Er8 -99.9(10) . .
Er2 Er6 Er14 Er8 -126.7(10) . .
Er3 Er6 Er14 Er8 -51.6(9) . .
C92 Er6 Er14 Er8 -21.1(11) 6_565 .
Er12 Er6 Er14 Er8 23.2(17) . .
Er10 Er6 Er14 Er8 -112.2(10) . .
Er11 Er6 Er14 Er8 -97.2(10) . .
Er12 Er9 Er14 Er5 -93(11) . .
Er16 Er9 Er14 Er5 -5(3) . .
Er7 Er9 Er14 Er5 48(3) . .
C92 Er9 Er14 Er5 34.7(19) 6_565 .
Er15 Er9 Er14 Er5 -11.1(16) . .
Er9 Er9 Er14 Er5 102.8(16) 6_565 .
C91 Er9 Er14 Er5 61.0(16) . .
C92 Er9 Er14 Er5 65.9(19) . .
Er6 Er9 Er14 Er5 -5.5(10) . .
Er2 Er9 Er14 Er5 93(3) . .
Er16 Er9 Er14 Er12 88(11) . .
Er7 Er9 Er14 Er12 141(12) . .
C92 Er9 Er14 Er12 128(11) 6_565 .
Er15 Er9 Er14 Er12 82(11) . .
Er9 Er9 Er14 Er12 -164(11) 6_565 .
Er5 Er9 Er14 Er12 93(11) . .
C91 Er9 Er14 Er12 154(11) . .
C92 Er9 Er14 Er12 159(11) . .
Er6 Er9 Er14 Er12 87(11) . .
Er2 Er9 Er14 Er12 -175(11) . .
Er12 Er9 Er14 Er2 175(11) . .
Er16 Er9 Er14 Er2 -98(3) . .
Er7 Er9 Er14 Er2 -44(4) . .
C92 Er9 Er14 Er2 -58(3) 6_565 .
Er15 Er9 Er14 Er2 -104(2) . .
Er9 Er9 Er14 Er2 10(3) 6_565 .
Er5 Er9 Er14 Er2 -93(3) . .
C91 Er9 Er14 Er2 -32(2) . .
C92 Er9 Er14 Er2 -27(3) . .
Er6 Er9 Er14 Er2 -98(2) . .
Er12 Er9 Er14 Er6 -87(11) . .
Er16 Er9 Er14 Er6 0(3) . .
Er7 Er9 Er14 Er6 54(2) . .
C92 Er9 Er14 Er6 40.2(12) 6_565 .
Er15 Er9 Er14 Er6 -5.6(9) . .
Er9 Er9 Er14 Er6 108.3(8) 6_565 .
Er5 Er9 Er14 Er6 5.5(10) . .
C91 Er9 Er14 Er6 66.4(8) . .
C92 Er9 Er14 Er6 71.4(11) . .
Er2 Er9 Er14 Er6 98(2) . .
Er12 Er9 Er14 Er1 -122(11) . .
Er16 Er9 Er14 Er1 -34(3) . .
Er7 Er9 Er14 Er1 19(3) . .
C92 Er9 Er14 Er1 5.5(18) 6_565 .
Er15 Er9 Er14 Er1 -40.3(16) . .
Er9 Er9 Er14 Er1 73.6(17) 6_565 .
Er5 Er9 Er14 Er1 -29.2(10) . .
C91 Er9 Er14 Er1 31.7(15) . .
C92 Er9 Er14 Er1 36.7(18) . .
Er6 Er9 Er14 Er1 -34.7(11) . .
Er2 Er9 Er14 Er1 63.4(17) . .
Er12 Er9 Er14 Er15 -82(11) . .
Er16 Er9 Er14 Er15 6(2) . .
Er7 Er9 Er14 Er15 59(2) . .
C92 Er9 Er14 Er15 45.8(10) 6_565 .
Er9 Er9 Er14 Er15 113.9(8) 6_565 .
Er5 Er9 Er14 Er15 11.1(16) . .
C91 Er9 Er14 Er15 72.1(7) . .
C92 Er9 Er14 Er15 77.0(9) . .
Er6 Er9 Er14 Er15 5.6(9) . .
Er2 Er9 Er14 Er15 104(2) . .
Er12 Er9 Er14 C92 -128(11) . 6_565
Er16 Er9 Er14 C92 -40(2) . 6_565
Er7 Er9 Er14 C92 13.6(19) . 6_565
Er15 Er9 Er14 C92 -45.8(10) . 6_565
Er9 Er9 Er14 C92 68.1(10) 6_565 6_565
Er5 Er9 Er14 C92 -34.7(19) . 6_565
C91 Er9 Er14 C92 26.3(9) . 6_565
C92 Er9 Er14 C92 31.2(10) . 6_565
Er6 Er9 Er14 C92 -40.2(12) . 6_565
Er2 Er9 Er14 C92 58(3) . 6_565
Er12 Er9 Er14 Er16 -88(11) . .
Er7 Er9 Er14 Er16 53(3) . .
C92 Er9 Er14 Er16 40(2) 6_565 .
Er15 Er9 Er14 Er16 -6(2) . .
Er9 Er9 Er14 Er16 108(2) 6_565 .
Er5 Er9 Er14 Er16 5(3) . .
C91 Er9 Er14 Er16 66(2) . .
C92 Er9 Er14 Er16 71(2) . .
Er6 Er9 Er14 Er16 0(3) . .
Er2 Er9 Er14 Er16 98(3) . .
Er12 Er9 Er14 C91 -154(11) . .
Er16 Er9 Er14 C91 -66(2) . .
Er7 Er9 Er14 C91 -13(2) . .
C92 Er9 Er14 C91 -26.3(9) 6_565 .
Er15 Er9 Er14 C91 -72.1(7) . .
Er9 Er9 Er14 C91 41.9(5) 6_565 .
Er5 Er9 Er14 C91 -61.0(16) . .
C92 Er9 Er14 C91 4.9(7) . .
Er6 Er9 Er14 C91 -66.4(8) . .
Er2 Er9 Er14 C91 32(2) . .
Er12 Er9 Er14 Er10 -159(11) . .
Er16 Er9 Er14 Er10 -72(3) . .
Er7 Er9 Er14 Er10 -18(3) . .
C92 Er9 Er14 Er10 -31.8(18) 6_565 .
Er15 Er9 Er14 Er10 -77.6(15) . .
Er9 Er9 Er14 Er10 36.3(17) 6_565 .
Er5 Er9 Er14 Er10 -66.5(16) . .
C91 Er9 Er14 Er10 -5.5(14) . .
C92 Er9 Er14 Er10 -0.6(18) . .
Er6 Er9 Er14 Er10 -72.0(14) . .
Er2 Er9 Er14 Er10 26.1(13) . .
Er12 Er9 Er14 Er8 -94(11) . .
Er16 Er9 Er14 Er8 -6(2) . .
Er7 Er9 Er14 Er8 48(2) . .
C92 Er9 Er14 Er8 33.9(10) 6_565 .
Er15 Er9 Er14 Er8 -11.9(6) . .
Er9 Er9 Er14 Er8 102.1(5) 6_565 .
Er5 Er9 Er14 Er8 -0.8(14) . .
C91 Er9 Er14 Er8 60.2(5) . .
C92 Er9 Er14 Er8 65.2(8) . .
Er6 Er9 Er14 Er8 -6.2(6) . .
Er2 Er9 Er14 Er8 92(2) . .
Er6 Er1 Er14 Er5 -30.3(15) . .
Er10 Er1 Er14 Er5 179.5(17) . .
Er4 Er1 Er14 Er5 -81(2) . .
Er2 Er1 Er14 Er5 150(2) . .
Er11 Er1 Er14 Er5 -133.4(19) . .
Er3 Er1 Er14 Er5 -66.1(17) . .
Er8 Er1 Er14 Er5 -54.6(16) . .
Er13 Er1 Er14 Er5 -169.4(17) . .
Er15 Er1 Er14 Er5 -53.1(16) . .
C92 Er1 Er14 Er5 -93.7(18) 6_565 .
Er5 Er1 Er14 Er12 78(3) . .
Er6 Er1 Er14 Er12 48(2) . .
Er10 Er1 Er14 Er12 -102(3) . .
Er4 Er1 Er14 Er12 -2(3) . .
Er2 Er1 Er14 Er12 -132(3) . .
Er11 Er1 Er14 Er12 -55(3) . .
Er3 Er1 Er14 Er12 12(3) . .
Er8 Er1 Er14 Er12 24(2) . .
Er13 Er1 Er14 Er12 -91(2) . .
Er15 Er1 Er14 Er12 25(2) . .
C92 Er1 Er14 Er12 -16(2) 6_565 .
Er5 Er1 Er14 Er2 -150(2) . .
Er6 Er1 Er14 Er2 179.7(9) . .
Er10 Er1 Er14 Er2 29.5(10) . .
Er4 Er1 Er14 Er2 129.5(9) . .
Er11 Er1 Er14 Er2 76.6(13) . .
Er3 Er1 Er14 Er2 143.9(5) . .
Er8 Er1 Er14 Er2 155.4(7) . .
Er13 Er1 Er14 Er2 40.6(8) . .
Er15 Er1 Er14 Er2 156.9(9) . .
C92 Er1 Er14 Er2 116.3(10) 6_565 .
Er5 Er1 Er14 Er6 30.3(15) . .
Er10 Er1 Er14 Er6 -150.3(9) . .
Er4 Er1 Er14 Er6 -50.3(10) . .
Er2 Er1 Er14 Er6 -179.7(9) . .
Er11 Er1 Er14 Er6 -103.2(12) . .
Er3 Er1 Er14 Er6 -35.9(5) . .
Er8 Er1 Er14 Er6 -24.4(5) . .
Er13 Er1 Er14 Er6 -139.2(8) . .
Er15 Er1 Er14 Er6 -22.8(6) . .
C92 Er1 Er14 Er6 -63.5(8) 6_565 .
Er5 Er1 Er14 Er9 89(2) . .
Er6 Er1 Er14 Er9 58.9(15) . .
Er10 Er1 Er14 Er9 -91.4(18) . .
Er4 Er1 Er14 Er9 9(2) . .
Er2 Er1 Er14 Er9 -120.9(19) . .
Er11 Er1 Er14 Er9 -44(2) . .
Er3 Er1 Er14 Er9 23.0(17) . .
Er8 Er1 Er14 Er9 34.5(16) . .
Er13 Er1 Er14 Er9 -80.3(17) . .
Er15 Er1 Er14 Er9 36.0(15) . .
C92 Er1 Er14 Er9 -4.6(15) 6_565 .
Er5 Er1 Er14 Er15 53.1(16) . .
Er6 Er1 Er14 Er15 22.8(6) . .
Er10 Er1 Er14 Er15 -127.4(10) . .
Er4 Er1 Er14 Er15 -27.4(12) . .
Er2 Er1 Er14 Er15 -156.9(9) . .
Er11 Er1 Er14 Er15 -80.3(13) . .
Er3 Er1 Er14 Er15 -13.0(7) . .
Er8 Er1 Er14 Er15 -1.5(7) . .
Er13 Er1 Er14 Er15 -116.3(8) . .
C92 Er1 Er14 Er15 -40.6(8) 6_565 .
Er5 Er1 Er14 C92 93.7(18) . 6_565
Er6 Er1 Er14 C92 63.5(8) . 6_565
Er10 Er1 Er14 C92 -86.8(11) . 6_565
Er4 Er1 Er14 C92 13.2(12) . 6_565
Er2 Er1 Er14 C92 -116.3(10) . 6_565
Er11 Er1 Er14 C92 -39.7(14) . 6_565
Er3 Er1 Er14 C92 27.6(8) . 6_565
Er8 Er1 Er14 C92 39.1(8) . 6_565
Er13 Er1 Er14 C92 -75.7(10) . 6_565
Er15 Er1 Er14 C92 40.6(8) . 6_565
Er5 Er1 Er14 Er16 72(2) . .
Er6 Er1 Er14 Er16 41.4(15) . .
Er10 Er1 Er14 Er16 -108.8(17) . .
Er4 Er1 Er14 Er16 -8.8(19) . .
Er2 Er1 Er14 Er16 -138.3(17) . .
Er11 Er1 Er14 Er16 -62(2) . .
Er3 Er1 Er14 Er16 5.6(16) . .
Er8 Er1 Er14 Er16 17.1(15) . .
Er13 Er1 Er14 Er16 -97.7(16) . .
Er15 Er1 Er14 Er16 18.6(14) . .
C92 Er1 Er14 Er16 -22.0(16) 6_565 .
Er5 Er1 Er14 C91 120.2(17) . .
Er6 Er1 Er14 C91 90.0(5) . .
Er10 Er1 Er14 C91 -60.3(8) . .
Er4 Er1 Er14 C91 39.7(9) . .
Er2 Er1 Er14 C91 -89.8(6) . .
Er11 Er1 Er14 C91 -13.2(12) . .
Er3 Er1 Er14 C91 54.1(4) . .
Er8 Er1 Er14 C91 65.6(4) . .
Er13 Er1 Er14 C91 -49.2(7) . .
Er15 Er1 Er14 C91 67.2(6) . .
C92 Er1 Er14 C91 26.5(7) 6_565 .
Er5 Er1 Er14 Er10 -179.5(17) . .
Er6 Er1 Er14 Er10 150.3(9) . .
Er4 Er1 Er14 Er10 100.0(11) . .
Er2 Er1 Er14 Er10 -29.5(10) . .
Er11 Er1 Er14 Er10 47.1(11) . .
Er3 Er1 Er14 Er10 114.4(8) . .
Er8 Er1 Er14 Er10 125.9(8) . .
Er13 Er1 Er14 Er10 11.1(10) . .
Er15 Er1 Er14 Er10 127.4(10) . .
C92 Er1 Er14 Er10 86.8(11) 6_565 .
Er5 Er1 Er14 Er8 54.6(16) . .
Er6 Er1 Er14 Er8 24.4(5) . .
Er10 Er1 Er14 Er8 -125.9(8) . .
Er4 Er1 Er14 Er8 -25.9(9) . .
Er2 Er1 Er14 Er8 -155.4(7) . .
Er11 Er1 Er14 Er8 -78.8(12) . .
Er3 Er1 Er14 Er8 -11.5(4) . .
Er13 Er1 Er14 Er8 -114.8(7) . .
Er15 Er1 Er14 Er8 1.5(7) . .
C92 Er1 Er14 Er8 -39.1(8) 6_565 .
Er3 Er8 Er15 Er16 -58(8) . .
Er6 Er8 Er15 Er16 -120(5) . .
C92 Er8 Er15 Er16 -27(5) 6_565 .
Er4 Er8 Er15 Er16 -91(5) . .
Er5 Er8 Er15 Er16 -109(5) . .
Er1 Er8 Er15 Er16 -102(5) . .
C91 Er8 Er15 Er16 -39(5) . .
Er14 Er8 Er15 Er16 -100(5) . .
Er12 Er8 Er15 Er16 -86(5) . .
Er11 Er8 Er15 Er16 -74(6) . .
Er3 Er8 Er15 C92 -30(5) . 6_565
Er6 Er8 Er15 C92 -92.7(14) . 6_565
Er4 Er8 Er15 C92 -63.5(19) . 6_565
Er5 Er8 Er15 C92 -81.3(13) . 6_565
Er1 Er8 Er15 C92 -74.9(14) . 6_565
Er16 Er8 Er15 C92 27(5) . 6_565
C91 Er8 Er15 C92 -11.4(11) . 6_565
Er14 Er8 Er15 C92 -72.3(14) . 6_565
Er12 Er8 Er15 C92 -59.2(19) . 6_565
Er11 Er8 Er15 C92 -46.5(19) . 6_565
Er3 Er8 Er15 Er6 62(5) . .
C92 Er8 Er15 Er6 92.7(14) 6_565 .
Er4 Er8 Er15 Er6 29.2(12) . .
Er5 Er8 Er15 Er6 11.3(5) . .
Er1 Er8 Er15 Er6 17.8(5) . .
Er16 Er8 Er15 Er6 120(5) . .
C91 Er8 Er15 Er6 81.3(6) . .
Er14 Er8 Er15 Er6 20.3(9) . .
Er12 Er8 Er15 Er6 33.5(19) . .
Er11 Er8 Er15 Er6 46.2(11) . .
Er3 Er8 Er15 Er12 29(6) . .
Er6 Er8 Er15 Er12 -33.5(19) . .
C92 Er8 Er15 Er12 59.2(19) 6_565 .
Er4 Er8 Er15 Er12 -4(3) . .
Er5 Er8 Er15 Er12 -22.2(16) . .
Er1 Er8 Er15 Er12 -16(2) . .
Er16 Er8 Er15 Er12 86(5) . .
C91 Er8 Er15 Er12 47.8(18) . .
Er14 Er8 Er15 Er12 -13.1(12) . .
Er11 Er8 Er15 Er12 13(3) . .
Er3 Er8 Er15 Er5 51(5) . .
Er6 Er8 Er15 Er5 -11.3(5) . .
C92 Er8 Er15 Er5 81.3(13) 6_565 .
Er4 Er8 Er15 Er5 17.8(14) . .
Er1 Er8 Er15 Er5 6.4(6) . .
Er16 Er8 Er15 Er5 109(5) . .
C91 Er8 Er15 Er5 69.9(5) . .
Er14 Er8 Er15 Er5 9.0(7) . .
Er12 Er8 Er15 Er5 22.2(16) . .
Er11 Er8 Er15 Er5 34.9(13) . .
Er3 Er8 Er15 Er9 -1(7) . .
Er6 Er8 Er15 Er9 -64(3) . .
C92 Er8 Er15 Er9 29(3) 6_565 .
Er4 Er8 Er15 Er9 -34(4) . .
Er5 Er8 Er15 Er9 -52(3) . .
Er1 Er8 Er15 Er9 -46(3) . .
Er16 Er8 Er15 Er9 56(4) . .
C91 Er8 Er15 Er9 18(3) . .
Er14 Er8 Er15 Er9 -43(3) . .
Er12 Er8 Er15 Er9 -30(2) . .
Er11 Er8 Er15 Er9 -17(4) . .
Er3 Er8 Er15 Er14 42(5) . .
Er6 Er8 Er15 Er14 -20.3(9) . .
C92 Er8 Er15 Er14 72.3(14) 6_565 .
Er4 Er8 Er15 Er14 8.8(19) . .
Er5 Er8 Er15 Er14 -9.0(7) . .
Er1 Er8 Er15 Er14 -2.6(11) . .
Er16 Er8 Er15 Er14 100(5) . .
C91 Er8 Er15 Er14 60.9(9) . .
Er12 Er8 Er15 Er14 13.1(12) . .
Er11 Er8 Er15 Er14 25.9(18) . .
Er6 Er8 Er15 Er3 -62(5) . .
C92 Er8 Er15 Er3 30(5) 6_565 .
Er4 Er8 Er15 Er3 -33(4) . .
Er5 Er8 Er15 Er3 -51(5) . .
Er1 Er8 Er15 Er3 -44(4) . .
Er16 Er8 Er15 Er3 58(8) . .
C91 Er8 Er15 Er3 19(5) . .
Er14 Er8 Er15 Er3 -42(5) . .
Er12 Er8 Er15 Er3 -29(6) . .
Er11 Er8 Er15 Er3 -16(4) . .
Er3 Er8 Er15 C91 -19(5) . .
Er6 Er8 Er15 C91 -81.3(6) . .
C92 Er8 Er15 C91 11.4(11) 6_565 .
Er4 Er8 Er15 C91 -52.1(13) . .
Er5 Er8 Er15 C91 -69.9(5) . .
Er1 Er8 Er15 C91 -63.5(5) . .
Er16 Er8 Er15 C91 39(5) . .
Er14 Er8 Er15 C91 -60.9(9) . .
Er12 Er8 Er15 C91 -47.8(18) . .
Er11 Er8 Er15 C91 -35.0(12) . .
Er3 Er8 Er15 Er1 44(4) . .
Er6 Er8 Er15 Er1 -17.8(5) . .
C92 Er8 Er15 Er1 74.9(14) 6_565 .
Er4 Er8 Er15 Er1 11.4(9) . .
Er5 Er8 Er15 Er1 -6.4(6) . .
Er16 Er8 Er15 Er1 102(5) . .
C91 Er8 Er15 Er1 63.5(5) . .
Er14 Er8 Er15 Er1 2.6(11) . .
Er12 Er8 Er15 Er1 16(2) . .
Er11 Er8 Er15 Er1 28.5(9) . .
Er3 Er8 Er15 Er4 33(4) . .
Er6 Er8 Er15 Er4 -29.2(12) . .
C92 Er8 Er15 Er4 63.5(19) 6_565 .
Er5 Er8 Er15 Er4 -17.8(14) . .
Er1 Er8 Er15 Er4 -11.4(9) . .
Er16 Er8 Er15 Er4 91(5) . .
C91 Er8 Er15 Er4 52.1(13) . .
Er14 Er8 Er15 Er4 -8.8(19) . .
Er12 Er8 Er15 Er4 4(3) . .
Er11 Er8 Er15 Er4 17.1(5) . .
Er5 Er6 Er15 Er8 -153.1(11) . .
Er1 Er6 Er15 Er8 -91(2) . .
Er14 Er6 Er15 Er8 -154.6(12) . .
Er4 Er6 Er15 Er8 -33.5(14) . .
Er2 Er6 Er15 Er8 -131.9(10) . .
Er3 Er6 Er15 Er8 -13.8(9) . .
C92 Er6 Er15 Er8 -87.2(17) 6_565 .
Er12 Er6 Er15 Er8 -155.5(13) . .
Er10 Er6 Er15 Er8 -87.9(15) . .
Er11 Er6 Er15 Er8 -53.6(14) . .
Er5 Er6 Er15 Er16 -15(3) . .
Er1 Er6 Er15 Er16 47(4) . .
Er8 Er6 Er15 Er16 138(3) . .
Er14 Er6 Er15 Er16 -17(3) . .
Er4 Er6 Er15 Er16 104(3) . .
Er2 Er6 Er15 Er16 6(3) . .
Er3 Er6 Er15 Er16 124(3) . .
C92 Er6 Er15 Er16 51(3) 6_565 .
Er12 Er6 Er15 Er16 -18(3) . .
Er10 Er6 Er15 Er16 50(3) . .
Er11 Er6 Er15 Er16 84(3) . .
Er5 Er6 Er15 C92 -66.0(16) . 6_565
Er1 Er6 Er15 C92 -4(3) . 6_565
Er8 Er6 Er15 C92 87.2(17) . 6_565
Er14 Er6 Er15 C92 -67.4(15) . 6_565
Er4 Er6 Er15 C92 53.7(18) . 6_565
Er2 Er6 Er15 C92 -44.7(17) . 6_565
Er3 Er6 Er15 C92 73.4(15) . 6_565
Er12 Er6 Er15 C92 -68.3(15) . 6_565
Er10 Er6 Er15 C92 -1(2) . 6_565
Er11 Er6 Er15 C92 33.6(19) . 6_565
Er5 Er6 Er15 Er12 2.4(9) . .
Er1 Er6 Er15 Er12 64.5(19) . .
Er8 Er6 Er15 Er12 155.5(13) . .
Er14 Er6 Er15 Er12 0.9(7) . .
Er4 Er6 Er15 Er12 122.0(9) . .
Er2 Er6 Er15 Er12 23.7(9) . .
Er3 Er6 Er15 Er12 141.7(7) . .
C92 Er6 Er15 Er12 68.3(15) 6_565 .
Er10 Er6 Er15 Er12 67.6(13) . .
Er11 Er6 Er15 Er12 101.9(10) . .
Er1 Er6 Er15 Er5 62.1(17) . .
Er8 Er6 Er15 Er5 153.1(11) . .
Er14 Er6 Er15 Er5 -1.5(7) . .
Er4 Er6 Er15 Er5 119.6(12) . .
Er2 Er6 Er15 Er5 21.3(5) . .
Er3 Er6 Er15 Er5 139.3(8) . .
C92 Er6 Er15 Er5 66.0(16) 6_565 .
Er12 Er6 Er15 Er5 -2.4(10) . .
Er10 Er6 Er15 Er5 65.2(12) . .
Er11 Er6 Er15 Er5 99.6(12) . .
Er5 Er6 Er15 Er9 -4.3(12) . .
Er1 Er6 Er15 Er9 58(2) . .
Er8 Er6 Er15 Er9 148.9(15) . .
Er14 Er6 Er15 Er9 -5.8(9) . .
Er4 Er6 Er15 Er9 115.4(11) . .
Er2 Er6 Er15 Er9 17.0(12) . .
Er3 Er6 Er15 Er9 135.1(9) . .
C92 Er6 Er15 Er9 61.7(15) 6_565 .
Er12 Er6 Er15 Er9 -6.7(8) . .
Er10 Er6 Er15 Er9 61.0(16) . .
Er11 Er6 Er15 Er9 95.3(12) . .
Er5 Er6 Er15 Er14 1.5(7) . .
Er1 Er6 Er15 Er14 63.6(18) . .
Er8 Er6 Er15 Er14 154.6(11) . .
Er4 Er6 Er15 Er14 121.1(9) . .
Er2 Er6 Er15 Er14 22.8(6) . .
Er3 Er6 Er15 Er14 140.8(6) . .
C92 Er6 Er15 Er14 67.4(15) 6_565 .
Er12 Er6 Er15 Er14 -0.9(7) . .
Er10 Er6 Er15 Er14 66.7(12) . .
Er11 Er6 Er15 Er14 101.1(10) . .
Er5 Er6 Er15 Er3 -139.3(8) . .
Er1 Er6 Er15 Er3 -77.3(17) . .
Er8 Er6 Er15 Er3 13.8(9) . .
Er14 Er6 Er15 Er3 -140.8(6) . .
Er4 Er6 Er15 Er3 -19.7(7) . .
Er2 Er6 Er15 Er3 -118.0(6) . .
C92 Er6 Er15 Er3 -73.4(15) 6_565 .
Er12 Er6 Er15 Er3 -141.7(7) . .
Er10 Er6 Er15 Er3 -74.1(11) . .
Er11 Er6 Er15 Er3 -39.8(8) . .
Er5 Er6 Er15 C91 -66.3(8) . .
Er1 Er6 Er15 C91 -4(2) . .
Er8 Er6 Er15 C91 86.8(10) . .
Er14 Er6 Er15 C91 -67.8(6) . .
Er4 Er6 Er15 C91 53.3(10) . .
Er2 Er6 Er15 C91 -45.1(8) . .
Er3 Er6 Er15 C91 73.0(5) . .
C92 Er6 Er15 C91 -0.4(13) 6_565 .
Er12 Er6 Er15 C91 -68.7(7) . .
Er10 Er6 Er15 C91 -1.1(14) . .
Er11 Er6 Er15 C91 33.2(11) . .
Er5 Er6 Er15 Er1 -62.1(17) . .
Er8 Er6 Er15 Er1 91(2) . .
Er14 Er6 Er15 Er1 -63.6(18) . .
Er4 Er6 Er15 Er1 57.6(13) . .
Er2 Er6 Er15 Er1 -40.8(14) . .
Er3 Er6 Er15 Er1 77.3(17) . .
C92 Er6 Er15 Er1 4(3) 6_565 .
Er12 Er6 Er15 Er1 -64.5(19) . .
Er10 Er6 Er15 Er1 3.2(11) . .
Er11 Er6 Er15 Er1 37.5(13) . .
Er5 Er6 Er15 Er4 -119.6(12) . .
Er1 Er6 Er15 Er4 -57.6(13) . .
Er8 Er6 Er15 Er4 33.5(14) . .
Er14 Er6 Er15 Er4 -121.1(9) . .
Er2 Er6 Er15 Er4 -98.3(9) . .
Er3 Er6 Er15 Er4 19.7(7) . .
C92 Er6 Er15 Er4 -53.7(18) 6_565 .
Er12 Er6 Er15 Er4 -122.0(9) . .
Er10 Er6 Er15 Er4 -54.4(9) . .
Er11 Er6 Er15 Er4 -20.1(6) . .
Er9 Er12 Er15 Er8 -135(3) . .
Er14 Er12 Er15 Er8 27(2) . .
Er16 Er12 Er15 Er8 -135(3) . .
Er5 Er12 Er15 Er8 27(2) . .
C92 Er12 Er15 Er8 -67(2) 6_565 .
Er2 Er12 Er15 Er8 11(2) . .
Er6 Er12 Er15 Er8 28.6(18) . .
C91 Er12 Er15 Er8 -52(2) . .
Er7 Er12 Er15 Er8 -117(2) . .
Er1 Er12 Er15 Er8 14(2) . .
Er9 Er12 Er15 Er16 0(3) . .
Er14 Er12 Er15 Er16 162(2) . .
Er5 Er12 Er15 Er16 163(2) . .
C92 Er12 Er15 Er16 68(2) 6_565 .
Er2 Er12 Er15 Er16 146(2) . .
Er6 Er12 Er15 Er16 164(2) . .
C91 Er12 Er15 Er16 83(2) . .
Er7 Er12 Er15 Er16 18(2) . .
Er1 Er12 Er15 Er16 149(2) . .
Er8 Er12 Er15 Er16 135(3) . .
Er9 Er12 Er15 C92 -68(2) . 6_565
Er14 Er12 Er15 C92 94.1(16) . 6_565
Er16 Er12 Er15 C92 -68(2) . 6_565
Er5 Er12 Er15 C92 94.3(13) . 6_565
Er2 Er12 Er15 C92 77.6(13) . 6_565
Er6 Er12 Er15 C92 95.5(14) . 6_565
C91 Er12 Er15 C92 14.4(11) . 6_565
Er7 Er12 Er15 C92 -50.3(12) . 6_565
Er1 Er12 Er15 C92 81.1(13) . 6_565
Er8 Er12 Er15 C92 67(2) . 6_565
Er9 Er12 Er15 Er6 -163.5(19) . .
Er14 Er12 Er15 Er6 -1.5(11) . .
Er16 Er12 Er15 Er6 -164(2) . .
Er5 Er12 Er15 Er6 -1.3(5) . .
C92 Er12 Er15 Er6 -95.5(14) 6_565 .
Er2 Er12 Er15 Er6 -18.0(7) . .
C91 Er12 Er15 Er6 -81.1(7) . .
Er7 Er12 Er15 Er6 -145.8(8) . .
Er1 Er12 Er15 Er6 -14.4(4) . .
Er8 Er12 Er15 Er6 -28.6(18) . .
Er9 Er12 Er15 Er5 -162(2) . .
Er14 Er12 Er15 Er5 -0.2(9) . .
Er16 Er12 Er15 Er5 -163(2) . .
C92 Er12 Er15 Er5 -94.3(13) 6_565 .
Er2 Er12 Er15 Er5 -16.7(3) . .
Er6 Er12 Er15 Er5 1.3(5) . .
C91 Er12 Er15 Er5 -79.8(5) . .
Er7 Er12 Er15 Er5 -144.5(6) . .
Er1 Er12 Er15 Er5 -13.2(3) . .
Er8 Er12 Er15 Er5 -27(2) . .
Er14 Er12 Er15 Er9 162(2) . .
Er16 Er12 Er15 Er9 0(3) . .
Er5 Er12 Er15 Er9 162(2) . .
C92 Er12 Er15 Er9 68(2) 6_565 .
Er2 Er12 Er15 Er9 146(2) . .
Er6 Er12 Er15 Er9 163.5(19) . .
C91 Er12 Er15 Er9 82.4(18) . .
Er7 Er12 Er15 Er9 17.7(16) . .
Er1 Er12 Er15 Er9 149.1(18) . .
Er8 Er12 Er15 Er9 135(3) . .
Er9 Er12 Er15 Er14 -162(2) . .
Er16 Er12 Er15 Er14 -162(2) . .
Er5 Er12 Er15 Er14 0.2(9) . .
C92 Er12 Er15 Er14 -94.1(16) 6_565 .
Er2 Er12 Er15 Er14 -16.5(8) . .
Er6 Er12 Er15 Er14 1.5(11) . .
C91 Er12 Er15 Er14 -79.7(10) . .
Er7 Er12 Er15 Er14 -144.4(11) . .
Er1 Er12 Er15 Er14 -13.0(9) . .
Er8 Er12 Er15 Er14 -27(2) . .
Er9 Er12 Er15 Er3 -127.9(19) . .
Er14 Er12 Er15 Er3 34.2(15) . .
Er16 Er12 Er15 Er3 -128(2) . .
Er5 Er12 Er15 Er3 34.4(9) . .
C92 Er12 Er15 Er3 -59.9(14) 6_565 .
Er2 Er12 Er15 Er3 17.7(11) . .
Er6 Er12 Er15 Er3 35.6(7) . .
C91 Er12 Er15 Er3 -45.5(9) . .
Er7 Er12 Er15 Er3 -110.2(10) . .
Er1 Er12 Er15 Er3 21.2(8) . .
Er8 Er12 Er15 Er3 7.0(14) . .
Er9 Er12 Er15 C91 -82.4(18) . .
Er14 Er12 Er15 C91 79.7(10) . .
Er16 Er12 Er15 C91 -83(2) . .
Er5 Er12 Er15 C91 79.8(5) . .
C92 Er12 Er15 C91 -14.4(11) 6_565 .
Er2 Er12 Er15 C91 63.1(5) . .
Er6 Er12 Er15 C91 81.1(7) . .
Er7 Er12 Er15 C91 -64.7(4) . .
Er1 Er12 Er15 C91 66.7(4) . .
Er8 Er12 Er15 C91 52(2) . .
Er9 Er12 Er15 Er1 -149.1(18) . .
Er14 Er12 Er15 Er1 13.0(9) . .
Er16 Er12 Er15 Er1 -149(2) . .
Er5 Er12 Er15 Er1 13.2(3) . .
C92 Er12 Er15 Er1 -81.1(13) 6_565 .
Er2 Er12 Er15 Er1 -3.5(4) . .
Er6 Er12 Er15 Er1 14.4(4) . .
C91 Er12 Er15 Er1 -66.7(4) . .
Er7 Er12 Er15 Er1 -131.4(5) . .
Er8 Er12 Er15 Er1 -14(2) . .
Er9 Er12 Er15 Er4 -137.4(18) . .
Er14 Er12 Er15 Er4 24.6(11) . .
Er16 Er12 Er15 Er4 -138(2) . .
Er5 Er12 Er15 Er4 24.8(5) . .
C92 Er12 Er15 Er4 -69.4(12) 6_565 .
Er2 Er12 Er15 Er4 8.1(6) . .
Er6 Er12 Er15 Er4 26.1(4) . .
C91 Er12 Er15 Er4 -55.0(5) . .
Er7 Er12 Er15 Er4 -119.7(6) . .
Er1 Er12 Er15 Er4 11.7(3) . .
Er8 Er12 Er15 Er4 -2.5(17) . .
Er6 Er5 Er15 Er8 22.9(10) . .
Er14 Er5 Er15 Er8 -159.7(14) . .
Er1 Er5 Er15 Er8 -14.7(14) . .
Er2 Er5 Er15 Er8 -99.1(16) . .
Er12 Er5 Er15 Er8 -159.9(14) . .
Er10 Er5 Er15 Er8 -46.1(15) . .
Er4 Er5 Er15 Er8 -13.8(10) . .
C92 Er5 Er15 Er8 -89.6(17) 6_565 .
Er9 Er5 Er15 Er8 -152.8(14) . .
C91 Er5 Er15 Er8 -83.5(11) . .
Er6 Er5 Er15 Er16 168(2) . .
Er14 Er5 Er15 Er16 -15(2) . .
Er1 Er5 Er15 Er16 130(2) . .
Er2 Er5 Er15 Er16 46(3) . .
Er12 Er5 Er15 Er16 -15(2) . .
Er10 Er5 Er15 Er16 99(2) . .
Er4 Er5 Er15 Er16 131(2) . .
Er8 Er5 Er15 Er16 145(3) . .
C92 Er5 Er15 Er16 56(2) 6_565 .
Er9 Er5 Er15 Er16 -8(2) . .
C91 Er5 Er15 Er16 62(2) . .
Er6 Er5 Er15 C92 112.5(17) . 6_565
Er14 Er5 Er15 C92 -70.2(16) . 6_565
Er1 Er5 Er15 C92 74.9(15) . 6_565
Er2 Er5 Er15 C92 -10(2) . 6_565
Er12 Er5 Er15 C92 -70.4(14) . 6_565
Er10 Er5 Er15 C92 43.5(17) . 6_565
Er4 Er5 Er15 C92 75.7(14) . 6_565
Er8 Er5 Er15 C92 89.6(17) . 6_565
Er9 Er5 Er15 C92 -63.2(14) . 6_565
C91 Er5 Er15 C92 6.1(13) . 6_565
Er14 Er5 Er15 Er6 177.3(12) . .
Er1 Er5 Er15 Er6 -37.7(10) . .
Er2 Er5 Er15 Er6 -122.1(15) . .
Er12 Er5 Er15 Er6 177.1(12) . .
Er10 Er5 Er15 Er6 -69.0(12) . .
Er4 Er5 Er15 Er6 -36.8(8) . .
Er8 Er5 Er15 Er6 -22.9(10) . .
C92 Er5 Er15 Er6 -112.5(17) 6_565 .
Er9 Er5 Er15 Er6 -175.7(12) . .
C91 Er5 Er15 Er6 -106.4(10) . .
Er6 Er5 Er15 Er12 -177.1(12) . .
Er14 Er5 Er15 Er12 0.2(10) . .
Er1 Er5 Er15 Er12 145.2(7) . .
Er2 Er5 Er15 Er12 60.8(13) . .
Er10 Er5 Er15 Er12 113.9(9) . .
Er4 Er5 Er15 Er12 146.1(6) . .
Er8 Er5 Er15 Er12 159.9(14) . .
C92 Er5 Er15 Er12 70.4(14) 6_565 .
Er9 Er5 Er15 Er12 7.2(8) . .
C91 Er5 Er15 Er12 76.5(7) . .
Er6 Er5 Er15 Er9 175.7(12) . .
Er14 Er5 Er15 Er9 -7.0(10) . .
Er1 Er5 Er15 Er9 138.1(8) . .
Er2 Er5 Er15 Er9 53.6(14) . .
Er12 Er5 Er15 Er9 -7.2(8) . .
Er10 Er5 Er15 Er9 106.7(10) . .
Er4 Er5 Er15 Er9 138.9(7) . .
Er8 Er5 Er15 Er9 152.8(14) . .
C92 Er5 Er15 Er9 63.2(14) 6_565 .
C91 Er5 Er15 Er9 69.3(7) . .
Er6 Er5 Er15 Er14 -177.3(12) . .
Er1 Er5 Er15 Er14 145.0(10) . .
Er2 Er5 Er15 Er14 60.6(13) . .
Er12 Er5 Er15 Er14 -0.2(10) . .
Er10 Er5 Er15 Er14 113.6(11) . .
Er4 Er5 Er15 Er14 145.9(9) . .
Er8 Er5 Er15 Er14 159.7(14) . .
C92 Er5 Er15 Er14 70.2(16) 6_565 .
Er9 Er5 Er15 Er14 7.0(10) . .
C91 Er5 Er15 Er14 76.2(9) . .
Er6 Er5 Er15 Er3 33.0(7) . .
Er14 Er5 Er15 Er3 -149.6(9) . .
Er1 Er5 Er15 Er3 -4.6(7) . .
Er2 Er5 Er15 Er3 -89.1(12) . .
Er12 Er5 Er15 Er3 -149.9(8) . .
Er10 Er5 Er15 Er3 -36.0(9) . .
Er4 Er5 Er15 Er3 -3.7(3) . .
Er8 Er5 Er15 Er3 10.1(8) . .
C92 Er5 Er15 Er3 -79.5(14) 6_565 .
Er9 Er5 Er15 Er3 -142.7(8) . .
C91 Er5 Er15 Er3 -73.4(5) . .
Er6 Er5 Er15 C91 106.4(10) . .
Er14 Er5 Er15 C91 -76.2(9) . .
Er1 Er5 Er15 C91 68.8(7) . .
Er2 Er5 Er15 C91 -15.6(14) . .
Er12 Er5 Er15 C91 -76.5(7) . .
Er10 Er5 Er15 C91 37.4(10) . .
Er4 Er5 Er15 C91 69.7(4) . .
Er8 Er5 Er15 C91 83.5(11) . .
C92 Er5 Er15 C91 -6.1(13) 6_565 .
Er9 Er5 Er15 C91 -69.3(7) . .
Er6 Er5 Er15 Er1 37.7(10) . .
Er14 Er5 Er15 Er1 -145.0(10) . .
Er2 Er5 Er15 Er1 -84.4(11) . .
Er12 Er5 Er15 Er1 -145.2(7) . .
Er10 Er5 Er15 Er1 -31.4(7) . .
Er4 Er5 Er15 Er1 0.9(5) . .
Er8 Er5 Er15 Er1 14.7(14) . .
C92 Er5 Er15 Er1 -74.9(15) 6_565 .
Er9 Er5 Er15 Er1 -138.1(8) . .
C91 Er5 Er15 Er1 -68.8(7) . .
Er6 Er5 Er15 Er4 36.8(8) . .
Er14 Er5 Er15 Er4 -145.9(9) . .
Er1 Er5 Er15 Er4 -0.9(5) . .
Er2 Er5 Er15 Er4 -85.3(11) . .
Er12 Er5 Er15 Er4 -146.1(6) . .
Er10 Er5 Er15 Er4 -32.3(7) . .
Er8 Er5 Er15 Er4 13.8(10) . .
C92 Er5 Er15 Er4 -75.7(14) 6_565 .
Er9 Er5 Er15 Er4 -138.9(7) . .
C91 Er5 Er15 Er4 -69.7(4) . .
Er12 Er9 Er15 Er8 68(4) . .
Er16 Er9 Er15 Er8 -112(5) . .
Er14 Er9 Er15 Er8 57(3) . .
Er7 Er9 Er15 Er8 -88(3) . .
C92 Er9 Er15 Er8 -33(3) 6_565 .
Er9 Er9 Er15 Er8 -46(4) 6_565 .
Er5 Er9 Er15 Er8 53(3) . .
C91 Er9 Er15 Er8 -19(3) . .
C92 Er9 Er15 Er8 -40(3) . .
Er6 Er9 Er15 Er8 52(3) . .
Er2 Er9 Er15 Er8 41(3) . .
Er12 Er9 Er15 Er16 -179(4) . .
Er14 Er9 Er15 Er16 170(4) . .
Er7 Er9 Er15 Er16 25(3) . .
C92 Er9 Er15 Er16 79(4) 6_565 .
Er9 Er9 Er15 Er16 66(3) 6_565 .
Er5 Er9 Er15 Er16 166(4) . .
C91 Er9 Er15 Er16 93(4) . .
C92 Er9 Er15 Er16 72(3) . .
Er6 Er9 Er15 Er16 164(4) . .
Er2 Er9 Er15 Er16 154(4) . .
Er12 Er9 Er15 C92 102(2) . 6_565
Er16 Er9 Er15 C92 -79(4) . 6_565
Er14 Er9 Er15 C92 90.7(14) . 6_565
Er7 Er9 Er15 C92 -54.3(14) . 6_565
Er9 Er9 Er15 C92 -12.6(15) 6_565 6_565
Er5 Er9 Er15 C92 86.9(14) . 6_565
C91 Er9 Er15 C92 14.2(12) . 6_565
C92 Er9 Er15 C92 -6.7(8) . 6_565
Er6 Er9 Er15 C92 85.0(15) . 6_565
Er2 Er9 Er15 C92 74.6(13) . 6_565
Er12 Er9 Er15 Er6 16.6(19) . .
Er16 Er9 Er15 Er6 -164(4) . .
Er14 Er9 Er15 Er6 5.7(9) . .
Er7 Er9 Er15 Er6 -139.3(10) . .
C92 Er9 Er15 Er6 -85.0(15) 6_565 .
Er9 Er9 Er15 Er6 -97.6(10) 6_565 .
Er5 Er9 Er15 Er6 1.9(5) . .
C91 Er9 Er15 Er6 -70.7(9) . .
C92 Er9 Er15 Er6 -91.7(10) . .
Er2 Er9 Er15 Er6 -10.4(7) . .
Er16 Er9 Er15 Er12 179(4) . .
Er14 Er9 Er15 Er12 -10.9(15) . .
Er7 Er9 Er15 Er12 -156(2) . .
C92 Er9 Er15 Er12 -102(2) 6_565 .
Er9 Er9 Er15 Er12 -114.2(18) 6_565 .
Er5 Er9 Er15 Er12 -14.7(16) . .
C91 Er9 Er15 Er12 -87.4(17) . .
C92 Er9 Er15 Er12 -108.3(19) . .
Er6 Er9 Er15 Er12 -16.6(19) . .
Er2 Er9 Er15 Er12 -27.0(16) . .
Er12 Er9 Er15 Er5 14.7(16) . .
Er16 Er9 Er15 Er5 -166(4) . .
Er14 Er9 Er15 Er5 3.9(6) . .
Er7 Er9 Er15 Er5 -141.2(8) . .
C92 Er9 Er15 Er5 -86.9(14) 6_565 .
Er9 Er9 Er15 Er5 -99.4(7) 6_565 .
C91 Er9 Er15 Er5 -72.6(6) . .
C92 Er9 Er15 Er5 -93.5(8) . .
Er6 Er9 Er15 Er5 -1.9(5) . .
Er2 Er9 Er15 Er5 -12.3(3) . .
Er12 Er9 Er15 Er14 10.9(15) . .
Er16 Er9 Er15 Er14 -170(4) . .
Er7 Er9 Er15 Er14 -145.0(10) . .
C92 Er9 Er15 Er14 -90.7(14) 6_565 .
Er9 Er9 Er15 Er14 -103.3(8) 6_565 .
Er5 Er9 Er15 Er14 -3.9(6) . .
C91 Er9 Er15 Er14 -76.5(7) . .
C92 Er9 Er15 Er14 -97.4(9) . .
Er6 Er9 Er15 Er14 -5.7(9) . .
Er2 Er9 Er15 Er14 -16.1(5) . .
Er12 Er9 Er15 Er3 68(2) . .
Er16 Er9 Er15 Er3 -113(4) . .
Er14 Er9 Er15 Er3 56.9(15) . .
Er7 Er9 Er15 Er3 -88.1(16) . .
C92 Er9 Er15 Er3 -33.8(17) 6_565 .
Er9 Er9 Er15 Er3 -46.4(18) 6_565 .
Er5 Er9 Er15 Er3 53.1(13) . .
C91 Er9 Er15 Er3 -19.6(14) . .
C92 Er9 Er15 Er3 -40.5(16) . .
Er6 Er9 Er15 Er3 51.2(12) . .
Er2 Er9 Er15 Er3 40.8(14) . .
Er12 Er9 Er15 C91 87.4(17) . .
Er16 Er9 Er15 C91 -93(4) . .
Er14 Er9 Er15 C91 76.5(7) . .
Er7 Er9 Er15 C91 -68.5(7) . .
C92 Er9 Er15 C91 -14.2(12) 6_565 .
Er9 Er9 Er15 C91 -26.8(6) 6_565 .
Er5 Er9 Er15 C91 72.6(6) . .
C92 Er9 Er15 C91 -20.9(6) . .
Er6 Er9 Er15 C91 70.7(9) . .
Er2 Er9 Er15 C91 60.3(4) . .
Er12 Er9 Er15 Er1 29.6(18) . .
Er16 Er9 Er15 Er1 -151(4) . .
Er14 Er9 Er15 Er1 18.7(7) . .
Er7 Er9 Er15 Er1 -126.3(8) . .
C92 Er9 Er15 Er1 -72.0(13) 6_565 .
Er9 Er9 Er15 Er1 -84.6(8) 6_565 .
Er5 Er9 Er15 Er1 14.9(3) . .
C91 Er9 Er15 Er1 -57.8(6) . .
C92 Er9 Er15 Er1 -78.7(8) . .
Er6 Er9 Er15 Er1 13.0(5) . .
Er2 Er9 Er15 Er1 2.6(4) . .
Er12 Er9 Er15 Er4 47(2) . .
Er16 Er9 Er15 Er4 -133(4) . .
Er14 Er9 Er15 Er4 36.3(9) . .
Er7 Er9 Er15 Er4 -108.8(10) . .
C92 Er9 Er15 Er4 -54.5(14) 6_565 .
Er9 Er9 Er15 Er4 -67.0(11) 6_565 .
Er5 Er9 Er15 Er4 32.4(6) . .
C91 Er9 Er15 Er4 -40.2(8) . .
C92 Er9 Er15 Er4 -61.2(10) . .
Er6 Er9 Er15 Er4 30.5(5) . .
Er2 Er9 Er15 Er4 20.1(7) . .
Er5 Er14 Er15 Er8 20.9(15) . .
Er12 Er14 Er15 Er8 -159.4(18) . .
Er2 Er14 Er15 Er8 -14(2) . .
Er6 Er14 Er15 Er8 22.4(11) . .
Er9 Er14 Er15 Er8 -150.4(16) . .
Er1 Er14 Er15 Er8 3.1(14) . .
C92 Er14 Er15 Er8 -83.3(18) 6_565 .
Er16 Er14 Er15 Er8 -145(3) . .
C91 Er14 Er15 Er8 -71.9(13) . .
Er10 Er14 Er15 Er8 -18.4(16) . .
Er5 Er14 Er15 Er16 166(2) . .
Er12 Er14 Er15 Er16 -14(2) . .
Er2 Er14 Er15 Er16 131(2) . .
Er6 Er14 Er15 Er16 167(2) . .
Er9 Er14 Er15 Er16 -5(2) . .
Er1 Er14 Er15 Er16 148.1(19) . .
C92 Er14 Er15 Er16 62(2) 6_565 .
C91 Er14 Er15 Er16 73.1(19) . .
Er10 Er14 Er15 Er16 126.7(19) . .
Er8 Er14 Er15 Er16 145(3) . .
Er5 Er14 Er15 C92 104.2(16) . 6_565
Er12 Er14 Er15 C92 -76.1(17) . 6_565
Er2 Er14 Er15 C92 69.7(18) . 6_565
Er6 Er14 Er15 C92 105.7(15) . 6_565
Er9 Er14 Er15 C92 -67.1(15) . 6_565
Er1 Er14 Er15 C92 86.4(14) . 6_565
Er16 Er14 Er15 C92 -62(2) . 6_565
C91 Er14 Er15 C92 11.4(12) . 6_565
Er10 Er14 Er15 C92 65.0(15) . 6_565
Er8 Er14 Er15 C92 83.3(18) . 6_565
Er5 Er14 Er15 Er6 -1.5(7) . .
Er12 Er14 Er15 Er6 178.2(14) . .
Er2 Er14 Er15 Er6 -36.0(13) . .
Er9 Er14 Er15 Er6 -172.8(11) . .
Er1 Er14 Er15 Er6 -19.3(6) . .
C92 Er14 Er15 Er6 -105.7(15) 6_565 .
Er16 Er14 Er15 Er6 -167(2) . .
C91 Er14 Er15 Er6 -94.3(8) . .
Er10 Er14 Er15 Er6 -40.8(9) . .
Er8 Er14 Er15 Er6 -22.4(11) . .
Er5 Er14 Er15 Er12 -179.6(16) . .
Er2 Er14 Er15 Er12 145.8(18) . .
Er6 Er14 Er15 Er12 -178.2(14) . .
Er9 Er14 Er15 Er12 9.0(12) . .
Er1 Er14 Er15 Er12 162.5(13) . .
C92 Er14 Er15 Er12 76.1(17) 6_565 .
Er16 Er14 Er15 Er12 14(2) . .
C91 Er14 Er15 Er12 87.5(11) . .
Er10 Er14 Er15 Er12 141.1(13) . .
Er8 Er14 Er15 Er12 159.4(18) . .
Er12 Er14 Er15 Er5 179.6(16) . .
Er2 Er14 Er15 Er5 -34.6(10) . .
Er6 Er14 Er15 Er5 1.5(7) . .
Er9 Er14 Er15 Er5 -171.3(12) . .
Er1 Er14 Er15 Er5 -17.8(5) . .
C92 Er14 Er15 Er5 -104.2(16) 6_565 .
Er16 Er14 Er15 Er5 -166(2) . .
C91 Er14 Er15 Er5 -92.8(9) . .
Er10 Er14 Er15 Er5 -39.3(8) . .
Er8 Er14 Er15 Er5 -20.9(15) . .
Er5 Er14 Er15 Er9 171.3(12) . .
Er12 Er14 Er15 Er9 -9.0(12) . .
Er2 Er14 Er15 Er9 136.8(15) . .
Er6 Er14 Er15 Er9 172.8(11) . .
Er1 Er14 Er15 Er9 153.5(9) . .
C92 Er14 Er15 Er9 67.1(15) 6_565 .
Er16 Er14 Er15 Er9 5(2) . .
C91 Er14 Er15 Er9 78.5(8) . .
Er10 Er14 Er15 Er9 132.1(10) . .
Er8 Er14 Er15 Er9 150.4(16) . .
Er5 Er14 Er15 Er3 29.3(9) . .
Er12 Er14 Er15 Er3 -151.0(12) . .
Er2 Er14 Er15 Er3 -5.2(15) . .
Er6 Er14 Er15 Er3 30.8(6) . .
Er9 Er14 Er15 Er3 -142.0(10) . .
Er1 Er14 Er15 Er3 11.5(7) . .
C92 Er14 Er15 Er3 -74.9(13) 6_565 .
Er16 Er14 Er15 Er3 -137(2) . .
C91 Er14 Er15 Er3 -63.5(6) . .
Er10 Er14 Er15 Er3 -10.0(9) . .
Er8 Er14 Er15 Er3 8.4(9) . .
Er5 Er14 Er15 C91 92.8(9) . .
Er12 Er14 Er15 C91 -87.5(11) . .
Er2 Er14 Er15 C91 58.3(11) . .
Er6 Er14 Er15 C91 94.3(8) . .
Er9 Er14 Er15 C91 -78.5(8) . .
Er1 Er14 Er15 C91 75.0(5) . .
C92 Er14 Er15 C91 -11.4(12) 6_565 .
Er16 Er14 Er15 C91 -73.1(19) . .
Er10 Er14 Er15 C91 53.6(7) . .
Er8 Er14 Er15 C91 71.9(13) . .
Er5 Er14 Er15 Er1 17.8(5) . .
Er12 Er14 Er15 Er1 -162.5(13) . .
Er2 Er14 Er15 Er1 -16.7(9) . .
Er6 Er14 Er15 Er1 19.3(6) . .
Er9 Er14 Er15 Er1 -153.5(9) . .
C92 Er14 Er15 Er1 -86.4(14) 6_565 .
Er16 Er14 Er15 Er1 -148.1(19) . .
C91 Er14 Er15 Er1 -75.0(5) . .
Er10 Er14 Er15 Er1 -21.5(5) . .
Er8 Er14 Er15 Er1 -3.1(14) . .
Er5 Er14 Er15 Er4 26.4(7) . .
Er12 Er14 Er15 Er4 -154.0(12) . .
Er2 Er14 Er15 Er4 -8.2(12) . .
Er6 Er14 Er15 Er4 27.8(5) . .
Er9 Er14 Er15 Er4 -145.0(9) . .
Er1 Er14 Er15 Er4 8.5(3) . .
C92 Er14 Er15 Er4 -77.9(13) 6_565 .
Er16 Er14 Er15 Er4 -139.6(19) . .
C91 Er14 Er15 Er4 -66.5(4) . .
Er10 Er14 Er15 Er4 -12.9(6) . .
Er8 Er14 Er15 Er4 5.4(12) . .
Er12 Er9 Er16 Er15 0(4) . .
Er14 Er9 Er16 Er15 -9(3) . .
Er7 Er9 Er16 Er15 -151(4) . .
C92 Er9 Er16 Er15 -64(3) 6_565 .
Er9 Er9 Er16 Er15 -126(3) 6_565 .
Er5 Er9 Er16 Er15 -11(3) . .
C91 Er9 Er16 Er15 -73(3) . .
C92 Er9 Er16 Er15 -98(3) . .
Er6 Er9 Er16 Er15 -9(2) . .
Er2 Er9 Er16 Er15 -25(3) . .
Er12 Er9 Er16 C92 65(3) . 6_565
Er14 Er9 Er16 C92 55(3) . 6_565
Er7 Er9 Er16 C92 -86(3) . 6_565
Er15 Er9 Er16 C92 64(3) . 6_565
Er9 Er9 Er16 C92 -62(3) 6_565 6_565
Er5 Er9 Er16 C92 54(3) . 6_565
C91 Er9 Er16 C92 -8(2) . 6_565
C92 Er9 Er16 C92 -34(2) . 6_565
Er6 Er9 Er16 C92 55(2) . 6_565
Er2 Er9 Er16 C92 39(3) . 6_565
Er14 Er9 Er16 Er12 -9.9(13) . .
Er7 Er9 Er16 Er12 -151(2) . .
C92 Er9 Er16 Er12 -65(3) 6_565 .
Er15 Er9 Er16 Er12 0(4) . .
Er9 Er9 Er16 Er12 -127(2) 6_565 .
Er5 Er9 Er16 Er12 -11.3(17) . .
C91 Er9 Er16 Er12 -73(2) . .
C92 Er9 Er16 Er12 -99(2) . .
Er6 Er9 Er16 Er12 -10(2) . .
Er2 Er9 Er16 Er12 -25.6(14) . .
Er12 Er9 Er16 Er7 151(2) . .
Er14 Er9 Er16 Er7 141.4(12) . .
C92 Er9 Er16 Er7 86(3) 6_565 .
Er15 Er9 Er16 Er7 151(4) . .
Er9 Er9 Er16 Er7 24.7(14) 6_565 .
Er5 Er9 Er16 Er7 140.0(12) . .
C91 Er9 Er16 Er7 78.3(12) . .
C92 Er9 Er16 Er7 52.8(11) . .
Er6 Er9 Er16 Er7 141.7(17) . .
Er2 Er9 Er16 Er7 125.7(11) . .
Er12 Er9 Er16 Er14 9.9(13) . .
Er7 Er9 Er16 Er14 -141.4(12) . .
C92 Er9 Er16 Er14 -55(3) 6_565 .
Er15 Er9 Er16 Er14 9(3) . .
Er9 Er9 Er16 Er14 -116.7(11) 6_565 .
Er5 Er9 Er16 Er14 -1.3(8) . .
C91 Er9 Er16 Er14 -63.1(14) . .
C92 Er9 Er16 Er14 -88.6(14) . .
Er6 Er9 Er16 Er14 0.3(16) . .
Er2 Er9 Er16 Er14 -15.7(5) . .
Er12 Er9 Er16 Er8 17(4) . .
Er14 Er9 Er16 Er8 7(3) . .
Er7 Er9 Er16 Er8 -134(3) . .
C92 Er9 Er16 Er8 -48(2) 6_565 .
Er15 Er9 Er16 Er8 16.9(12) . .
Er9 Er9 Er16 Er8 -109(3) 6_565 .
Er5 Er9 Er16 Er8 6(2) . .
C91 Er9 Er16 Er8 -56(2) . .
C92 Er9 Er16 Er8 -81(2) . .
Er6 Er9 Er16 Er8 7.7(18) . .
Er2 Er9 Er16 Er8 -8(3) . .
Er12 Er9 Er16 C91 73(2) . .
Er14 Er9 Er16 C91 63.1(14) . .
Er7 Er9 Er16 C91 -78.3(12) . .
C92 Er9 Er16 C91 8(2) 6_565 .
Er15 Er9 Er16 C91 73(3) . .
Er9 Er9 Er16 C91 -53.6(12) 6_565 .
Er5 Er9 Er16 C91 61.8(8) . .
C92 Er9 Er16 C91 -25.5(5) . .
Er6 Er9 Er16 C91 63.4(7) . .
Er2 Er9 Er16 C91 47.4(14) . .
Er12 Er9 Er16 Er6 10(2) . .
Er14 Er9 Er16 Er6 -0.3(16) . .
Er7 Er9 Er16 Er6 -141.7(17) . .
C92 Er9 Er16 Er6 -55(2) 6_565 .
Er15 Er9 Er16 Er6 9(2) . .
Er9 Er9 Er16 Er6 -117.0(10) 6_565 .
Er5 Er9 Er16 Er6 -1.6(8) . .
C91 Er9 Er16 Er6 -63.4(7) . .
C92 Er9 Er16 Er6 -88.9(10) . .
Er2 Er9 Er16 Er6 -16.0(15) . .
Er12 Er9 Er16 C92 99(2) . .
Er14 Er9 Er16 C92 88.6(14) . .
Er7 Er9 Er16 C92 -52.8(11) . .
C92 Er9 Er16 C92 34(2) 6_565 .
Er15 Er9 Er16 C92 98(3) . .
Er9 Er9 Er16 C92 -28.1(13) 6_565 .
Er5 Er9 Er16 C92 87.3(9) . .
C91 Er9 Er16 C92 25.5(5) . .
Er6 Er9 Er16 C92 88.9(10) . .
Er2 Er9 Er16 C92 72.9(14) . .
Er12 Er9 Er16 Er5 11.3(17) . .
Er14 Er9 Er16 Er5 1.3(8) . .
Er7 Er9 Er16 Er5 -140.0(12) . .
C92 Er9 Er16 Er5 -54(3) 6_565 .
Er15 Er9 Er16 Er5 11(3) . .
Er9 Er9 Er16 Er5 -115.3(6) 6_565 .
C91 Er9 Er16 Er5 -61.8(8) . .
C92 Er9 Er16 Er5 -87.3(9) . .
Er6 Er9 Er16 Er5 1.6(8) . .
Er2 Er9 Er16 Er5 -14.4(8) . .
Er12 Er9 Er16 Er9 127(2) . 6_565
Er14 Er9 Er16 Er9 116.7(11) . 6_565
Er7 Er9 Er16 Er9 -24.7(14) . 6_565
C92 Er9 Er16 Er9 62(3) 6_565 6_565
Er15 Er9 Er16 Er9 126(3) . 6_565
Er5 Er9 Er16 Er9 115.3(6) . 6_565
C91 Er9 Er16 Er9 53.6(12) . 6_565
C92 Er9 Er16 Er9 28.1(13) . 6_565
Er6 Er9 Er16 Er9 117.0(10) . 6_565
Er2 Er9 Er16 Er9 101.0(9) . 6_565
Er8 Er15 Er16 Er9 115(5) . .
C92 Er15 Er16 Er9 84(3) 6_565 .
Er6 Er15 Er16 Er9 21(5) . .
Er12 Er15 Er16 Er9 0(2) . .
Er5 Er15 Er16 Er9 14(4) . .
Er14 Er15 Er16 Er9 8(3) . .
Er3 Er15 Er16 Er9 100(4) . .
C91 Er15 Er16 Er9 75(3) . .
Er1 Er15 Er16 Er9 34(4) . .
Er4 Er15 Er16 Er9 64(5) . .
Er8 Er15 Er16 C92 32(6) . 6_565
Er6 Er15 Er16 C92 -62(3) . 6_565
Er12 Er15 Er16 C92 -84(2) . 6_565
Er5 Er15 Er16 C92 -69(2) . 6_565
Er9 Er15 Er16 C92 -84(3) . 6_565
Er14 Er15 Er16 C92 -75.4(18) . 6_565
Er3 Er15 Er16 C92 16(4) . 6_565
C91 Er15 Er16 C92 -9.0(14) . 6_565
Er1 Er15 Er16 C92 -49(3) . 6_565
Er4 Er15 Er16 C92 -20(4) . 6_565
Er8 Er15 Er16 Er12 115(5) . .
C92 Er15 Er16 Er12 84(2) 6_565 .
Er6 Er15 Er16 Er12 22(3) . .
Er5 Er15 Er16 Er12 14.7(19) . .
Er9 Er15 Er16 Er12 0(2) . .
Er14 Er15 Er16 Er12 8.4(11) . .
Er3 Er15 Er16 Er12 100(3) . .
C91 Er15 Er16 Er12 74.8(14) . .
Er1 Er15 Er16 Er12 35(2) . .
Er4 Er15 Er16 Er12 64(3) . .
Er8 Er15 Er16 Er7 -1(11) . .
C92 Er15 Er16 Er7 -32(6) 6_565 .
Er6 Er15 Er16 Er7 -95(8) . .
Er12 Er15 Er16 Er7 -116(8) . .
Er5 Er15 Er16 Er7 -101(7) . .
Er9 Er15 Er16 Er7 -116(8) . .
Er14 Er15 Er16 Er7 -108(7) . .
Er3 Er15 Er16 Er7 -16(10) . .
C91 Er15 Er16 Er7 -41(7) . .
Er1 Er15 Er16 Er7 -82(8) . .
Er4 Er15 Er16 Er7 -52(9) . .
Er8 Er15 Er16 Er14 107(5) . .
C92 Er15 Er16 Er14 75.4(18) 6_565 .
Er6 Er15 Er16 Er14 13(2) . .
Er12 Er15 Er16 Er14 -8.4(11) . .
Er5 Er15 Er16 Er14 6.3(10) . .
Er9 Er15 Er16 Er14 -8(3) . .
Er3 Er15 Er16 Er14 91(3) . .
C91 Er15 Er16 Er14 66.4(9) . .
Er1 Er15 Er16 Er14 26.2(16) . .
Er4 Er15 Er16 Er14 55(3) . .
C92 Er15 Er16 Er8 -32(6) 6_565 .
Er6 Er15 Er16 Er8 -94(5) . .
Er12 Er15 Er16 Er8 -115(5) . .
Er5 Er15 Er16 Er8 -101(5) . .
Er9 Er15 Er16 Er8 -115(5) . .
Er14 Er15 Er16 Er8 -107(5) . .
Er3 Er15 Er16 Er8 -16(2) . .
C91 Er15 Er16 Er8 -41(5) . .
Er1 Er15 Er16 Er8 -81(4) . .
Er4 Er15 Er16 Er8 -52(3) . .
Er8 Er15 Er16 C91 41(5) . .
C92 Er15 Er16 C91 9.0(14) 6_565 .
Er6 Er15 Er16 C91 -53(3) . .
Er12 Er15 Er16 C91 -74.8(14) . .
Er5 Er15 Er16 C91 -60.1(14) . .
Er9 Er15 Er16 C91 -75(3) . .
Er14 Er15 Er16 C91 -66.4(9) . .
Er3 Er15 Er16 C91 25(4) . .
Er1 Er15 Er16 C91 -40(2) . .
Er4 Er15 Er16 C91 -11(3) . .
Er8 Er15 Er16 Er6 94(5) . .
C92 Er15 Er16 Er6 62(3) 6_565 .
Er12 Er15 Er16 Er6 -22(3) . .
Er5 Er15 Er16 Er6 -6.9(15) . .
Er9 Er15 Er16 Er6 -21(5) . .
Er14 Er15 Er16 Er6 -13(2) . .
Er3 Er15 Er16 Er6 78(3) . .
C91 Er15 Er16 Er6 53(3) . .
Er1 Er15 Er16 Er6 13.0(10) . .
Er4 Er15 Er16 Er6 42.2(17) . .
Er8 Er15 Er16 C92 27(6) . .
C92 Er15 Er16 C92 -4.5(9) 6_565 .
Er6 Er15 Er16 C92 -67(3) . .
Er12 Er15 Er16 C92 -88(2) . .
Er5 Er15 Er16 C92 -74(2) . .
Er9 Er15 Er16 C92 -88(3) . .
Er14 Er15 Er16 C92 -79.9(17) . .
Er3 Er15 Er16 C92 11(5) . .
C91 Er15 Er16 C92 -13.5(11) . .
Er1 Er15 Er16 C92 -54(3) . .
Er4 Er15 Er16 C92 -25(4) . .
Er8 Er15 Er16 Er5 101(5) . .
C92 Er15 Er16 Er5 69(2) 6_565 .
Er6 Er15 Er16 Er5 6.9(15) . .
Er12 Er15 Er16 Er5 -14.7(19) . .
Er9 Er15 Er16 Er5 -14(4) . .
Er14 Er15 Er16 Er5 -6.3(9) . .
Er3 Er15 Er16 Er5 85(3) . .
C91 Er15 Er16 Er5 60.1(14) . .
Er1 Er15 Er16 Er5 19.8(8) . .
Er4 Er15 Er16 Er5 49(2) . .
Er8 Er15 Er16 Er9 52(7) . 6_565
C92 Er15 Er16 Er9 21(3) 6_565 6_565
Er6 Er15 Er16 Er9 -42(5) . 6_565
Er12 Er15 Er16 Er9 -63(3) . 6_565
Er5 Er15 Er16 Er9 -49(4) . 6_565
Er9 Er15 Er16 Er9 -63(4) . 6_565
Er14 Er15 Er16 Er9 -55(3) . 6_565
Er3 Er15 Er16 Er9 37(6) . 6_565
C91 Er15 Er16 Er9 12(3) . 6_565
Er1 Er15 Er16 Er9 -29(5) . 6_565
Er4 Er15 Er16 Er9 0(6) . 6_565
Er14 Er12 Er16 Er9 156(3) . .
Er5 Er12 Er16 Er9 163(3) . .
Er15 Er12 Er16 Er9 180(4) . .
C92 Er12 Er16 Er9 114(4) 6_565 .
Er2 Er12 Er16 Er9 135(3) . .
Er6 Er12 Er16 Er9 168(3) . .
C91 Er12 Er16 Er9 100(3) . .
Er7 Er12 Er16 Er9 31(3) . .
Er1 Er12 Er16 Er9 151(3) . .
Er8 Er12 Er16 Er9 165(3) . .
Er9 Er12 Er16 Er15 -180(4) . .
Er14 Er12 Er16 Er15 -23(3) . .
Er5 Er12 Er16 Er15 -17(2) . .
C92 Er12 Er16 Er15 -66(2) 6_565 .
Er2 Er12 Er16 Er15 -44(3) . .
Er6 Er12 Er16 Er15 -11.1(16) . .
C91 Er12 Er16 Er15 -79.9(16) . .
Er7 Er12 Er16 Er15 -149(3) . .
Er1 Er12 Er16 Er15 -29(2) . .
Er8 Er12 Er16 Er15 -14.7(10) . .
Er9 Er12 Er16 C92 -114(4) . 6_565
Er14 Er12 Er16 C92 43(4) . 6_565
Er5 Er12 Er16 C92 49(3) . 6_565
Er15 Er12 Er16 C92 66(2) . 6_565
Er2 Er12 Er16 C92 21(4) . 6_565
Er6 Er12 Er16 C92 55(2) . 6_565
C91 Er12 Er16 C92 -14.1(19) . 6_565
Er7 Er12 Er16 C92 -83(3) . 6_565
Er1 Er12 Er16 C92 37(3) . 6_565
Er8 Er12 Er16 C92 51(2) . 6_565
Er9 Er12 Er16 Er7 -31(3) . .
Er14 Er12 Er16 Er7 125(3) . .
Er5 Er12 Er16 Er7 132(2) . .
Er15 Er12 Er16 Er7 149(3) . .
C92 Er12 Er16 Er7 83(3) 6_565 .
Er2 Er12 Er16 Er7 104(3) . .
Er6 Er12 Er16 Er7 138(2) . .
C91 Er12 Er16 Er7 68.8(19) . .
Er1 Er12 Er16 Er7 120(2) . .
Er8 Er12 Er16 Er7 134(3) . .
Er9 Er12 Er16 Er14 -156(3) . .
Er5 Er12 Er16 Er14 6.6(17) . .
Er15 Er12 Er16 Er14 23(3) . .
C92 Er12 Er16 Er14 -43(4) 6_565 .
Er2 Er12 Er16 Er14 -21.1(13) . .
Er6 Er12 Er16 Er14 12(2) . .
C91 Er12 Er16 Er14 -57(3) . .
Er7 Er12 Er16 Er14 -125(3) . .
Er1 Er12 Er16 Er14 -5.4(18) . .
Er8 Er12 Er16 Er14 9(3) . .
Er9 Er12 Er16 Er8 -165(3) . .
Er14 Er12 Er16 Er8 -9(3) . .
Er5 Er12 Er16 Er8 -2.0(17) . .
Er15 Er12 Er16 Er8 14.7(10) . .
C92 Er12 Er16 Er8 -51(2) 6_565 .
Er2 Er12 Er16 Er8 -30(3) . .
Er6 Er12 Er16 Er8 3.6(10) . .
C91 Er12 Er16 Er8 -65.2(9) . .
Er7 Er12 Er16 Er8 -134(3) . .
Er1 Er12 Er16 Er8 -14.0(16) . .
Er9 Er12 Er16 C91 -100(3) . .
Er14 Er12 Er16 C91 57(3) . .
Er5 Er12 Er16 C91 63.2(14) . .
Er15 Er12 Er16 C91 79.9(16) . .
C92 Er12 Er16 C91 14.1(19) 6_565 .
Er2 Er12 Er16 C91 36(3) . .
Er6 Er12 Er16 C91 68.8(9) . .
Er7 Er12 Er16 C91 -68.8(19) . .
Er1 Er12 Er16 C91 51.3(13) . .
Er8 Er12 Er16 C91 65.2(9) . .
Er9 Er12 Er16 Er6 -168(3) . .
Er14 Er12 Er16 Er6 -12(2) . .
Er5 Er12 Er16 Er6 -5.6(8) . .
Er15 Er12 Er16 Er6 11.1(16) . .
C92 Er12 Er16 Er6 -55(2) 6_565 .
Er2 Er12 Er16 Er6 -33.3(19) . .
C91 Er12 Er16 Er6 -68.8(9) . .
Er7 Er12 Er16 Er6 -138(2) . .
Er1 Er12 Er16 Er6 -17.6(7) . .
Er8 Er12 Er16 Er6 -3.6(10) . .
Er9 Er12 Er16 C92 -80(3) . .
Er14 Er12 Er16 C92 76(3) . .
Er5 Er12 Er16 C92 83.0(18) . .
Er15 Er12 Er16 C92 99.7(19) . .
C92 Er12 Er16 C92 33.9(16) 6_565 .
Er2 Er12 Er16 C92 55(3) . .
Er6 Er12 Er16 C92 88.6(14) . .
C91 Er12 Er16 C92 19.8(8) . .
Er7 Er12 Er16 C92 -49.0(17) . .
Er1 Er12 Er16 C92 71.1(18) . .
Er8 Er12 Er16 C92 85.0(13) . .
Er9 Er12 Er16 Er5 -163(3) . .
Er14 Er12 Er16 Er5 -6.6(17) . .
Er15 Er12 Er16 Er5 17(2) . .
C92 Er12 Er16 Er5 -49(3) 6_565 .
Er2 Er12 Er16 Er5 -27.6(13) . .
Er6 Er12 Er16 Er5 5.6(8) . .
C91 Er12 Er16 Er5 -63.2(14) . .
Er7 Er12 Er16 Er5 -132(2) . .
Er1 Er12 Er16 Er5 -11.9(3) . .
Er8 Er12 Er16 Er5 2.0(17) . .
Er9 Er12 Er16 Er9 -43(2) . 6_565
Er14 Er12 Er16 Er9 114(3) . 6_565
Er5 Er12 Er16 Er9 120.3(11) . 6_565
Er15 Er12 Er16 Er9 137.0(19) . 6_565
C92 Er12 Er16 Er9 71(2) 6_565 6_565
Er2 Er12 Er16 Er9 93(2) . 6_565
Er6 Er12 Er16 Er9 126.0(7) . 6_565
C91 Er12 Er16 Er9 57.1(7) . 6_565
Er7 Er12 Er16 Er9 -11.7(16) . 6_565
Er1 Er12 Er16 Er9 108.4(10) . 6_565
Er8 Er12 Er16 Er9 122.4(12) . 6_565
Er16 Er7 Er16 Er9 -75(6) 6_565 .
Er9 Er7 Er16 Er9 -35(3) 6_565 .
C92 Er7 Er16 Er9 -88(2) . .
C92 Er7 Er16 Er9 -95(3) 6_565 .
Er12 Er7 Er16 Er9 -15.9(13) . .
Er12 Er7 Er16 Er9 -46(2) 6_565 .
C91 Er7 Er16 Er9 -82.2(19) . .
Er15 Er7 Er16 Er9 -88(3) 6_565 .
Er15 Er7 Er16 Er9 -124(8) . .
Er14 Er7 Er16 Er9 -34.4(19) . .
Er16 Er7 Er16 Er15 48(12) 6_565 .
Er9 Er7 Er16 Er15 124(8) . .
Er9 Er7 Er16 Er15 88(8) 6_565 .
C92 Er7 Er16 Er15 36(7) . .
C92 Er7 Er16 Er15 29(5) 6_565 .
Er12 Er7 Er16 Er15 108(7) . .
Er12 Er7 Er16 Er15 78(8) 6_565 .
C91 Er7 Er16 Er15 41(6) . .
Er15 Er7 Er16 Er15 36(8) 6_565 .
Er14 Er7 Er16 Er15 89(6) . .
Er16 Er7 Er16 C92 19(7) 6_565 6_565
Er9 Er7 Er16 C92 95(3) . 6_565
Er9 Er7 Er16 C92 59(3) 6_565 6_565
C92 Er7 Er16 C92 6(2) . 6_565
Er12 Er7 Er16 C92 79(2) . 6_565
Er12 Er7 Er16 C92 49(3) 6_565 6_565
C91 Er7 Er16 C92 12.4(18) . 6_565
Er15 Er7 Er16 C92 7(4) 6_565 6_565
Er15 Er7 Er16 C92 -29(5) . 6_565
Er14 Er7 Er16 C92 60(2) . 6_565
Er16 Er7 Er16 Er12 -59(6) 6_565 .
Er9 Er7 Er16 Er12 15.9(13) . .
Er9 Er7 Er16 Er12 -19(3) 6_565 .
C92 Er7 Er16 Er12 -72(2) . .
C92 Er7 Er16 Er12 -79(2) 6_565 .
Er12 Er7 Er16 Er12 -30(3) 6_565 .
C91 Er7 Er16 Er12 -66.2(18) . .
Er15 Er7 Er16 Er12 -72(3) 6_565 .
Er15 Er7 Er16 Er12 -108(7) . .
Er14 Er7 Er16 Er12 -18.4(11) . .
Er16 Er7 Er16 Er14 -41(7) 6_565 .
Er9 Er7 Er16 Er14 34.4(19) . .
Er9 Er7 Er16 Er14 -1(3) 6_565 .
C92 Er7 Er16 Er14 -54(3) . .
C92 Er7 Er16 Er14 -60(2) 6_565 .
Er12 Er7 Er16 Er14 18.4(11) . .
Er12 Er7 Er16 Er14 -11(3) 6_565 .
C91 Er7 Er16 Er14 -47.8(18) . .
Er15 Er7 Er16 Er14 -53(4) 6_565 .
Er15 Er7 Er16 Er14 -89(6) . .
Er16 Er7 Er16 Er8 48(8) 6_565 .
Er9 Er7 Er16 Er8 123(4) . .
Er9 Er7 Er16 Er8 88(4) 6_565 .
C92 Er7 Er16 Er8 35(3) . .
C92 Er7 Er16 Er8 28.8(18) 6_565 .
Er12 Er7 Er16 Er8 107(3) . .
Er12 Er7 Er16 Er8 78(4) 6_565 .
C91 Er7 Er16 Er8 41(3) . .
Er15 Er7 Er16 Er8 36(5) 6_565 .
Er15 Er7 Er16 Er8 0(4) . .
Er14 Er7 Er16 Er8 89(3) . .
Er16 Er7 Er16 C91 7(6) 6_565 .
Er9 Er7 Er16 C91 82.2(19) . .
Er9 Er7 Er16 C91 47(2) 6_565 .
C92 Er7 Er16 C91 -5.9(13) . .
C92 Er7 Er16 C91 -12.4(18) 6_565 .
Er12 Er7 Er16 C91 66.2(18) . .
Er12 Er7 Er16 C91 36.6(16) 6_565 .
Er15 Er7 Er16 C91 -5(2) 6_565 .
Er15 Er7 Er16 C91 -41(6) . .
Er14 Er7 Er16 C91 47.8(18) . .
Er16 Er7 Er16 Er6 5(9) 6_565 .
Er9 Er7 Er16 Er6 80(5) . .
Er9 Er7 Er16 Er6 44(6) 6_565 .
C92 Er7 Er16 Er6 -8(5) . .
C92 Er7 Er16 Er6 -15(3) 6_565 .
Er12 Er7 Er16 Er6 64(4) . .
Er12 Er7 Er16 Er6 34(5) 6_565 .
C91 Er7 Er16 Er6 -2(4) . .
Er15 Er7 Er16 Er6 -8(6) 6_565 .
Er15 Er7 Er16 Er6 -44(4) . .
Er14 Er7 Er16 Er6 45(3) . .
Er16 Er7 Er16 C92 13(5) 6_565 .
Er9 Er7 Er16 C92 88(2) . .
Er9 Er7 Er16 C92 52.7(13) 6_565 .
C92 Er7 Er16 C92 -6(2) 6_565 .
Er12 Er7 Er16 C92 72(2) . .
Er12 Er7 Er16 C92 42.5(11) 6_565 .
C91 Er7 Er16 C92 5.9(13) . .
Er15 Er7 Er16 C92 0.4(15) 6_565 .
Er15 Er7 Er16 C92 -36(7) . .
Er14 Er7 Er16 C92 54(3) . .
Er16 Er7 Er16 Er5 -21(8) 6_565 .
Er9 Er7 Er16 Er5 55(3) . .
Er9 Er7 Er16 Er5 19(4) 6_565 .
C92 Er7 Er16 Er5 -33(4) . .
C92 Er7 Er16 Er5 -40(2) 6_565 .
Er12 Er7 Er16 Er5 39(2) . .
Er12 Er7 Er16 Er5 9(4) 6_565 .
C91 Er7 Er16 Er5 -27(3) . .
Er15 Er7 Er16 Er5 -33(5) 6_565 .
Er15 Er7 Er16 Er5 -69(5) . .
Er14 Er7 Er16 Er5 20.3(14) . .
Er16 Er7 Er16 Er9 -40(4) 6_565 6_565
Er9 Er7 Er16 Er9 35(3) . 6_565
C92 Er7 Er16 Er9 -52.7(13) . 6_565
C92 Er7 Er16 Er9 -59(3) 6_565 6_565
Er12 Er7 Er16 Er9 19(3) . 6_565
Er12 Er7 Er16 Er9 -10.2(8) 6_565 6_565
C91 Er7 Er16 Er9 -47(2) . 6_565
Er15 Er7 Er16 Er9 -52.3(10) 6_565 6_565
Er15 Er7 Er16 Er9 -88(8) . 6_565
Er14 Er7 Er16 Er9 1(3) . 6_565
C9 C1 C2 C12 -8(4) . .
C5 C1 C2 C12 150(3) . .
C9 C1 C2 C3 -152(2) . .
C5 C1 C2 C3 6(3) . .
C12 C2 C3 C15 -11(4) . .
C1 C2 C3 C15 137(2) . .
C12 C2 C3 C4 -154(3) . .
C1 C2 C3 C4 -7(2) . .
C15 C3 C4 C5 -137.6(18) . .
C2 C3 C4 C5 6(2) . .
C15 C3 C4 C18 9(3) . .
C2 C3 C4 C18 153(3) . .
C3 C4 C5 C6 146(2) . .
C18 C4 C5 C6 -1(3) . .
C3 C4 C5 C1 -2(3) . .
C18 C4 C5 C1 -150(2) . .
C9 C1 C5 C4 158(2) . .
C2 C1 C5 C4 -2(3) . .
C9 C1 C5 C6 17(4) . .
C2 C1 C5 C6 -143(2) . .
C4 C5 C6 C7 -151.4(17) . .
C1 C5 C6 C7 -13(3) . .
C4 C5 C6 C20 -3(3) . .
C1 C5 C6 C20 135(3) . .
C5 C6 C7 C23 160.6(17) . .
C20 C6 C7 C23 12(3) . .
C5 C6 C7 C8 4(2) . .
C20 C6 C7 C8 -145(2) . .
C23 C7 C8 C26 -14(3) . .
C6 C7 C8 C26 143(2) . .
C23 C7 C8 C9 -155.5(19) . .
C6 C7 C8 C9 1(3) . .
C2 C1 C9 C10 1(3) . .
C5 C1 C9 C10 -156(2) . .
C2 C1 C9 C8 147(2) . .
C5 C1 C9 C8 -9(3) . .
C26 C8 C9 C1 -147(2) . .
C7 C8 C9 C1 1(3) . .
C26 C8 C9 C10 -16(3) . .
C7 C8 C9 C10 132(3) . .
C1 C9 C10 C11 3(5) . .
C8 C9 C10 C11 -133(4) . .
C1 C9 C10 C28 161.3(18) . .
C8 C9 C10 C28 25(3) . .
C9 C10 C11 C30 143(4) . .
C28 C10 C11 C30 -14(3) . .
C9 C10 C11 C12 0(5) . .
C28 C10 C11 C12 -157(2) . .
C1 C2 C12 C13 -143(3) . .
C3 C2 C12 C13 -2(5) . .
C1 C2 C12 C11 11(4) . .
C3 C2 C12 C11 152(3) . .
C10 C11 C12 C13 148(3) . .
C30 C11 C12 C13 13(5) . .
C10 C11 C12 C2 -7(4) . .
C30 C11 C12 C2 -143(3) . .
C2 C12 C13 C32 148(3) . .
C11 C12 C13 C32 -5(4) . .
C2 C12 C13 C14 13(4) . .
C11 C12 C13 C14 -141(3) . .
C12 C13 C14 C34 142(3) . .
C32 C13 C14 C34 3(4) . .
C12 C13 C14 C15 -10(4) . .
C32 C13 C14 C15 -149(3) . .
C4 C3 C15 C14 151(3) . .
C2 C3 C15 C14 12(3) . .
C4 C3 C15 C16 -7(3) . .
C2 C3 C15 C16 -146(2) . .
C34 C14 C15 C3 -148(3) . .
C13 C14 C15 C3 -2(4) . .
C34 C14 C15 C16 10(4) . .
C13 C14 C15 C16 157(3) . .
C3 C15 C16 C17 0(3) . .
C14 C15 C16 C17 -158(3) . .
C3 C15 C16 C36 151(2) . .
C14 C15 C16 C36 -8(3) . .
C36 C16 C17 C18 -145(3) . .
C15 C16 C17 C18 5(4) . .
C36 C16 C17 C39 1(4) . .
C15 C16 C17 C39 151(2) . .
C5 C4 C18 C17 141(3) . .
C3 C4 C18 C17 -3(4) . .
C5 C4 C18 C19 -5(4) . .
C3 C4 C18 C19 -149(3) . .
C16 C17 C18 C4 -4(4) . .
C39 C17 C18 C4 -150(2) . .
C16 C17 C18 C19 152(3) . .
C39 C17 C18 C19 6(3) . .
C4 C18 C19 C20 14(4) . .
C17 C18 C19 C20 -136(2) . .
C4 C18 C19 C40 145(3) . .
C17 C18 C19 C40 -5(3) . .
C40 C19 C20 C21 44(4) . .
C18 C19 C20 C21 158(2) . .
C40 C19 C20 C6 -134(3) . .
C18 C19 C20 C6 -20(4) . .
C5 C6 C20 C19 19(5) . .
C7 C6 C20 C19 165(3) . .
C5 C6 C20 C21 -159(2) . .
C7 C6 C20 C21 -14(4) . .
C19 C20 C21 C22 -175(3) . .
C6 C20 C21 C22 3(4) . .
C19 C20 C21 C42 -26(4) . .
C6 C20 C21 C42 153(2) . .
C42 C21 C22 C45 -15(4) . .
C20 C21 C22 C45 135(2) . .
C42 C21 C22 C23 -142(2) . .
C20 C21 C22 C23 9(4) . .
C6 C7 C23 C24 -147.5(17) . .
C8 C7 C23 C24 9(3) . .
C6 C7 C23 C22 -1(3) . .
C8 C7 C23 C22 155.8(19) . .
C45 C22 C23 C7 -140.6(19) . .
C21 C22 C23 C7 -10(4) . .
C45 C22 C23 C24 6(2) . .
C21 C22 C23 C24 136(3) . .
C7 C23 C24 C46 148.2(17) . .
C22 C23 C24 C46 1(2) . .
C7 C23 C24 C25 -6(3) . .
C22 C23 C24 C25 -153.4(19) . .
C46 C24 C25 C49 -2(3) . .
C23 C24 C25 C49 144(2) . .
C46 C24 C25 C26 -140(2) . .
C23 C24 C25 C26 5(3) . .
C9 C8 C26 C27 0(3) . .
C7 C8 C26 C27 -149(2) . .
C9 C8 C26 C25 161.8(17) . .
C7 C8 C26 C25 13(3) . .
C24 C25 C26 C27 157.6(18) . .
C49 C25 C26 C27 13(2) . .
C24 C25 C26 C8 -8(3) . .
C49 C25 C26 C8 -152(2) . .
C8 C26 C27 C28 0(4) . .
C25 C26 C27 C28 -163(2) . .
C8 C26 C27 C50 149(3) . .
C25 C26 C27 C50 -14(2) . .
C26 C27 C28 C29 142(3) . .
C50 C27 C28 C29 1(4) . .
C26 C27 C28 C10 14(4) . .
C50 C27 C28 C10 -127(4) . .
C11 C10 C28 C27 144(3) . .
C9 C10 C28 C27 -23(3) . .
C11 C10 C28 C29 14(3) . .
C9 C10 C28 C29 -154(2) . .
C27 C28 C29 C30 -151(3) . .
C10 C28 C29 C30 -9(3) . .
C27 C28 C29 C52 -1(5) . .
C10 C28 C29 C52 140(3) . .
C10 C11 C30 C31 -145(3) . .
C12 C11 C30 C31 -11(5) . .
C10 C11 C30 C29 8(3) . .
C12 C11 C30 C29 142(3) . .
C28 C29 C30 C31 144(4) . .
C52 C29 C30 C31 -13(6) . .
C28 C29 C30 C11 1(4) . .
C52 C29 C30 C11 -155(3) . .
C11 C30 C31 C54 157(3) . .
C29 C30 C31 C54 17(6) . .
C11 C30 C31 C32 3(5) . .
C29 C30 C31 C32 -137(4) . .
C12 C13 C32 C31 -2(4) . .
C14 C13 C32 C31 137(3) . .
C12 C13 C32 C33 -148(3) . .
C14 C13 C32 C33 -9(4) . .
C30 C31 C32 C13 3(5) . .
C54 C31 C32 C13 -148(3) . .
C30 C31 C32 C33 143(3) . .
C54 C31 C32 C33 -9(4) . .
C13 C32 C33 C56 153(3) . .
C31 C32 C33 C56 8(4) . .
C13 C32 C33 C34 11(4) . .
C31 C32 C33 C34 -134(3) . .
C13 C14 C34 C33 4(4) . .
C15 C14 C34 C33 154(3) . .
C13 C14 C34 C35 -159(3) . .
C15 C14 C34 C35 -9(5) . .
C56 C33 C34 C14 -150(3) . .
C32 C33 C34 C14 -9(4) . .
C56 C33 C34 C35 6(6) . .
C32 C33 C34 C35 147(4) . .
C14 C34 C35 C58 164(3) . .
C33 C34 C35 C58 8(5) . .
C14 C34 C35 C36 6(4) . .
C33 C34 C35 C36 -150(4) . .
C17 C16 C36 C35 155(3) . .
C15 C16 C36 C35 6(4) . .
C17 C16 C36 C37 9(5) . .
C15 C16 C36 C37 -141(3) . .
C58 C35 C36 C16 -149(3) . .
C34 C35 C36 C16 -5(3) . .
C58 C35 C36 C37 6(4) . .
C34 C35 C36 C37 150(3) . .
C16 C36 C37 C38 -14(4) . .
C35 C36 C37 C38 -165.7(19) . .
C16 C36 C37 C60 157(3) . .
C35 C36 C37 C60 6(3) . .
C36 C37 C38 C63 159(2) . .
C60 C37 C38 C63 -12(3) . .
C36 C37 C38 C39 10(3) . .
C60 C37 C38 C39 -161(2) . .
C63 C38 C39 C40 0(4) . .
C37 C38 C39 C40 146(2) . .
C63 C38 C39 C17 -149(3) . .
C37 C38 C39 C17 -3(4) . .
C18 C17 C39 C40 -6(3) . .
C16 C17 C39 C40 -155(2) . .
C18 C17 C39 C38 146(3) . .
C16 C17 C39 C38 -3(4) . .
C38 C39 C40 C41 -4(4) . .
C17 C39 C40 C41 150(2) . .
C38 C39 C40 C19 -152(2) . .
C17 C39 C40 C19 3(3) . .
C20 C19 C40 C41 -37(5) . .
C18 C19 C40 C41 -145(2) . .
C20 C19 C40 C39 109(4) . .
C18 C19 C40 C39 1(3) . .
C39 C40 C41 C64 6(4) . .
C19 C40 C41 C64 149(3) . .
C39 C40 C41 C42 -139(2) . .
C19 C40 C41 C42 5(3) . .
C22 C21 C42 C43 15(4) . .
C20 C21 C42 C43 -133(3) . .
C22 C21 C42 C41 151(2) . .
C20 C21 C42 C41 3(4) . .
C40 C41 C42 C43 153.4(19) . .
C64 C41 C42 C43 9(3) . .
C40 C41 C42 C21 9(3) . .
C64 C41 C42 C21 -136(3) . .
C21 C42 C43 C44 -6(3) . .
C41 C42 C43 C44 -150.5(19) . .
C21 C42 C43 C65 141(2) . .
C41 C42 C43 C65 -3(2) . .
C42 C43 C44 C68 140(2) . .
C65 C43 C44 C68 -6(3) . .
C42 C43 C44 C45 -1(3) . .
C65 C43 C44 C45 -146.6(18) . .
C21 C22 C45 C44 10(4) . .
C23 C22 C45 C44 148(2) . .
C21 C22 C45 C46 -148(2) . .
C23 C22 C45 C46 -9(2) . .
C68 C44 C45 C22 -149(2) . .
C43 C44 C45 C22 -2(3) . .
C68 C44 C45 C46 5(2) . .
C43 C44 C45 C46 152.3(18) . .
C23 C24 C46 C47 -148.6(13) . .
C25 C24 C46 C47 4(2) . .
C23 C24 C46 C45 -7(2) . .
C25 C24 C46 C45 145(2) . .
C22 C45 C46 C24 12(2) . .
C44 C45 C46 C24 -148.9(18) . .
C22 C45 C46 C47 141(2) . .
C44 C45 C46 C47 -19(3) . .
C24 C46 C47 C69 152.9(14) . .
C45 C46 C47 C69 16(2) . .
C24 C46 C47 C48 7(3) . .
C45 C46 C47 C48 -130(3) . .
C46 C47 C48 C49 -18(4) . .
C69 C47 C48 C49 -164(2) . .
C46 C47 C48 C72 133(2) . .
C69 C47 C48 C72 -13(3) . .
C24 C25 C49 C48 -11(3) . .
C26 C25 C49 C48 129(2) . .
C24 C25 C49 C50 -147.1(17) . .
C26 C25 C49 C50 -6(2) . .
C72 C48 C49 C25 -137(2) . .
C47 C48 C49 C25 16(3) . .
C72 C48 C49 C50 -9(4) . .
C47 C48 C49 C50 144(2) . .
C25 C49 C50 C51 148(2) . .
C48 C49 C50 C51 14(4) . .
C25 C49 C50 C27 -2(2) . .
C48 C49 C50 C27 -136(3) . .
C28 C27 C50 C49 154(3) . .
C26 C27 C50 C49 10(3) . .
C28 C27 C50 C51 7(4) . .
C26 C27 C50 C51 -137(2) . .
C49 C50 C51 C73 -12(4) . .
C27 C50 C51 C73 133(3) . .
C49 C50 C51 C52 -158(2) . .
C27 C50 C51 C52 -13(3) . .
C28 C29 C52 C53 -147(3) . .
C30 C29 C52 C53 4(3) . .
C28 C29 C52 C51 -7(4) . .
C30 C29 C52 C51 144(2) . .
C73 C51 C52 C53 7(4) . .
C50 C51 C52 C53 152(2) . .
C73 C51 C52 C29 -134(3) . .
C50 C51 C52 C29 12(3) . .
C29 C52 C53 C54 -3(5) . .
C51 C52 C53 C54 -146(4) . .
C29 C52 C53 C75 149(3) . .
C51 C52 C53 C75 6(4) . .
C52 C53 C54 C31 8(6) . .
C75 C53 C54 C31 -150(3) . .
C52 C53 C54 C55 143(3) . .
C75 C53 C54 C55 -15(4) . .
C30 C31 C54 C53 -12(5) . .
C32 C31 C54 C53 143(3) . .
C30 C31 C54 C55 -154(3) . .
C32 C31 C54 C55 1(4) . .
C53 C54 C55 C76 14(4) . .
C31 C54 C55 C76 152(3) . .
C53 C54 C55 C56 -131(3) . .
C31 C54 C55 C56 7(4) . .
C34 C33 C56 C57 -11(4) . .
C32 C33 C56 C57 -148(3) . .
C34 C33 C56 C55 138(3) . .
C32 C33 C56 C55 0(4) . .
C76 C55 C56 C33 -141(3) . .
C54 C55 C56 C33 -9(5) . .
C76 C55 C56 C57 5(4) . .
C54 C55 C56 C57 138(3) . .
C33 C56 C57 C58 1(4) . .
C55 C56 C57 C58 -149(3) . .
C33 C56 C57 C78 160(2) . .
C55 C56 C57 C78 10(3) . .
C56 C57 C58 C59 161(3) . .
C78 C57 C58 C59 2(2) . .
C56 C57 C58 C35 17(4) . .
C78 C57 C58 C35 -142(2) . .
C36 C35 C58 C57 132(3) . .
C34 C35 C58 C57 -18(3) . .
C36 C35 C58 C59 -8(3) . .
C34 C35 C58 C59 -158(2) . .
C57 C58 C59 C60 -152.9(19) . .
C35 C58 C59 C60 -4(3) . .
C57 C58 C59 C79 -1.2(18) . .
C35 C58 C59 C79 147.4(15) . .
C58 C59 C60 C61 143(3) . .
C79 C59 C60 C61 -5(4) . .
C58 C59 C60 C37 12(3) . .
C79 C59 C60 C37 -135.4(19) . .
C38 C37 C60 C61 21(4) . .
C36 C37 C60 C61 -149(3) . .
C38 C37 C60 C59 156(2) . .
C36 C37 C60 C59 -14(4) . .
C59 C60 C61 C81 7(4) . .
C37 C60 C61 C81 138(3) . .
C59 C60 C61 C62 -148(3) . .
C37 C60 C61 C62 -17(4) . .
C81 C61 C62 C63 -146(3) . .
C60 C61 C62 C63 8(5) . .
C81 C61 C62 C82 0(3) . .
C60 C61 C62 C82 153(3) . .
C61 C62 C63 C64 153(3) . .
C82 C62 C63 C64 21(5) . .
C61 C62 C63 C38 3(6) . .
C82 C62 C63 C38 -129(4) . .
C39 C38 C63 C62 149(4) . .
C37 C38 C63 C62 0(5) . .
C39 C38 C63 C64 2(5) . .
C37 C38 C63 C64 -147(3) . .
C40 C41 C64 C63 -3(5) . .
C42 C41 C64 C63 137(3) . .
C40 C41 C64 C65 -151(2) . .
C42 C41 C64 C65 -11(3) . .
C62 C63 C64 C41 -156(3) . .
C38 C63 C64 C41 -1(5) . .
C62 C63 C64 C65 -16(4) . .
C38 C63 C64 C65 139(3) . .
C41 C64 C65 C66 148(3) . .
C63 C64 C65 C66 1(5) . .
C41 C64 C65 C43 7(2) . .
C63 C64 C65 C43 -140(3) . .
C42 C43 C65 C66 -148(2) . .
C44 C43 C65 C66 -1(3) . .
C42 C43 C65 C64 -2(2) . .
C44 C43 C65 C64 145(2) . .
C64 C65 C66 C67 -130(3) . .
C43 C65 C66 C67 6(4) . .
C64 C65 C66 C82 12(4) . .
C43 C65 C66 C82 148(2) . .
C65 C66 C67 C84 127(3) . .
C82 C66 C67 C84 -17(3) . .
C65 C66 C67 C68 -4(4) . .
C82 C66 C67 C68 -148.2(19) . .
C45 C44 C68 C69 10(3) . .
C43 C44 C68 C69 -132(2) . .
C45 C44 C68 C67 149.4(15) . .
C43 C44 C68 C67 7(3) . .
C84 C67 C68 C44 -147.1(17) . .
C66 C67 C68 C44 -3(3) . .
C84 C67 C68 C69 2(2) . .
C66 C67 C68 C69 146(2) . .
C44 C68 C69 C70 143(2) . .
C67 C68 C69 C70 2(2) . .
C44 C68 C69 C47 -12(3) . .
C67 C68 C69 C47 -152.4(16) . .
C46 C47 C69 C68 -2(2) . .
C48 C47 C69 C68 156(2) . .
C46 C47 C69 C70 -152.4(19) . .
C48 C47 C69 C70 6(2) . .
C68 C69 C70 C71 -148(2) . .
C47 C69 C70 C71 6(4) . .
C68 C69 C70 C84 -5(2) . .
C47 C69 C70 C84 149.0(18) . .
C69 C70 C71 C90 153(2) . .
C84 C70 C71 C90 10(4) . .
C69 C70 C71 C72 -11(4) . .
C84 C70 C71 C72 -154.0(17) . .
C90 C71 C72 C48 -163(2) . .
C70 C71 C72 C48 4(3) . .
C90 C71 C72 C73 -7(3) . .
C70 C71 C72 C73 160(2) . .
C49 C48 C72 C71 156(2) . .
C47 C48 C72 C71 9(4) . .
C49 C48 C72 C73 2(4) . .
C47 C48 C72 C73 -145(2) . .
C52 C51 C73 C72 144(2) . .
C50 C51 C73 C72 5(4) . .
C52 C51 C73 C74 -13(4) . .
C50 C51 C73 C74 -152(2) . .
C71 C72 C73 C51 -156(2) . .
C48 C72 C73 C51 0(4) . .
C71 C72 C73 C74 0(3) . .
C48 C72 C73 C74 156(2) . .
C51 C73 C74 C89 159(3) . .
C72 C73 C74 C89 4(4) . .
C51 C73 C74 C75 8(4) . .
C72 C73 C74 C75 -147(3) . .
C89 C74 C75 C53 -154(2) . .
C73 C74 C75 C53 2(4) . .
C89 C74 C75 C76 -19(3) . .
C73 C74 C75 C76 138(3) . .
C54 C53 C75 C74 150(3) . .
C52 C53 C75 C74 -10(5) . .
C54 C53 C75 C76 9(3) . .
C52 C53 C75 C76 -151(3) . .
C56 C55 C76 C77 -21(4) . .
C54 C55 C76 C77 -164(3) . .
C56 C55 C76 C75 138(3) . .
C54 C55 C76 C75 -6(3) . .
C74 C75 C76 C55 -140(3) . .
C53 C75 C76 C55 -1(4) . .
C74 C75 C76 C77 13(4) . .
C53 C75 C76 C77 152(3) . .
C55 C76 C77 C78 24(4) . .
C75 C76 C77 C78 -131(4) . .
C55 C76 C77 C88 153(2) . .
C75 C76 C77 C88 -2(4) . .
C76 C77 C78 C79 134(4) . .
C88 C77 C78 C79 3(3) . .
C76 C77 C78 C57 -12(4) . .
C88 C77 C78 C57 -142.9(18) . .
C56 C57 C78 C79 -163(2) . .
C58 C57 C78 C79 -2(2) . .
C56 C57 C78 C77 -7(3) . .
C58 C57 C78 C77 155(2) . .
C77 C78 C79 C80 -3(4) . .
C57 C78 C79 C80 144(2) . .
C77 C78 C79 C59 -146(2) . .
C57 C78 C79 C59 1(2) . .
C60 C59 C79 C78 152(2) . .
C58 C59 C79 C78 0.3(19) . .
C60 C59 C79 C80 3(3) . .
C58 C59 C79 C80 -148.9(17) . .
C78 C79 C80 C81 -146(2) . .
C59 C79 C80 C81 -3(2) . .
C78 C79 C80 C87 2(3) . .
C59 C79 C80 C87 144.2(15) . .
C79 C80 C81 C61 7(4) . .
C87 C80 C81 C61 -138(3) . .
C79 C80 C81 C83 148(2) . .
C87 C80 C81 C83 3(2) . .
C60 C61 C81 C80 -9(4) . .
C62 C61 C81 C80 146(3) . .
C60 C61 C81 C83 -152(3) . .
C62 C61 C81 C83 3(3) . .
C65 C66 C82 C83 -144(3) . .
C67 C66 C82 C83 6(3) . .
C65 C66 C82 C62 -7(3) . .
C67 C66 C82 C62 142(2) . .
C63 C62 C82 C66 -10(4) . .
C61 C62 C82 C66 -150(2) . .
C63 C62 C82 C83 136(3) . .
C61 C62 C82 C83 -3(2) . .
C66 C82 C83 C81 143(2) . .
C62 C82 C83 C81 5(2) . .
C66 C82 C83 C85 -4(3) . .
C62 C82 C83 C85 -142(2) . .
C80 C81 C83 C82 -154.7(18) . .
C61 C81 C83 C82 -5(2) . .
C80 C81 C83 C85 -15(3) . .
C61 C81 C83 C85 134(3) . .
C66 C67 C84 C85 27(4) . .
C68 C67 C84 C85 165(2) . .
C66 C67 C84 C70 -143(3) . .
C68 C67 C84 C70 -5(2) . .
C71 C70 C84 C67 158(2) . .
C69 C70 C84 C67 7(3) . .
C71 C70 C84 C85 -13(3) . .
C69 C70 C84 C85 -164(2) . .
C67 C84 C85 C86 -156(3) . .
C70 C84 C85 C86 14(4) . .
C67 C84 C85 C83 -21(4) . .
C70 C84 C85 C83 149(2) . .
C82 C83 C85 C84 10(3) . .
C81 C83 C85 C84 -130(3) . .
C82 C83 C85 C86 153.3(19) . .
C81 C83 C85 C86 14(3) . .
C84 C85 C86 C90 -10(3) . .
C83 C85 C86 C90 -146(2) . .
C84 C85 C86 C87 136(3) . .
C83 C85 C86 C87 -1(3) . .
C85 C86 C87 C88 -152.1(18) . .
C90 C86 C87 C88 -4.3(19) . .
C85 C86 C87 C80 -11(2) . .
C90 C86 C87 C80 137.1(18) . .
C79 C80 C87 C88 -1.2(19) . .
C81 C80 C87 C88 147.5(16) . .
C79 C80 C87 C86 -139.0(16) . .
C81 C80 C87 C86 10(2) . .
C86 C87 C88 C89 -0.8(19) . .
C80 C87 C88 C89 -146.0(16) . .
C86 C87 C88 C77 146.7(16) . .
C80 C87 C88 C77 2(2) . .
C76 C77 C88 C87 -145(2) . .
C78 C77 C88 C87 -2(2) . .
C76 C77 C88 C89 1(3) . .
C78 C77 C88 C89 143.6(18) . .
C75 C74 C89 C88 20(4) . .
C73 C74 C89 C88 -134(3) . .
C75 C74 C89 C90 154(2) . .
C73 C74 C89 C90 0(3) . .
C87 C88 C89 C74 139(3) . .
C77 C88 C89 C74 -12(4) . .
C87 C88 C89 C90 5(2) . .
C77 C88 C89 C90 -145.0(19) . .
C70 C71 C90 C86 -6(4) . .
C72 C71 C90 C86 157(2) . .
C70 C71 C90 C89 -150(3) . .
C72 C71 C90 C89 13(4) . .
C85 C86 C90 C71 4(2) . .
C87 C86 C90 C71 -145.9(18) . .
C85 C86 C90 C89 158(3) . .
C87 C86 C90 C89 8(2) . .
C74 C89 C90 C71 -9(4) . .
C88 C89 C90 C71 138(3) . .
C74 C89 C90 C86 -154(2) . .
C88 C89 C90 C86 -8(2) . .
C92 C91 C92 Er16 -65(6) 6_565 6_565
Er16 C91 C92 Er16 -47(5) . 6_565
Er13 C91 C92 Er16 110(5) . 6_565
Er12 C91 C92 Er16 46(5) 6_565 6_565
Er12 C91 C92 Er16 -18(6) . 6_565
Er14 C91 C92 Er16 -10(6) . 6_565
Er14 C91 C92 Er16 70(5) 6_565 6_565
Er15 C91 C92 Er16 115(8) 6_565 6_565
Er15 C91 C92 Er16 -65(6) . 6_565
Er2 C91 C92 Er16 86(5) 6_565 6_565
C92 C91 C92 Er15 -180(4) 6_565 6_565
Er16 C91 C92 Er15 -162(5) . 6_565
Er16 C91 C92 Er15 -115(8) 6_565 6_565
Er13 C91 C92 Er15 -5(7) . 6_565
Er12 C91 C92 Er15 -69(5) 6_565 6_565
Er12 C91 C92 Er15 -133(5) . 6_565
Er14 C91 C92 Er15 -125(5) . 6_565
Er14 C91 C92 Er15 -45(5) 6_565 6_565
Er15 C91 C92 Er15 -180(5) . 6_565
Er2 C91 C92 Er15 -29(5) 6_565 6_565
Er16 C91 C92 C92 17(2) . 6_565
Er16 C91 C92 C92 65(6) 6_565 6_565
Er13 C91 C92 C92 175(4) . 6_565
Er12 C91 C92 C92 111.0(18) 6_565 6_565
Er12 C91 C92 C92 46.9(15) . 6_565
Er14 C91 C92 C92 55.0(16) . 6_565
Er14 C91 C92 C92 134.9(15) 6_565 6_565
Er15 C91 C92 C92 180(4) 6_565 6_565
Er15 C91 C92 C92 0.1(11) . 6_565
Er2 C91 C92 C92 150.4(18) 6_565 6_565
C92 C91 C92 Er8 143.3(13) 6_565 6_565
Er16 C91 C92 Er8 161(2) . 6_565
Er16 C91 C92 Er8 -152(7) 6_565 6_565
Er13 C91 C92 Er8 -41(3) . 6_565
Er12 C91 C92 Er8 -106(3) 6_565 6_565
Er12 C91 C92 Er8 -169.8(15) . 6_565
Er14 C91 C92 Er8 -161.7(12) . 6_565
Er14 C91 C92 Er8 -82(2) 6_565 6_565
Er15 C91 C92 Er8 -37(4) 6_565 6_565
Er15 C91 C92 Er8 143.4(16) . 6_565
Er2 C91 C92 Er8 -66.3(19) 6_565 6_565
C92 C91 C92 Er9 -85(2) 6_565 6_565
Er16 C91 C92 Er9 -68(2) . 6_565
Er16 C91 C92 Er9 -20(4) 6_565 6_565
Er13 C91 C92 Er9 90(3) . 6_565
Er12 C91 C92 Er9 26.1(9) 6_565 6_565
Er12 C91 C92 Er9 -38(2) . 6_565
Er14 C91 C92 Er9 -30(3) . 6_565
Er14 C91 C92 Er9 50.0(14) 6_565 6_565
Er15 C91 C92 Er9 95(5) 6_565 6_565
Er15 C91 C92 Er9 -84.8(19) . 6_565
Er2 C91 C92 Er9 65.5(16) 6_565 6_565
C92 C91 C92 Er12 -111.0(18) 6_565 6_565
Er16 C91 C92 Er12 -94(2) . 6_565
Er16 C91 C92 Er12 -46(5) 6_565 6_565
Er13 C91 C92 Er12 64(3) . 6_565
Er12 C91 C92 Er12 -64.1(19) . 6_565
Er14 C91 C92 Er12 -56(2) . 6_565
Er14 C91 C92 Er12 23.9(9) 6_565 6_565
Er15 C91 C92 Er12 69(5) 6_565 6_565
Er15 C91 C92 Er12 -110.9(15) . 6_565
Er2 C91 C92 Er12 39.4(14) 6_565 6_565
C92 C91 C92 Er7 -26(3) 6_565 .
Er16 C91 C92 Er7 -8.5(19) . .
Er16 C91 C92 Er7 39(5) 6_565 .
Er13 C91 C92 Er7 149.4(16) . .
Er12 C91 C92 Er7 85.1(19) 6_565 .
Er12 C91 C92 Er7 21.0(18) . .
Er14 C91 C92 Er7 29(2) . .
Er14 C91 C92 Er7 109.0(18) 6_565 .
Er15 C91 C92 Er7 154(6) 6_565 .
Er15 C91 C92 Er7 -26(2) . .
Er2 C91 C92 Er7 124.6(13) 6_565 .
C92 C91 C92 Er6 -178.5(8) 6_565 6_565
Er16 C91 C92 Er6 -161.2(19) . 6_565
Er16 C91 C92 Er6 -114(6) 6_565 6_565
Er13 C91 C92 Er6 -3(3) . 6_565
Er12 C91 C92 Er6 -67.6(14) 6_565 6_565
Er12 C91 C92 Er6 -131.6(11) . 6_565
Er14 C91 C92 Er6 -123.5(14) . 6_565
Er14 C91 C92 Er6 -43.7(10) 6_565 6_565
Er15 C91 C92 Er6 1(4) 6_565 6_565
Er15 C91 C92 Er6 -178.4(9) . 6_565
Er2 C91 C92 Er6 -28.1(11) 6_565 6_565
C92 C91 C92 Er14 -134.9(15) 6_565 6_565
Er16 C91 C92 Er14 -117.5(18) . 6_565
Er16 C91 C92 Er14 -70(5) 6_565 6_565
Er13 C91 C92 Er14 40(3) . 6_565
Er12 C91 C92 Er14 -23.9(9) 6_565 6_565
Er12 C91 C92 Er14 -88.0(13) . 6_565
Er14 C91 C92 Er14 -80(2) . 6_565
Er15 C91 C92 Er14 45(5) 6_565 6_565
Er15 C91 C92 Er14 -134.8(11) . 6_565
Er2 C91 C92 Er14 15.5(10) 6_565 6_565
C92 C91 C92 Er5 -158.4(11) 6_565 6_565
Er16 C91 C92 Er5 -141.0(17) . 6_565
Er16 C91 C92 Er5 -94(5) 6_565 6_565
Er13 C91 C92 Er5 17(3) . 6_565
Er12 C91 C92 Er5 -47.4(11) 6_565 6_565
Er12 C91 C92 Er5 -111.5(10) . 6_565
Er14 C91 C92 Er5 -103.4(16) . 6_565
Er14 C91 C92 Er5 -23.5(6) 6_565 6_565
Er15 C91 C92 Er5 21(4) 6_565 6_565
Er15 C91 C92 Er5 -158.3(8) . 6_565
Er2 C91 C92 Er5 -8.0(8) 6_565 6_565
C92 C91 C92 Er3 134.9(14) 6_565 6_565
Er16 C91 C92 Er3 152.3(16) . 6_565
Er16 C91 C92 Er3 -160(6) 6_565 6_565
Er13 C91 C92 Er3 -50(2) . 6_565
Er12 C91 C92 Er3 -114.1(18) 6_565 6_565
Er12 C91 C92 Er3 -178.2(6) . 6_565
Er14 C91 C92 Er3 -170.0(10) . 6_565
Er14 C91 C92 Er3 -90.2(13) 6_565 6_565
Er15 C91 C92 Er3 -45(5) 6_565 6_565
Er15 C91 C92 Er3 135.0(9) . 6_565
Er2 C91 C92 Er3 -74.6(7) 6_565 6_565
C20A C2A C3A N3A -0.8(8) . .
C20A C2A C3A C4A 177.1(5) . .
C2A C3A N3A C6A 178.9(5) . .
C4A C3A N3A C6A 0.8(5) . .
C2A C3A N3A Ni1A -0.5(7) . .
C4A C3A N3A Ni1A -178.5(4) . .
N3A C3A C4A C7A 0.0(6) . .
C2A C3A C4A C7A -178.1(5) . .
N3A C3A C4A C10A 178.9(5) . .
C2A C3A C4A C10A 0.8(8) . .
C3A N3A C6A C12A 179.7(5) . .
Ni1A N3A C6A C12A -0.9(7) . .
C3A N3A C6A C7A -1.3(5) . .
Ni1A N3A C6A C7A 178.0(3) . .
C3A C4A C7A C6A -0.8(6) . .
C10A C4A C7A C6A -179.6(5) . .
C3A C4A C7A C8A 178.1(5) . .
C10A C4A C7A C8A -0.8(10) . .
N3A C6A C7A C4A 1.4(6) . .
C12A C6A C7A C4A -179.7(5) . .
N3A C6A C7A C8A -177.5(5) . .
C12A C6A C7A C8A 1.4(8) . .
C4A C7A C8A C9A -99.7(7) . .
C6A C7A C8A C9A 79.0(7) . .
C7A C4A C10A C11A 97.8(7) . .
C3A C4A C10A C11A -80.8(7) . .
N3A C6A C12A C13A 1.6(8) . .
C7A C6A C12A C13A -177.2(5) . .
C6A C12A C13A N2A -0.7(9) . .
C6A C12A C13A C14A 177.3(5) . .
C13A N2A C13A C12A 179.0(3) 6_565 .
Ni1A N2A C13A C12A -0.9(8) . .
C13A N2A C13A C14A 0.7(7) 6_565 .
Ni1A N2A C13A C14A -179.1(4) . .
C12A C13A C14A C14A -178.7(4) . 6_565
N2A C13A C14A C14A -0.5(5) . 6_565
C12A C13A C14A C15A -0.5(8) . .
N2A C13A C14A C15A 177.7(5) . .
C14A C14A C15A C16A 100.1(5) 6_565 .
C13A C14A C15A C16A -77.6(7) . .
C18A C17A C19A C19A -94.0(5) . 6_565
C18A C17A C19A C20A 83.5(6) . .
C3A C2A C20A N1A 1.2(8) . .
C3A C2A C20A C19A -177.7(5) . .
C19A C19A C20A C2A 179.2(4) 6_565 .
C17A C19A C20A C2A 1.2(8) . .
C19A C19A C20A N1A 0.1(4) 6_565 .
C17A C19A C20A N1A -177.8(5) . .
C2A C20A N1A C20A -179.2(3) . 6_565
C19A C20A N1A C20A -0.2(7) . 6_565
C2A C20A N1A Ni1A -0.4(8) . .
C19A C20A N1A Ni1A 178.7(4) . .
C6E C1E C2E C3E 0.0 . .
C1E C2E C3E C4E 0.0 . .
C2E C3E C4E C5E 0.0 . .
C3E C4E C5E C6E 0.0 . .
C4E C5E C6E C1E 0.0 . .
C2E C1E C6E C5E 0.0 . .
C6F C3F C1F C2F 0.0 . .
C3F C1F C2F C4F 0.0 . .
C1F C2F C4F C5F 0.0 . .
C2F C4F C5F C6F 0.0 . .
C4F C5F C6F C3F 0.0 . .
C1F C3F C6F C5F 0.0 . .
